data_1546533
loop_
_publ_author_name
'Mungalpara, Disha'
'Valkonen, Arto'
'Rissanen, Kari'
'Kubik, Stefan'

_publ_section_title
;
 Efficient stabilisation of a dihydrogenphosphate tetramer and a
 dihydrogenpyrophosphate dimer by a cyclic pseudopeptide containing
 1,4-disubstituted 1,2,3-triazole moieties
;
_journal_name_full 'Chem. Sci.'
_journal_paper_doi 10.1039/C7SC02700A
_journal_year 2017
_chemical_absolute_configuration ad
_chemical_formula_moiety '8(C40 H36 N20 O4), 11(C16 H36 N), 16(H2 O4 P), C2 H6 O S'
_chemical_formula_sum 'C498 H722 N171 O97 P16 S'
_chemical_formula_weight 11184.00
_space_group_crystal_system monoclinic
_space_group_IT_number 4
_space_group_name_Hall 'P 2yb'
_space_group_name_H-M_alt 'P 1 21 1'
_symmetry_space_group_name_Hall 'P 2yb'
_symmetry_space_group_name_H-M 'P 1 21 1'
_atom_sites_solution_hydrogens geom
_audit_creation_method SHELXL-2016/6
_audit_update_record
;
2017-06-14 deposited with the CCDC.
2017-07-12 downloaded from the CCDC.
;
_cell_angle_alpha 90
_cell_angle_beta 92.306(4)
_cell_angle_gamma 90
_cell_formula_units_Z 2
_cell_length_a 26.9085(8)
_cell_length_b 36.1230(11)
_cell_length_c 41.160(3)
_cell_measurement_reflns_used 5744
_cell_measurement_temperature 123(2)
_cell_measurement_theta_max 67.8320
_cell_measurement_theta_min 3.6510
_cell_volume 39976(3)
_computing_cell_refinement CrysAlisPro
_computing_data_collection 'CrysAlisPro 1.171.38.43 (Rigaku OD, 2015)'
_computing_data_reduction CrysAlisPro
_computing_molecular_graphics SHELXL-2016/6
_computing_publication_material SHELXL-2016/6
_computing_structure_refinement 'SHELXL-2016/6 (Sheldrick, 2016)'
_computing_structure_solution 'SHELXT (Sheldrick, 2015)'
_diffrn_ambient_temperature 123(2)
_diffrn_detector_area_resol_mean 5.1977
_diffrn_measured_fraction_theta_full 0.998
_diffrn_measured_fraction_theta_max 0.998
_diffrn_measurement_device_type 'SuperNova, Dual, Cu at zero, Atlas'
_diffrn_measurement_method '\w scans'
_diffrn_radiation_type CuK\a
_diffrn_radiation_wavelength 1.54184
_diffrn_reflns_av_R_equivalents 0.2577
_diffrn_reflns_av_unetI/netI 0.3457
_diffrn_reflns_Laue_measured_fraction_full 0.998
_diffrn_reflns_Laue_measured_fraction_max 0.998
_diffrn_reflns_limit_h_max 32
_diffrn_reflns_limit_h_min -27
_diffrn_reflns_limit_k_max 42
_diffrn_reflns_limit_k_min -43
_diffrn_reflns_limit_l_max 49
_diffrn_reflns_limit_l_min -41
_diffrn_reflns_number 237482
_diffrn_reflns_point_group_measured_fraction_full 0.998
_diffrn_reflns_point_group_measured_fraction_max 0.998
_diffrn_reflns_theta_full 67.684
_diffrn_reflns_theta_max 67.700
_diffrn_reflns_theta_min 3.448
_diffrn_source 'micro-focus sealed X-ray tube'
_exptl_absorpt_coefficient_mu 0.857
_exptl_absorpt_correction_T_max 0.949
_exptl_absorpt_correction_T_min 0.844
_exptl_absorpt_correction_type analytical
_exptl_absorpt_process_details
;
CrysAlisPro 1.171.38.43 (Rigaku Oxford Diffraction, 2015)
Analytical numeric absorption correction using a multifaceted crystal
model based on expressions derived by R.C. Clark & J.S. Reid.
(Clark, R. C. & Reid, J. S. (1995). Acta Cryst. A51, 887-897)
Empirical absorption correction using spherical harmonics,
 implemented in SCALE3 ABSPACK scaling algorithm.
;
_exptl_crystal_colour colourless
_exptl_crystal_density_diffrn 0.929
_exptl_crystal_description plate
_exptl_crystal_F_000 11878
_exptl_crystal_size_max 0.180
_exptl_crystal_size_mid 0.150
_exptl_crystal_size_min 0.040
_refine_diff_density_max 0.578
_refine_diff_density_min -0.591
_refine_diff_density_rms 0.078
_refine_ls_abs_structure_details
;
 Refined as an inversion twin.
;
_refine_ls_abs_structure_Flack 0.11(4)
_refine_ls_extinction_coef 0.000194(12)
_refine_ls_extinction_expression Fc^*^=kFc[1+0.001xFc^2^\l^3^/sin(2\q)]^-1/4^
_refine_ls_extinction_method 'SHELXL-2016/6 (Sheldrick 2016)'
_refine_ls_goodness_of_fit_ref 0.941
_refine_ls_hydrogen_treatment constr
_refine_ls_matrix_type full
_refine_ls_number_parameters 6845
_refine_ls_number_reflns 141768
_refine_ls_number_restraints 3051
_refine_ls_restrained_S_all 0.946
_refine_ls_R_factor_all 0.2948
_refine_ls_R_factor_gt 0.1303
_refine_ls_shift/su_max 0.000
_refine_ls_shift/su_mean 0.000
_refine_ls_structure_factor_coef Fsqd
_refine_ls_weighting_details 'w=1/[\s^2^(Fo^2^)+(0.1314P)^2^] where P=(Fo^2^+2Fc^2^)/3'
_refine_ls_weighting_scheme calc
_refine_ls_wR_factor_gt 0.3123
_refine_ls_wR_factor_ref 0.4534
_reflns_Friedel_coverage 0.966
_reflns_Friedel_fraction_full 0.998
_reflns_Friedel_fraction_max 0.998
_reflns_number_gt 34739
_reflns_number_total 141768
_reflns_threshold_expression 'I > 2\s(I)'
_cod_data_source_file c7sc02700a2.cif
_cod_data_source_block 2-2-DHP-4
_cod_original_cell_volume 39975(3)
_cod_database_code 1546533
_shelx_shelxl_version_number 2016/6
_shelx_space_group_comment
;
The symmetry employed for this shelxl refinement is uniquely defined
by the following loop, which should always be used as a source of
symmetry information in preference to the above space-group names.
They are only intended as comments.
;
_shelx_estimated_absorpt_t_min 0.861
_shelx_estimated_absorpt_t_max 0.967

loop_
_space_group_symop_operation_xyz
'x, y, z'
'-x, y+1/2, -z'

loop_
_atom_site_label
_atom_site_type_symbol
_atom_site_fract_x
_atom_site_fract_y
_atom_site_fract_z
_atom_site_U_iso_or_equiv
_atom_site_adp_type
_atom_site_occupancy
_atom_site_site_symmetry_order
_atom_site_calc_flag
_atom_site_refinement_flags_posn
_atom_site_refinement_flags_adp
P1 P 0.86833(18) 0.83587(14) 0.96862(15) 0.0592(14) Uani 1 1 d . .
O1 O 0.8982(5) 0.8310(3) 0.9383(4) 0.066(4) Uani 1 1 d D .
O2 O 0.8375(4) 0.8013(3) 0.9744(4) 0.060(3) Uani 1 1 d D .
H2O H 0.840697 0.786391 0.959032 0.091 Uiso 1 1 calc R U
O3 O 0.9074(5) 0.8408(4) 0.9981(4) 0.070(4) Uani 1 1 d . .
H3O H 0.917827 0.819942 1.004225 0.105 Uiso 1 1 calc R U
O4 O 0.8386(5) 0.8710(3) 0.9646(4) 0.071(4) Uani 1 1 d . .
P2 P 0.87265(18) 0.74685(15) 0.90652(16) 0.0631(15) Uani 1 1 d . .
O5 O 0.8247(4) 0.7660(4) 0.9196(4) 0.069(4) Uani 1 1 d . .
O6 O 0.8702(5) 0.7472(3) 0.8709(4) 0.063(4) Uani 1 1 d . .
O7 O 0.8706(5) 0.7055(3) 0.9200(4) 0.072(4) Uani 1 1 d . .
H7O H 0.872646 0.705881 0.940444 0.108 Uiso 1 1 calc R U
O8 O 0.9185(4) 0.7655(3) 0.9229(4) 0.066(4) Uani 1 1 d . .
H8O H 0.909824 0.785190 0.931904 0.099 Uiso 1 1 calc DR U
P3 P 0.89805(18) 0.76113(15) 1.04294(16) 0.0644(15) Uani 1 1 d . .
O9 O 0.8461(5) 0.7808(4) 1.0342(4) 0.073(4) Uani 1 1 d . .
H9O H 0.841763 0.782022 1.013853 0.109 Uiso 1 1 calc DR U
O10 O 0.9093(4) 0.7651(3) 1.0770(3) 0.055(3) Uani 1 1 d . .
O11 O 0.9370(5) 0.7776(4) 1.0210(4) 0.070(4) Uani 1 1 d . .
H11O H 0.957597 0.761117 1.016397 0.105 Uiso 1 1 calc R U
O12 O 0.8912(5) 0.7186(4) 1.0362(4) 0.068(4) Uani 1 1 d . .
P4 P 0.96851(19) 0.69891(16) 0.97489(17) 0.0678(16) Uani 1 1 d . .
O14 O 0.9109(4) 0.7006(3) 0.9776(3) 0.053(3) Uani 1 1 d . .
H14O H 0.904105 0.707601 0.996412 0.080 Uiso 1 1 calc R U
O15 O 0.9930(5) 0.7233(4) 1.0027(4) 0.073(4) Uani 1 1 d . .
O16 O 0.9824(5) 0.7144(4) 0.9412(4) 0.067(4) Uani 1 1 d . .
H16O H 0.972048 0.736239 0.939173 0.100 Uiso 1 1 calc R U
O17 O 0.9879(5) 0.6603(3) 0.9786(4) 0.073(4) Uani 1 1 d . .
P5 P 0.60621(17) 0.46624(15) 1.05279(15) 0.0582(13) Uani 1 1 d . .
O18 O 0.5647(5) 0.4501(3) 1.0298(4) 0.062(4) Uani 1 1 d D .
H18O H 0.541465 0.465592 1.027571 0.092 Uiso 1 1 calc DR U
O19 O 0.5991(4) 0.4620(4) 1.0859(3) 0.061(3) Uani 1 1 d . .
O20 O 0.6579(5) 0.4478(4) 1.0433(4) 0.065(4) Uani 1 1 d . .
H20O H 0.657330 0.443544 1.023244 0.098 Uiso 1 1 calc R U
O21 O 0.6114(5) 0.5090(3) 1.0449(4) 0.066(4) Uani 1 1 d . .
P6 P 0.62733(18) 0.39078(14) 0.97900(15) 0.0587(14) Uani 1 1 d . .
O22 O 0.5940(5) 0.3865(3) 1.0102(4) 0.066(4) Uani 1 1 d . .
H22O H 0.591239 0.407199 1.019249 0.099 Uiso 1 1 calc DR U
O23 O 0.6589(4) 0.4256(3) 0.9850(3) 0.053(3) Uani 1 1 d . .
H23O H 0.654568 0.440230 0.969260 0.080 Uiso 1 1 calc DR U
O24 O 0.5898(5) 0.3961(3) 0.9485(4) 0.062(3) Uani 1 1 d D .
O25 O 0.6555(5) 0.3560(3) 0.9755(4) 0.064(4) Uani 1 1 d . .
P7 P 0.61459(17) 0.47952(15) 0.91718(16) 0.0590(14) Uani 1 1 d . .
O26 O 0.6632(4) 0.4607(3) 0.9295(4) 0.064(4) Uani 1 1 d D .
O27 O 0.5706(4) 0.4618(4) 0.9327(4) 0.066(4) Uani 1 1 d . .
H27O H 0.574010 0.438705 0.932717 0.100 Uiso 1 1 calc DR U
O29 O 0.6114(4) 0.4795(3) 0.8821(4) 0.056(4) Uani 1 1 d . .
O30 O 0.6178(5) 0.5207(3) 0.9286(4) 0.064(4) Uani 1 1 d . .
H30O H 0.600278 0.523618 0.944859 0.097 Uiso 1 1 calc DR U
P8 P 0.52698(18) 0.52869(15) 0.98425(16) 0.0646(15) Uani 1 1 d . .
O31 O 0.5081(5) 0.5114(4) 0.9506(4) 0.068(4) Uani 1 1 d . .
H31O H 0.510820 0.488273 0.951386 0.102 Uiso 1 1 calc R U
O32 O 0.5839(4) 0.5265(4) 0.9858(4) 0.064(4) Uani 1 1 d D .
H32O H 0.594217 0.525806 1.005285 0.096 Uiso 1 1 calc R U
O33 O 0.5060(4) 0.5041(4) 1.0111(4) 0.063(4) Uani 1 1 d D .
O34 O 0.5068(5) 0.5663(3) 0.9869(4) 0.073(4) Uani 1 1 d . .
P9 P 0.6307(2) 0.67965(16) 0.52283(15) 0.0644(14) Uani 1 1 d . .
O35 O 0.6597(5) 0.7147(4) 0.5265(4) 0.069(4) Uani 1 1 d . .
O36 O 0.5985(5) 0.6758(4) 0.5531(4) 0.072(4) Uani 1 1 d D .
O37 O 0.6617(4) 0.6446(4) 0.5170(3) 0.063(4) Uani 1 1 d . .
H37O H 0.658306 0.629680 0.532359 0.095 Uiso 1 1 calc DR U
O38 O 0.5936(5) 0.6845(4) 0.4930(4) 0.072(4) Uani 1 1 d . .
H38O H 0.591623 0.664637 0.482465 0.109 Uiso 1 1 calc DR U
P10 P 0.5995(2) 0.60506(19) 0.44896(17) 0.0755(17) Uani 1 1 d . .
O39 O 0.5631(5) 0.6207(4) 0.4721(4) 0.076(4) Uani 1 1 d D .
H39O H 0.535658 0.609812 0.469478 0.114 Uiso 1 1 calc R U
O40 O 0.6522(5) 0.6230(6) 0.4567(5) 0.097(6) Uani 1 1 d D .
H40O H 0.658763 0.622152 0.476777 0.146 Uiso 1 1 calc R U
O41 O 0.5881(6) 0.6086(5) 0.4131(4) 0.078(4) Uani 1 1 d D .
O42 O 0.6062(6) 0.5629(4) 0.4548(4) 0.082(5) Uani 1 1 d . .
P11 P 0.5291(2) 0.54247(18) 0.51695(18) 0.0776(17) Uani 1 1 d . U
O44 O 0.5038(5) 0.5674(4) 0.4903(4) 0.081(4) Uani 1 1 d . U
O45 O 0.5144(5) 0.5592(4) 0.5501(4) 0.082(4) Uani 1 1 d . U
H45O H 0.539383 0.559409 0.563038 0.124 Uiso 1 1 calc DR U
O46 O 0.5077(6) 0.5053(4) 0.5132(5) 0.096(5) Uani 1 1 d . U
O47 O 0.5862(4) 0.5434(4) 0.5151(4) 0.068(4) Uani 1 1 d . U
H47O H 0.593895 0.551617 0.496855 0.102 Uiso 1 1 calc R U
P12 P 0.6259(2) 0.59005(18) 0.58407(16) 0.0704(16) Uani 1 1 d . .
O48 O 0.6285(5) 0.5491(4) 0.5717(4) 0.070(4) Uani 1 1 d . .
H48O H 0.625955 0.548847 0.551265 0.105 Uiso 1 1 calc R U
O49 O 0.6717(5) 0.6095(4) 0.5722(4) 0.076(4) Uani 1 1 d D .
O50 O 0.5790(5) 0.6077(4) 0.5695(4) 0.081(5) Uani 1 1 d . .
H50O H 0.582731 0.630723 0.568662 0.122 Uiso 1 1 calc DR U
O51 O 0.6284(5) 0.5894(4) 0.6198(4) 0.074(4) Uani 1 1 d . .
P13 P 0.8850(2) 0.32296(18) 0.58910(17) 0.0720(16) Uani 1 1 d . .
O52 O 0.8869(5) 0.3230(4) 0.6250(4) 0.073(4) Uani 1 1 d . .
O53 O 0.9295(5) 0.3048(4) 0.5740(4) 0.073(4) Uani 1 1 d D .
H53O H 0.927046 0.281681 0.575504 0.110 Uiso 1 1 calc R U
O54 O 0.8353(5) 0.3032(4) 0.5779(4) 0.073(4) Uani 1 1 d . .
O55 O 0.8796(6) 0.3648(4) 0.5764(4) 0.077(4) Uani 1 1 d . .
H55O H 0.866407 0.364910 0.557594 0.116 Uiso 1 1 calc R U
P14 P 0.8731(2) 0.23380(18) 0.52702(17) 0.0728(16) Uani 1 1 d . .
O56 O 0.9073(5) 0.2373(4) 0.5575(4) 0.075(4) Uani 1 1 d . .
O57 O 0.8419(5) 0.2693(4) 0.5214(4) 0.065(4) Uani 1 1 d . .
H57O H 0.833712 0.277849 0.539387 0.097 Uiso 1 1 calc R U
O59 O 0.9064(5) 0.2285(4) 0.4961(4) 0.070(4) Uani 1 1 d . .
H59O H 0.893057 0.239558 0.480059 0.105 Uiso 1 1 calc DR U
O60 O 0.8443(6) 0.1989(4) 0.5320(5) 0.087(5) Uani 1 1 d . .
P15 P 0.8908(2) 0.30821(19) 0.45279(17) 0.0772(17) Uani 1 1 d . .
O61 O 0.8405(6) 0.2896(5) 0.4609(5) 0.096(5) Uani 1 1 d . .
H61O H 0.840707 0.284457 0.480854 0.144 Uiso 1 1 calc DR U
O62 O 0.9319(5) 0.2916(4) 0.4754(4) 0.075(4) Uani 1 1 d . .
H62O H 0.948969 0.308743 0.483950 0.113 Uiso 1 1 calc DR U
O63 O 0.8985(6) 0.3021(5) 0.4175(4) 0.086(5) Uani 1 1 d . .
O64 O 0.8861(5) 0.3503(4) 0.4608(4) 0.074(4) Uani 1 1 d D .
P16 P 0.9713(2) 0.37035(18) 0.52079(18) 0.0761(17) Uani 1 1 d . .
O65 O 0.9899(5) 0.3559(5) 0.5543(4) 0.076(4) Uani 1 1 d . .
H65O H 0.967081 0.343818 0.562813 0.114 Uiso 1 1 calc DR U
O66 O 0.9919(5) 0.3447(4) 0.4929(4) 0.073(4) Uani 1 1 d D .
O67 O 0.9929(5) 0.4084(4) 0.5166(5) 0.087(5) Uani 1 1 d . .
O68 O 0.9141(5) 0.3699(4) 0.5189(4) 0.074(4) Uani 1 1 d . .
H68O H 0.904095 0.359411 0.501627 0.111 Uiso 1 1 calc DR U
O13 O 0.6842(5) 0.8771(5) 1.0154(4) 0.084(5) Uani 1 1 d . .
O28 O 0.8867(11) 0.7161(8) 1.1823(7) 0.159(9) Uani 1 1 d . U
O43 O 0.8802(6) 0.5615(4) 0.9484(5) 0.096(6) Uani 1 1 d . .
O58 O 0.7808(9) 0.7505(6) 0.7704(6) 0.131(8) Uani 1 1 d . .
N1 N 0.7715(6) 0.8061(5) 0.8303(5) 0.072(5) Uani 1 1 d . .
N2 N 0.7255(7) 0.8128(7) 0.8151(7) 0.109(8) Uani 1 1 d . .
N3 N 0.6946(7) 0.8238(9) 0.8377(8) 0.135(11) Uani 1 1 d . .
N7 N 0.7268(6) 0.8474(5) 0.9219(5) 0.071(4) Uani 1 1 d . U
N12 N 0.7352(6) 0.8682(4) 0.9749(6) 0.072(5) Uani 1 1 d . .
H12 H 0.767090 0.868889 0.971019 0.086 Uiso 1 1 calc R U
N16 N 0.7657(5) 0.8839(5) 1.0557(3) 0.091(5) Uani 1 1 d DG U
N17 N 0.7366(5) 0.9014(4) 1.0793(4) 0.106(5) Uani 1 1 d DG U
N18 N 0.7394(6) 0.8795(5) 1.1080(3) 0.102(5) Uani 1 1 d DG U
C19 C 0.7703(6) 0.8486(5) 1.1022(4) 0.087(5) Uani 1 1 d DG U
C20 C 0.7866(5) 0.8513(4) 1.0699(4) 0.081(5) Uani 1 1 d DG U
H20 H 0.807772 0.834304 1.059499 0.097 Uiso 1 1 calc R U
C21 C 0.7819(7) 0.8251(5) 1.1280(5) 0.119(8) Uani 1 1 d G U
N22 N 0.8176(7) 0.7987(5) 1.1212(4) 0.094(6) Uani 1 1 d G .
C23 C 0.8348(7) 0.7746(5) 1.1454(6) 0.122(8) Uani 1 1 d G U
C24 C 0.8164(9) 0.7769(6) 1.1764(5) 0.138(7) Uani 1 1 d G U
H24 H 0.828217 0.760411 1.193008 0.166 Uiso 1 1 calc R U
C25 C 0.7808(9) 0.8033(7) 1.1832(4) 0.146(7) Uani 1 1 d G U
H25 H 0.768189 0.804917 1.204421 0.175 Uiso 1 1 calc R U
C26 C 0.7635(7) 0.8275(6) 1.1590(6) 0.128(7) Uani 1 1 d G U
H26 H 0.739151 0.845531 1.163634 0.154 Uiso 1 1 calc R U
N27 N 0.8691(8) 0.7506(6) 1.1361(6) 0.095(6) Uani 1 1 d D U
H27 H 0.876468 0.751879 1.115443 0.114 Uiso 1 1 calc R U
N31 N 0.9272(8) 0.6732(4) 1.1234(5) 0.121(5) Uani 1 1 d G U
N32 N 0.9166(8) 0.6428(6) 1.1439(4) 0.130(6) Uani 1 1 d G U
N33 N 0.9077(8) 0.6113(4) 1.1239(5) 0.127(6) Uani 1 1 d G U
C34 C 0.9128(9) 0.6222(6) 1.0911(4) 0.114(6) Uani 1 1 d G U
C35 C 0.9249(9) 0.6604(6) 1.0908(4) 0.114(6) Uani 1 1 d G U
H35 H 0.930422 0.674924 1.071988 0.137 Uiso 1 1 calc R U
N37 N 0.9185(8) 0.6072(6) 1.0366(6) 0.086(6) Uani 1 1 d . .
N42 N 0.9248(6) 0.5975(5) 0.9847(5) 0.068(5) Uani 1 1 d . .
H42 H 0.945657 0.616252 0.985854 0.082 Uiso 1 1 calc R U
N46 N 0.9169(6) 0.5994(3) 0.8978(3) 0.092(4) Uani 1 1 d DG U
N47 N 0.9122(5) 0.5672(3) 0.8781(4) 0.092(5) Uani 1 1 d G U
N48 N 0.8822(6) 0.5763(4) 0.8501(3) 0.095(5) Uani 1 1 d G U
C49 C 0.8683(6) 0.6141(4) 0.8524(4) 0.081(5) Uani 1 1 d G U
C50 C 0.8898(6) 0.6284(3) 0.8819(4) 0.081(5) Uani 1 1 d G U
H50 H 0.886636 0.653026 0.889611 0.097 Uiso 1 1 calc R U
N52 N 0.8351(7) 0.6697(5) 0.8335(5) 0.079(4) Uani 1 1 d . U
N57 N 0.8138(7) 0.7263(6) 0.8168(5) 0.082(6) Uani 1 1 d . .
H57 H 0.825920 0.732135 0.836346 0.099 Uiso 1 1 calc R U
C4 C 0.7208(8) 0.8270(5) 0.8656(6) 0.068(6) Uani 1 1 d . .
C5 C 0.7709(8) 0.8145(5) 0.8623(7) 0.072(6) Uani 1 1 d . .
H5 H 0.797027 0.812704 0.878471 0.086 Uiso 1 1 calc R U
C6 C 0.6984(9) 0.8390(7) 0.8936(7) 0.084(5) Uani 1 1 d . U
C8 C 0.7062(8) 0.8584(6) 0.9497(7) 0.075(5) Uani 1 1 d . U
C9 C 0.6513(8) 0.8586(6) 0.9512(7) 0.080(5) Uani 1 1 d . U
H9 H 0.636258 0.863306 0.971304 0.095 Uiso 1 1 calc R U
C10 C 0.6225(10) 0.8523(7) 0.9241(7) 0.094(5) Uani 1 1 d . U
H10 H 0.587434 0.854752 0.924772 0.112 Uiso 1 1 calc R U
C11 C 0.6441(9) 0.8421(7) 0.8954(7) 0.091(5) Uani 1 1 d . U
H11 H 0.623547 0.837005 0.876611 0.109 Uiso 1 1 calc R U
C13 C 0.7241(7) 0.8773(7) 1.0054(6) 0.074(7) Uani 1 1 d D .
C14 C 0.7673(7) 0.8970(6) 1.0246(5) 0.077(7) Uani 1 1 d D .
H14 H 0.799950 0.890791 1.015077 0.093 Uiso 1 1 calc R U
C15 C 0.7597(8) 0.9371(6) 1.0247(7) 0.085(8) Uani 1 1 d . .
H15A H 0.760770 0.946643 1.002466 0.128 Uiso 1 1 calc R U
H15B H 0.727172 0.942704 1.033490 0.128 Uiso 1 1 calc R U
H15C H 0.785895 0.948895 1.038319 0.128 Uiso 1 1 calc R U
C28 C 0.8948(12) 0.7238(8) 1.1541(8) 0.117(6) Uani 1 1 d D U
C29 C 0.9397(10) 0.7075(10) 1.1379(9) 0.126(6) Uani 1 1 d D U
H29 H 0.947156 0.724615 1.119684 0.152 Uiso 1 1 calc R U
C30 C 0.9871(11) 0.7059(9) 1.1597(8) 0.125(9) Uani 1 1 d D U
H30A H 0.993863 0.730383 1.169109 0.187 Uiso 1 1 calc R U
H30B H 0.982687 0.687943 1.177250 0.187 Uiso 1 1 calc R U
H30C H 1.015123 0.698252 1.146783 0.187 Uiso 1 1 calc R U
C36 C 0.9076(10) 0.5966(8) 1.0646(9) 0.096(9) Uani 1 1 d . .
C38 C 0.9105(9) 0.5848(7) 1.0146(7) 0.075(6) Uani 1 1 d . .
C39 C 0.8955(9) 0.5471(8) 1.0183(9) 0.093(8) Uani 1 1 d . .
H39 H 0.890404 0.531250 1.000055 0.111 Uiso 1 1 calc R U
C40 C 0.8889(13) 0.5353(11) 1.0485(11) 0.131(12) Uani 1 1 d . .
H40 H 0.880065 0.510182 1.052145 0.158 Uiso 1 1 calc R U
C41 C 0.8947(12) 0.5591(10) 1.0741(10) 0.118(11) Uani 1 1 d . .
H41 H 0.890737 0.551860 1.095996 0.142 Uiso 1 1 calc R U
C43 C 0.9122(8) 0.5861(6) 0.9535(7) 0.086(8) Uani 1 1 d D .
C44 C 0.9435(9) 0.5970(6) 0.9272(5) 0.089(6) Uani 1 1 d D U
H44 H 0.955081 0.622685 0.932398 0.106 Uiso 1 1 calc R U
C45 C 0.9920(8) 0.5728(6) 0.9252(8) 0.095(7) Uani 1 1 d . U
H45A H 1.009258 0.572038 0.946552 0.143 Uiso 1 1 calc R U
H45B H 0.982920 0.547632 0.918346 0.143 Uiso 1 1 calc R U
H45C H 1.013873 0.583767 0.909301 0.143 Uiso 1 1 calc R U
C51 C 0.8378(9) 0.6314(6) 0.8298(7) 0.083(5) Uani 1 1 d . U
C53 C 0.8103(10) 0.6880(7) 0.8111(7) 0.087(5) Uani 1 1 d . U
C54 C 0.7858(11) 0.6738(8) 0.7831(7) 0.100(6) Uani 1 1 d . U
H54 H 0.771405 0.688773 0.766283 0.119 Uiso 1 1 calc R U
C55 C 0.7848(12) 0.6357(7) 0.7827(8) 0.105(6) Uani 1 1 d . U
H55 H 0.768442 0.623279 0.764947 0.127 Uiso 1 1 calc R U
C56 C 0.8074(11) 0.6147(7) 0.8080(7) 0.099(5) Uani 1 1 d . U
H56 H 0.801122 0.588866 0.809615 0.119 Uiso 1 1 calc R U
C58 C 0.8022(9) 0.7548(7) 0.7983(6) 0.074(6) Uani 1 1 d . .
C59 C 0.8118(9) 0.7947(7) 0.8118(6) 0.085(7) Uani 1 1 d D .
H59 H 0.841066 0.792649 0.827510 0.102 Uiso 1 1 calc R U
C60 C 0.8269(9) 0.8197(7) 0.7864(6) 0.093(8) Uani 1 1 d D .
H60A H 0.855056 0.808995 0.775334 0.139 Uiso 1 1 calc R U
H60B H 0.799037 0.823542 0.770751 0.139 Uiso 1 1 calc R U
H60C H 0.836851 0.843518 0.796122 0.139 Uiso 1 1 calc R U
O73 O 1.0252(7) 0.7545(7) 0.8148(7) 0.148(8) Uani 1 1 d D U
O88 O 1.1359(6) 0.6015(4) 1.0145(5) 0.095(5) Uani 1 1 d . U
O103 O 1.0203(6) 0.8641(4) 1.1081(4) 0.085(5) Uani 1 1 d . .
O118 O 0.8098(7) 0.9913(5) 0.9251(5) 0.110(5) Uani 1 1 d . U
N61 N 0.8306(8) 0.9176(5) 0.8835(6) 0.094(5) Uani 1 1 d . U
N62 N 0.8431(9) 0.9420(6) 0.8592(7) 0.108(5) Uani 1 1 d . U
N63 N 0.8786(10) 0.9275(6) 0.8462(7) 0.110(5) Uani 1 1 d . U
N67 N 0.9249(7) 0.8350(5) 0.8471(6) 0.084(5) Uani 1 1 d D U
N72 N 0.9569(7) 0.7773(5) 0.8398(6) 0.102(6) Uani 1 1 d D U
H72 H 0.933883 0.770459 0.853164 0.123 Uiso 1 1 calc R U
N76 N 1.0013(4) 0.6868(3) 0.8413(5) 0.104(5) Uani 1 1 d DG U
N77 N 1.0337(6) 0.6699(5) 0.8193(4) 0.118(6) Uani 1 1 d G U
N78 N 1.0717(5) 0.6513(4) 0.8378(5) 0.118(6) Uani 1 1 d G U
C79 C 1.0629(6) 0.6567(5) 0.8712(4) 0.109(5) Uani 1 1 d DG U
C80 C 1.0194(7) 0.6786(5) 0.8734(4) 0.109(6) Uani 1 1 d G U
H80 H 1.004864 0.686467 0.892951 0.130 Uiso 1 1 calc R U
C81 C 1.0955(6) 0.6410(4) 0.8950(4) 0.101(5) Uani 1 1 d DG U
N82 N 1.0755(4) 0.6412(4) 0.9256(4) 0.092(5) Uani 1 1 d G U
C83 C 1.1035(6) 0.6284(4) 0.9524(4) 0.092(5) Uani 1 1 d G U
C84 C 1.1515(6) 0.6154(5) 0.9486(4) 0.107(6) Uani 1 1 d G U
H84 H 1.170681 0.606621 0.966958 0.128 Uiso 1 1 calc R U
C85 C 1.1716(4) 0.6152(5) 0.9180(5) 0.109(6) Uani 1 1 d G U
H85 H 1.204415 0.606329 0.915439 0.130 Uiso 1 1 calc R U
C86 C 1.1436(6) 0.6280(5) 0.8912(4) 0.108(6) Uani 1 1 d G U
H86 H 1.157279 0.627915 0.870322 0.129 Uiso 1 1 calc R U
N87 N 1.0787(7) 0.6290(6) 0.9800(6) 0.095(7) Uani 1 1 d . .
H87 H 1.049961 0.640605 0.978792 0.114 Uiso 1 1 calc R U
N91 N 1.0685(7) 0.6421(5) 1.0594(5) 0.081(6) Uani 1 1 d . .
N92 N 1.1013(7) 0.6324(6) 1.0828(7) 0.095(7) Uani 1 1 d . .
N93 N 1.1079(9) 0.6610(7) 1.1017(6) 0.107(8) Uani 1 1 d . .
N97 N 1.0438(7) 0.7500(5) 1.0932(6) 0.083(6) Uani 1 1 d . .
N102 N 0.9978(6) 0.8023(5) 1.0986(4) 0.068(5) Uani 1 1 d . .
H102 H 0.973215 0.789002 1.090044 0.082 Uiso 1 1 calc R U
N106 N 0.9227(6) 0.8864(5) 1.0918(5) 0.071(5) Uani 1 1 d . .
N107 N 0.9238(7) 0.9158(8) 1.1099(6) 0.103(8) Uani 1 1 d . .
N108 N 0.9135(7) 0.9440(6) 1.0943(6) 0.079(6) Uani 1 1 d . .
N112 N 0.8781(6) 0.9443(5) 1.0083(6) 0.077(6) Uani 1 1 d . .
N117 N 0.8418(7) 0.9455(5) 0.9580(6) 0.083(6) Uani 1 1 d . .
H117 H 0.845927 0.921374 0.959578 0.100 Uiso 1 1 calc R U
C64 C 0.8895(10) 0.8931(6) 0.8559(8) 0.094(5) Uani 1 1 d D U
C65 C 0.8599(9) 0.8878(5) 0.8811(7) 0.084(5) Uani 1 1 d . U
H65 H 0.859863 0.866695 0.894875 0.101 Uiso 1 1 calc R U
C66 C 0.9285(8) 0.8708(7) 0.8441(7) 0.089(5) Uani 1 1 d D U
C68 C 0.9604(9) 0.8157(6) 0.8353(7) 0.086(5) Uani 1 1 d D U
C69 C 1.0034(9) 0.8283(6) 0.8222(8) 0.098(6) Uani 1 1 d D U
H69 H 1.029769 0.812401 0.816454 0.118 Uiso 1 1 calc R U
C70 C 1.0046(11) 0.8697(7) 0.8178(8) 0.107(6) Uani 1 1 d D U
H70 H 1.030262 0.881124 0.806183 0.128 Uiso 1 1 calc R U
C71 C 0.9702(10) 0.8894(8) 0.8301(8) 0.100(6) Uani 1 1 d . U
H71 H 0.972148 0.915612 0.830026 0.120 Uiso 1 1 calc R U
C73 C 0.9842(9) 0.7471(7) 0.8264(8) 0.121(6) Uani 1 1 d D U
C74 C 0.9607(7) 0.7078(6) 0.8319(8) 0.115(7) Uani 1 1 d D U
H74 H 0.934566 0.708173 0.848508 0.138 Uiso 1 1 calc R U
C75 C 0.9402(10) 0.6955(9) 0.7982(7) 0.114(9) Uani 1 1 d D U
H75A H 0.911311 0.710665 0.791799 0.171 Uiso 1 1 calc R U
H75B H 0.966049 0.698490 0.782327 0.171 Uiso 1 1 calc R U
H75C H 0.930312 0.669413 0.799151 0.171 Uiso 1 1 calc R U
C88 C 1.0915(8) 0.6145(6) 1.0097(8) 0.082(6) Uani 1 1 d . U
C89 C 1.0517(7) 0.6139(5) 1.0333(7) 0.076(5) Uani 1 1 d . U
H89 H 1.019501 0.621904 1.022557 0.092 Uiso 1 1 calc R U
C90 C 1.0461(10) 0.5772(6) 1.0481(8) 0.104(8) Uani 1 1 d . U
H90A H 1.019426 0.578041 1.063585 0.156 Uiso 1 1 calc R U
H90B H 1.037852 0.559042 1.031073 0.156 Uiso 1 1 calc R U
H90C H 1.077369 0.570182 1.059495 0.156 Uiso 1 1 calc R U
C94 C 1.0847(9) 0.6916(7) 1.0851(7) 0.089(8) Uani 1 1 d . .
C95 C 1.0573(8) 0.6780(6) 1.0593(7) 0.085(8) Uani 1 1 d . .
H95 H 1.035316 0.691077 1.044774 0.102 Uiso 1 1 calc R U
C96 C 1.0850(8) 0.7299(7) 1.0978(6) 0.077(7) Uani 1 1 d . .
C98 C 1.0407(8) 0.7849(6) 1.1055(8) 0.089(8) Uani 1 1 d . .
C99 C 1.0844(8) 0.8019(7) 1.1203(7) 0.095(7) Uani 1 1 d . U
H99 H 1.083845 0.826841 1.127572 0.114 Uiso 1 1 calc R U
C100 C 1.1291(9) 0.7798(8) 1.1236(8) 0.101(6) Uani 1 1 d . U
H100 H 1.159515 0.789979 1.131961 0.121 Uiso 1 1 calc R U
C101 C 1.1257(8) 0.7452(8) 1.1146(8) 0.099(7) Uani 1 1 d . U
H101 H 1.153053 0.729396 1.119980 0.118 Uiso 1 1 calc R U
C103 C 0.9890(9) 0.8393(7) 1.1039(6) 0.079(7) Uani 1 1 d . .
C104 C 0.9325(9) 0.8483(6) 1.1057(5) 0.071(6) Uani 1 1 d . .
H104 H 0.912613 0.829566 1.092951 0.085 Uiso 1 1 calc R U
C105 C 0.9214(10) 0.8451(8) 1.1410(7) 0.100(9) Uani 1 1 d . .
H10A H 0.928576 0.819843 1.148553 0.150 Uiso 1 1 calc R U
H10B H 0.942220 0.862621 1.153686 0.150 Uiso 1 1 calc R U
H10C H 0.886282 0.850762 1.143955 0.150 Uiso 1 1 calc R U
C109 C 0.9076(8) 0.9331(5) 1.0613(7) 0.075(7) Uani 1 1 d . .
C110 C 0.9131(8) 0.8956(6) 1.0611(7) 0.076(7) Uani 1 1 d . .
H110 H 0.910645 0.879496 1.042870 0.091 Uiso 1 1 calc R U
C111 C 0.8955(9) 0.9574(6) 1.0367(8) 0.086(8) Uani 1 1 d D .
C113 C 0.8625(8) 0.9665(6) 0.9844(8) 0.086(6) Uani 1 1 d . U
C114 C 0.8626(8) 1.0047(6) 0.9877(8) 0.090(6) Uani 1 1 d . U
H114 H 0.850147 1.019611 0.970220 0.108 Uiso 1 1 calc R U
C115 C 0.8787(10) 1.0198(6) 1.0134(8) 0.100(6) Uani 1 1 d . U
H115 H 0.878842 1.046038 1.014892 0.120 Uiso 1 1 calc R U
C116 C 0.8963(10) 0.9991(5) 1.0394(9) 0.100(7) Uani 1 1 d D U
H116 H 0.908792 1.010821 1.058731 0.120 Uiso 1 1 calc R U
C118 C 0.8156(10) 0.9577(7) 0.9298(8) 0.100(6) Uani 1 1 d . U
C119 C 0.7950(8) 0.9283(8) 0.9090(8) 0.098(6) Uani 1 1 d D U
H119 H 0.788388 0.906113 0.922736 0.118 Uiso 1 1 calc R U
C120 C 0.7481(9) 0.9404(8) 0.8928(8) 0.107(7) Uani 1 1 d D U
H12A H 0.734673 0.920350 0.878928 0.161 Uiso 1 1 calc R U
H12B H 0.724045 0.946587 0.909198 0.161 Uiso 1 1 calc R U
H12C H 0.754179 0.962206 0.879391 0.161 Uiso 1 1 calc R U
O133 O 0.6869(8) 0.2346(4) 0.9377(5) 0.107(6) Uani 1 1 d . U
O148 O 0.4465(6) 0.4687(5) 0.8303(5) 0.105(6) Uani 1 1 d . U
O163 O 0.3695(6) 0.6332(4) 1.0231(5) 0.102(5) Uani 1 1 d . U
O178 O 0.4930(6) 0.3635(5) 1.1165(5) 0.098(6) Uani 1 1 d . .
N121 N 0.5848(7) 0.3406(6) 1.1017(6) 0.083(5) Uani 1 1 d . U
N122 N 0.5869(7) 0.3105(6) 1.1196(6) 0.090(5) Uani 1 1 d . U
N123 N 0.5927(7) 0.2814(6) 1.1019(6) 0.087(5) Uani 1 1 d . U
C126 C 0.6057(5) 0.2675(4) 1.0472(3) 0.079(7) Uani 1 1 d G .
N127 N 0.6230(5) 0.2829(3) 1.0189(4) 0.069(5) Uani 1 1 d G .
C128 C 0.6358(5) 0.2601(4) 0.9933(3) 0.082(8) Uani 1 1 d G .
C129 C 0.6313(6) 0.2219(3) 0.9961(3) 0.071(6) Uani 1 1 d G .
H129 H 0.640055 0.206379 0.978595 0.086 Uiso 1 1 calc R U
C130 C 0.6140(6) 0.2065(3) 1.0244(4) 0.103(10) Uani 1 1 d G .
H130 H 0.610864 0.180425 1.026300 0.124 Uiso 1 1 calc R U
C131 C 0.6012(6) 0.2293(4) 1.0500(3) 0.075(6) Uani 1 1 d G .
H131 H 0.589309 0.218760 1.069344 0.089 Uiso 1 1 calc R U
N132 N 0.6531(7) 0.2810(5) 0.9682(5) 0.078(6) Uani 1 1 d . .
H132 H 0.646895 0.304906 0.969324 0.093 Uiso 1 1 calc R U
N136 N 0.6583(7) 0.3092(5) 0.8962(5) 0.073(5) Uani 1 1 d . .
N137 N 0.6491(8) 0.2881(7) 0.8719(7) 0.106(8) Uani 1 1 d . .
N138 N 0.6138(8) 0.2999(5) 0.8526(6) 0.095(7) Uani 1 1 d . .
N142 N 0.5560(6) 0.3898(4) 0.8588(4) 0.066(5) Uani 1 1 d . .
N147 N 0.5251(6) 0.4481(5) 0.8511(5) 0.073(5) Uani 1 1 d . .
H147 H 0.552475 0.455346 0.861742 0.088 Uiso 1 1 calc R U
N151 N 0.4742(7) 0.5411(6) 0.8514(6) 0.089(6) Uani 1 1 d . .
N152 N 0.4402(9) 0.5548(7) 0.8295(6) 0.104(7) Uani 1 1 d . .
N153 N 0.4106(9) 0.5741(6) 0.8480(7) 0.106(8) Uani 1 1 d . .
N157 N 0.4133(7) 0.5868(5) 0.9343(6) 0.078(6) Uani 1 1 d . .
N162 N 0.4150(6) 0.5992(5) 0.9875(7) 0.091(5) Uani 1 1 d . U
H162 H 0.443243 0.587085 0.986225 0.109 Uiso 1 1 calc R U
N166 N 0.4408(8) 0.5836(5) 1.0675(6) 0.088(6) Uani 1 1 d . .
N167 N 0.4085(9) 0.5934(8) 1.0908(7) 0.114(8) Uani 1 1 d . .
N168 N 0.4012(9) 0.5618(6) 1.1069(6) 0.097(7) Uani 1 1 d . .
C171 C 0.4261(5) 0.4998(3) 1.1074(4) 0.081(7) Uani 1 1 d G .
N172 N 0.4683(4) 0.4786(4) 1.1028(4) 0.084(6) Uani 1 1 d G .
C173 C 0.4700(4) 0.4419(3) 1.1130(4) 0.089(6) Uani 1 1 d G U
C174 C 0.4294(5) 0.4265(3) 1.1279(5) 0.099(6) Uani 1 1 d G U
H174 H 0.430493 0.401428 1.134903 0.119 Uiso 1 1 calc R U
C175 C 0.3871(4) 0.4477(5) 1.1325(5) 0.108(6) Uani 1 1 d G U
H175 H 0.359412 0.437147 1.142704 0.130 Uiso 1 1 calc R U
C176 C 0.3855(4) 0.4844(4) 1.1223(5) 0.103(7) Uani 1 1 d G U
H176 H 0.356650 0.498871 1.125476 0.123 Uiso 1 1 calc R U
N177 N 0.5153(6) 0.4244(5) 1.1102(5) 0.070(5) Uani 1 1 d . .
H177 H 0.540981 0.438613 1.106508 0.084 Uiso 1 1 calc R U
C124 C 0.5963(7) 0.2931(6) 1.0715(6) 0.062(5) Uani 1 1 d . .
C125 C 0.5936(7) 0.3315(7) 1.0704(7) 0.074(7) Uani 1 1 d . .
H125 H 0.597053 0.347491 1.052254 0.089 Uiso 1 1 calc R U
C133 C 0.6808(9) 0.2690(6) 0.9395(7) 0.087(6) Uani 1 1 d . U
C134 C 0.6973(8) 0.2993(5) 0.9206(6) 0.073(5) Uani 1 1 d . U
H134 H 0.704469 0.321053 0.935102 0.088 Uiso 1 1 calc R U
C135 C 0.7441(8) 0.2876(6) 0.9048(7) 0.082(7) Uani 1 1 d . U
H13A H 0.756258 0.308058 0.891589 0.123 Uiso 1 1 calc R U
H13B H 0.769448 0.281151 0.921598 0.123 Uiso 1 1 calc R U
H13C H 0.737174 0.266095 0.890871 0.123 Uiso 1 1 calc R U
C139 C 0.6013(10) 0.3322(7) 0.8662(7) 0.099(9) Uani 1 1 d D .
C140 C 0.6304(7) 0.3390(5) 0.8951(6) 0.065(6) Uani 1 1 d . .
H140 H 0.629871 0.359446 0.909554 0.078 Uiso 1 1 calc R U
C141 C 0.5556(8) 0.3535(7) 0.8542(6) 0.079(7) Uani 1 1 d D .
C143 C 0.5180(6) 0.4107(5) 0.8468(6) 0.064(6) Uani 1 1 d . .
C144 C 0.4771(9) 0.3952(7) 0.8301(5) 0.078(7) Uani 1 1 d . .
H144 H 0.449861 0.410150 0.822743 0.094 Uiso 1 1 calc R U
C145 C 0.4774(8) 0.3572(7) 0.8244(7) 0.081(7) Uani 1 1 d . .
H145 H 0.450851 0.346279 0.811872 0.098 Uiso 1 1 calc R U
C146 C 0.5160(9) 0.3347(7) 0.8369(7) 0.086(7) Uani 1 1 d . .
H146 H 0.515920 0.308610 0.834021 0.103 Uiso 1 1 calc R U
C148 C 0.4917(9) 0.4756(7) 0.8398(8) 0.100(7) Uani 1 1 d . U
C149 C 0.5128(9) 0.5149(7) 0.8404(8) 0.094(8) Uani 1 1 d . .
H149 H 0.541654 0.515619 0.856441 0.113 Uiso 1 1 calc R U
C150 C 0.5317(12) 0.5255(10) 0.8065(7) 0.124(11) Uani 1 1 d . .
H15D H 0.556996 0.507687 0.800128 0.185 Uiso 1 1 calc R U
H15E H 0.503850 0.525249 0.790429 0.185 Uiso 1 1 calc R U
H15F H 0.546320 0.550382 0.807531 0.185 Uiso 1 1 calc R U
C154 C 0.4216(8) 0.5697(6) 0.8799(6) 0.065(6) Uani 1 1 d . .
C155 C 0.4630(8) 0.5491(6) 0.8827(7) 0.074(7) Uani 1 1 d . .
H155 H 0.480537 0.541768 0.902150 0.088 Uiso 1 1 calc R U
C156 C 0.3907(9) 0.5859(5) 0.9037(7) 0.080(7) Uani 1 1 d . .
C158 C 0.3868(7) 0.5994(6) 0.9582(7) 0.070(6) Uani 1 1 d . .
C159 C 0.3398(8) 0.6139(8) 0.9547(7) 0.090(8) Uani 1 1 d . .
H159 H 0.321425 0.621821 0.972661 0.108 Uiso 1 1 calc R U
C160 C 0.3216(7) 0.6159(6) 0.9231(8) 0.080(8) Uani 1 1 d . .
H160 H 0.290518 0.627789 0.918913 0.095 Uiso 1 1 calc R U
C161 C 0.3445(8) 0.6025(7) 0.8987(9) 0.100(10) Uani 1 1 d . .
H161 H 0.329764 0.603954 0.877378 0.120 Uiso 1 1 calc R U
C163 C 0.4083(7) 0.6140(6) 1.0180(8) 0.087(5) Uani 1 1 d D U
C164 C 0.4494(8) 0.6107(7) 1.0453(7) 0.104(6) Uani 1 1 d D U
H164 H 0.479278 0.601904 1.033848 0.125 Uiso 1 1 calc R U
C165 C 0.4653(9) 0.6499(6) 1.0593(8) 0.103(7) Uani 1 1 d D U
H16A H 0.470392 0.667025 1.041318 0.155 Uiso 1 1 calc R U
H16B H 0.439038 0.659452 1.072867 0.155 Uiso 1 1 calc R U
H16C H 0.496259 0.647442 1.072508 0.155 Uiso 1 1 calc R U
C169 C 0.4279(7) 0.5351(8) 1.0943(7) 0.085(8) Uani 1 1 d . .
C170 C 0.4515(8) 0.5485(6) 1.0672(7) 0.079(7) Uani 1 1 d . .
H170 H 0.470800 0.535328 1.052239 0.094 Uiso 1 1 calc R U
C178 C 0.5237(9) 0.3895(8) 1.1125(6) 0.082(7) Uani 1 1 d . .
C179 C 0.5818(9) 0.3788(7) 1.1129(8) 0.095(9) Uani 1 1 d . .
H179 H 0.601315 0.396041 1.099295 0.114 Uiso 1 1 calc R U
C180 C 0.5973(11) 0.3817(8) 1.1497(7) 0.110(10) Uani 1 1 d . .
H18A H 0.595100 0.407557 1.156702 0.164 Uiso 1 1 calc R U
H18B H 0.575056 0.366440 1.162350 0.164 Uiso 1 1 calc R U
H18C H 0.631610 0.372949 1.153146 0.164 Uiso 1 1 calc R U
O193 O 0.6386(11) 0.5171(8) 1.1877(7) 0.167(7) Uani 1 1 d D U
O208 O 0.6115(6) 0.6644(4) 0.9533(5) 0.091(5) Uani 1 1 d . .
O223 O 0.6652(8) 0.4692(4) 0.7763(5) 0.105(6) Uani 1 1 d . .
O238 O 0.8178(5) 0.3496(5) 1.0239(5) 0.090(5) Uani 1 1 d D U
N181 N 0.7437(7) 0.3479(6) 1.0680(5) 0.071(5) Uani 1 1 d . .
N182 N 0.7745(7) 0.3331(7) 1.0903(6) 0.089(6) Uani 1 1 d . .
N183 N 0.7735(7) 0.3510(7) 1.1164(6) 0.089(6) Uani 1 1 d . .
N187 N 0.6952(8) 0.4318(8) 1.1316(6) 0.101(5) Uani 1 1 d . U
N192 N 0.6464(9) 0.4804(7) 1.1428(7) 0.115(6) Uani 1 1 d . U
H192 H 0.635075 0.477566 1.122599 0.137 Uiso 1 1 calc R U
N196 N 0.5810(8) 0.5561(5) 1.1299(6) 0.132(7) Uani 1 1 d G U
N197 N 0.5934(8) 0.5871(7) 1.1498(4) 0.149(7) Uani 1 1 d G U
N198 N 0.6031(8) 0.6176(5) 1.1291(7) 0.151(7) Uani 1 1 d G U
C199 C 0.5966(9) 0.6053(7) 1.0964(5) 0.135(7) Uani 1 1 d DG U
C200 C 0.5829(8) 0.5674(7) 1.0969(5) 0.119(7) Uani 1 1 d G U
H200 H 0.576259 0.552191 1.078370 0.143 Uiso 1 1 calc R U
N202 N 0.5845(6) 0.6194(6) 1.0463(5) 0.073(5) Uani 1 1 d . .
N207 N 0.5710(7) 0.6288(5) 0.9907(5) 0.079(6) Uani 1 1 d D .
H207 H 0.551328 0.609391 0.991270 0.095 Uiso 1 1 calc R U
N211 N 0.5629(6) 0.6281(4) 0.9019(5) 0.060(4) Uani 1 1 d . .
N212 N 0.5658(10) 0.6574(5) 0.8839(7) 0.105(8) Uani 1 1 d . .
N213 N 0.5875(9) 0.6484(5) 0.8568(6) 0.093(7) Uani 1 1 d . .
N217 N 0.6322(6) 0.5548(5) 0.8396(5) 0.074(5) Uani 1 1 d . .
N222 N 0.6555(6) 0.4988(5) 0.8245(5) 0.064(4) Uani 1 1 d . .
H222 H 0.655188 0.494732 0.845601 0.076 Uiso 1 1 calc R U
N226 N 0.7035(6) 0.4225(5) 0.8410(5) 0.076(5) Uani 1 1 d . .
N227 N 0.7472(7) 0.4220(6) 0.8250(6) 0.084(5) Uani 1 1 d . U
N228 N 0.7792(7) 0.4099(6) 0.8471(6) 0.088(5) Uani 1 1 d . U
N232 N 0.7605(6) 0.3809(4) 0.9315(4) 0.056(4) Uani 1 1 d . .
N237 N 0.7576(6) 0.3593(4) 0.9839(4) 0.058(4) Uani 1 1 d . .
H237 H 0.725195 0.359856 0.979991 0.069 Uiso 1 1 calc R U
C184 C 0.7426(7) 0.3817(8) 1.1138(7) 0.091(8) Uani 1 1 d D .
C185 C 0.7227(9) 0.3773(8) 1.0808(6) 0.084(7) Uani 1 1 d . .
H185 H 0.698687 0.392897 1.070207 0.101 Uiso 1 1 calc R U
C186 C 0.7337(10) 0.4065(9) 1.1374(7) 0.103(6) Uani 1 1 d D U
C188 C 0.6856(10) 0.4562(10) 1.1525(8) 0.109(6) Uani 1 1 d . U
C189 C 0.7123(10) 0.4631(10) 1.1828(7) 0.114(6) Uani 1 1 d . U
H189 H 0.708234 0.483908 1.196509 0.137 Uiso 1 1 calc R U
C190 C 0.7478(11) 0.4313(10) 1.1889(7) 0.117(6) Uani 1 1 d . U
H190 H 0.764638 0.430331 1.209658 0.140 Uiso 1 1 calc R U
C191 C 0.7573(11) 0.4056(10) 1.1686(6) 0.113(6) Uani 1 1 d . U
H191 H 0.779790 0.386240 1.174520 0.136 Uiso 1 1 calc DR U
C193 C 0.6234(13) 0.5072(11) 1.1598(8) 0.140(6) Uani 1 1 d D U
C194 C 0.5725(12) 0.5206(11) 1.1447(9) 0.135(7) Uani 1 1 d D U
H194 H 0.564936 0.503368 1.126142 0.162 Uiso 1 1 calc R U
C195 C 0.5279(13) 0.5176(10) 1.1661(9) 0.134(8) Uani 1 1 d . U
H19A H 0.525920 0.492434 1.174786 0.202 Uiso 1 1 calc R U
H19B H 0.531680 0.535270 1.184116 0.202 Uiso 1 1 calc R U
H19C H 0.497482 0.523262 1.153189 0.202 Uiso 1 1 calc R U
C201 C 0.6001(12) 0.6314(8) 1.0743(8) 0.111(8) Uani 1 1 d D U
C203 C 0.5883(8) 0.6407(6) 1.0216(7) 0.085(8) Uani 1 1 d D .
C204 C 0.6055(10) 0.6809(6) 1.0229(8) 0.103(7) Uani 1 1 d D U
H204 H 0.608656 0.696929 1.004793 0.124 Uiso 1 1 calc R U
C205 C 0.6156(11) 0.6898(8) 1.0552(8) 0.112(7) Uani 1 1 d . U
H205 H 0.622751 0.714966 1.060043 0.134 Uiso 1 1 calc R U
C206 C 0.6162(12) 0.6672(8) 1.0789(9) 0.118(7) Uani 1 1 d . U
H206 H 0.627812 0.675063 1.099890 0.141 Uiso 1 1 calc R U
C208 C 0.5782(8) 0.6410(5) 0.9601(7) 0.068(6) Uani 1 1 d . .
C209 C 0.5447(9) 0.6289(5) 0.9330(7) 0.081(8) Uani 1 1 d . .
H209 H 0.534906 0.602936 0.938095 0.098 Uiso 1 1 calc R U
C210 C 0.4933(8) 0.6533(6) 0.9325(7) 0.079(7) Uani 1 1 d . .
H21A H 0.480330 0.653926 0.954401 0.119 Uiso 1 1 calc R U
H21B H 0.500204 0.678539 0.925317 0.119 Uiso 1 1 calc R U
H21C H 0.468596 0.641859 0.917475 0.119 Uiso 1 1 calc R U
C214 C 0.6011(8) 0.6099(6) 0.8590(5) 0.064(5) Uani 1 1 d . .
C215 C 0.5885(7) 0.5987(6) 0.8886(7) 0.078(7) Uani 1 1 d . .
H215 H 0.595627 0.575469 0.898430 0.093 Uiso 1 1 calc R U
C216 C 0.6285(8) 0.5937(8) 0.8350(7) 0.089(8) Uani 1 1 d . .
C218 C 0.6513(8) 0.5347(7) 0.8155(6) 0.075(6) Uani 1 1 d . .
C219 C 0.6639(10) 0.5497(8) 0.7901(8) 0.106(7) Uani 1 1 d . U
H219 H 0.676439 0.534405 0.773527 0.127 Uiso 1 1 calc R U
C220 C 0.6607(11) 0.5898(8) 0.7839(8) 0.109(6) Uani 1 1 d . U
H220 H 0.672293 0.599934 0.764325 0.130 Uiso 1 1 calc R U
C221 C 0.6405(10) 0.6125(9) 0.8072(8) 0.100(7) Uani 1 1 d . U
H221 H 0.635413 0.638383 0.804348 0.121 Uiso 1 1 calc R U
C223 C 0.6601(9) 0.4685(8) 0.8060(7) 0.083(7) Uani 1 1 d . .
C224 C 0.6586(10) 0.4299(6) 0.8210(6) 0.079(7) Uani 1 1 d D .
H224 H 0.631014 0.430642 0.836537 0.095 Uiso 1 1 calc R U
C225 C 0.6464(9) 0.3990(7) 0.7988(7) 0.099(9) Uani 1 1 d D .
H22A H 0.616102 0.404929 0.785857 0.148 Uiso 1 1 calc R U
H22B H 0.673923 0.394990 0.784369 0.148 Uiso 1 1 calc R U
H22C H 0.640966 0.376498 0.811518 0.148 Uiso 1 1 calc R U
C229 C 0.7593(8) 0.4028(6) 0.8763(5) 0.061(5) Uani 1 1 d . .
C230 C 0.7075(7) 0.4117(5) 0.8720(5) 0.057(5) Uani 1 1 d . .
H230 H 0.682164 0.410327 0.887386 0.068 Uiso 1 1 calc R U
C231 C 0.7853(8) 0.3904(6) 0.9049(6) 0.065(5) Uani 1 1 d . .
C233 C 0.7875(7) 0.3695(5) 0.9576(5) 0.054(5) Uani 1 1 d . .
C234 C 0.8391(7) 0.3659(7) 0.9596(6) 0.076(7) Uani 1 1 d . .
H234 H 0.856043 0.358292 0.979179 0.091 Uiso 1 1 calc R U
C235 C 0.8656(9) 0.3744(6) 0.9308(7) 0.083(8) Uani 1 1 d . .
H235 H 0.900633 0.371235 0.931123 0.100 Uiso 1 1 calc R U
C236 C 0.8408(9) 0.3871(6) 0.9021(6) 0.076(7) Uani 1 1 d . .
H236 H 0.857417 0.393064 0.882912 0.092 Uiso 1 1 calc R U
C238 C 0.7729(6) 0.3492(6) 1.0136(6) 0.074(5) Uani 1 1 d D U
C239 C 0.7368(6) 0.3343(6) 1.0362(6) 0.066(5) Uani 1 1 d . U
H239 H 0.702769 0.341603 1.027940 0.079 Uiso 1 1 calc R U
C240 C 0.7400(9) 0.2916(7) 1.0355(8) 0.099(8) Uani 1 1 d . U
H24A H 0.735164 0.282842 1.013108 0.149 Uiso 1 1 calc R U
H24B H 0.772810 0.283741 1.044205 0.149 Uiso 1 1 calc R U
H24C H 0.714163 0.281167 1.048907 0.149 Uiso 1 1 calc R U
O253 O 0.4789(8) 0.5958(7) 0.6777(7) 0.139(9) Uani 1 1 d . .
O268 O 0.3633(7) 0.4417(6) 0.4810(6) 0.118(6) Uani 1 1 d . U
O283 O 0.4761(6) 0.7082(5) 0.3842(5) 0.108(6) Uani 1 1 d . .
O298 O 0.6932(9) 0.8350(5) 0.5672(5) 0.123(7) Uani 1 1 d . .
N241 N 0.6676(7) 0.7609(6) 0.6074(5) 0.083(6) Uani 1 1 d . .
N242 N 0.6611(9) 0.7837(7) 0.6291(7) 0.106(8) Uani 1 1 d . .
N243 N 0.6253(10) 0.7706(7) 0.6490(7) 0.106(8) Uani 1 1 d . .
N247 N 0.5762(7) 0.6772(5) 0.6457(5) 0.074(5) Uani 1 1 d . .
N252 N 0.5470(8) 0.6184(5) 0.6529(6) 0.086(6) Uani 1 1 d . .
H252 H 0.572991 0.611084 0.642227 0.103 Uiso 1 1 calc R U
N256 N 0.5022(6) 0.5286(5) 0.6517(5) 0.120(6) Uani 1 1 d G U
N257 N 0.4719(8) 0.5115(6) 0.6748(4) 0.135(6) Uani 1 1 d G U
N258 N 0.4343(7) 0.4910(6) 0.6576(6) 0.139(7) Uani 1 1 d G U
C259 C 0.4413(8) 0.4954(7) 0.6238(5) 0.131(7) Uani 1 1 d G U
C260 C 0.4833(8) 0.5187(6) 0.6202(5) 0.117(7) Uani 1 1 d G U
H260 H 0.496412 0.526273 0.600146 0.140 Uiso 1 1 calc R U
C261 C 0.4086(6) 0.4826(5) 0.6000(4) 0.105(6) Uani 1 1 d G U
N262 N 0.4249(4) 0.4841(4) 0.5684(5) 0.098(5) Uani 1 1 d G U
C263 C 0.3949(6) 0.4707(5) 0.5428(4) 0.097(6) Uani 1 1 d G U
C264 C 0.3485(6) 0.4558(5) 0.5487(5) 0.107(6) Uani 1 1 d G U
H264 H 0.327968 0.446613 0.531193 0.129 Uiso 1 1 calc R U
C265 C 0.3322(5) 0.4543(5) 0.5803(5) 0.117(6) Uani 1 1 d G U
H265 H 0.300471 0.444064 0.584363 0.141 Uiso 1 1 calc R U
C266 C 0.3622(6) 0.4677(5) 0.6059(4) 0.110(6) Uani 1 1 d G U
H266 H 0.351043 0.466624 0.627511 0.133 Uiso 1 1 calc R U
N267 N 0.4165(7) 0.4726(5) 0.5158(6) 0.093(5) Uani 1 1 d . U
H267 H 0.444319 0.485429 0.516487 0.111 Uiso 1 1 calc R U
N271 N 0.4322(8) 0.4869(6) 0.4343(7) 0.106(5) Uani 1 1 d . U
N272 N 0.3952(9) 0.4792(7) 0.4085(7) 0.113(5) Uani 1 1 d . U
N273 N 0.3878(8) 0.5104(6) 0.3940(7) 0.106(5) Uani 1 1 d . U
N277 N 0.4570(7) 0.5953(6) 0.3996(5) 0.080(5) Uani 1 1 d . .
N282 N 0.4997(8) 0.6479(6) 0.3917(5) 0.091(6) Uani 1 1 d . .
H282 H 0.525180 0.633305 0.396501 0.109 Uiso 1 1 calc R U
N286 N 0.5723(7) 0.7303(5) 0.3994(5) 0.077(5) Uani 1 1 d . .
N287 N 0.5706(8) 0.7594(5) 0.3790(5) 0.085(6) Uani 1 1 d . .
N288 N 0.5811(7) 0.7907(7) 0.3974(6) 0.092(7) Uani 1 1 d . .
C291 C 0.6021(5) 0.8030(4) 0.4548(3) 0.087(8) Uani 1 1 d G .
N292 N 0.6209(5) 0.7874(3) 0.4836(3) 0.070(5) Uani 1 1 d G .
C293 C 0.6362(5) 0.8100(4) 0.5094(3) 0.073(6) Uani 1 1 d G .
C294 C 0.6328(6) 0.8483(4) 0.5064(4) 0.098(9) Uani 1 1 d G .
H294 H 0.643232 0.863737 0.524059 0.118 Uiso 1 1 calc R U
C295 C 0.6140(6) 0.8639(3) 0.4776(4) 0.087(8) Uani 1 1 d G .
H295 H 0.611592 0.890021 0.475552 0.104 Uiso 1 1 calc R U
C296 C 0.5986(5) 0.8412(4) 0.4518(3) 0.086(8) Uani 1 1 d G .
H296 H 0.585801 0.851914 0.432098 0.103 Uiso 1 1 calc R U
N297 N 0.6595(8) 0.7887(5) 0.5342(4) 0.079(5) Uani 1 1 d . .
H297 H 0.657199 0.764552 0.532052 0.095 Uiso 1 1 calc R U
C244 C 0.6153(10) 0.7368(8) 0.6374(7) 0.095(8) Uani 1 1 d . .
C245 C 0.6445(10) 0.7315(7) 0.6093(6) 0.087(8) Uani 1 1 d . .
H245 H 0.645845 0.710379 0.595574 0.104 Uiso 1 1 calc R U
C246 C 0.5741(9) 0.7133(8) 0.6498(6) 0.083(7) Uani 1 1 d . .
C248 C 0.5404(9) 0.6570(9) 0.6576(7) 0.090(8) Uani 1 1 d . .
C249 C 0.5049(11) 0.6712(10) 0.6738(7) 0.105(9) Uani 1 1 d . .
H249 H 0.480055 0.656016 0.682780 0.126 Uiso 1 1 calc R U
C250 C 0.5043(11) 0.7101(8) 0.6779(9) 0.109(10) Uani 1 1 d . .
H250 H 0.477259 0.720830 0.688709 0.131 Uiso 1 1 calc R U
C251 C 0.5391(12) 0.7324(9) 0.6675(8) 0.106(9) Uani 1 1 d . .
H251 H 0.540150 0.758273 0.671500 0.127 Uiso 1 1 calc R U
C253 C 0.5179(10) 0.5936(9) 0.6631(8) 0.104(9) Uani 1 1 d . .
C254 C 0.5404(12) 0.5543(6) 0.6595(7) 0.098(9) Uani 1 1 d . .
H254 H 0.566010 0.554137 0.642560 0.118 Uiso 1 1 calc R U
C255 C 0.5643(12) 0.5413(9) 0.6939(7) 0.112(10) Uani 1 1 d . .
H25A H 0.591249 0.558253 0.700624 0.168 Uiso 1 1 calc R U
H25B H 0.538686 0.541618 0.710181 0.168 Uiso 1 1 calc R U
H25C H 0.577537 0.516189 0.691976 0.168 Uiso 1 1 calc R U
C268 C 0.4035(10) 0.4580(7) 0.4856(9) 0.100(5) Uani 1 1 d . U
C269 C 0.4404(11) 0.4594(8) 0.4586(8) 0.103(6) Uani 1 1 d . U
H269 H 0.471974 0.467482 0.470052 0.123 Uiso 1 1 calc R U
C270 C 0.4547(10) 0.4202(7) 0.4434(8) 0.106(7) Uani 1 1 d . U
H27A H 0.459955 0.402028 0.460876 0.159 Uiso 1 1 calc R U
H27B H 0.427576 0.411740 0.428533 0.159 Uiso 1 1 calc R U
H27C H 0.485213 0.422696 0.431366 0.159 Uiso 1 1 calc R U
C274 C 0.4145(9) 0.5379(7) 0.4069(7) 0.093(5) Uani 1 1 d . U
C275 C 0.4425(9) 0.5234(7) 0.4325(7) 0.095(5) Uani 1 1 d . U
H275 H 0.464977 0.536737 0.446560 0.114 Uiso 1 1 calc R U
C276 C 0.4140(9) 0.5736(7) 0.3924(7) 0.094(7) Uani 1 1 d . U
C278 C 0.4535(10) 0.6296(7) 0.3885(8) 0.099(7) Uani 1 1 d . U
C279 C 0.4131(10) 0.6458(7) 0.3719(7) 0.102(6) Uani 1 1 d . U
H279 H 0.414624 0.670147 0.363276 0.122 Uiso 1 1 calc R U
C280 C 0.3697(10) 0.6238(8) 0.3685(8) 0.109(6) Uani 1 1 d . U
H280 H 0.340961 0.633275 0.357183 0.131 Uiso 1 1 calc R U
C281 C 0.3688(10) 0.5866(8) 0.3825(8) 0.103(6) Uani 1 1 d . U
H281 H 0.339040 0.572677 0.384322 0.124 Uiso 1 1 calc R U
C283 C 0.5117(12) 0.6843(8) 0.3887(6) 0.094(8) Uani 1 1 d . .
C284 C 0.5659(8) 0.6953(8) 0.3877(6) 0.087(8) Uani 1 1 d . .
H284 H 0.587279 0.677489 0.400568 0.104 Uiso 1 1 calc R U
C285 C 0.5783(9) 0.6940(9) 0.3512(6) 0.095(8) Uani 1 1 d . .
H28A H 0.573579 0.668758 0.342981 0.143 Uiso 1 1 calc R U
H28B H 0.556127 0.710909 0.338878 0.143 Uiso 1 1 calc R U
H28C H 0.612887 0.701586 0.348742 0.143 Uiso 1 1 calc R U
C289 C 0.5879(9) 0.7792(7) 0.4294(9) 0.095(9) Uani 1 1 d . .
C290 C 0.5860(8) 0.7398(6) 0.4314(6) 0.072(6) Uani 1 1 d . .
H290 H 0.592425 0.724103 0.449601 0.086 Uiso 1 1 calc R U
C298 C 0.6843(10) 0.8008(7) 0.5605(7) 0.090(8) Uani 1 1 d . .
C299 C 0.7053(10) 0.7706(6) 0.5826(7) 0.089(8) Uani 1 1 d . .
H299 H 0.708794 0.748120 0.568626 0.106 Uiso 1 1 calc R U
C300 C 0.7597(9) 0.7806(8) 0.5963(7) 0.099(9) Uani 1 1 d . .
H30D H 0.780894 0.786355 0.578129 0.148 Uiso 1 1 calc R U
H30E H 0.758103 0.802158 0.610663 0.148 Uiso 1 1 calc R U
H30F H 0.773672 0.759498 0.608499 0.148 Uiso 1 1 calc R U
O313 O 0.8141(6) 0.7218(7) 0.4764(4) 0.109(7) Uani 1 1 d . .
O328 O 0.6069(13) 0.5564(10) 0.3119(6) 0.227(12) Uani 1 1 d D U
O343 O 0.6159(7) 0.4044(6) 0.5426(6) 0.119(7) Uani 1 1 d . U
O358 O 0.7238(8) 0.5892(6) 0.7180(4) 0.120(7) Uani 1 1 d . .
N301 N 0.7294(7) 0.6483(5) 0.6600(5) 0.078(6) Uani 1 1 d . .
N302 N 0.7712(10) 0.6536(7) 0.6768(6) 0.103(7) Uani 1 1 d . .
N303 N 0.8013(9) 0.6658(7) 0.6539(6) 0.104(7) Uani 1 1 d . .
N307 N 0.7719(7) 0.6900(5) 0.5707(4) 0.068(5) Uani 1 1 d . .
N312 N 0.7627(7) 0.7113(6) 0.5173(5) 0.079(5) Uani 1 1 d . .
H312 H 0.731048 0.711258 0.521816 0.094 Uiso 1 1 calc R U
N316 N 0.7329(5) 0.7273(4) 0.4358(3) 0.105(5) Uani 1 1 d DG U
N317 N 0.7657(5) 0.7430(4) 0.4134(4) 0.120(6) Uani 1 1 d DG U
N318 N 0.7601(7) 0.7229(6) 0.3838(4) 0.130(6) Uani 1 1 d DG U
C319 C 0.7240(8) 0.6949(5) 0.3880(5) 0.131(6) Uani 1 1 d DG U
C320 C 0.7072(5) 0.6976(4) 0.4201(5) 0.113(6) Uani 1 1 d DG U
H320 H 0.682935 0.682239 0.429530 0.136 Uiso 1 1 calc R U
C321 C 0.7117(8) 0.6678(5) 0.3623(5) 0.146(6) Uani 1 1 d DG U
N322 N 0.6777(7) 0.6404(6) 0.3697(4) 0.142(7) Uani 1 1 d DG U
C323 C 0.6622(8) 0.6149(5) 0.3461(6) 0.157(7) Uani 1 1 d DG U
C324 C 0.6808(10) 0.6168(7) 0.3151(5) 0.170(8) Uani 1 1 d DG U
H324 H 0.670183 0.599396 0.298953 0.204 Uiso 1 1 calc R U
C325 C 0.7148(9) 0.6442(8) 0.3077(5) 0.175(8) Uani 1 1 d DG U
H325 H 0.727482 0.645487 0.286501 0.210 Uiso 1 1 calc R U
C326 C 0.7303(8) 0.6697(6) 0.3313(6) 0.170(8) Uani 1 1 d G U
H326 H 0.753533 0.688414 0.326215 0.204 Uiso 1 1 calc R U
N327 N 0.619905 0.592400 0.356100 0.164(7) Uani 1 1 d D U
H327 H 0.608733 0.597736 0.375349 0.197 Uiso 1 1 calc R U
N331 N 0.5659(8) 0.5174(6) 0.3680(7) 0.158(6) Uani 1 1 d DG U
N332 N 0.5721(9) 0.4863(8) 0.3475(5) 0.164(7) Uani 1 1 d G U
N333 N 0.5801(9) 0.4547(6) 0.3675(7) 0.163(7) Uani 1 1 d G U
C334 C 0.5788(10) 0.4662(8) 0.4004(6) 0.145(6) Uani 1 1 d G U
C335 C 0.5700(9) 0.5050(8) 0.4008(5) 0.147(7) Uani 1 1 d G U
H335 H 0.567382 0.519977 0.419582 0.176 Uiso 1 1 calc R U
C336 C 0.5847(7) 0.4416(6) 0.4230(4) 0.126(6) Uani 1 1 d G U
N337 N 0.5765(6) 0.4525(4) 0.4547(5) 0.098(5) Uani 1 1 d G U
C338 C 0.5833(6) 0.4274(5) 0.4801(4) 0.095(6) Uani 1 1 d G U
C339 C 0.5983(7) 0.3914(5) 0.4738(5) 0.112(6) Uani 1 1 d G U
H339 H 0.602939 0.374225 0.491099 0.134 Uiso 1 1 calc R U
C340 C 0.6065(8) 0.3805(4) 0.4420(6) 0.124(7) Uani 1 1 d G U
H340 H 0.616817 0.355879 0.437699 0.149 Uiso 1 1 calc R U
C341 C 0.5998(8) 0.4056(6) 0.4167(4) 0.131(7) Uani 1 1 d G U
H341 H 0.605394 0.398153 0.394972 0.158 Uiso 1 1 calc R U
N342 N 0.5671(7) 0.4427(6) 0.5076(5) 0.080(6) Uani 1 1 d . .
H342 H 0.548239 0.462603 0.506534 0.095 Uiso 1 1 calc R U
N346 N 0.5719(7) 0.4409(5) 0.5954(6) 0.086(5) Uani 1 1 d . U
N347 N 0.5789(8) 0.4111(6) 0.6140(6) 0.097(5) Uani 1 1 d . U
N348 N 0.6069(8) 0.4188(5) 0.6402(6) 0.096(6) Uani 1 1 d . U
N352 N 0.6557(6) 0.5095(6) 0.6562(4) 0.071(5) Uani 1 1 d . .
N357 N 0.6862(6) 0.5679(5) 0.6722(5) 0.074(5) Uani 1 1 d . .
H357 H 0.676417 0.574340 0.652358 0.089 Uiso 1 1 calc R U
C304 C 0.7770(9) 0.6678(7) 0.6262(5) 0.077(7) Uani 1 1 d . .
C305 C 0.7290(8) 0.6543(5) 0.6290(6) 0.065(6) Uani 1 1 d . .
H305 H 0.703277 0.650531 0.612874 0.078 Uiso 1 1 calc R U
C306 C 0.7999(7) 0.6829(6) 0.5966(6) 0.073(6) Uani 1 1 d . .
C308 C 0.7959(10) 0.6990(7) 0.5440(8) 0.091(9) Uani 1 1 d . .
C309 C 0.8454(8) 0.7033(8) 0.5409(7) 0.095(9) Uani 1 1 d . .
H309 H 0.859140 0.709848 0.520765 0.114 Uiso 1 1 calc R U
C310 C 0.8744(9) 0.6974(8) 0.5685(8) 0.093(8) Uani 1 1 d . .
H310 H 0.909238 0.701812 0.568148 0.112 Uiso 1 1 calc R U
C311 C 0.8547(9) 0.6858(8) 0.5956(9) 0.103(9) Uani 1 1 d . .
H311 H 0.875233 0.679381 0.614088 0.123 Uiso 1 1 calc R U
C313 C 0.7716(9) 0.7222(8) 0.4884(8) 0.099(7) Uani 1 1 d D U
C314 C 0.7292(8) 0.7408(7) 0.4681(5) 0.113(6) Uani 1 1 d D U
H314 H 0.696175 0.734345 0.476764 0.136 Uiso 1 1 calc R U
C315 C 0.7378(14) 0.7817(8) 0.4698(10) 0.148(11) Uani 1 1 d D U
H31A H 0.735018 0.790024 0.492341 0.223 Uiso 1 1 calc R U
H31B H 0.771192 0.787327 0.462507 0.223 Uiso 1 1 calc R U
H31C H 0.712957 0.794387 0.455852 0.223 Uiso 1 1 calc R U
C328 C 0.5944(13) 0.5632(10) 0.3392(8) 0.174(7) Uani 1 1 d D U
C329 C 0.5500(9) 0.5529(8) 0.3583(8) 0.166(7) Uani 1 1 d D U
H329 H 0.543843 0.570042 0.376764 0.199 Uiso 1 1 calc R U
C330 C 0.5100(15) 0.5542(12) 0.3314(9) 0.177(13) Uani 1 1 d D U
H33A H 0.501530 0.579980 0.326404 0.265 Uiso 1 1 calc R U
H33B H 0.522137 0.542109 0.311918 0.265 Uiso 1 1 calc R U
H33C H 0.480282 0.541169 0.338449 0.265 Uiso 1 1 calc R U
C343 C 0.5798(11) 0.4274(8) 0.5369(9) 0.112(9) Uani 1 1 d . U
C344 C 0.5457(8) 0.4399(6) 0.5643(6) 0.074(6) Uani 1 1 d . .
H344 H 0.533779 0.465475 0.559093 0.089 Uiso 1 1 calc R U
C345 C 0.5017(9) 0.4153(8) 0.5650(8) 0.108(10) Uani 1 1 d . .
H34A H 0.484594 0.415091 0.543504 0.162 Uiso 1 1 calc R U
H34B H 0.512375 0.390100 0.570718 0.162 Uiso 1 1 calc R U
H34C H 0.478953 0.424401 0.581189 0.162 Uiso 1 1 calc R U
C349 C 0.6209(8) 0.4560(5) 0.6374(7) 0.073(6) Uani 1 1 d . .
C350 C 0.5988(9) 0.4682(7) 0.6080(6) 0.080(7) Uani 1 1 d . .
H350 H 0.602576 0.492022 0.598733 0.096 Uiso 1 1 calc R U
C351 C 0.6519(8) 0.4730(6) 0.6604(6) 0.071(6) Uani 1 1 d . .
C353 C 0.6837(11) 0.5263(7) 0.6778(7) 0.094(6) Uani 1 1 d . U
C354 C 0.7143(12) 0.5114(8) 0.7043(7) 0.102(6) Uani 1 1 d . U
H354 H 0.736505 0.525250 0.718071 0.122 Uiso 1 1 calc R U
C355 C 0.7054(12) 0.4716(8) 0.7063(8) 0.104(7) Uani 1 1 d . U
H355 H 0.721360 0.457417 0.723178 0.125 Uiso 1 1 calc R U
C356 C 0.6756(12) 0.4555(8) 0.6850(7) 0.100(9) Uani 1 1 d . .
H356 H 0.670331 0.429657 0.687102 0.120 Uiso 1 1 calc R U
C358 C 0.7001(9) 0.5970(8) 0.6910(6) 0.084(7) Uani 1 1 d . .
C359 C 0.6854(9) 0.6342(6) 0.6792(6) 0.073(6) Uani 1 1 d . .
H359 H 0.655801 0.631595 0.663841 0.088 Uiso 1 1 calc R U
C360 C 0.6729(11) 0.6595(9) 0.7046(6) 0.106(9) Uani 1 1 d . .
H36A H 0.663567 0.683475 0.695122 0.159 Uiso 1 1 calc R U
H36B H 0.644957 0.649515 0.716442 0.159 Uiso 1 1 calc R U
H36C H 0.701736 0.662653 0.719709 0.159 Uiso 1 1 calc R U
O373 O 0.8277(9) 0.3165(7) 0.7298(5) 0.136(7) Uani 1 1 d . U
O388 O 0.6814(6) 0.1986(7) 0.4823(5) 0.120(7) Uani 1 1 d . .
O403 O 0.8659(12) 0.3479(10) 0.3113(7) 0.190(10) Uani 1 1 d D U
O418 O 0.8843(5) 0.5083(6) 0.5471(5) 0.106(6) Uani 1 1 d . .
N361 N 0.9273(9) 0.4683(6) 0.5985(6) 0.095(7) Uani 1 1 d . .
N362 N 0.9279(8) 0.4993(6) 0.6152(7) 0.095(7) Uani 1 1 d . .
N363 N 0.9073(9) 0.4912(6) 0.6432(8) 0.106(8) Uani 1 1 d . .
N367 N 0.8627(9) 0.3973(7) 0.6642(6) 0.103(6) Uani 1 1 d . U
N372 N 0.8430(7) 0.3420(6) 0.6796(5) 0.084(5) Uani 1 1 d . U
H372 H 0.846427 0.337674 0.658775 0.100 Uiso 1 1 calc R U
N376 N 0.7990(7) 0.2659(7) 0.6675(5) 0.089(5) Uani 1 1 d . U
N377 N 0.7563(8) 0.2605(8) 0.6847(6) 0.106(5) Uani 1 1 d . U
N378 N 0.7226(9) 0.2480(8) 0.6621(6) 0.117(5) Uani 1 1 d . U
N382 N 0.7384(7) 0.2251(5) 0.5764(4) 0.066(4) Uani 1 1 d . .
N387 N 0.7392(7) 0.2058(6) 0.5234(5) 0.079(5) Uani 1 1 d . .
H387 H 0.771688 0.207151 0.526505 0.095 Uiso 1 1 calc R U
N391 N 0.7556(7) 0.1874(6) 0.4394(5) 0.082(6) Uani 1 1 d . .
N392 N 0.7249(10) 0.1700(7) 0.4182(7) 0.108(8) Uani 1 1 d . .
N393 N 0.7268(8) 0.1850(8) 0.3906(7) 0.108(8) Uani 1 1 d . .
C396 C 0.7674(7) 0.2413(5) 0.3677(4) 0.115(6) Uani 1 1 d G U
N397 N 0.8024(6) 0.2690(6) 0.3735(4) 0.111(6) Uani 1 1 d G U
C398 C 0.8153(7) 0.2925(5) 0.3485(5) 0.118(6) Uani 1 1 d G U
C399 C 0.7930(8) 0.2883(6) 0.3177(4) 0.126(7) Uani 1 1 d G U
H399 H 0.801817 0.304433 0.300553 0.151 Uiso 1 1 calc R U
C400 C 0.7580(8) 0.2606(7) 0.3118(4) 0.130(7) Uani 1 1 d G U
H400 H 0.742819 0.257747 0.290753 0.156 Uiso 1 1 calc R U
C401 C 0.7452(7) 0.2371(6) 0.3369(5) 0.122(7) Uani 1 1 d G U
H401 H 0.721221 0.218129 0.332895 0.147 Uiso 1 1 calc R U
N402 N 0.8518(9) 0.3153(8) 0.3604(7) 0.126(6) Uani 1 1 d D U
H402 H 0.860393 0.314735 0.381247 0.151 Uiso 1 1 calc R U
N406 N 0.9087(6) 0.3920(5) 0.3704(6) 0.148(6) Uani 1 1 d G U
N407 N 0.8879(8) 0.4202(8) 0.3501(4) 0.158(7) Uani 1 1 d G U
N408 N 0.8800(8) 0.4519(6) 0.3696(6) 0.147(7) Uani 1 1 d G U
C409 C 0.8959(9) 0.4432(7) 0.4021(5) 0.136(6) Uani 1 1 d DG U
C410 C 0.9137(8) 0.4062(7) 0.4025(5) 0.139(7) Uani 1 1 d DG U
H410 H 0.926634 0.393235 0.421060 0.167 Uiso 1 1 calc R U
C411 C 0.8969(7) 0.4703(6) 0.4258(4) 0.122(6) Uani 1 1 d DG U
N412 N 0.9094(6) 0.4585(4) 0.4572(5) 0.108(5) Uani 1 1 d G U
C413 C 0.9062(7) 0.4829(6) 0.4831(4) 0.106(6) Uani 1 1 d G U
C414 C 0.8906(7) 0.5191(5) 0.4777(5) 0.115(6) Uani 1 1 d G U
H414 H 0.888437 0.535782 0.495418 0.138 Uiso 1 1 calc R U
C415 C 0.8782(7) 0.5310(4) 0.4463(6) 0.123(7) Uani 1 1 d G U
H415 H 0.867516 0.555727 0.442533 0.147 Uiso 1 1 calc R U
C416 C 0.8813(7) 0.5066(6) 0.4203(4) 0.128(7) Uani 1 1 d G U
H416 H 0.872855 0.514676 0.398833 0.153 Uiso 1 1 calc R U
N417 N 0.9241(7) 0.4682(6) 0.5118(7) 0.098(7) Uani 1 1 d . .
H417 H 0.941122 0.447408 0.511204 0.117 Uiso 1 1 calc R U
C364 C 0.8919(8) 0.4570(6) 0.6415(6) 0.069(6) Uani 1 1 d . .
C365 C 0.9085(8) 0.4438(8) 0.6133(7) 0.079(7) Uani 1 1 d . .
H365 H 0.905807 0.418863 0.606160 0.095 Uiso 1 1 calc R U
C366 C 0.8680(11) 0.4377(9) 0.6672(8) 0.103(6) Uani 1 1 d . U
C368 C 0.8450(11) 0.3799(9) 0.6899(9) 0.106(6) Uani 1 1 d . U
C369 C 0.8308(11) 0.3939(8) 0.7167(9) 0.117(6) Uani 1 1 d D U
H369 H 0.818440 0.378108 0.733027 0.141 Uiso 1 1 calc R U
C370 C 0.8336(12) 0.4351(8) 0.7225(9) 0.125(7) Uani 1 1 d D U
H370 H 0.824837 0.446687 0.742181 0.150 Uiso 1 1 calc R U
C371 C 0.8507(11) 0.4547(10) 0.6952(8) 0.116(6) Uani 1 1 d . U
H371 H 0.850414 0.480999 0.695927 0.139 Uiso 1 1 calc R U
C373 C 0.8363(10) 0.3121(9) 0.6992(7) 0.095(5) Uani 1 1 d . U
C374 C 0.8425(9) 0.2760(7) 0.6859(6) 0.087(6) Uani 1 1 d . U
H374 H 0.869934 0.277755 0.670340 0.104 Uiso 1 1 calc R U
C375 C 0.8593(10) 0.2481(7) 0.7120(7) 0.097(7) Uani 1 1 d . U
H37A H 0.889462 0.257241 0.723513 0.146 Uiso 1 1 calc R U
H37B H 0.832918 0.244895 0.727508 0.146 Uiso 1 1 calc R U
H37C H 0.866321 0.224284 0.701771 0.146 Uiso 1 1 calc R U
C379 C 0.7437(10) 0.2474(9) 0.6310(7) 0.100(6) Uani 1 1 d . U
C380 C 0.7924(9) 0.2570(8) 0.6362(7) 0.090(5) Uani 1 1 d . U
H380 H 0.817140 0.257319 0.620338 0.108 Uiso 1 1 calc R U
C381 C 0.7154(8) 0.2321(7) 0.6025(7) 0.080(6) Uani 1 1 d . U
C383 C 0.7130(8) 0.2146(7) 0.5489(7) 0.081(6) Uani 1 1 d . U
C384 C 0.6568(9) 0.2118(7) 0.5505(7) 0.088(5) Uani 1 1 d . U
H384 H 0.637613 0.204435 0.531712 0.105 Uiso 1 1 calc R U
C385 C 0.6351(9) 0.2191(8) 0.5763(7) 0.090(5) Uani 1 1 d . U
H385 H 0.599880 0.217463 0.576360 0.108 Uiso 1 1 calc R U
C386 C 0.6609(8) 0.2294(7) 0.6045(7) 0.085(5) Uani 1 1 d . U
H386 H 0.644541 0.234470 0.624056 0.103 Uiso 1 1 calc R U
C388 C 0.7231(9) 0.1950(8) 0.4935(7) 0.090(8) Uani 1 1 d . .
C389 C 0.7612(10) 0.1775(9) 0.4726(9) 0.110(11) Uani 1 1 d . .
H389 H 0.795148 0.184975 0.480984 0.132 Uiso 1 1 calc R U
C390 C 0.7562(9) 0.1356(8) 0.4752(7) 0.102(10) Uani 1 1 d . .
H39A H 0.759986 0.128175 0.498033 0.153 Uiso 1 1 calc R U
H39B H 0.723401 0.128032 0.466402 0.153 Uiso 1 1 calc R U
H39C H 0.782101 0.123742 0.462728 0.153 Uiso 1 1 calc R U
C394 C 0.7599(11) 0.2178(8) 0.3951(7) 0.096(8) Uani 1 1 d . .
C395 C 0.7762(10) 0.2183(8) 0.4238(7) 0.090(8) Uani 1 1 d . .
H395 H 0.798243 0.236130 0.433448 0.108 Uiso 1 1 calc R U
C403 C 0.8760(13) 0.3400(11) 0.3396(8) 0.141(6) Uani 1 1 d D U
C404 C 0.9206(10) 0.3575(11) 0.3576(10) 0.141(7) Uani 1 1 d D U
H404 H 0.931932 0.340836 0.375804 0.170 Uiso 1 1 calc R U
C405 C 0.9639(13) 0.3640(11) 0.3354(9) 0.146(11) Uani 1 1 d D U
H40A H 0.973659 0.340487 0.325692 0.220 Uiso 1 1 calc R U
H40B H 0.953548 0.381390 0.318054 0.220 Uiso 1 1 calc R U
H40C H 0.992123 0.374443 0.348045 0.220 Uiso 1 1 calc R U
C418 C 0.9167(8) 0.4844(8) 0.5419(7) 0.091(8) Uani 1 1 d D .
C419 C 0.9526(7) 0.4696(7) 0.5686(6) 0.081(7) Uani 1 1 d D .
H419 H 0.963465 0.444079 0.562757 0.097 Uiso 1 1 calc R U
C420 C 0.9972(8) 0.4960(8) 0.5675(7) 0.105(10) Uani 1 1 d D .
H42A H 1.011607 0.494656 0.546037 0.157 Uiso 1 1 calc R U
H42B H 0.986099 0.521427 0.571483 0.157 Uiso 1 1 calc R U
H42C H 1.022312 0.488939 0.584235 0.157 Uiso 1 1 calc R U
O433 O 1.1313(8) 0.4715(7) 0.4788(6) 0.138(9) Uani 1 1 d . .
O448 O 1.0064(7) 0.2043(6) 0.3909(5) 0.111(7) Uani 1 1 d . .
O463 O 0.8132(9) 0.0794(5) 0.5708(5) 0.127(7) Uani 1 1 d D U
O478 O 1.0480(8) 0.3176(6) 0.6788(7) 0.131(8) Uani 1 1 d . .
N421 N 1.0250(7) 0.3846(7) 0.6527(6) 0.102(5) Uani 1 1 d D U
N422 N 1.0585(9) 0.3997(8) 0.6754(6) 0.118(6) Uani 1 1 d . U
N423 N 1.0909(9) 0.4187(8) 0.6580(7) 0.118(6) Uani 1 1 d . U
C426 C 1.1092(6) 0.4280(6) 0.5993(4) 0.122(8) Uani 1 1 d G U
N427 N 1.0862(5) 0.4273(5) 0.5685(5) 0.097(7) Uani 1 1 d G .
C428 C 1.1107(6) 0.4412(6) 0.5420(4) 0.112(8) Uani 1 1 d G U
C429 C 1.1582(6) 0.4559(6) 0.5464(4) 0.121(7) Uani 1 1 d G U
H429 H 1.175022 0.465368 0.528326 0.145 Uiso 1 1 calc R U
C430 C 1.1813(5) 0.4566(6) 0.5772(5) 0.125(7) Uani 1 1 d G U
H430 H 1.213750 0.466654 0.580245 0.150 Uiso 1 1 calc R U
C431 C 1.1567(6) 0.4427(7) 0.6037(4) 0.127(7) Uani 1 1 d G U
H431 H 1.172435 0.443230 0.624777 0.152 Uiso 1 1 calc R U
N432 N 1.0802(7) 0.4400(6) 0.5155(6) 0.087(6) Uani 1 1 d D .
H432 H 1.052152 0.427673 0.516843 0.105 Uiso 1 1 calc R U
N436 N 1.0609(9) 0.4284(8) 0.4356(6) 0.106(5) Uani 1 1 d . U
N437 N 1.0908(9) 0.4349(8) 0.4129(7) 0.110(6) Uani 1 1 d . U
N438 N 1.0994(9) 0.4046(9) 0.3970(7) 0.117(6) Uani 1 1 d . U
N442 N 1.0292(8) 0.3176(7) 0.4048(6) 0.097(7) Uani 1 1 d . .
N447 N 0.9850(10) 0.2656(6) 0.3975(6) 0.110(8) Uani 1 1 d . .
H447 H 0.960720 0.279936 0.403740 0.132 Uiso 1 1 calc R U
N451 N 0.9074(7) 0.1833(6) 0.4038(6) 0.086(5) Uani 1 1 d . U
N452 N 0.9090(7) 0.1537(7) 0.3834(6) 0.096(5) Uani 1 1 d . U
N453 N 0.9029(8) 0.1245(7) 0.4024(6) 0.096(5) Uani 1 1 d . U
C456 C 0.8905(6) 0.1099(4) 0.4581(4) 0.099(6) Uani 1 1 d DG U
N457 N 0.8751(6) 0.1258(3) 0.4867(4) 0.091(5) Uani 1 1 d G U
C458 C 0.8629(6) 0.1035(5) 0.5127(3) 0.097(6) Uani 1 1 d DG U
C459 C 0.8661(6) 0.0652(5) 0.5100(4) 0.109(6) Uani 1 1 d G U
H459 H 0.857767 0.049921 0.527801 0.130 Uiso 1 1 calc R U
C460 C 0.8815(7) 0.0493(3) 0.4814(5) 0.109(6) Uani 1 1 d G U
H460 H 0.883630 0.023120 0.479558 0.130 Uiso 1 1 calc R U
C461 C 0.8937(6) 0.0716(5) 0.4554(4) 0.105(6) Uani 1 1 d G U
H461 H 0.904165 0.060760 0.435816 0.126 Uiso 1 1 calc R U
N462 N 0.8461(8) 0.1235(6) 0.5398(5) 0.102(6) Uani 1 1 d D U
H462 H 0.850093 0.147597 0.538572 0.122 Uiso 1 1 calc R U
N466 N 0.8434(6) 0.1524(5) 0.6085(4) 0.109(5) Uani 1 1 d DG U
N467 N 0.8588(7) 0.1263(4) 0.6327(5) 0.124(6) Uani 1 1 d G U
N468 N 0.8989(7) 0.1420(5) 0.6514(4) 0.127(6) Uani 1 1 d G U
C469 C 0.9084(7) 0.1778(5) 0.6388(5) 0.113(6) Uani 1 1 d G U
C470 C 0.8741(8) 0.1842(4) 0.6123(5) 0.109(6) Uani 1 1 d G U
H470 H 0.871995 0.206003 0.599376 0.131 Uiso 1 1 calc R U
N472 N 0.9444(7) 0.2372(5) 0.6502(5) 0.081(5) Uani 1 1 d . .
N477 N 0.9763(7) 0.2923(5) 0.6554(5) 0.080(6) Uani 1 1 d . .
H477 H 0.951466 0.298328 0.641909 0.096 Uiso 1 1 calc R U
C424 C 1.0814(10) 0.4115(10) 0.6233(8) 0.113(6) Uani 1 1 d . U
C425 C 1.0345(9) 0.3923(9) 0.6213(7) 0.100(6) Uani 1 1 d . U
H425 H 1.014720 0.386488 0.602307 0.121 Uiso 1 1 calc R U
C433 C 1.0897(10) 0.4569(9) 0.4859(6) 0.102(9) Uani 1 1 d D .
C434 C 1.0466(9) 0.4561(8) 0.4612(6) 0.088(7) Uani 1 1 d D .
H434 H 1.015460 0.448157 0.471628 0.105 Uiso 1 1 calc R U
C435 C 1.0397(10) 0.4941(8) 0.4456(8) 0.110(10) Uani 1 1 d . .
H43A H 1.011734 0.493307 0.429621 0.165 Uiso 1 1 calc R U
H43B H 1.032888 0.512399 0.462427 0.165 Uiso 1 1 calc R U
H43C H 1.070081 0.501064 0.434726 0.165 Uiso 1 1 calc R U
C439 C 1.0709(11) 0.3758(8) 0.4094(8) 0.109(6) Uani 1 1 d D U
C440 C 1.0474(11) 0.3938(10) 0.4352(8) 0.113(6) Uani 1 1 d . U
H440 H 1.025397 0.382569 0.449746 0.136 Uiso 1 1 calc R U
C441 C 1.0684(11) 0.3369(9) 0.3955(7) 0.108(7) Uani 1 1 d D U
C443 C 1.0317(11) 0.2825(10) 0.3923(7) 0.107(7) Uani 1 1 d . U
C444 C 1.0689(11) 0.2664(10) 0.3789(7) 0.110(7) Uani 1 1 d . U
H444 H 1.067069 0.241065 0.372814 0.132 Uiso 1 1 calc R U
C445 C 1.1084(12) 0.2857(10) 0.3742(8) 0.117(7) Uani 1 1 d . U
H445 H 1.136482 0.273779 0.365533 0.141 Uiso 1 1 calc R U
C446 C 1.1113(11) 0.3250(10) 0.3816(7) 0.113(7) Uani 1 1 d . U
H446 H 1.138994 0.340387 0.377515 0.136 Uiso 1 1 calc R U
C448 C 0.9747(10) 0.2287(7) 0.3936(6) 0.085(8) Uani 1 1 d . .
C449 C 0.9161(10) 0.2187(9) 0.3906(8) 0.106(10) Uani 1 1 d . .
H449 H 0.896171 0.237893 0.401808 0.128 Uiso 1 1 calc R U
C450 C 0.9035(8) 0.2188(11) 0.3534(7) 0.125(13) Uani 1 1 d . .
H45D H 0.909711 0.243543 0.344558 0.187 Uiso 1 1 calc R U
H45E H 0.924447 0.200697 0.342680 0.187 Uiso 1 1 calc R U
H45F H 0.868416 0.212363 0.349409 0.187 Uiso 1 1 calc R U
C454 C 0.8983(9) 0.1369(7) 0.4327(7) 0.093(5) Uani 1 1 d D U
C455 C 0.9020(8) 0.1721(7) 0.4350(7) 0.084(5) Uani 1 1 d . U
H455 H 0.901075 0.186915 0.454040 0.101 Uiso 1 1 calc R U
C463 C 0.8243(11) 0.1111(7) 0.5682(7) 0.114(6) Uani 1 1 d D U
C464 C 0.8043(8) 0.1420(8) 0.5869(6) 0.121(7) Uani 1 1 d D U
H464 H 0.798579 0.163101 0.571472 0.145 Uiso 1 1 calc R U
C465 C 0.7570(11) 0.1348(8) 0.6022(7) 0.114(9) Uani 1 1 d D U
H46A H 0.731850 0.127801 0.585419 0.171 Uiso 1 1 calc R U
H46B H 0.761348 0.114679 0.617941 0.171 Uiso 1 1 calc R U
H46C H 0.746197 0.157247 0.613293 0.171 Uiso 1 1 calc R U
C471 C 0.9461(11) 0.1976(8) 0.6528(8) 0.108(7) Uani 1 1 d . U
C473 C 0.9810(11) 0.2558(9) 0.6626(7) 0.105(7) Uani 1 1 d . U
C474 C 1.0210(11) 0.2384(8) 0.6765(8) 0.107(6) Uani 1 1 d . U
H474 H 1.048889 0.252973 0.683206 0.129 Uiso 1 1 calc R U
C475 C 1.0234(11) 0.2005(8) 0.6813(8) 0.110(6) Uani 1 1 d . U
H475 H 1.049906 0.189378 0.693722 0.132 Uiso 1 1 calc R U
C476 C 0.9883(11) 0.1814(8) 0.6684(8) 0.112(6) Uani 1 1 d . U
H476 H 0.990546 0.155190 0.669271 0.134 Uiso 1 1 calc R U
C478 C 1.0053(11) 0.3206(7) 0.6665(8) 0.099(9) Uani 1 1 d D .
C479 C 0.9852(8) 0.3614(6) 0.6627(7) 0.108(10) Uani 1 1 d D .
H479 H 0.956557 0.362420 0.646512 0.130 Uiso 1 1 calc R U
C480 C 0.9680(10) 0.3720(9) 0.6975(6) 0.097(9) Uani 1 1 d D .
H48A H 0.940837 0.355592 0.703463 0.146 Uiso 1 1 calc R U
H48B H 0.996000 0.369244 0.713265 0.146 Uiso 1 1 calc R U
H48C H 0.956439 0.397701 0.697386 0.146 Uiso 1 1 calc R U
N481 N 0.5644(6) 0.8705(6) 1.0606(6) 0.095(7) Uani 1 1 d . .
C482 C 0.6106(10) 0.8464(10) 1.0725(7) 0.123(8) Uani 1 1 d D U
H48D H 0.610606 0.823037 1.060029 0.148 Uiso 1 1 calc R U
H48E H 0.641549 0.859982 1.067949 0.148 Uiso 1 1 calc R U
C483 C 0.6107(9) 0.8371(10) 1.1100(8) 0.129(8) Uani 1 1 d D U
H48F H 0.624518 0.857887 1.123121 0.155 Uiso 1 1 calc DR U
H48G H 0.576531 0.831805 1.116850 0.155 Uiso 1 1 calc DR U
C484 C 0.6445(11) 0.8018(10) 1.1139(9) 0.137(8) Uani 1 1 d D U
H48H H 0.633780 0.781636 1.098947 0.164 Uiso 1 1 calc R U
H48I H 0.680088 0.807495 1.111206 0.164 Uiso 1 1 calc R U
C485 C 0.6328(14) 0.7934(13) 1.1497(9) 0.175(13) Uani 1 1 d D U
H48J H 0.651238 0.771338 1.157021 0.263 Uiso 1 1 calc R U
H48K H 0.642761 0.814539 1.163400 0.263 Uiso 1 1 calc R U
H48L H 0.597059 0.789017 1.151300 0.263 Uiso 1 1 calc R U
C486 C 0.5138(12) 0.8506(11) 1.0662(10) 0.162(11) Uani 1 1 d D U
H48M H 0.511342 0.845885 1.089798 0.194 Uiso 1 1 calc DR U
H48N H 0.486425 0.867546 1.059517 0.194 Uiso 1 1 calc R U
C487 C 0.5061(16) 0.8143(11) 1.0484(11) 0.171(10) Uani 1 1 d D U
H48P H 0.537678 0.800256 1.048307 0.205 Uiso 1 1 calc R U
H48Q H 0.494718 0.818974 1.025577 0.205 Uiso 1 1 calc R U
C488 C 0.4672(17) 0.7926(12) 1.0659(12) 0.179(11) Uani 1 1 d D U
H48R H 0.474089 0.795167 1.089589 0.215 Uiso 1 1 calc R U
H48S H 0.434303 0.803977 1.060835 0.215 Uiso 1 1 calc R U
C489 C 0.4638(18) 0.7518(12) 1.0579(13) 0.204(15) Uani 1 1 d D U
H48T H 0.437640 0.740420 1.070433 0.305 Uiso 1 1 calc R U
H48U H 0.455812 0.748728 1.034612 0.305 Uiso 1 1 calc R U
H48V H 0.495714 0.739892 1.063450 0.305 Uiso 1 1 calc R U
C490 C 0.5686(8) 0.8769(9) 1.0234(6) 0.104(7) Uani 1 1 d D U
H49W H 0.602434 0.886421 1.019719 0.125 Uiso 1 1 calc R U
H49X H 0.565820 0.852501 1.012549 0.125 Uiso 1 1 calc R U
C491 C 0.5334(10) 0.9017(9) 1.0069(6) 0.122(7) Uani 1 1 d D U
H49C H 0.529406 0.924028 1.020496 0.146 Uiso 1 1 calc R U
H49D H 0.500633 0.889219 1.004849 0.146 Uiso 1 1 calc R U
C492 C 0.5482(9) 0.9133(9) 0.9743(7) 0.121(8) Uani 1 1 d D U
H49E H 0.558464 0.890826 0.962470 0.145 Uiso 1 1 calc R U
H49F H 0.518284 0.923216 0.962475 0.145 Uiso 1 1 calc R U
C493 C 0.5881(11) 0.9408(9) 0.9721(9) 0.131(10) Uani 1 1 d D U
H49G H 0.594056 0.945913 0.949244 0.196 Uiso 1 1 calc R U
H49H H 0.578201 0.963728 0.982886 0.196 Uiso 1 1 calc R U
H49I H 0.618563 0.931191 0.982880 0.196 Uiso 1 1 calc R U
C494 C 0.5640(11) 0.9079(9) 1.0799(11) 0.146(10) Uani 1 1 d D U
H49J H 0.532254 0.920851 1.074668 0.176 Uiso 1 1 calc R U
H49K H 0.565114 0.902330 1.103485 0.176 Uiso 1 1 calc R U
C495 C 0.6057(11) 0.9334(8) 1.0731(10) 0.150(9) Uani 1 1 d D U
H49L H 0.637560 0.920844 1.078851 0.179 Uiso 1 1 calc R U
H49M H 0.605067 0.938815 1.049511 0.179 Uiso 1 1 calc R U
C496 C 0.6034(13) 0.9682(9) 1.0911(11) 0.160(10) Uani 1 1 d D U
H49N H 0.601585 0.962984 1.114622 0.192 Uiso 1 1 calc R U
H49O H 0.573092 0.982038 1.083998 0.192 Uiso 1 1 calc R U
C497 C 0.6489(15) 0.9911(12) 1.0850(14) 0.203(15) Uani 1 1 d D U
H49P H 0.647166 1.014393 1.097110 0.305 Uiso 1 1 calc R U
H49Q H 0.678704 0.977378 1.092279 0.305 Uiso 1 1 calc R U
H49R H 0.650275 0.996389 1.061724 0.305 Uiso 1 1 calc R U
N498 N 1.0602(7) 0.9630(5) 1.1552(5) 0.076(5) Uani 1 1 d D .
C499 C 1.0716(13) 0.9220(6) 1.1623(6) 0.102(7) Uani 1 1 d D U
H49S H 1.053167 0.906518 1.146056 0.123 Uiso 1 1 calc R U
H49T H 1.107608 0.917594 1.159807 0.123 Uiso 1 1 calc R U
C500 C 1.0577(13) 0.9103(6) 1.1963(6) 0.111(7) Uani 1 1 d D U
H50A H 1.080050 0.922489 1.212744 0.133 Uiso 1 1 calc R U
H50B H 1.023139 0.917955 1.200221 0.133 Uiso 1 1 calc R U
C501 C 1.0624(13) 0.8686(6) 1.1994(9) 0.132(8) Uani 1 1 d D U
H50C H 1.041773 0.856519 1.181956 0.158 Uiso 1 1 calc R U
H50D H 1.049814 0.860572 1.220580 0.158 Uiso 1 1 calc R U
C502 C 1.1169(13) 0.8563(7) 1.1970(8) 0.146(9) Uani 1 1 d D U
H50E H 1.119039 0.829320 1.199027 0.218 Uiso 1 1 calc R U
H50F H 1.129152 0.863877 1.175877 0.218 Uiso 1 1 calc R U
H50G H 1.137183 0.867924 1.214450 0.218 Uiso 1 1 calc R U
C503 C 1.0786(8) 0.9711(6) 1.1215(5) 0.069(6) Uani 1 1 d D .
H50H H 1.113102 0.961740 1.120654 0.083 Uiso 1 1 calc R U
H50I H 1.080009 0.998344 1.118839 0.083 Uiso 1 1 calc R U
C504 C 1.0483(9) 0.9550(6) 1.0924(4) 0.077(7) Uani 1 1 d D .
H50J H 1.045516 0.927808 1.094628 0.092 Uiso 1 1 calc R U
H50K H 1.014379 0.965643 1.091434 0.092 Uiso 1 1 calc R U
C505 C 1.0750(9) 0.9646(6) 1.0613(5) 0.083(7) Uani 1 1 d D .
H50L H 1.108788 0.953714 1.062344 0.100 Uiso 1 1 calc R U
H50M H 1.078322 0.991780 1.059462 0.100 Uiso 1 1 calc R U
C506 C 1.0459(10) 0.9496(8) 1.0313(7) 0.106(9) Uani 1 1 d D .
H50N H 1.063427 0.955952 1.011689 0.160 Uiso 1 1 calc R U
H50P H 1.042997 0.922625 1.033019 0.160 Uiso 1 1 calc R U
H50Q H 1.012579 0.960631 1.030141 0.160 Uiso 1 1 calc R U
C507 C 1.0040(8) 0.9684(7) 1.1581(7) 0.093(6) Uani 1 1 d D U
H50R H 0.986475 0.949180 1.144859 0.112 Uiso 1 1 calc R U
H50S H 0.995660 0.964384 1.181046 0.112 Uiso 1 1 calc R U
C508 C 0.9847(8) 1.0060(7) 1.1474(7) 0.098(6) Uani 1 1 d D U
H50T H 1.004708 1.025506 1.158685 0.118 Uiso 1 1 calc R U
H50U H 0.988624 1.008850 1.123764 0.118 Uiso 1 1 calc R U
C509 C 0.9310(9) 1.0108(8) 1.1549(8) 0.116(7) Uani 1 1 d D U
H50V H 0.927477 1.010037 1.178784 0.140 Uiso 1 1 calc R U
H50W H 0.911390 0.990084 1.145217 0.140 Uiso 1 1 calc R U
C510 C 0.9109(11) 1.0474(8) 1.1416(9) 0.134(8) Uani 1 1 d D U
H51A H 0.875839 1.049974 1.146738 0.201 Uiso 1 1 calc R U
H51B H 0.930020 1.067928 1.151451 0.201 Uiso 1 1 calc R U
H51C H 0.913953 1.048001 1.117927 0.201 Uiso 1 1 calc R U
C511 C 1.0854(7) 0.9885(6) 1.1797(7) 0.080(6) Uani 1 1 d D U
H51D H 1.070865 0.984394 1.201175 0.096 Uiso 1 1 calc R U
H51E H 1.078308 1.014473 1.173300 0.096 Uiso 1 1 calc R U
C512 C 1.1430(7) 0.9831(6) 1.1833(6) 0.083(5) Uani 1 1 d D U
H51F H 1.151696 0.957029 1.188379 0.100 Uiso 1 1 calc R U
H51G H 1.159515 0.990635 1.163259 0.100 Uiso 1 1 calc R U
C513 C 1.1576(8) 1.0090(7) 1.2121(6) 0.092(6) Uani 1 1 d D U
H51H H 1.144911 0.999166 1.232634 0.110 Uiso 1 1 calc R U
H51I H 1.143570 1.034084 1.208348 0.110 Uiso 1 1 calc R U
C514 C 1.2159(7) 1.0104(8) 1.2138(7) 0.099(7) Uani 1 1 d D U
H51J H 1.227231 1.026600 1.231778 0.148 Uiso 1 1 calc R U
H51K H 1.229148 0.985449 1.217481 0.148 Uiso 1 1 calc R U
H51L H 1.227814 1.020180 1.193325 0.148 Uiso 1 1 calc R U
N515 N 0.2546(6) 0.6144(4) 1.0804(5) 0.090(4) Uani 1 1 d D U
C516 C 0.2221(9) 0.6409(7) 1.0623(7) 0.099(5) Uani 1 1 d D U
H51M H 0.211707 0.660055 1.077829 0.118 Uiso 1 1 calc R U
H51N H 0.191668 0.627439 1.054825 0.118 Uiso 1 1 calc R U
C517 C 0.2422(11) 0.6607(8) 1.0330(7) 0.113(6) Uani 1 1 d D U
H51O H 0.247188 0.643101 1.015020 0.135 Uiso 1 1 calc R U
H51P H 0.274268 0.672912 1.038797 0.135 Uiso 1 1 calc R U
C518 C 0.2023(13) 0.6898(9) 1.0230(9) 0.135(7) Uani 1 1 d D U
H51Q H 0.169105 0.678090 1.023542 0.162 Uiso 1 1 calc R U
H51R H 0.203462 0.710088 1.039154 0.162 Uiso 1 1 calc R U
C519 C 0.2089(14) 0.7061(11) 0.9894(9) 0.158(9) Uani 1 1 d D U
H51S H 0.182500 0.724198 0.984568 0.237 Uiso 1 1 calc R U
H51T H 0.241346 0.718258 0.988754 0.237 Uiso 1 1 calc R U
H51U H 0.206954 0.686227 0.973126 0.237 Uiso 1 1 calc R U
C520 C 0.2218(10) 0.5920(8) 1.1018(7) 0.111(6) Uani 1 1 d D U
H52A H 0.200636 0.608745 1.114377 0.133 Uiso 1 1 calc R U
H52B H 0.199811 0.575713 1.088257 0.133 Uiso 1 1 calc R U
C521 C 0.2544(11) 0.5692(10) 1.1245(9) 0.146(7) Uani 1 1 d D U
H52C H 0.275420 0.552994 1.111313 0.175 Uiso 1 1 calc R U
H52D H 0.276860 0.586051 1.137077 0.175 Uiso 1 1 calc R U
C522 C 0.2276(15) 0.5455(11) 1.1478(9) 0.168(9) Uani 1 1 d D U
H52E H 0.207128 0.527695 1.134864 0.201 Uiso 1 1 calc R U
H52F H 0.204342 0.561734 1.159252 0.201 Uiso 1 1 calc R U
C523 C 0.2573(15) 0.5234(12) 1.1737(10) 0.173(10) Uani 1 1 d D U
H52G H 0.234287 0.509459 1.186985 0.260 Uiso 1 1 calc R U
H52H H 0.279638 0.506196 1.163160 0.260 Uiso 1 1 calc R U
H52I H 0.276836 0.540435 1.187691 0.260 Uiso 1 1 calc R U
C524 C 0.2967(8) 0.6354(7) 1.0953(7) 0.105(6) Uani 1 1 d D U
H52J H 0.317694 0.644579 1.077855 0.126 Uiso 1 1 calc R U
H52K H 0.317219 0.618430 1.109163 0.126 Uiso 1 1 calc R U
C525 C 0.2814(9) 0.6675(8) 1.1155(8) 0.139(7) Uani 1 1 d D U
H52L H 0.269572 0.687859 1.101030 0.167 Uiso 1 1 calc R U
H52M H 0.253564 0.660029 1.129039 0.167 Uiso 1 1 calc R U
C526 C 0.3236(13) 0.6811(10) 1.1370(7) 0.168(9) Uani 1 1 d D U
H52N H 0.338573 0.659686 1.148715 0.202 Uiso 1 1 calc R U
H52O H 0.310085 0.697958 1.153444 0.202 Uiso 1 1 calc R U
C527 C 0.3639(13) 0.7011(12) 1.1200(11) 0.193(11) Uani 1 1 d D U
H52P H 0.389822 0.708963 1.135937 0.290 Uiso 1 1 calc R U
H52Q H 0.378458 0.684569 1.104043 0.290 Uiso 1 1 calc R U
H52R H 0.349902 0.722933 1.108783 0.290 Uiso 1 1 calc R U
C528 C 0.2830(9) 0.5873(7) 1.0590(8) 0.107(6) Uani 1 1 d D U
H52S H 0.304042 0.601789 1.044490 0.128 Uiso 1 1 calc R U
H52T H 0.305289 0.572006 1.073212 0.128 Uiso 1 1 calc R U
C529 C 0.2509(10) 0.5626(7) 1.0390(8) 0.116(6) Uani 1 1 d D U
H52U H 0.225171 0.577668 1.027345 0.139 Uiso 1 1 calc R U
H52V H 0.233782 0.545355 1.053514 0.139 Uiso 1 1 calc R U
C530 C 0.2783(11) 0.5409(8) 1.0150(9) 0.131(7) Uani 1 1 d D U
H53A H 0.296991 0.557913 1.001172 0.157 Uiso 1 1 calc R U
H53B H 0.254215 0.527054 1.000792 0.157 Uiso 1 1 calc R U
C531 C 0.3133(12) 0.5145(9) 1.0314(10) 0.150(9) Uani 1 1 d D U
H53C H 0.330796 0.500491 1.014947 0.225 Uiso 1 1 calc R U
H53D H 0.337429 0.528173 1.045167 0.225 Uiso 1 1 calc R U
H53E H 0.294696 0.497346 1.044788 0.225 Uiso 1 1 calc R U
N532 N 0.4587(7) 0.2603(5) 1.1656(6) 0.094(4) Uani 1 1 d . U
C533 C 0.4339(8) 0.2382(7) 1.1907(8) 0.099(5) Uani 1 1 d D U
H53F H 0.438964 0.211666 1.185741 0.119 Uiso 1 1 calc R U
H53G H 0.451098 0.243220 1.211958 0.119 Uiso 1 1 calc R U
C534 C 0.3813(9) 0.2443(8) 1.1941(8) 0.112(6) Uani 1 1 d D U
H53H H 0.362296 0.233583 1.175266 0.135 Uiso 1 1 calc R U
H53I H 0.374264 0.271168 1.194841 0.135 Uiso 1 1 calc R U
C535 C 0.3658(13) 0.2265(10) 1.2245(7) 0.134(8) Uani 1 1 d D U
H53J H 0.329012 0.227453 1.224254 0.161 Uiso 1 1 calc R U
H53K H 0.375138 0.200079 1.223192 0.161 Uiso 1 1 calc R U
C536 C 0.3836(17) 0.2398(12) 1.2562(10) 0.187(13) Uani 1 1 d D U
H53L H 0.369419 0.224665 1.273223 0.281 Uiso 1 1 calc R U
H53M H 0.420007 0.238103 1.257801 0.281 Uiso 1 1 calc R U
H53N H 0.373548 0.265674 1.258870 0.281 Uiso 1 1 calc R U
C537 C 0.5126(9) 0.2506(7) 1.1677(8) 0.098(5) Uani 1 1 d D U
H53P H 0.524551 0.252565 1.190647 0.118 Uiso 1 1 calc R U
H53Q H 0.530953 0.269080 1.155081 0.118 Uiso 1 1 calc R U
C538 C 0.5257(8) 0.2110(7) 1.1549(8) 0.107(6) Uani 1 1 d D U
H53R H 0.514859 0.208222 1.131789 0.128 Uiso 1 1 calc R U
H53S H 0.509385 0.191695 1.167805 0.128 Uiso 1 1 calc R U
C539 C 0.5838(8) 0.2082(8) 1.1592(8) 0.109(7) Uani 1 1 d D U
H53T H 0.599127 0.229894 1.148820 0.131 Uiso 1 1 calc R U
H53U H 0.593490 0.208738 1.182677 0.131 Uiso 1 1 calc R U
C540 C 0.6035(13) 0.1719(8) 1.1437(8) 0.124(9) Uani 1 1 d D U
H54A H 0.639815 0.170916 1.146778 0.187 Uiso 1 1 calc R U
H54B H 0.588778 0.150467 1.154276 0.187 Uiso 1 1 calc R U
H54C H 0.594409 0.171602 1.120451 0.187 Uiso 1 1 calc R U
C541 C 0.4360(9) 0.2522(6) 1.1306(7) 0.090(5) Uani 1 1 d D U
H54D H 0.433906 0.225010 1.128096 0.108 Uiso 1 1 calc R U
H54E H 0.401469 0.261734 1.129722 0.108 Uiso 1 1 calc R U
C542 C 0.4604(9) 0.2667(7) 1.1022(5) 0.095(6) Uani 1 1 d D U
H54F H 0.465457 0.293636 1.105199 0.114 Uiso 1 1 calc R U
H54G H 0.493597 0.255089 1.101222 0.114 Uiso 1 1 calc R U
C543 C 0.4338(10) 0.2607(7) 1.0713(6) 0.097(6) Uani 1 1 d D U
H54H H 0.400563 0.272177 1.073019 0.116 Uiso 1 1 calc R U
H54I H 0.428392 0.233733 1.069134 0.116 Uiso 1 1 calc R U
C544 C 0.4538(12) 0.2736(8) 1.0407(7) 0.118(9) Uani 1 1 d D U
H54J H 0.430703 0.267093 1.022555 0.177 Uiso 1 1 calc R U
H54K H 0.458048 0.300574 1.041420 0.177 Uiso 1 1 calc R U
H54L H 0.486078 0.261853 1.037508 0.177 Uiso 1 1 calc R U
C545 C 0.4528(10) 0.3032(6) 1.1711(7) 0.101(5) Uani 1 1 d D U
H54M H 0.472452 0.316729 1.155060 0.121 Uiso 1 1 calc R U
H54N H 0.417447 0.310172 1.167363 0.121 Uiso 1 1 calc R U
C546 C 0.4702(11) 0.3148(6) 1.2055(7) 0.108(6) Uani 1 1 d D U
H54O H 0.451127 0.300790 1.221488 0.129 Uiso 1 1 calc R U
H54P H 0.505778 0.308315 1.208999 0.129 Uiso 1 1 calc R U
C547 C 0.4635(11) 0.3562(7) 1.2114(9) 0.123(7) Uani 1 1 d D U
H54Q H 0.477739 0.370389 1.193386 0.148 Uiso 1 1 calc R U
H54R H 0.481254 0.363427 1.231914 0.148 Uiso 1 1 calc R U
C548 C 0.4076(14) 0.3648(12) 1.2133(12) 0.182(13) Uani 1 1 d D U
H54S H 0.403091 0.391393 1.217038 0.273 Uiso 1 1 calc R U
H54T H 0.390281 0.357782 1.192793 0.273 Uiso 1 1 calc R U
H54U H 0.393786 0.350839 1.231217 0.273 Uiso 1 1 calc R U
N549 N 0.7428(6) 0.6132(5) 0.9322(5) 0.072(5) Uani 1 1 d . .
C550 C 0.7816(8) 0.6329(7) 0.9546(7) 0.092(6) Uani 1 1 d D U
H55A H 0.792437 0.615759 0.972315 0.111 Uiso 1 1 calc R U
H55B H 0.811121 0.638804 0.941975 0.111 Uiso 1 1 calc R U
C551 C 0.7625(10) 0.6686(8) 0.9697(7) 0.106(6) Uani 1 1 d D U
H55C H 0.728974 0.664872 0.978209 0.127 Uiso 1 1 calc R U
H55D H 0.761004 0.688854 0.953544 0.127 Uiso 1 1 calc R U
C552 C 0.8006(10) 0.6775(9) 0.9976(6) 0.111(7) Uani 1 1 d D U
H55E H 0.834385 0.673755 0.989428 0.134 Uiso 1 1 calc R U
H55F H 0.797476 0.704027 1.003091 0.134 Uiso 1 1 calc R U
C553 C 0.7966(11) 0.6550(9) 1.0290(8) 0.132(10) Uani 1 1 d D U
H55G H 0.822589 0.662975 1.044891 0.199 Uiso 1 1 calc R U
H55H H 0.763880 0.658992 1.037983 0.199 Uiso 1 1 calc R U
H55I H 0.800917 0.628615 1.024273 0.199 Uiso 1 1 calc R U
C554 C 0.7699(8) 0.5846(6) 0.9120(6) 0.081(6) Uani 1 1 d D U
H55J H 0.793428 0.597617 0.898034 0.097 Uiso 1 1 calc R U
H55K H 0.789595 0.568128 0.926792 0.097 Uiso 1 1 calc R U
C555 C 0.7367(8) 0.5620(6) 0.8914(6) 0.080(5) Uani 1 1 d D U
H55L H 0.720994 0.577378 0.873966 0.096 Uiso 1 1 calc R U
H55M H 0.710101 0.551403 0.904525 0.096 Uiso 1 1 calc R U
C556 C 0.7661(9) 0.5320(6) 0.8772(6) 0.092(6) Uani 1 1 d D U
H55N H 0.745659 0.519428 0.859935 0.110 Uiso 1 1 calc R U
H55P H 0.795589 0.542695 0.867076 0.110 Uiso 1 1 calc R U
C557 C 0.7821(8) 0.5050(7) 0.9018(6) 0.089(7) Uani 1 1 d D U
H55Q H 0.801472 0.485488 0.891685 0.133 Uiso 1 1 calc R U
H55R H 0.802790 0.517364 0.918707 0.133 Uiso 1 1 calc R U
H55S H 0.752908 0.494121 0.911573 0.133 Uiso 1 1 calc R U
C558 C 0.7120(9) 0.6406(6) 0.9106(7) 0.086(8) Uani 1 1 d D .
H55T H 0.685400 0.626550 0.898706 0.103 Uiso 1 1 calc R U
H55U H 0.695720 0.658562 0.924877 0.103 Uiso 1 1 calc R U
C559 C 0.7411(10) 0.6614(7) 0.8866(7) 0.104(9) Uani 1 1 d D .
H55V H 0.752003 0.644111 0.869634 0.125 Uiso 1 1 calc R U
H55W H 0.771192 0.671868 0.897715 0.125 Uiso 1 1 calc R U
C560 C 0.7118(10) 0.6923(6) 0.8706(8) 0.102(9) Uani 1 1 d D .
H56A H 0.729990 0.701351 0.851711 0.122 Uiso 1 1 calc R U
H56B H 0.679454 0.682339 0.862191 0.122 Uiso 1 1 calc R U
C561 C 0.7022(10) 0.7244(7) 0.8926(8) 0.112(10) Uani 1 1 d D .
H56C H 0.682993 0.743330 0.880545 0.168 Uiso 1 1 calc R U
H56D H 0.683344 0.715875 0.911068 0.168 Uiso 1 1 calc R U
H56E H 0.733948 0.734913 0.900574 0.168 Uiso 1 1 calc R U
C562 C 0.7067(10) 0.5946(7) 0.9556(7) 0.101(7) Uani 1 1 d D U
H56F H 0.695082 0.613562 0.970924 0.121 Uiso 1 1 calc R U
H56G H 0.677276 0.585613 0.942723 0.121 Uiso 1 1 calc R U
C563 C 0.7283(11) 0.5632(7) 0.9746(7) 0.111(7) Uani 1 1 d D U
H56H H 0.729385 0.540757 0.960905 0.133 Uiso 1 1 calc R U
H56I H 0.762539 0.569220 0.982545 0.133 Uiso 1 1 calc R U
C564 C 0.6962(12) 0.5569(9) 1.0023(7) 0.120(7) Uani 1 1 d D U
H56J H 0.662209 0.565492 0.996191 0.144 Uiso 1 1 calc R U
H56K H 0.694389 0.529881 1.006333 0.144 Uiso 1 1 calc R U
C565 C 0.7125(14) 0.5751(11) 1.0326(8) 0.154(11) Uani 1 1 d D U
H56L H 0.689114 0.569382 1.049592 0.232 Uiso 1 1 calc R U
H56M H 0.745734 0.566274 1.039405 0.232 Uiso 1 1 calc R U
H56N H 0.713483 0.601964 1.029241 0.232 Uiso 1 1 calc R U
N566 N 0.9457(6) 0.3565(5) 1.0678(4) 0.070(5) Uani 1 1 d D .
C567 C 0.9500(8) 0.3200(6) 1.0905(8) 0.096(7) Uani 1 1 d D U
H56O H 0.980412 0.306144 1.085448 0.116 Uiso 1 1 calc R U
H56P H 0.952966 0.327639 1.113632 0.116 Uiso 1 1 calc R U
C568 C 0.9050(8) 0.2948(6) 1.0856(8) 0.102(6) Uani 1 1 d D U
H56Q H 0.874654 0.308219 1.091646 0.123 Uiso 1 1 calc R U
H56R H 0.901038 0.287990 1.062315 0.123 Uiso 1 1 calc R U
C569 C 0.9101(9) 0.2606(6) 1.1054(8) 0.105(7) Uani 1 1 d D U
H56S H 0.916117 0.267292 1.128532 0.125 Uiso 1 1 calc R U
H56T H 0.939084 0.246201 1.098340 0.125 Uiso 1 1 calc R U
C570 C 0.8644(10) 0.2375(8) 1.1018(10) 0.133(10) Uani 1 1 d D U
H57A H 0.868478 0.215093 1.115039 0.200 Uiso 1 1 calc R U
H57B H 0.835795 0.251659 1.109070 0.200 Uiso 1 1 calc R U
H57C H 0.858728 0.230597 1.078922 0.200 Uiso 1 1 calc R U
C571 C 0.9027(8) 0.3791(8) 1.0791(6) 0.091(7) Uani 1 1 d D U
H57D H 0.871874 0.364241 1.076327 0.109 Uiso 1 1 calc R U
H57E H 0.898836 0.401277 1.065150 0.109 Uiso 1 1 calc R U
C572 C 0.9083(10) 0.3914(9) 1.1142(7) 0.115(7) Uani 1 1 d D U
H57F H 0.943981 0.395599 1.119812 0.138 Uiso 1 1 calc R U
H57G H 0.896557 0.371315 1.128402 0.138 Uiso 1 1 calc R U
C573 C 0.8791(10) 0.4269(10) 1.1211(9) 0.135(8) Uani 1 1 d D U
H57H H 0.886112 0.435324 1.143708 0.162 Uiso 1 1 calc R U
H57I H 0.888550 0.446928 1.106075 0.162 Uiso 1 1 calc R U
C574 C 0.8243(12) 0.4172(12) 1.1158(9) 0.223(15) Uani 1 1 d D U
H57J H 0.804032 0.439129 1.119928 0.334 Uiso 1 1 calc R U
H57K H 0.818075 0.408928 1.093371 0.334 Uiso 1 1 calc R U
H57L H 0.815649 0.397384 1.130811 0.334 Uiso 1 1 calc DR U
C575 C 0.9322(8) 0.3475(7) 1.0332(6) 0.084(6) Uani 1 1 d D U
H57M H 0.931200 0.370639 1.020332 0.101 Uiso 1 1 calc R U
H57N H 0.898526 0.336460 1.031920 0.101 Uiso 1 1 calc R U
C576 C 0.9695(9) 0.3200(7) 1.0178(5) 0.091(6) Uani 1 1 d D U
H57P H 1.002332 0.331935 1.015693 0.109 Uiso 1 1 calc R U
H57Q H 0.973881 0.297685 1.031584 0.109 Uiso 1 1 calc R U
C577 C 0.9469(9) 0.3093(8) 0.9837(6) 0.102(6) Uani 1 1 d D U
H57R H 0.935805 0.332252 0.972474 0.123 Uiso 1 1 calc R U
H57S H 0.973700 0.298426 0.970904 0.123 Uiso 1 1 calc R U
C578 C 0.9025(10) 0.2817(9) 0.9828(8) 0.126(10) Uani 1 1 d D U
H57T H 0.891509 0.277064 0.960120 0.189 Uiso 1 1 calc R U
H57U H 0.912985 0.258304 0.992994 0.189 Uiso 1 1 calc R U
H57V H 0.874950 0.292255 0.994570 0.189 Uiso 1 1 calc R U
C579 C 0.9920(8) 0.3751(7) 1.0717(8) 0.095(7) Uani 1 1 d D U
H57W H 1.017789 0.360028 1.061396 0.114 Uiso 1 1 calc R U
H57X H 1.001111 0.376556 1.095262 0.114 Uiso 1 1 calc R U
C580 C 0.9929(10) 0.4142(7) 1.0574(9) 0.117(7) Uani 1 1 d D U
H58A H 0.990698 0.412210 1.033435 0.140 Uiso 1 1 calc R U
H58B H 0.962987 0.427565 1.064248 0.140 Uiso 1 1 calc R U
C581 C 1.0382(10) 0.4371(10) 1.0670(9) 0.133(8) Uani 1 1 d D U
H58C H 1.022944 0.460989 1.072939 0.159 Uiso 1 1 calc R U
H58D H 1.052680 0.441776 1.045643 0.159 Uiso 1 1 calc R U
C582 C 1.0848(14) 0.4364(9) 1.0897(11) 0.197(14) Uani 1 1 d D U
H58E H 1.103969 0.459156 1.086831 0.295 Uiso 1 1 calc R U
H58F H 1.074980 0.434571 1.112291 0.295 Uiso 1 1 calc R U
H58G H 1.105342 0.414953 1.084420 0.295 Uiso 1 1 calc DR U
N583 N 0.5620(7) 0.3087(6) 0.6647(5) 0.096(5) Uani 1 1 d D U
C584 C 0.5081(8) 0.3173(7) 0.6675(7) 0.096(5) Uani 1 1 d D U
H58H H 0.500038 0.313925 0.690617 0.115 Uiso 1 1 calc R U
H58I H 0.488991 0.298377 0.654875 0.115 Uiso 1 1 calc R U
C585 C 0.4883(9) 0.3553(7) 0.6568(7) 0.099(6) Uani 1 1 d D U
H58J H 0.495121 0.359240 0.633607 0.118 Uiso 1 1 calc R U
H58K H 0.505869 0.374812 0.669654 0.118 Uiso 1 1 calc R U
C586 C 0.4322(9) 0.3583(8) 0.6615(7) 0.108(6) Uani 1 1 d D U
H58L H 0.425597 0.358490 0.685011 0.130 Uiso 1 1 calc R U
H58M H 0.414895 0.336707 0.651478 0.130 Uiso 1 1 calc R U
C587 C 0.4126(12) 0.3943(8) 0.6456(8) 0.119(8) Uani 1 1 d D U
H58N H 0.376771 0.396324 0.648485 0.178 Uiso 1 1 calc R U
H58O H 0.429661 0.415524 0.655719 0.178 Uiso 1 1 calc R U
H58P H 0.418988 0.393800 0.622277 0.178 Uiso 1 1 calc R U
C588 C 0.5883(9) 0.3321(7) 0.6903(7) 0.101(6) Uani 1 1 d D U
H58Q H 0.575188 0.325498 0.711658 0.121 Uiso 1 1 calc R U
H58R H 0.579526 0.358362 0.686053 0.121 Uiso 1 1 calc R U
C589 C 0.6453(9) 0.3291(8) 0.6930(7) 0.101(6) Uani 1 1 d D U
H58S H 0.656060 0.302979 0.694589 0.122 Uiso 1 1 calc R U
H58T H 0.660627 0.340712 0.673981 0.122 Uiso 1 1 calc R U
C590 C 0.6588(11) 0.3502(10) 0.7240(7) 0.124(7) Uani 1 1 d D U
H59A H 0.640829 0.374057 0.724562 0.149 Uiso 1 1 calc R U
H59B H 0.650364 0.335459 0.743355 0.149 Uiso 1 1 calc R U
C591 C 0.7139(12) 0.3564(10) 0.7234(8) 0.131(8) Uani 1 1 d D U
H59C H 0.725239 0.369933 0.742908 0.197 Uiso 1 1 calc R U
H59D H 0.731017 0.332442 0.722693 0.197 Uiso 1 1 calc R U
H59E H 0.721539 0.370807 0.704012 0.197 Uiso 1 1 calc R U
C592 C 0.5801(11) 0.3181(8) 0.6312(6) 0.108(9) Uani 1 1 d D .
H59F H 0.614834 0.309352 0.629742 0.130 Uiso 1 1 calc R U
H59G H 0.580413 0.345394 0.628701 0.130 Uiso 1 1 calc R U
C593 C 0.5484(10) 0.3012(8) 0.6023(5) 0.100(9) Uani 1 1 d D .
H59H H 0.545092 0.274107 0.605014 0.120 Uiso 1 1 calc R U
H59I H 0.514797 0.312369 0.601052 0.120 Uiso 1 1 calc R U
C594 C 0.5770(12) 0.3104(9) 0.5714(5) 0.107(9) Uani 1 1 d D .
H59J H 0.610107 0.298323 0.572535 0.129 Uiso 1 1 calc R U
H59K H 0.581923 0.337440 0.569632 0.129 Uiso 1 1 calc R U
C595 C 0.5455(11) 0.2957(9) 0.5409(7) 0.113(10) Uani 1 1 d D .
H59L H 0.563073 0.301206 0.521062 0.169 Uiso 1 1 calc R U
H59M H 0.541053 0.268843 0.542802 0.169 Uiso 1 1 calc R U
H59N H 0.512966 0.307826 0.539909 0.169 Uiso 1 1 calc R U
C596 C 0.5702(13) 0.2683(6) 0.6707(8) 0.129(7) Uani 1 1 d D U
H59P H 0.603989 0.261926 0.663906 0.155 Uiso 1 1 calc R U
H59Q H 0.546269 0.254384 0.656486 0.155 Uiso 1 1 calc R U
C597 C 0.5651(17) 0.2547(10) 0.7050(8) 0.164(8) Uani 1 1 d D U
H59R H 0.531922 0.260875 0.712977 0.197 Uiso 1 1 calc R U
H59S H 0.590905 0.265937 0.719756 0.197 Uiso 1 1 calc R U
C598 C 0.5720(15) 0.2134(11) 0.7029(12) 0.185(10) Uani 1 1 d D U
H59T H 0.547815 0.199612 0.715699 0.222 Uiso 1 1 calc R U
H59U H 0.570954 0.204363 0.680142 0.222 Uiso 1 1 calc R U
C599 C 0.6236(15) 0.2127(14) 0.7182(12) 0.201(11) Uani 1 1 d D U
H59V H 0.635639 0.187130 0.719241 0.302 Uiso 1 1 calc R U
H59W H 0.645764 0.227619 0.705179 0.302 Uiso 1 1 calc R U
H59X H 0.622941 0.222933 0.740251 0.302 Uiso 1 1 calc R U
N600 N 0.9378(8) 0.7133(8) 0.4330(7) 0.115(8) Uani 1 1 d . .
C601 C 0.9879(10) 0.6915(8) 0.4263(10) 0.135(9) Uani 1 1 d D U
H60D H 0.990762 0.688493 0.402570 0.163 Uiso 1 1 calc R U
H60E H 1.016553 0.706473 0.434485 0.163 Uiso 1 1 calc R U
C602 C 0.9908(9) 0.6542(8) 0.4419(11) 0.144(9) Uani 1 1 d D U
H60F H 0.999314 0.656812 0.465427 0.173 Uiso 1 1 calc DR U
H60G H 0.958145 0.641612 0.439454 0.173 Uiso 1 1 calc DR U
C603 C 1.0292(11) 0.6321(8) 0.4262(11) 0.152(9) Uani 1 1 d D U
H60H H 1.021796 0.630327 0.402463 0.182 Uiso 1 1 calc R U
H60I H 1.062384 0.643634 0.429771 0.182 Uiso 1 1 calc R U
C604 C 1.0281(11) 0.5955(9) 0.4412(11) 0.153(10) Uani 1 1 d D U
H60J H 1.053082 0.579556 0.431580 0.229 Uiso 1 1 calc R U
H60K H 1.035407 0.597745 0.464635 0.229 Uiso 1 1 calc R U
H60L H 0.995035 0.584508 0.437472 0.229 Uiso 1 1 calc R U
C605 C 0.9400(13) 0.7511(10) 0.4093(11) 0.146(10) Uani 1 1 d D U
H60M H 0.970699 0.765417 0.414471 0.176 Uiso 1 1 calc R U
H60N H 0.939843 0.743878 0.386055 0.176 Uiso 1 1 calc R U
C606 C 0.8946(14) 0.7740(9) 0.4159(11) 0.152(9) Uani 1 1 d D U
H60O H 0.863975 0.760279 0.409460 0.182 Uiso 1 1 calc R U
H60P H 0.893722 0.779903 0.439413 0.182 Uiso 1 1 calc R U
C607 C 0.8981(14) 0.8090(9) 0.3964(11) 0.151(9) Uani 1 1 d D U
H60Q H 0.931491 0.820248 0.399835 0.181 Uiso 1 1 calc R U
H60R H 0.892873 0.803509 0.372930 0.181 Uiso 1 1 calc R U
C608 C 0.8589(13) 0.8353(10) 0.4072(10) 0.148(10) Uani 1 1 d D U
H60S H 0.860538 0.858338 0.394759 0.222 Uiso 1 1 calc R U
H60T H 0.826008 0.824013 0.403623 0.222 Uiso 1 1 calc R U
H60U H 0.864490 0.840693 0.430433 0.222 Uiso 1 1 calc R U
C609 C 0.9309(10) 0.7213(10) 0.4690(7) 0.116(8) Uani 1 1 d D U
H60V H 0.930226 0.697658 0.481046 0.139 Uiso 1 1 calc R U
H60W H 0.898419 0.733753 0.471433 0.139 Uiso 1 1 calc R U
C610 C 0.9731(12) 0.7463(10) 0.4840(7) 0.133(8) Uani 1 1 d D U
H61A H 1.004596 0.732346 0.486699 0.159 Uiso 1 1 calc R U
H61B H 0.978607 0.768185 0.470053 0.159 Uiso 1 1 calc R U
C611 C 0.9537(12) 0.7582(10) 0.5175(8) 0.142(8) Uani 1 1 d D U
H61C H 0.982204 0.768579 0.530474 0.170 Uiso 1 1 calc R U
H61D H 0.942824 0.735638 0.528764 0.170 Uiso 1 1 calc R U
C612 C 0.9103(13) 0.7869(11) 0.5179(9) 0.147(10) Uani 1 1 d D U
H61E H 0.901940 0.791896 0.540434 0.221 Uiso 1 1 calc R U
H61F H 0.920710 0.810005 0.507629 0.221 Uiso 1 1 calc R U
H61G H 0.881150 0.776913 0.505911 0.221 Uiso 1 1 calc R U
C613 C 0.8912(10) 0.6915(9) 0.4208(8) 0.130(9) Uani 1 1 d D U
H61H H 0.889500 0.667807 0.432874 0.156 Uiso 1 1 calc DR U
H61I H 0.860988 0.705954 0.425244 0.156 Uiso 1 1 calc DR U
C614 C 0.8927(15) 0.6836(11) 0.3845(8) 0.150(8) Uani 1 1 d D U
H61J H 0.927610 0.680798 0.378162 0.179 Uiso 1 1 calc R U
H61K H 0.877686 0.704484 0.372024 0.179 Uiso 1 1 calc R U
C615 C 0.8637(17) 0.6478(12) 0.3765(10) 0.175(9) Uani 1 1 d D U
H61L H 0.830804 0.651043 0.386046 0.210 Uiso 1 1 calc R U
H61M H 0.880814 0.628067 0.389331 0.210 Uiso 1 1 calc R U
C616 C 0.8528(18) 0.6309(14) 0.3425(11) 0.191(11) Uani 1 1 d D U
H61N H 0.833592 0.608036 0.344639 0.287 Uiso 1 1 calc R U
H61P H 0.833646 0.648587 0.328983 0.287 Uiso 1 1 calc R U
H61Q H 0.884229 0.625348 0.332306 0.287 Uiso 1 1 calc R U
N617 N 0.7520(8) 0.4541(7) 0.5635(5) 0.092(6) Uani 1 1 d . .
C618 C 0.7811(9) 0.4841(7) 0.5837(7) 0.096(7) Uani 1 1 d D U
H61R H 0.809188 0.471580 0.595428 0.115 Uiso 1 1 calc R U
H61S H 0.795561 0.501532 0.568159 0.115 Uiso 1 1 calc R U
C619 C 0.7551(9) 0.5061(7) 0.6075(7) 0.099(6) Uani 1 1 d D U
H61T H 0.722605 0.514221 0.597944 0.119 Uiso 1 1 calc R U
H61U H 0.748885 0.490690 0.626814 0.119 Uiso 1 1 calc R U
C620 C 0.7843(8) 0.5385(7) 0.6175(8) 0.099(6) Uani 1 1 d D U
H62A H 0.817359 0.529779 0.625778 0.119 Uiso 1 1 calc R U
H62B H 0.767865 0.550320 0.635871 0.119 Uiso 1 1 calc R U
C621 C 0.7921(10) 0.5668(9) 0.5928(9) 0.128(10) Uani 1 1 d D U
H62C H 0.812162 0.586972 0.602422 0.193 Uiso 1 1 calc R U
H62D H 0.809604 0.555875 0.574712 0.193 Uiso 1 1 calc R U
H62E H 0.759919 0.576495 0.584844 0.193 Uiso 1 1 calc R U
C622 C 0.7108(12) 0.4765(10) 0.5408(9) 0.135(9) Uani 1 1 d D U
H62F H 0.693535 0.458347 0.526256 0.162 Uiso 1 1 calc R U
H62G H 0.685638 0.486842 0.555168 0.162 Uiso 1 1 calc R U
C623 C 0.7291(12) 0.5069(9) 0.5204(8) 0.136(8) Uani 1 1 d D U
H62H H 0.733973 0.529375 0.534014 0.163 Uiso 1 1 calc R U
H62I H 0.761780 0.499940 0.512046 0.163 Uiso 1 1 calc DR U
C624 C 0.6949(13) 0.5153(12) 0.4933(8) 0.150(9) Uani 1 1 d D U
H62J H 0.703090 0.539956 0.484339 0.180 Uiso 1 1 calc R U
H62K H 0.660595 0.516471 0.501046 0.180 Uiso 1 1 calc R U
C625 C 0.6971(13) 0.4878(13) 0.4676(10) 0.172(13) Uani 1 1 d D U
H62L H 0.673590 0.494368 0.449735 0.257 Uiso 1 1 calc R U
H62M H 0.730875 0.486906 0.459521 0.257 Uiso 1 1 calc R U
H62N H 0.688399 0.463433 0.476221 0.257 Uiso 1 1 calc R U
C626 C 0.7892(9) 0.4348(7) 0.5420(7) 0.102(7) Uani 1 1 d D U
H62P H 0.800269 0.452394 0.525341 0.123 Uiso 1 1 calc DR U
H62Q H 0.818690 0.427151 0.555487 0.123 Uiso 1 1 calc DR U
C627 C 0.7660(9) 0.4012(8) 0.5255(7) 0.104(6) Uani 1 1 d D U
H62R H 0.731988 0.407151 0.516992 0.125 Uiso 1 1 calc R U
H62S H 0.763717 0.380637 0.541290 0.125 Uiso 1 1 calc R U
C628 C 0.7989(9) 0.3896(9) 0.4972(6) 0.114(7) Uani 1 1 d D U
H62T H 0.833951 0.387525 0.505335 0.136 Uiso 1 1 calc R U
H62U H 0.788168 0.364969 0.488981 0.136 Uiso 1 1 calc R U
C629 C 0.7951(10) 0.4181(10) 0.4694(8) 0.137(10) Uani 1 1 d D U
H62V H 0.816177 0.410187 0.451770 0.205 Uiso 1 1 calc R U
H62W H 0.760490 0.419784 0.461149 0.205 Uiso 1 1 calc R U
H62X H 0.806212 0.442310 0.477481 0.205 Uiso 1 1 calc R U
C630 C 0.7273(10) 0.4284(8) 0.5849(8) 0.107(7) Uani 1 1 d D U
H63A H 0.708951 0.410005 0.571216 0.128 Uiso 1 1 calc R U
H63B H 0.702476 0.442399 0.597059 0.128 Uiso 1 1 calc R U
C631 C 0.7610(10) 0.4076(8) 0.6094(7) 0.109(7) Uani 1 1 d D U
H63C H 0.775221 0.425277 0.625557 0.130 Uiso 1 1 calc R U
H63D H 0.788924 0.396348 0.597854 0.130 Uiso 1 1 calc R U
C632 C 0.7328(10) 0.3767(7) 0.6272(8) 0.112(7) Uani 1 1 d D U
H63E H 0.754203 0.368322 0.645921 0.135 Uiso 1 1 calc R U
H63F H 0.702628 0.387849 0.636127 0.135 Uiso 1 1 calc R U
C633 C 0.7169(10) 0.3426(8) 0.6074(8) 0.114(9) Uani 1 1 d D U
H63G H 0.699566 0.325256 0.621341 0.170 Uiso 1 1 calc R U
H63H H 0.694627 0.350131 0.589200 0.170 Uiso 1 1 calc R U
H63I H 0.746405 0.330528 0.599033 0.170 Uiso 1 1 calc R U
N634 N 0.5563(6) 0.2019(7) 0.4359(6) 0.107(8) Uani 1 1 d D .
C635 C 0.5074(11) 0.2207(10) 0.4313(10) 0.148(9) Uani 1 1 d D U
H63J H 0.481502 0.204435 0.440066 0.178 Uiso 1 1 calc R U
H63K H 0.499902 0.223436 0.407683 0.178 Uiso 1 1 calc R U
C636 C 0.5031(14) 0.2587(9) 0.4471(10) 0.151(8) Uani 1 1 d D U
H63L H 0.535314 0.271767 0.446284 0.181 Uiso 1 1 calc R U
H63M H 0.494982 0.255685 0.470182 0.181 Uiso 1 1 calc R U
C637 C 0.4621(15) 0.2819(10) 0.4293(11) 0.158(9) Uani 1 1 d D U
H63N H 0.468373 0.283264 0.405787 0.189 Uiso 1 1 calc R U
H63O H 0.429166 0.270348 0.431930 0.189 Uiso 1 1 calc R U
C638 C 0.4631(15) 0.3210(11) 0.4442(11) 0.159(10) Uani 1 1 d D U
H63P H 0.437361 0.336253 0.433299 0.239 Uiso 1 1 calc R U
H63Q H 0.456711 0.319340 0.467447 0.239 Uiso 1 1 calc R U
H63R H 0.495775 0.332209 0.441400 0.239 Uiso 1 1 calc R U
C639 C 0.5656(11) 0.1971(10) 0.4722(6) 0.118(8) Uani 1 1 d D U
H63S H 0.563997 0.221845 0.482510 0.141 Uiso 1 1 calc R U
H63T H 0.599887 0.187692 0.476052 0.141 Uiso 1 1 calc R U
C640 C 0.5298(13) 0.1712(10) 0.4893(7) 0.135(7) Uani 1 1 d D U
H64A H 0.527812 0.147201 0.477686 0.162 Uiso 1 1 calc R U
H64B H 0.496070 0.182232 0.488738 0.162 Uiso 1 1 calc R U
C641 C 0.5476(13) 0.1647(10) 0.5249(8) 0.140(8) Uani 1 1 d D U
H64C H 0.519385 0.157549 0.538241 0.168 Uiso 1 1 calc R U
H64D H 0.562970 0.187464 0.534178 0.168 Uiso 1 1 calc R U
C642 C 0.5863(13) 0.1332(10) 0.5243(9) 0.141(9) Uani 1 1 d D U
H64E H 0.598811 0.127972 0.546509 0.211 Uiso 1 1 calc R U
H64F H 0.570559 0.110855 0.515017 0.211 Uiso 1 1 calc R U
H64G H 0.613926 0.140620 0.510975 0.211 Uiso 1 1 calc R U
C643 C 0.5981(10) 0.2225(11) 0.4222(8) 0.139(10) Uani 1 1 d D U
H64H H 0.603164 0.245558 0.434909 0.167 Uiso 1 1 calc R U
H64I H 0.628644 0.207412 0.425320 0.167 Uiso 1 1 calc R U
C644 C 0.5923(11) 0.2323(12) 0.3877(8) 0.147(9) Uani 1 1 d D U
H64J H 0.602531 0.211202 0.374175 0.177 Uiso 1 1 calc R U
H64K H 0.556851 0.237739 0.382134 0.177 Uiso 1 1 calc R U
C645 C 0.6223(13) 0.2645(12) 0.3806(9) 0.164(10) Uani 1 1 d D U
H64L H 0.612478 0.284905 0.395095 0.197 Uiso 1 1 calc R U
H64M H 0.657472 0.258479 0.386348 0.197 Uiso 1 1 calc R U
C646 C 0.6198(14) 0.2782(14) 0.3475(9) 0.180(11) Uani 1 1 d D U
H64N H 0.641495 0.299832 0.345819 0.270 Uiso 1 1 calc R U
H64O H 0.630594 0.258769 0.332794 0.270 Uiso 1 1 calc R U
H64P H 0.585429 0.285295 0.341573 0.270 Uiso 1 1 calc R U
C647 C 0.5497(13) 0.1655(10) 0.4182(12) 0.191(14) Uani 1 1 d D U
H64Q H 0.518618 0.153811 0.425087 0.229 Uiso 1 1 calc R U
H64R H 0.545841 0.170604 0.394612 0.229 Uiso 1 1 calc R U
C648 C 0.5913(14) 0.1389(12) 0.4237(13) 0.205(13) Uani 1 1 d D U
H64S H 0.623060 0.151414 0.419314 0.246 Uiso 1 1 calc R U
H64T H 0.592629 0.131227 0.446845 0.246 Uiso 1 1 calc R U
C649 C 0.5860(14) 0.1063(14) 0.4033(14) 0.224(14) Uani 1 1 d D U
H64U H 0.600755 0.084619 0.414840 0.269 Uiso 1 1 calc R U
H64V H 0.604208 0.110042 0.383094 0.269 Uiso 1 1 calc R U
C650 C 0.5313(14) 0.0987(14) 0.3946(9) 0.243(15) Uani 1 1 d D U
H65A H 0.528430 0.076635 0.380862 0.364 Uiso 1 1 calc R U
H65B H 0.513444 0.094629 0.414622 0.364 Uiso 1 1 calc R U
H65C H 0.516892 0.120013 0.382927 0.364 Uiso 1 1 calc R U
N651 N 1.0425(8) 0.1036(6) 0.3443(5) 0.103(7) Uani 1 1 d D .
C652 C 1.0491(13) 0.1450(8) 0.3389(8) 0.120(8) Uani 1 1 d D U
H65D H 1.038642 0.158008 0.358667 0.144 Uiso 1 1 calc R U
H65E H 1.085076 0.149849 0.336917 0.144 Uiso 1 1 calc R U
C653 C 1.0221(12) 0.1620(8) 0.3102(7) 0.133(7) Uani 1 1 d D U
H65F H 1.022993 0.144646 0.291681 0.159 Uiso 1 1 calc DR U
H65G H 0.986847 0.165619 0.315475 0.159 Uiso 1 1 calc DR U
C654 C 1.0429(12) 0.1978(10) 0.3004(9) 0.140(8) Uani 1 1 d D U
H65H H 1.035136 0.216065 0.317401 0.168 Uiso 1 1 calc R U
H65I H 1.024312 0.205618 0.280268 0.168 Uiso 1 1 calc R U
C655 C 1.0963(13) 0.2016(10) 0.2943(9) 0.146(9) Uani 1 1 d D U
H65J H 1.103481 0.227133 0.287973 0.219 Uiso 1 1 calc R U
H65K H 1.115972 0.195285 0.314068 0.219 Uiso 1 1 calc R U
H65L H 1.105077 0.184768 0.276688 0.219 Uiso 1 1 calc R U
C656 C 1.0632(10) 0.0970(8) 0.3799(6) 0.114(8) Uani 1 1 d D U
H65M H 1.063880 0.069928 0.383739 0.137 Uiso 1 1 calc R U
H65N H 1.098088 0.105679 0.381192 0.137 Uiso 1 1 calc R U
C657 C 1.0363(11) 0.1149(9) 0.4083(6) 0.118(7) Uani 1 1 d D U
H65P H 1.035724 0.142148 0.405852 0.142 Uiso 1 1 calc R U
H65Q H 1.001544 0.105895 0.408650 0.142 Uiso 1 1 calc R U
C658 C 1.0647(11) 0.1041(9) 0.4397(6) 0.119(7) Uani 1 1 d D U
H65R H 1.067462 0.076760 0.440701 0.143 Uiso 1 1 calc R U
H65S H 1.098848 0.114293 0.439287 0.143 Uiso 1 1 calc R U
C659 C 1.0404(11) 0.1177(10) 0.4696(8) 0.127(8) Uani 1 1 d D U
H65T H 1.060176 0.110013 0.488973 0.190 Uiso 1 1 calc R U
H65U H 1.038277 0.144792 0.469021 0.190 Uiso 1 1 calc R U
H65V H 1.006877 0.107242 0.470435 0.190 Uiso 1 1 calc R U
C660 C 1.0599(12) 0.0794(10) 0.3175(6) 0.137(9) Uani 1 1 d D U
H66A H 1.096645 0.081522 0.319210 0.164 Uiso 1 1 calc R U
H66B H 1.052302 0.053984 0.324683 0.164 Uiso 1 1 calc R U
C661 C 1.0482(10) 0.0791(9) 0.2828(6) 0.149(8) Uani 1 1 d D U
H66C H 1.070026 0.059448 0.274499 0.179 Uiso 1 1 calc DR U
H66D H 1.062480 0.102656 0.275072 0.179 Uiso 1 1 calc DR U
C662 C 1.0024(11) 0.0751(8) 0.2629(6) 0.120(6) Uani 1 1 d D U
H66E H 1.006145 0.051088 0.251718 0.144 Uiso 1 1 calc DR U
H66F H 0.976366 0.071152 0.278868 0.144 Uiso 1 1 calc DR U
C663 C 0.9793(8) 0.0991(6) 0.2385(4) 0.069(5) Uani 1 1 d D U
H66G H 0.948396 0.087750 0.229937 0.103 Uiso 1 1 calc R U
H66H H 0.971788 0.123113 0.248301 0.103 Uiso 1 1 calc R U
H66I H 1.002000 0.102758 0.220757 0.103 Uiso 1 1 calc R U
C664 C 0.9867(8) 0.0970(7) 0.3445(7) 0.112(8) Uani 1 1 d D U
H66J H 0.972136 0.101790 0.322387 0.134 Uiso 1 1 calc DR U
H66K H 0.971820 0.114852 0.359508 0.134 Uiso 1 1 calc R U
C665 C 0.9725(9) 0.0559(8) 0.3552(9) 0.120(7) Uani 1 1 d D U
H66L H 0.977725 0.052241 0.378906 0.144 Uiso 1 1 calc R U
H66M H 0.991646 0.037042 0.343475 0.144 Uiso 1 1 calc R U
C666 C 0.9141(10) 0.0549(9) 0.3443(10) 0.139(8) Uani 1 1 d D U
H66N H 0.894975 0.074690 0.354799 0.166 Uiso 1 1 calc R U
H66O H 0.908614 0.056342 0.320353 0.166 Uiso 1 1 calc R U
C667 C 0.9020(14) 0.0154(9) 0.3580(10) 0.152(9) Uani 1 1 d D U
H66P H 0.866831 0.009762 0.353448 0.228 Uiso 1 1 calc R U
H66Q H 0.922643 -0.003087 0.347476 0.228 Uiso 1 1 calc R U
H66R H 0.909173 0.015033 0.381493 0.228 Uiso 1 1 calc R U
S1 S 0.8068(4) 0.4413(2) 1.0255(3) 0.141(4) Uani 1 1 d D U
O668 O 0.8624(7) 0.4507(5) 1.0296(5) 0.110(6) Uani 1 1 d . U
C669 C 0.7720(18) 0.4718(12) 1.0513(10) 0.20(2) Uani 1 1 d D U
H66S H 0.736439 0.465935 1.048846 0.296 Uiso 1 1 calc R U
H66T H 0.783176 0.468233 1.074067 0.296 Uiso 1 1 calc R U
H66U H 0.777431 0.497568 1.045022 0.296 Uiso 1 1 calc R U
C670 C 0.7908(15) 0.4659(10) 0.9877(8) 0.147(13) Uani 1 1 d D U
H67A H 0.755395 0.462230 0.982001 0.220 Uiso 1 1 calc R U
H67B H 0.797475 0.492367 0.990629 0.220 Uiso 1 1 calc R U
H67C H 0.810789 0.456224 0.970244 0.220 Uiso 1 1 calc R U

loop_
_atom_site_aniso_label
_atom_site_aniso_U_11
_atom_site_aniso_U_22
_atom_site_aniso_U_33
_atom_site_aniso_U_23
_atom_site_aniso_U_13
_atom_site_aniso_U_12
P1 0.049(3) 0.035(2) 0.093(4) -0.004(3) -0.002(3) -0.001(2)
O1 0.072(9) 0.033(7) 0.095(11) 0.000(7) 0.008(8) -0.011(6)
O2 0.047(7) 0.040(7) 0.094(10) -0.013(7) -0.010(7) -0.011(5)
O3 0.071(9) 0.052(8) 0.086(11) 0.001(8) -0.008(7) -0.009(7)
O4 0.050(7) 0.028(6) 0.134(14) 0.010(7) 0.001(8) 0.007(5)
P2 0.045(3) 0.040(3) 0.103(5) -0.013(3) -0.009(3) 0.003(2)
O5 0.037(7) 0.063(9) 0.107(12) -0.003(8) 0.000(7) 0.016(6)
O6 0.058(8) 0.038(7) 0.092(11) -0.015(7) -0.017(7) -0.004(6)
O7 0.063(8) 0.037(7) 0.113(12) -0.010(7) -0.026(9) -0.007(6)
O8 0.028(6) 0.030(6) 0.139(13) -0.025(7) -0.015(7) 0.004(5)
P3 0.049(3) 0.043(3) 0.100(5) 0.001(3) -0.011(3) -0.004(2)
O9 0.058(8) 0.048(8) 0.110(12) -0.008(8) -0.014(8) 0.005(6)
O10 0.060(7) 0.031(6) 0.073(9) 0.006(6) 0.003(6) 0.004(5)
O11 0.046(7) 0.048(8) 0.117(13) -0.005(8) 0.014(7) 0.004(6)
O12 0.055(8) 0.044(7) 0.103(11) 0.003(7) 0.001(7) -0.013(6)
P4 0.053(3) 0.044(3) 0.106(5) -0.008(3) -0.007(3) 0.009(2)
O14 0.025(5) 0.050(7) 0.084(10) -0.003(7) -0.003(5) 0.005(5)
O15 0.058(8) 0.078(10) 0.083(10) -0.003(8) -0.014(7) 0.006(7)
O16 0.042(7) 0.051(8) 0.107(12) -0.004(8) -0.005(7) 0.005(6)
O17 0.061(8) 0.025(6) 0.130(13) -0.008(7) -0.023(8) 0.012(6)
P5 0.044(3) 0.050(3) 0.081(4) 0.004(3) 0.001(2) -0.003(2)
O18 0.059(8) 0.030(6) 0.094(10) 0.000(6) -0.022(7) -0.002(5)
O19 0.052(7) 0.058(8) 0.073(10) -0.001(7) -0.006(6) 0.006(6)
O20 0.053(7) 0.048(8) 0.093(11) 0.003(8) -0.014(7) 0.007(6)
O21 0.068(8) 0.035(7) 0.097(11) -0.006(7) 0.009(7) -0.006(6)
P6 0.047(3) 0.034(2) 0.094(4) 0.000(2) -0.007(3) 0.0016(19)
O22 0.049(7) 0.037(7) 0.112(12) 0.008(7) 0.019(7) -0.004(5)
O23 0.039(6) 0.036(6) 0.084(9) 0.013(6) -0.012(6) -0.018(5)
O24 0.060(8) 0.043(7) 0.082(10) -0.003(7) -0.004(7) -0.002(6)
O25 0.059(8) 0.038(7) 0.095(11) -0.005(7) -0.004(7) 0.008(6)
P7 0.042(3) 0.045(3) 0.090(4) 0.006(3) 0.001(2) 0.003(2)
O26 0.044(7) 0.039(7) 0.110(12) 0.012(7) -0.001(7) 0.019(5)
O27 0.038(7) 0.047(7) 0.114(12) 0.017(8) -0.004(7) 0.001(5)
O29 0.041(6) 0.024(6) 0.104(12) 0.007(6) 0.002(6) 0.000(5)
O30 0.058(8) 0.022(6) 0.113(12) 0.017(7) 0.003(7) -0.006(5)
P8 0.047(3) 0.043(3) 0.104(5) 0.000(3) 0.007(3) 0.007(2)
O31 0.055(8) 0.059(8) 0.089(11) -0.006(8) -0.006(7) 0.016(7)
O32 0.025(6) 0.041(7) 0.125(12) -0.001(8) -0.008(6) -0.004(5)
O33 0.042(7) 0.059(8) 0.087(10) 0.009(7) -0.004(6) 0.004(6)
O34 0.046(7) 0.033(7) 0.139(14) -0.006(8) 0.007(8) 0.012(5)
P9 0.064(3) 0.056(3) 0.072(4) 0.003(3) -0.010(3) -0.006(2)
O35 0.052(8) 0.062(9) 0.093(11) 0.006(8) -0.004(7) -0.019(6)
O36 0.056(8) 0.070(9) 0.090(11) -0.012(8) -0.017(8) -0.005(7)
O37 0.049(7) 0.071(9) 0.070(9) -0.009(7) -0.003(6) 0.004(6)
O38 0.053(8) 0.084(10) 0.079(10) 0.018(8) -0.019(7) 0.002(7)
P10 0.062(3) 0.071(4) 0.091(5) 0.001(3) -0.020(3) 0.002(3)
O39 0.075(10) 0.057(9) 0.093(11) 0.002(8) -0.019(9) -0.008(7)
O40 0.045(8) 0.142(16) 0.103(13) 0.007(13) -0.011(8) -0.019(9)
O41 0.083(10) 0.087(11) 0.064(10) 0.020(8) -0.020(8) 0.002(8)
O42 0.074(10) 0.050(8) 0.120(14) -0.013(9) -0.011(9) 0.010(7)
P11 0.060(3) 0.062(3) 0.109(5) 0.003(3) -0.020(3) -0.005(3)
O44 0.064(8) 0.079(10) 0.096(11) 0.016(9) -0.025(8) 0.003(7)
O45 0.064(9) 0.069(9) 0.112(12) -0.004(9) -0.024(8) -0.009(7)
O46 0.069(9) 0.064(9) 0.153(15) 0.021(10) -0.016(9) 0.000(7)
O47 0.035(6) 0.074(9) 0.093(10) -0.003(8) -0.008(6) -0.002(6)
P12 0.055(3) 0.070(4) 0.084(4) 0.004(3) -0.015(3) 0.001(3)
O48 0.065(8) 0.043(7) 0.100(12) 0.003(7) -0.014(9) 0.000(6)
O49 0.055(8) 0.077(10) 0.096(12) 0.022(9) -0.006(7) -0.023(7)
O50 0.075(9) 0.046(8) 0.119(13) 0.004(8) -0.042(9) 0.011(7)
O51 0.069(9) 0.084(10) 0.066(10) 0.003(8) -0.022(7) -0.003(8)
P13 0.056(3) 0.067(4) 0.092(5) -0.014(3) -0.006(3) -0.007(3)
O52 0.060(8) 0.075(10) 0.083(11) -0.011(8) 0.005(7) -0.018(7)
O53 0.064(9) 0.057(8) 0.098(11) -0.024(8) -0.008(8) 0.017(7)
O54 0.050(8) 0.087(11) 0.081(10) 0.005(8) -0.011(7) -0.018(7)
O55 0.068(9) 0.086(11) 0.078(11) -0.012(8) 0.015(8) -0.014(8)
P14 0.064(3) 0.063(4) 0.091(4) -0.010(3) -0.010(3) 0.001(3)
O56 0.083(10) 0.046(8) 0.092(11) -0.008(7) -0.040(8) 0.005(7)
O57 0.050(7) 0.065(9) 0.079(10) -0.015(8) 0.000(7) 0.001(6)
O59 0.060(8) 0.077(10) 0.071(10) -0.008(8) -0.010(7) 0.010(7)
O60 0.076(10) 0.051(8) 0.132(15) -0.018(9) -0.005(9) -0.004(7)
P15 0.059(3) 0.075(4) 0.096(5) -0.008(3) -0.004(3) 0.014(3)
O61 0.067(10) 0.115(14) 0.104(14) -0.015(11) -0.014(9) 0.005(9)
O62 0.050(8) 0.075(10) 0.100(12) 0.006(9) -0.012(7) 0.013(7)
O63 0.089(11) 0.081(11) 0.087(12) -0.030(9) -0.018(9) 0.036(9)
O64 0.067(9) 0.063(9) 0.093(11) -0.014(8) -0.001(8) 0.020(7)
P16 0.054(3) 0.068(4) 0.107(5) 0.002(3) 0.005(3) -0.003(3)
O65 0.042(7) 0.085(10) 0.101(12) 0.002(9) -0.010(7) -0.003(7)
O66 0.071(9) 0.068(9) 0.080(10) -0.008(8) 0.003(7) 0.005(7)
O67 0.062(9) 0.072(10) 0.124(14) -0.011(10) -0.008(9) 0.001(8)
O68 0.042(7) 0.076(10) 0.103(12) -0.010(9) -0.005(7) -0.014(7)
O13 0.040(8) 0.115(13) 0.098(12) -0.013(10) 0.011(7) -0.002(8)
O28 0.21(2) 0.135(17) 0.135(18) 0.025(15) 0.043(16) 0.044(16)
O43 0.066(9) 0.047(8) 0.171(18) -0.001(10) -0.034(10) -0.014(7)
O58 0.16(2) 0.109(16) 0.121(18) 0.001(13) -0.044(15) 0.028(14)
N1 0.036(9) 0.072(12) 0.107(16) 0.008(11) -0.010(9) 0.008(8)
N2 0.050(12) 0.121(19) 0.15(2) 0.001(16) -0.050(13) 0.009(12)
N3 0.037(11) 0.19(3) 0.18(3) -0.01(2) 0.003(15) 0.049(14)
N7 0.065(8) 0.048(8) 0.101(11) -0.003(8) -0.001(8) -0.008(7)
N12 0.042(9) 0.045(9) 0.128(18) -0.015(10) -0.003(10) 0.009(7)
N16 0.061(9) 0.125(12) 0.087(11) -0.031(10) -0.003(8) 0.011(8)
N17 0.074(9) 0.145(13) 0.099(11) -0.022(10) 0.001(9) 0.002(9)
N18 0.072(9) 0.138(13) 0.096(11) -0.022(10) 0.004(9) 0.009(9)
C19 0.063(9) 0.119(13) 0.078(11) -0.016(10) 0.000(9) 0.004(9)
C20 0.057(9) 0.110(12) 0.076(10) -0.033(10) 0.002(8) 0.006(9)
C21 0.094(14) 0.136(16) 0.125(16) 0.005(15) 0.009(13) -0.003(14)
N22 0.099(16) 0.081(14) 0.103(17) -0.015(13) 0.017(13) -0.021(12)
C23 0.112(15) 0.126(16) 0.128(17) -0.024(16) 0.002(14) 0.006(14)
C24 0.136(13) 0.141(13) 0.137(14) -0.005(13) 0.002(12) 0.012(12)
C25 0.143(9) 0.150(9) 0.145(9) -0.001(7) 0.009(6) 0.004(6)
C26 0.108(12) 0.144(13) 0.133(13) -0.002(12) 0.013(11) 0.010(11)
N27 0.101(13) 0.070(11) 0.116(14) 0.002(10) 0.027(11) 0.007(10)
N31 0.142(11) 0.100(10) 0.123(11) 0.010(9) 0.013(10) 0.014(10)
N32 0.157(13) 0.106(12) 0.128(13) 0.008(10) 0.019(11) 0.011(11)
N33 0.156(13) 0.099(12) 0.127(13) 0.006(11) 0.018(12) 0.013(11)
C34 0.136(13) 0.093(12) 0.113(13) 0.021(12) 0.014(12) 0.016(12)
C35 0.133(13) 0.092(12) 0.117(13) 0.019(11) 0.009(12) 0.017(11)
N37 0.087(14) 0.075(14) 0.098(17) -0.006(14) 0.027(12) -0.029(11)
N42 0.065(11) 0.042(9) 0.096(15) -0.008(10) -0.018(10) 0.007(8)
N46 0.090(9) 0.038(7) 0.146(11) -0.029(8) -0.016(8) 0.007(7)
N47 0.085(9) 0.050(8) 0.139(12) -0.032(8) 0.002(9) 0.017(7)
N48 0.079(9) 0.075(9) 0.130(12) -0.014(9) -0.008(9) 0.017(8)
C49 0.071(10) 0.054(9) 0.116(12) -0.018(9) -0.016(9) 0.006(8)
C50 0.073(10) 0.043(8) 0.126(12) -0.022(9) -0.016(9) 0.005(8)
N52 0.092(10) 0.060(8) 0.084(10) -0.015(8) -0.007(8) 0.001(8)
N57 0.069(12) 0.083(14) 0.094(15) -0.019(12) -0.004(10) -0.006(10)
C4 0.072(14) 0.050(12) 0.080(15) -0.031(11) -0.015(12) 0.031(10)
C5 0.062(13) 0.041(11) 0.11(2) 0.002(12) -0.023(12) 0.002(9)
C6 0.071(9) 0.066(10) 0.113(12) -0.003(10) -0.007(9) -0.007(8)
C8 0.055(9) 0.063(9) 0.108(12) -0.015(9) 0.009(9) -0.005(8)
C9 0.053(9) 0.072(10) 0.113(12) -0.015(10) 0.003(9) -0.006(8)
C10 0.073(10) 0.088(11) 0.119(13) -0.018(10) -0.005(9) -0.003(9)
C11 0.074(10) 0.074(10) 0.123(13) -0.018(10) -0.023(10) 0.000(9)
C13 0.028(10) 0.105(18) 0.089(17) -0.004(14) 0.004(10) -0.031(10)
C14 0.035(10) 0.082(16) 0.11(2) -0.031(14) -0.005(11) -0.001(10)
C15 0.054(12) 0.055(13) 0.15(2) -0.031(14) 0.006(13) -0.001(10)
C28 0.135(12) 0.094(11) 0.123(13) 0.008(11) 0.029(11) 0.014(10)
C29 0.141(12) 0.105(12) 0.133(13) 0.001(11) 0.012(11) 0.010(11)
C30 0.117(19) 0.13(2) 0.12(2) -0.003(18) -0.038(16) 0.019(17)
C36 0.069(16) 0.082(19) 0.14(3) 0.014(19) -0.023(16) 0.009(13)
C38 0.079(15) 0.059(14) 0.086(19) 0.010(14) -0.005(13) 0.001(11)
C39 0.061(14) 0.080(18) 0.14(3) -0.004(18) -0.001(15) -0.004(12)
C40 0.11(3) 0.12(3) 0.16(4) 0.00(3) 0.02(2) -0.02(2)
C41 0.12(3) 0.10(2) 0.13(3) 0.00(2) 0.03(2) 0.03(2)
C43 0.061(14) 0.047(13) 0.15(3) 0.004(15) 0.018(15) 0.011(11)
C44 0.093(12) 0.031(8) 0.140(14) -0.023(10) -0.014(11) -0.001(9)
C45 0.068(13) 0.048(12) 0.17(2) -0.016(13) -0.011(14) -0.007(10)
C51 0.093(11) 0.059(9) 0.096(11) -0.020(9) -0.010(9) -0.006(9)
C53 0.102(11) 0.062(10) 0.095(11) -0.014(9) -0.016(9) 0.016(9)
C54 0.119(12) 0.078(10) 0.100(12) -0.019(10) -0.024(10) 0.014(10)
C55 0.132(12) 0.074(10) 0.107(12) -0.019(10) -0.029(10) 0.011(10)
C56 0.124(12) 0.067(10) 0.104(12) -0.018(10) -0.024(10) -0.003(10)
C58 0.089(16) 0.076(16) 0.057(14) 0.015(12) 0.009(12) 0.024(13)
C59 0.070(15) 0.11(2) 0.075(16) 0.028(15) -0.018(12) 0.007(14)
C60 0.090(17) 0.11(2) 0.081(18) -0.008(16) -0.021(14) 0.025(15)
O73 0.089(13) 0.140(17) 0.22(2) 0.014(16) 0.046(14) 0.052(12)
O88 0.068(9) 0.048(8) 0.167(16) -0.021(9) -0.024(9) 0.018(7)
O103 0.067(9) 0.069(10) 0.120(14) -0.019(9) 0.009(9) -0.025(8)
O118 0.119(11) 0.053(8) 0.156(14) 0.005(10) -0.018(10) 0.020(8)
N61 0.101(11) 0.051(8) 0.129(13) 0.019(9) -0.021(10) -0.015(8)
N62 0.111(12) 0.066(10) 0.146(13) 0.013(10) -0.001(10) -0.008(9)
N63 0.114(12) 0.071(10) 0.145(14) 0.014(10) 0.010(11) 0.003(9)
N67 0.066(9) 0.061(8) 0.125(12) 0.003(9) 0.001(8) 0.014(7)
N72 0.063(10) 0.108(14) 0.136(15) 0.022(12) 0.004(10) 0.021(10)
N76 0.076(10) 0.058(9) 0.182(15) -0.014(10) 0.036(10) 0.005(8)
N77 0.093(10) 0.068(10) 0.192(15) -0.005(11) 0.016(10) 0.012(8)
N78 0.092(10) 0.083(10) 0.179(14) -0.001(11) 0.017(11) 0.018(9)
C79 0.081(9) 0.074(9) 0.174(13) -0.005(10) 0.017(10) 0.020(8)
C80 0.086(11) 0.065(10) 0.177(15) -0.005(11) 0.023(11) 0.016(9)
C81 0.067(9) 0.074(9) 0.163(13) -0.007(10) 0.001(9) 0.006(8)
N82 0.066(9) 0.060(8) 0.149(13) -0.002(10) -0.015(9) -0.001(7)
C83 0.062(10) 0.057(9) 0.155(14) 0.000(11) -0.013(10) 0.001(8)
C84 0.078(10) 0.081(10) 0.161(15) 0.001(12) -0.007(11) 0.002(9)
C85 0.068(10) 0.091(11) 0.167(15) -0.006(12) 0.002(10) 0.005(9)
C86 0.068(10) 0.089(11) 0.167(15) -0.004(11) 0.006(10) -0.002(9)
N87 0.044(10) 0.097(16) 0.14(2) -0.040(15) 0.004(12) -0.008(10)
N91 0.084(13) 0.053(11) 0.103(15) -0.024(10) -0.019(11) 0.024(9)
N92 0.058(11) 0.074(14) 0.15(2) 0.017(15) -0.038(12) -0.006(10)
N93 0.106(17) 0.099(18) 0.113(19) -0.013(15) -0.034(14) 0.041(14)
N97 0.073(12) 0.035(9) 0.140(19) -0.017(10) -0.010(11) 0.009(8)
N102 0.060(10) 0.061(11) 0.083(13) -0.008(9) -0.014(9) -0.021(9)
N106 0.066(11) 0.072(12) 0.073(13) -0.024(11) -0.023(9) -0.013(9)
N107 0.063(13) 0.14(2) 0.104(18) -0.021(18) -0.014(12) -0.018(14)
N108 0.080(13) 0.076(14) 0.082(15) -0.003(12) -0.002(10) 0.024(11)
N112 0.064(11) 0.039(9) 0.128(18) -0.002(11) 0.012(11) -0.004(8)
N117 0.082(13) 0.036(9) 0.130(18) 0.009(11) -0.022(12) 0.005(8)
C64 0.097(12) 0.050(9) 0.134(14) 0.015(10) 0.001(10) 0.003(9)
C65 0.089(11) 0.035(8) 0.128(13) 0.010(9) -0.008(10) 0.003(8)
C66 0.067(10) 0.076(10) 0.125(13) 0.013(10) -0.001(10) -0.003(9)
C68 0.063(9) 0.070(10) 0.126(13) 0.007(10) 0.005(10) -0.001(8)
C69 0.074(10) 0.072(10) 0.149(14) 0.013(11) 0.008(10) -0.005(9)
C70 0.084(11) 0.089(11) 0.148(14) 0.014(11) 0.011(11) -0.006(10)
C71 0.078(11) 0.080(11) 0.141(14) 0.015(11) 0.001(10) -0.009(9)
C73 0.083(11) 0.120(13) 0.163(15) 0.012(12) 0.019(11) 0.051(10)
C74 0.068(11) 0.120(14) 0.159(16) 0.007(14) 0.031(12) 0.057(11)
C75 0.092(16) 0.13(2) 0.12(2) -0.012(18) 0.035(15) 0.023(15)
C88 0.060(10) 0.042(9) 0.142(16) -0.024(10) -0.026(10) 0.005(8)
C89 0.052(9) 0.035(8) 0.140(15) -0.015(10) -0.022(10) 0.010(8)
C90 0.095(15) 0.036(11) 0.18(2) 0.005(14) 0.004(16) 0.009(11)
C94 0.083(16) 0.067(15) 0.12(2) 0.007(15) -0.017(15) -0.024(13)
C95 0.068(14) 0.053(13) 0.13(2) -0.019(14) -0.018(14) 0.011(11)
C96 0.074(15) 0.085(17) 0.071(15) -0.006(13) -0.020(11) -0.011(13)
C98 0.054(13) 0.049(13) 0.16(3) 0.012(14) -0.017(14) -0.017(10)
C99 0.061(11) 0.087(13) 0.134(17) -0.029(13) -0.039(11) -0.010(10)
C100 0.057(9) 0.092(12) 0.151(16) -0.029(12) -0.025(10) -0.001(9)
C101 0.049(10) 0.091(13) 0.154(18) -0.016(14) -0.015(11) -0.001(10)
C103 0.086(17) 0.067(15) 0.086(17) 0.000(13) 0.010(13) -0.012(13)
C104 0.088(16) 0.066(14) 0.059(14) 0.018(11) 0.005(11) -0.019(11)
C105 0.11(2) 0.10(2) 0.09(2) -0.023(16) -0.025(16) 0.026(16)
C109 0.075(14) 0.020(9) 0.13(2) 0.004(12) -0.003(14) -0.006(9)
C110 0.070(14) 0.043(12) 0.11(2) -0.037(13) -0.009(13) 0.002(10)
C111 0.067(14) 0.063(15) 0.13(2) -0.045(17) 0.017(14) -0.018(12)
C113 0.054(10) 0.037(9) 0.166(19) 0.000(12) 0.017(12) 0.000(8)
C114 0.068(10) 0.033(8) 0.171(18) -0.001(10) 0.015(11) -0.001(8)
C115 0.089(11) 0.036(9) 0.174(19) -0.006(10) 0.008(12) -0.007(8)
C116 0.097(13) 0.030(10) 0.17(2) -0.012(11) 0.018(14) -0.010(9)
C118 0.090(11) 0.059(10) 0.150(15) -0.009(11) 0.000(11) 0.013(9)
C119 0.069(11) 0.082(11) 0.143(15) -0.010(11) 0.003(11) 0.014(9)
C120 0.085(13) 0.085(13) 0.151(18) -0.006(13) -0.004(13) 0.020(11)
O133 0.147(14) 0.035(8) 0.139(15) 0.001(9) -0.014(12) 0.003(9)
O148 0.070(9) 0.083(10) 0.157(15) -0.022(10) -0.040(9) 0.006(8)
O163 0.058(8) 0.065(9) 0.185(15) 0.007(10) 0.013(9) 0.018(7)
O178 0.076(10) 0.069(10) 0.148(17) 0.020(11) 0.002(10) -0.019(9)
N121 0.073(10) 0.075(11) 0.101(13) 0.029(10) -0.002(9) -0.022(9)
N122 0.075(9) 0.083(11) 0.112(13) 0.021(9) 0.005(9) -0.009(9)
N123 0.072(10) 0.084(12) 0.105(14) 0.010(11) 0.001(10) -0.001(9)
C126 0.077(15) 0.047(12) 0.11(2) -0.006(13) -0.033(14) 0.000(11)
N127 0.047(9) 0.053(10) 0.106(16) 0.015(11) -0.012(9) 0.000(8)
C128 0.041(11) 0.058(13) 0.15(2) 0.014(16) -0.021(13) 0.009(10)
C129 0.084(15) 0.029(10) 0.102(18) 0.020(11) 0.017(13) -0.001(9)
C130 0.11(2) 0.048(14) 0.15(3) 0.023(17) -0.012(19) 0.005(13)
C131 0.088(16) 0.037(11) 0.098(18) 0.020(12) 0.000(13) 0.003(10)
N132 0.073(12) 0.049(10) 0.109(16) 0.006(11) -0.017(11) -0.012(9)
N136 0.079(12) 0.060(11) 0.079(13) -0.017(10) -0.012(10) -0.008(10)
N137 0.071(13) 0.097(17) 0.15(2) 0.009(16) -0.037(14) 0.032(12)
N138 0.089(14) 0.054(11) 0.14(2) -0.033(12) -0.026(13) 0.020(10)
N142 0.081(12) 0.042(9) 0.073(12) -0.002(8) -0.012(9) 0.020(8)
N147 0.057(10) 0.050(10) 0.109(15) 0.000(10) -0.032(9) 0.007(8)
N151 0.067(12) 0.079(14) 0.119(19) 0.010(13) -0.031(12) 0.012(10)
N152 0.110(18) 0.085(16) 0.113(19) 0.006(14) -0.033(15) -0.004(13)
N153 0.117(18) 0.065(13) 0.13(2) -0.041(14) -0.032(15) 0.046(13)
N157 0.069(12) 0.051(10) 0.114(17) -0.010(11) -0.019(12) 0.014(9)
N162 0.043(8) 0.051(9) 0.179(16) -0.011(10) 0.017(10) 0.004(7)
N166 0.087(14) 0.050(11) 0.128(19) -0.012(11) 0.026(13) 0.020(10)
N167 0.085(15) 0.13(2) 0.13(2) -0.023(18) 0.017(14) -0.014(15)
N168 0.126(18) 0.050(11) 0.119(19) 0.016(12) 0.043(15) 0.009(12)
C171 0.061(14) 0.096(19) 0.085(17) -0.013(14) 0.000(12) 0.027(13)
N172 0.097(15) 0.054(11) 0.098(15) 0.005(10) -0.023(11) -0.010(10)
C173 0.033(9) 0.086(13) 0.147(17) 0.022(13) -0.023(10) -0.018(9)
C174 0.048(9) 0.087(11) 0.162(16) 0.034(12) -0.014(10) -0.003(8)
C175 0.047(9) 0.101(12) 0.176(17) 0.023(12) -0.006(10) -0.013(9)
C176 0.045(10) 0.092(13) 0.171(19) 0.021(14) -0.006(12) -0.009(10)
N177 0.042(9) 0.067(12) 0.100(14) -0.007(10) -0.013(8) -0.004(8)
C124 0.048(11) 0.057(13) 0.082(16) -0.005(12) 0.003(10) -0.012(9)
C125 0.047(11) 0.078(16) 0.097(19) 0.032(14) -0.008(11) -0.020(10)
C133 0.089(12) 0.050(10) 0.121(14) -0.011(10) -0.031(11) 0.009(9)
C134 0.067(10) 0.036(8) 0.114(14) -0.008(9) -0.025(10) 0.001(8)
C135 0.074(13) 0.042(11) 0.128(18) 0.000(12) -0.018(13) 0.002(10)
C139 0.15(2) 0.056(14) 0.092(19) -0.013(13) -0.048(18) 0.010(15)
C140 0.046(10) 0.045(11) 0.103(18) -0.019(11) -0.007(10) 0.007(9)
C141 0.059(13) 0.082(17) 0.095(18) -0.004(14) -0.010(12) 0.011(11)
C143 0.035(9) 0.045(11) 0.111(18) -0.002(11) -0.004(10) 0.000(8)
C144 0.092(16) 0.079(16) 0.062(14) -0.002(12) -0.021(12) -0.014(13)
C145 0.061(13) 0.076(16) 0.11(2) -0.017(14) 0.009(13) 0.003(12)
C146 0.078(16) 0.065(14) 0.11(2) -0.007(14) -0.015(14) 0.000(12)
C148 0.073(11) 0.073(12) 0.150(17) -0.014(12) -0.037(12) 0.017(10)
C149 0.081(16) 0.070(16) 0.13(3) -0.019(16) -0.002(15) 0.028(13)
C150 0.13(3) 0.17(3) 0.08(2) -0.01(2) -0.025(18) -0.01(2)
C154 0.074(14) 0.047(11) 0.072(15) -0.016(11) -0.009(12) -0.021(10)
C155 0.053(12) 0.041(11) 0.13(2) 0.000(13) -0.020(13) 0.003(9)
C156 0.084(16) 0.023(9) 0.13(2) -0.009(12) 0.009(16) -0.004(9)
C158 0.044(11) 0.052(12) 0.11(2) 0.002(13) -0.001(12) 0.000(9)
C159 0.050(13) 0.11(2) 0.11(2) 0.026(16) -0.017(13) 0.019(12)
C160 0.032(10) 0.050(12) 0.16(3) 0.032(14) 0.012(14) -0.003(9)
C161 0.041(12) 0.091(19) 0.17(3) 0.005(19) -0.022(15) 0.024(12)
C163 0.041(7) 0.047(8) 0.174(14) -0.012(9) 0.013(9) 0.000(7)
C164 0.064(10) 0.071(10) 0.179(16) -0.015(11) 0.025(10) 0.012(9)
C165 0.073(11) 0.061(11) 0.180(18) -0.027(13) 0.044(12) 0.016(10)
C169 0.036(11) 0.091(19) 0.13(2) -0.001(17) 0.004(12) 0.020(11)
C170 0.054(12) 0.062(14) 0.12(2) 0.008(14) 0.014(13) 0.014(10)
C178 0.079(16) 0.10(2) 0.063(15) 0.032(14) -0.008(12) -0.019(15)
C179 0.073(16) 0.056(14) 0.15(3) 0.021(15) -0.033(16) -0.002(11)
C180 0.11(2) 0.10(2) 0.12(2) -0.009(18) -0.050(18) -0.020(16)
O193 0.175(13) 0.176(13) 0.146(13) -0.034(12) -0.053(11) 0.036(12)
O208 0.069(10) 0.061(10) 0.145(17) -0.006(10) 0.000(10) -0.006(8)
O223 0.152(17) 0.049(9) 0.115(17) -0.011(10) 0.027(13) 0.002(10)
O238 0.048(8) 0.093(11) 0.128(13) 0.008(10) -0.007(8) -0.001(7)
N181 0.074(12) 0.075(13) 0.064(12) 0.010(10) 0.007(10) 0.012(10)
N182 0.070(12) 0.118(18) 0.077(15) 0.023(14) -0.010(11) 0.028(12)
N183 0.076(13) 0.111(18) 0.078(15) 0.012(13) -0.008(11) 0.014(12)
N187 0.068(9) 0.137(14) 0.096(11) -0.017(10) -0.010(9) 0.002(9)
N192 0.110(10) 0.112(11) 0.119(11) -0.014(9) -0.022(9) 0.012(9)
N196 0.120(12) 0.117(13) 0.156(16) -0.048(13) -0.031(13) 0.035(11)
N197 0.148(13) 0.131(14) 0.166(17) -0.042(13) -0.027(13) 0.026(13)
N198 0.144(13) 0.140(15) 0.168(17) -0.027(13) -0.022(14) 0.024(13)
C199 0.118(13) 0.131(15) 0.154(17) -0.029(14) -0.033(14) 0.029(13)
C200 0.096(12) 0.114(14) 0.144(16) -0.034(14) -0.039(13) 0.038(12)
N202 0.054(10) 0.079(13) 0.086(14) -0.013(12) 0.001(9) -0.004(9)
N207 0.058(11) 0.067(12) 0.111(18) -0.008(12) -0.001(11) 0.013(9)
N211 0.071(11) 0.031(8) 0.080(13) 0.009(8) 0.011(9) 0.005(7)
N212 0.14(2) 0.029(10) 0.14(2) 0.024(13) 0.004(17) -0.013(11)
N213 0.136(19) 0.031(10) 0.112(18) 0.013(11) 0.000(15) 0.016(10)
N217 0.060(10) 0.058(11) 0.104(15) -0.012(11) -0.019(10) 0.025(8)
N222 0.057(10) 0.052(10) 0.081(12) 0.001(9) -0.009(8) 0.013(7)
N226 0.055(11) 0.075(12) 0.097(16) -0.010(11) -0.008(10) 0.006(9)
N227 0.049(9) 0.086(11) 0.117(15) 0.000(10) -0.006(9) -0.020(8)
N228 0.058(10) 0.075(11) 0.131(16) 0.007(11) -0.005(10) -0.002(8)
N232 0.069(10) 0.038(8) 0.059(11) 0.006(7) -0.011(9) -0.009(7)
N237 0.062(10) 0.063(10) 0.045(9) -0.001(8) -0.020(8) 0.003(8)
C184 0.036(11) 0.11(2) 0.12(2) -0.005(17) -0.010(12) 0.020(12)
C185 0.073(15) 0.10(2) 0.078(17) 0.011(15) -0.013(13) -0.032(14)
C186 0.076(11) 0.145(15) 0.087(12) -0.017(11) -0.011(10) 0.011(10)
C188 0.077(11) 0.150(15) 0.100(12) -0.013(11) -0.002(10) 0.025(11)
C189 0.088(11) 0.162(16) 0.091(12) -0.011(12) -0.006(10) 0.031(11)
C190 0.102(12) 0.169(16) 0.079(12) -0.014(12) 0.002(10) 0.038(11)
C191 0.101(12) 0.155(16) 0.082(12) -0.010(11) -0.007(10) 0.037(11)
C193 0.141(9) 0.141(10) 0.135(10) -0.020(8) -0.027(8) 0.018(8)
C194 0.134(11) 0.135(11) 0.135(11) -0.014(9) -0.014(9) 0.010(9)
C195 0.135(14) 0.134(14) 0.133(14) -0.013(13) -0.007(12) 0.009(13)
C201 0.115(15) 0.078(14) 0.137(18) -0.014(14) -0.033(15) -0.018(13)
C203 0.056(13) 0.072(16) 0.13(2) -0.012(17) -0.014(14) -0.003(11)
C204 0.096(14) 0.074(13) 0.137(18) -0.011(13) -0.043(13) -0.023(11)
C205 0.116(13) 0.081(12) 0.135(16) -0.012(11) -0.044(13) -0.016(11)
C206 0.123(13) 0.087(13) 0.139(17) -0.009(12) -0.050(13) -0.028(11)
C208 0.057(12) 0.036(11) 0.11(2) -0.016(12) 0.005(12) 0.010(9)
C209 0.085(16) 0.025(10) 0.13(2) -0.005(12) -0.004(16) -0.004(10)
C210 0.073(14) 0.051(12) 0.12(2) 0.001(13) 0.024(13) 0.001(10)
C214 0.063(12) 0.073(14) 0.057(13) 0.020(11) 0.013(10) 0.012(10)
C215 0.044(11) 0.049(12) 0.14(2) 0.037(14) 0.000(12) 0.009(9)
C216 0.047(12) 0.11(2) 0.11(2) 0.024(18) -0.008(13) -0.001(12)
C218 0.075(15) 0.087(18) 0.060(14) 0.028(14) -0.006(11) 0.009(13)
C219 0.088(14) 0.098(15) 0.131(18) 0.032(14) -0.014(13) 0.022(12)
C220 0.097(13) 0.097(14) 0.131(17) 0.027(13) -0.004(12) 0.015(11)
C221 0.096(14) 0.095(15) 0.111(17) 0.009(14) 0.011(13) 0.015(12)
C223 0.078(15) 0.10(2) 0.072(18) -0.013(15) -0.008(13) 0.002(13)
C224 0.108(18) 0.065(14) 0.064(15) -0.015(12) -0.008(13) 0.025(13)
C225 0.081(17) 0.075(17) 0.14(3) -0.024(17) 0.004(16) 0.025(13)
C229 0.063(12) 0.054(12) 0.065(14) 0.001(10) -0.011(11) 0.014(9)
C230 0.065(12) 0.038(10) 0.067(14) 0.007(9) -0.005(10) 0.007(8)
C231 0.069(13) 0.052(12) 0.075(15) 0.004(11) 0.004(11) 0.009(10)
C233 0.061(11) 0.032(9) 0.070(14) 0.000(9) 0.015(10) -0.002(8)
C234 0.041(11) 0.105(18) 0.079(16) 0.007(14) -0.021(10) 0.002(11)
C235 0.070(14) 0.043(11) 0.13(2) 0.034(13) -0.016(15) -0.025(10)
C236 0.099(18) 0.044(12) 0.087(17) -0.006(11) 0.007(14) -0.019(11)
C238 0.046(9) 0.057(10) 0.120(14) -0.009(10) 0.019(9) 0.004(8)
C239 0.033(8) 0.059(10) 0.107(14) 0.014(10) 0.002(8) 0.006(7)
C240 0.076(14) 0.080(15) 0.14(2) 0.024(15) -0.032(14) 0.002(12)
O253 0.104(16) 0.126(19) 0.19(3) 0.017(17) 0.051(16) 0.019(13)
O268 0.077(10) 0.105(11) 0.168(14) 0.013(11) -0.040(10) -0.012(9)
O283 0.075(11) 0.093(13) 0.155(19) 0.035(12) -0.028(11) -0.003(10)
O298 0.18(2) 0.079(13) 0.110(16) -0.007(12) -0.032(14) -0.024(13)
N241 0.063(11) 0.094(16) 0.093(15) -0.039(13) 0.017(10) -0.024(11)
N242 0.104(18) 0.086(17) 0.13(2) -0.004(16) 0.004(15) -0.031(14)
N243 0.114(18) 0.076(15) 0.13(2) -0.024(15) -0.011(16) -0.012(13)
N247 0.069(12) 0.067(12) 0.082(13) -0.003(10) -0.032(10) -0.015(10)
N252 0.095(15) 0.045(11) 0.117(18) 0.001(11) 0.006(12) 0.001(10)
N256 0.103(12) 0.107(13) 0.153(16) 0.000(12) 0.024(11) -0.018(10)
N257 0.116(13) 0.123(13) 0.169(16) -0.005(13) 0.032(12) -0.023(10)
N258 0.122(13) 0.123(13) 0.174(16) -0.005(13) 0.029(13) -0.026(11)
C259 0.115(13) 0.113(14) 0.168(17) 0.001(14) 0.028(13) -0.024(11)
C260 0.092(12) 0.104(13) 0.156(17) -0.004(13) 0.031(12) -0.022(11)
C261 0.065(10) 0.082(11) 0.166(16) 0.015(12) 0.009(11) 0.002(9)
N262 0.064(9) 0.075(9) 0.154(15) 0.017(11) 0.003(9) 0.007(8)
C263 0.061(10) 0.072(10) 0.157(16) 0.013(11) 0.001(10) 0.008(9)
C264 0.072(10) 0.079(11) 0.170(16) 0.011(12) -0.004(11) 0.004(9)
C265 0.077(11) 0.099(12) 0.176(16) 0.013(13) -0.001(11) -0.002(10)
C266 0.068(10) 0.098(12) 0.165(16) 0.015(12) 0.004(11) -0.004(10)
N267 0.073(10) 0.044(9) 0.160(15) 0.007(10) -0.015(11) -0.024(8)
N271 0.085(10) 0.079(10) 0.150(13) 0.003(10) -0.037(9) -0.014(9)
N272 0.097(10) 0.084(10) 0.155(13) -0.005(10) -0.033(10) -0.018(9)
N273 0.094(10) 0.072(10) 0.148(13) 0.003(10) -0.041(9) -0.020(9)
N277 0.067(12) 0.087(14) 0.084(14) 0.002(11) -0.004(10) 0.000(10)
N282 0.096(15) 0.064(13) 0.109(17) 0.005(12) -0.028(12) 0.005(11)
N286 0.094(14) 0.049(11) 0.085(14) 0.005(10) -0.016(11) 0.016(9)
N287 0.097(14) 0.054(11) 0.102(16) 0.020(11) -0.032(12) -0.008(10)
N288 0.072(13) 0.114(19) 0.089(16) 0.019(14) -0.014(11) 0.009(12)
C291 0.080(16) 0.082(18) 0.10(2) 0.032(16) 0.018(14) 0.035(14)
N292 0.079(12) 0.068(11) 0.062(11) -0.009(9) -0.021(9) 0.010(9)
C293 0.068(14) 0.086(17) 0.064(14) -0.004(13) -0.005(11) 0.005(12)
C294 0.096(19) 0.070(17) 0.13(3) -0.027(17) 0.002(17) 0.000(14)
C295 0.085(16) 0.047(12) 0.12(2) 0.009(14) -0.037(15) 0.003(11)
C296 0.040(11) 0.074(16) 0.14(2) 0.007(16) -0.031(12) 0.001(10)
N297 0.117(16) 0.067(12) 0.052(11) -0.014(10) 0.000(11) 0.000(11)
C244 0.082(17) 0.11(2) 0.10(2) -0.025(17) -0.006(15) 0.025(16)
C245 0.105(19) 0.072(16) 0.081(18) 0.002(14) -0.017(15) -0.028(15)
C246 0.068(15) 0.09(2) 0.087(18) 0.025(15) -0.017(13) 0.003(14)
C248 0.053(14) 0.13(2) 0.085(18) -0.027(17) -0.025(13) 0.012(15)
C249 0.087(19) 0.14(3) 0.09(2) -0.018(19) 0.023(15) -0.012(18)
C250 0.075(18) 0.074(18) 0.18(3) -0.01(2) -0.016(19) 0.020(14)
C251 0.10(2) 0.10(2) 0.12(3) 0.013(19) 0.018(18) 0.036(19)
C253 0.069(17) 0.10(2) 0.14(3) 0.03(2) 0.012(17) 0.015(16)
C254 0.16(3) 0.040(12) 0.10(2) 0.022(12) 0.011(18) -0.026(14)
C255 0.12(2) 0.11(2) 0.10(2) -0.028(19) 0.034(18) -0.017(19)
C268 0.072(9) 0.072(9) 0.155(12) 0.020(9) -0.023(9) -0.010(8)
C269 0.095(9) 0.081(9) 0.131(11) 0.014(9) -0.024(9) -0.002(8)
C270 0.098(13) 0.075(12) 0.144(15) -0.004(12) -0.031(12) 0.000(11)
C274 0.068(10) 0.070(10) 0.138(14) 0.003(10) -0.043(9) -0.023(8)
C275 0.073(10) 0.065(10) 0.143(14) -0.009(10) -0.040(9) -0.016(9)
C276 0.081(12) 0.080(13) 0.118(16) 0.003(12) -0.037(12) 0.013(11)
C278 0.093(14) 0.072(12) 0.129(16) -0.002(12) -0.044(12) 0.019(11)
C279 0.092(12) 0.076(11) 0.131(14) 0.014(11) -0.051(11) 0.014(9)
C280 0.091(11) 0.094(11) 0.137(14) 0.017(11) -0.044(11) 0.007(10)
C281 0.084(11) 0.089(11) 0.133(14) 0.015(11) -0.043(11) 0.002(10)
C283 0.13(2) 0.074(17) 0.072(17) 0.011(14) -0.024(15) 0.008(16)
C284 0.067(15) 0.11(2) 0.078(17) 0.024(15) -0.038(12) 0.013(14)
C285 0.085(17) 0.14(3) 0.062(16) -0.016(16) -0.006(12) -0.012(16)
C289 0.076(16) 0.060(15) 0.15(3) -0.022(17) -0.019(16) -0.008(12)
C290 0.059(12) 0.066(14) 0.088(18) 0.003(12) -0.007(11) 0.007(10)
C298 0.097(18) 0.075(17) 0.10(2) -0.034(15) -0.003(15) -0.019(14)
C299 0.106(19) 0.033(11) 0.12(2) -0.012(12) -0.037(17) 0.000(11)
C300 0.075(16) 0.10(2) 0.12(2) 0.020(17) -0.012(15) -0.024(15)
O313 0.067(11) 0.18(2) 0.081(12) -0.027(12) 0.002(9) -0.017(11)
O328 0.30(3) 0.27(3) 0.103(17) -0.048(19) -0.023(19) -0.02(2)
O343 0.083(12) 0.113(14) 0.157(17) -0.003(13) -0.031(11) 0.019(10)
O358 0.151(17) 0.144(18) 0.062(11) 0.000(11) -0.043(11) -0.051(14)
N301 0.071(12) 0.067(12) 0.092(16) -0.004(11) -0.040(11) 0.019(9)
N302 0.125(19) 0.112(18) 0.070(14) -0.005(13) -0.022(14) -0.040(15)
N303 0.096(16) 0.113(18) 0.099(18) 0.027(15) -0.035(14) -0.007(13)
N307 0.093(13) 0.063(11) 0.046(10) 0.002(9) -0.010(10) -0.002(9)
N312 0.058(11) 0.089(14) 0.089(15) 0.006(12) 0.007(10) 0.020(10)
N316 0.075(9) 0.124(11) 0.115(11) 0.031(10) -0.002(9) -0.009(8)
N317 0.094(10) 0.146(13) 0.122(12) 0.038(11) 0.012(10) -0.018(10)
N318 0.106(11) 0.168(14) 0.115(12) 0.030(11) -0.002(11) -0.009(11)
C319 0.115(11) 0.163(13) 0.114(11) 0.027(11) -0.008(10) -0.003(10)
C320 0.090(11) 0.137(13) 0.111(12) 0.025(11) -0.020(10) 0.005(10)
C321 0.140(12) 0.177(13) 0.121(11) 0.016(11) -0.002(11) -0.005(11)
N322 0.147(13) 0.170(14) 0.107(12) 0.010(12) -0.002(11) 0.002(12)
C323 0.172(13) 0.187(14) 0.111(12) -0.004(11) 0.000(11) 0.000(12)
C324 0.180(14) 0.194(15) 0.135(13) -0.009(13) 0.006(13) -0.007(13)
C325 0.178(12) 0.193(13) 0.153(12) -0.009(10) 0.010(10) -0.008(10)
C326 0.168(14) 0.197(14) 0.146(13) 0.006(13) 0.004(12) -0.010(13)
N327 0.187(14) 0.192(15) 0.114(13) -0.018(12) 0.011(12) -0.003(13)
N331 0.161(12) 0.173(13) 0.141(12) -0.046(11) 0.002(11) 0.002(12)
N332 0.167(12) 0.175(14) 0.150(13) -0.041(12) 0.007(12) 0.003(12)
N333 0.160(11) 0.173(12) 0.155(11) -0.018(10) 0.004(10) 0.001(10)
C334 0.135(11) 0.157(12) 0.142(12) -0.015(11) 0.009(11) 0.005(11)
C335 0.135(13) 0.166(14) 0.139(13) -0.026(13) 0.010(12) 0.006(13)
C336 0.109(10) 0.137(12) 0.133(12) -0.008(11) 0.010(10) 0.001(10)
N337 0.069(9) 0.110(12) 0.115(12) -0.015(10) -0.001(9) -0.014(9)
C338 0.067(10) 0.097(12) 0.123(14) -0.013(11) 0.010(10) -0.002(10)
C339 0.096(12) 0.104(13) 0.136(14) -0.017(12) 0.015(12) 0.005(11)
C340 0.119(12) 0.116(13) 0.138(14) -0.015(12) 0.016(12) 0.003(12)
C341 0.127(12) 0.128(14) 0.140(14) -0.008(12) 0.010(12) 0.009(12)
N342 0.063(11) 0.084(14) 0.090(15) 0.012(12) -0.012(10) 0.014(10)
N346 0.085(11) 0.049(9) 0.122(14) 0.023(9) -0.030(10) -0.009(8)
N347 0.093(10) 0.066(9) 0.129(13) 0.024(9) -0.037(9) -0.010(8)
N348 0.088(11) 0.061(10) 0.137(15) 0.035(10) -0.023(10) 0.004(9)
N352 0.063(10) 0.104(15) 0.046(10) -0.011(10) -0.014(8) 0.004(10)
N357 0.050(9) 0.087(13) 0.085(13) -0.011(11) -0.005(9) -0.001(9)
C304 0.094(17) 0.084(16) 0.053(14) 0.014(12) -0.017(12) 0.011(13)
C305 0.074(14) 0.049(12) 0.072(16) -0.007(11) -0.009(11) -0.019(10)
C306 0.052(12) 0.062(13) 0.102(19) 0.002(13) -0.022(12) -0.003(10)
C308 0.094(19) 0.059(14) 0.12(2) 0.020(15) -0.044(17) -0.009(13)
C309 0.053(14) 0.13(2) 0.10(2) 0.046(18) -0.010(13) -0.015(14)
C310 0.052(13) 0.10(2) 0.13(2) 0.025(18) 0.006(15) -0.016(13)
C311 0.060(15) 0.10(2) 0.15(3) 0.02(2) -0.005(16) 0.014(14)
C313 0.073(13) 0.102(15) 0.119(16) 0.010(14) -0.009(12) -0.011(11)
C314 0.089(11) 0.125(12) 0.125(13) 0.021(12) -0.001(11) -0.010(10)
C315 0.130(18) 0.141(19) 0.17(2) 0.036(17) 0.006(16) -0.007(16)
C328 0.202(15) 0.199(15) 0.122(13) -0.032(13) 0.000(13) 0.001(14)
C329 0.186(14) 0.185(14) 0.127(13) -0.040(13) -0.003(12) 0.000(13)
C330 0.22(3) 0.17(3) 0.13(2) -0.06(2) -0.04(2) -0.02(2)
C343 0.092(17) 0.085(16) 0.15(2) -0.036(17) -0.063(17) -0.001(13)
C344 0.080(15) 0.047(12) 0.092(18) -0.001(12) -0.019(13) 0.014(11)
C345 0.072(16) 0.11(2) 0.14(3) 0.02(2) -0.020(16) -0.012(15)
C349 0.063(13) 0.039(11) 0.12(2) 0.000(12) -0.005(13) 0.007(9)
C350 0.092(17) 0.064(14) 0.084(17) 0.017(13) -0.009(13) 0.002(13)
C351 0.073(13) 0.067(14) 0.072(15) 0.041(12) -0.008(11) -0.021(11)
C353 0.129(16) 0.071(12) 0.080(14) 0.019(11) -0.002(13) 0.013(12)
C354 0.145(16) 0.077(11) 0.083(13) 0.005(11) 0.000(12) 0.004(11)
C355 0.144(17) 0.074(13) 0.094(15) 0.009(13) 0.002(14) -0.003(13)
C356 0.14(3) 0.064(16) 0.09(2) 0.010(15) 0.022(19) -0.014(16)
C358 0.085(16) 0.10(2) 0.065(16) -0.033(15) 0.016(13) -0.029(14)
C359 0.105(17) 0.051(13) 0.065(15) -0.001(11) 0.012(13) -0.036(12)
C360 0.10(2) 0.14(3) 0.069(18) -0.003(18) 0.003(14) 0.015(19)
O373 0.174(18) 0.145(17) 0.089(13) -0.028(13) 0.012(13) -0.017(14)
O388 0.064(11) 0.17(2) 0.118(16) -0.007(14) -0.030(10) -0.013(12)
O403 0.21(2) 0.22(2) 0.138(19) 0.032(18) -0.046(17) -0.066(19)
O418 0.040(8) 0.119(15) 0.159(19) -0.020(13) 0.009(9) 0.023(9)
N361 0.121(18) 0.055(13) 0.107(19) -0.022(13) -0.022(15) 0.002(12)
N362 0.081(14) 0.076(15) 0.13(2) 0.013(15) 0.011(14) 0.008(11)
N363 0.088(15) 0.072(15) 0.16(3) -0.032(16) 0.006(15) 0.014(12)
N367 0.093(11) 0.102(12) 0.112(13) -0.039(11) -0.017(10) 0.007(10)
N372 0.076(10) 0.094(12) 0.081(12) -0.018(10) -0.007(9) -0.009(9)
N376 0.067(9) 0.118(11) 0.084(10) -0.030(10) 0.008(8) -0.009(9)
N377 0.082(10) 0.139(12) 0.098(11) -0.037(10) -0.003(9) -0.016(9)
N378 0.087(10) 0.148(12) 0.114(12) -0.032(11) -0.006(9) -0.023(10)
N382 0.076(11) 0.065(11) 0.057(11) -0.004(9) 0.016(9) -0.001(9)
N387 0.081(13) 0.097(15) 0.058(12) -0.004(11) -0.003(10) 0.001(11)
N391 0.072(12) 0.110(17) 0.063(13) -0.015(12) -0.013(10) -0.020(11)
N392 0.12(2) 0.093(17) 0.10(2) -0.013(15) -0.034(16) -0.023(14)
N393 0.085(15) 0.14(2) 0.094(19) -0.032(17) -0.006(13) -0.021(15)
C396 0.099(12) 0.138(15) 0.105(12) -0.033(12) -0.024(11) 0.006(11)
N397 0.095(11) 0.132(14) 0.106(12) -0.039(10) -0.018(10) 0.014(10)
C398 0.107(11) 0.137(13) 0.107(11) -0.024(10) -0.015(10) -0.001(10)
C399 0.117(13) 0.152(15) 0.108(13) -0.020(12) -0.019(11) -0.013(12)
C400 0.120(13) 0.160(16) 0.108(13) -0.018(12) -0.022(12) -0.015(12)
C401 0.117(13) 0.149(15) 0.098(13) -0.022(12) -0.028(11) -0.014(12)
N402 0.115(12) 0.142(13) 0.119(12) 0.007(11) -0.017(10) -0.015(11)
N406 0.132(11) 0.174(14) 0.137(12) 0.014(11) -0.020(10) -0.006(11)
N407 0.133(12) 0.190(15) 0.147(14) 0.012(13) -0.027(12) 0.010(13)
N408 0.122(12) 0.180(15) 0.136(14) 0.007(12) -0.023(11) 0.019(12)
C409 0.112(11) 0.165(13) 0.131(12) 0.013(11) -0.011(10) 0.010(11)
C410 0.116(12) 0.170(15) 0.129(13) -0.002(13) -0.010(12) -0.002(12)
C411 0.098(10) 0.140(12) 0.127(12) 0.015(11) -0.003(10) 0.013(10)
N412 0.082(10) 0.117(13) 0.126(13) 0.001(10) 0.000(10) -0.001(10)
C413 0.076(11) 0.110(13) 0.132(14) 0.000(12) 0.001(11) 0.004(11)
C414 0.090(11) 0.113(14) 0.141(14) 0.014(12) -0.005(12) 0.016(11)
C415 0.099(12) 0.127(14) 0.143(15) 0.010(12) 0.002(12) 0.020(12)
C416 0.105(12) 0.143(14) 0.135(14) 0.008(12) -0.001(12) 0.007(12)
N417 0.071(13) 0.091(16) 0.13(2) -0.004(15) -0.025(13) 0.011(11)
C364 0.059(12) 0.059(14) 0.087(17) -0.025(13) -0.018(12) 0.010(10)
C365 0.066(14) 0.069(16) 0.10(2) 0.002(16) 0.001(13) -0.003(12)
C366 0.099(12) 0.096(13) 0.114(13) -0.054(11) -0.007(11) 0.006(11)
C368 0.092(12) 0.104(13) 0.120(14) -0.043(12) -0.008(11) 0.002(11)
C369 0.100(12) 0.122(14) 0.128(15) -0.029(13) -0.002(12) -0.006(12)
C370 0.110(12) 0.131(14) 0.134(15) -0.030(13) -0.004(12) -0.001(12)
C371 0.108(12) 0.116(14) 0.122(14) -0.047(12) -0.004(12) 0.003(11)
C373 0.094(10) 0.105(12) 0.087(11) -0.018(10) 0.002(10) -0.027(10)
C374 0.088(12) 0.084(12) 0.088(13) -0.022(10) -0.004(10) -0.034(10)
C375 0.104(16) 0.082(15) 0.104(17) 0.004(14) -0.031(14) -0.022(13)
C379 0.075(10) 0.125(12) 0.101(12) -0.024(11) -0.003(10) -0.026(10)
C380 0.064(9) 0.111(12) 0.095(11) -0.017(11) 0.006(9) -0.023(9)
C381 0.056(10) 0.088(13) 0.096(14) -0.018(11) -0.001(10) -0.017(9)
C383 0.059(10) 0.085(13) 0.098(15) -0.026(12) -0.006(11) -0.010(10)
C384 0.066(10) 0.086(11) 0.110(13) -0.027(11) -0.016(9) -0.006(9)
C385 0.063(10) 0.100(11) 0.106(13) -0.028(11) -0.005(9) -0.012(9)
C386 0.050(9) 0.102(12) 0.105(12) -0.029(10) 0.020(9) -0.011(9)
C388 0.061(15) 0.12(2) 0.088(19) -0.026(16) -0.019(13) -0.010(14)
C389 0.077(18) 0.11(2) 0.14(3) -0.05(2) -0.005(17) -0.028(16)
C390 0.054(14) 0.13(3) 0.12(2) -0.04(2) -0.003(14) -0.013(14)
C394 0.11(2) 0.11(2) 0.068(18) 0.026(16) -0.025(15) 0.017(17)
C395 0.091(18) 0.089(19) 0.09(2) -0.018(16) -0.005(15) 0.003(15)
C403 0.136(12) 0.154(14) 0.131(13) 0.018(12) -0.033(11) -0.023(12)
C404 0.134(12) 0.151(14) 0.136(13) 0.019(12) -0.027(11) -0.015(12)
C405 0.16(2) 0.14(2) 0.14(2) 0.00(2) 0.01(2) 0.01(2)
C418 0.049(13) 0.10(2) 0.12(2) -0.002(18) 0.011(14) -0.018(13)
C419 0.067(14) 0.092(18) 0.083(18) -0.025(14) -0.012(13) 0.008(12)
C420 0.048(13) 0.14(3) 0.12(2) -0.04(2) -0.006(13) 0.007(15)
O433 0.114(16) 0.122(18) 0.18(2) -0.013(16) 0.033(15) -0.054(14)
O448 0.085(12) 0.110(15) 0.134(17) -0.043(13) -0.033(11) 0.037(11)
O463 0.184(18) 0.074(11) 0.123(15) -0.006(11) -0.004(13) -0.033(12)
O478 0.084(13) 0.095(14) 0.21(3) -0.015(15) -0.020(14) 0.027(11)
N421 0.073(9) 0.131(13) 0.101(11) -0.011(11) -0.016(9) -0.033(9)
N422 0.094(11) 0.143(13) 0.113(12) -0.012(11) -0.020(9) -0.034(10)
N423 0.085(11) 0.151(14) 0.116(12) -0.008(11) -0.011(10) -0.026(10)
C426 0.059(12) 0.149(19) 0.16(2) 0.014(17) -0.002(13) -0.016(13)
N427 0.085(14) 0.078(14) 0.124(19) -0.035(13) -0.034(13) 0.004(11)
C428 0.072(13) 0.118(17) 0.147(19) 0.026(16) 0.003(14) -0.014(12)
C429 0.071(11) 0.136(15) 0.155(17) 0.027(14) 0.000(11) -0.015(11)
C430 0.059(11) 0.154(16) 0.161(17) 0.020(14) -0.008(11) -0.014(11)
C431 0.062(11) 0.156(16) 0.162(18) 0.018(15) -0.006(11) -0.018(11)
N432 0.057(11) 0.080(14) 0.122(19) -0.021(13) -0.019(11) -0.009(10)
N436 0.085(10) 0.125(14) 0.110(13) 0.001(12) 0.015(9) -0.016(10)
N437 0.082(10) 0.131(14) 0.120(13) 0.012(11) 0.023(9) -0.024(10)
N438 0.085(10) 0.139(14) 0.127(13) 0.009(12) 0.017(10) -0.009(11)
N442 0.063(13) 0.13(2) 0.101(17) -0.016(15) -0.001(11) 0.018(12)
N447 0.13(2) 0.074(15) 0.13(2) -0.016(14) -0.037(16) 0.030(14)
N451 0.071(9) 0.087(10) 0.097(11) -0.027(9) -0.014(9) 0.027(8)
N452 0.076(9) 0.098(11) 0.112(12) -0.027(9) -0.020(9) 0.021(9)
N453 0.083(9) 0.088(11) 0.116(12) -0.025(10) -0.015(9) 0.019(9)
C456 0.087(10) 0.089(11) 0.122(13) -0.052(10) -0.004(10) 0.021(10)
N457 0.071(9) 0.081(11) 0.121(13) -0.031(9) -0.006(9) 0.025(8)
C458 0.080(10) 0.087(11) 0.123(14) -0.031(11) -0.025(10) 0.021(10)
C459 0.093(11) 0.099(12) 0.131(14) -0.027(11) -0.028(11) 0.028(10)
C460 0.096(11) 0.102(13) 0.127(14) -0.024(11) -0.013(11) 0.030(11)
C461 0.096(11) 0.087(12) 0.129(14) -0.025(11) -0.013(11) 0.025(10)
N462 0.105(13) 0.081(12) 0.116(15) -0.004(11) -0.025(11) -0.017(11)
N466 0.140(13) 0.073(10) 0.113(12) 0.003(10) -0.027(10) -0.010(10)
N467 0.152(13) 0.090(11) 0.128(13) 0.004(10) -0.036(11) -0.011(10)
N468 0.149(13) 0.098(11) 0.130(13) 0.013(11) -0.042(11) -0.016(11)
C469 0.130(14) 0.087(12) 0.119(13) 0.019(11) -0.032(11) -0.013(11)
C470 0.127(14) 0.086(11) 0.113(13) 0.007(11) -0.025(11) -0.012(11)
N472 0.082(13) 0.068(12) 0.093(15) -0.018(11) 0.004(11) 0.005(10)
N477 0.061(11) 0.073(13) 0.106(16) 0.010(11) -0.012(10) -0.021(9)
C424 0.084(11) 0.141(14) 0.114(13) -0.013(12) -0.003(11) -0.038(11)
C425 0.067(10) 0.131(13) 0.103(12) -0.015(12) -0.007(10) -0.029(10)
C433 0.087(19) 0.13(3) 0.09(2) 0.014(19) -0.011(16) -0.018(17)
C434 0.078(16) 0.11(2) 0.080(17) -0.001(15) 0.023(13) 0.000(14)
C435 0.080(17) 0.09(2) 0.16(3) 0.00(2) -0.008(18) 0.004(14)
C439 0.083(11) 0.135(15) 0.112(14) 0.019(12) 0.016(10) -0.009(11)
C440 0.098(12) 0.128(15) 0.116(13) 0.008(13) 0.024(10) -0.009(11)
C441 0.090(14) 0.133(18) 0.101(15) -0.055(14) 0.000(12) 0.017(14)
C443 0.089(15) 0.135(18) 0.097(15) -0.041(14) -0.011(12) 0.029(14)
C444 0.086(13) 0.140(16) 0.103(13) -0.050(12) -0.004(12) 0.032(12)
C445 0.098(12) 0.142(15) 0.113(13) -0.055(12) 0.005(12) 0.038(12)
C446 0.086(12) 0.141(16) 0.112(14) -0.050(13) 0.005(11) 0.024(12)
C448 0.101(19) 0.065(15) 0.086(18) -0.029(13) -0.036(14) -0.003(14)
C449 0.090(19) 0.10(2) 0.13(3) 0.004(19) -0.026(17) 0.036(16)
C450 0.037(12) 0.22(4) 0.12(2) 0.01(2) -0.022(13) -0.024(17)
C454 0.076(10) 0.077(10) 0.122(13) -0.028(10) -0.022(10) 0.020(9)
C455 0.070(9) 0.075(10) 0.106(12) -0.020(10) -0.024(10) 0.023(9)
C463 0.129(13) 0.089(12) 0.122(14) 0.006(11) -0.025(12) -0.024(11)
C464 0.146(16) 0.095(14) 0.118(16) 0.001(13) -0.027(14) -0.026(13)
C465 0.13(2) 0.098(18) 0.109(19) -0.006(16) -0.037(16) -0.032(16)
C471 0.112(15) 0.079(13) 0.130(17) -0.017(13) -0.034(13) 0.008(12)
C473 0.099(14) 0.109(15) 0.103(15) 0.015(13) -0.040(12) -0.022(13)
C474 0.102(13) 0.101(13) 0.116(14) 0.015(12) -0.034(11) -0.015(11)
C475 0.110(13) 0.095(12) 0.122(14) -0.003(12) -0.047(11) 0.002(11)
C476 0.117(13) 0.088(12) 0.126(14) -0.005(11) -0.046(11) 0.021(11)
C478 0.09(2) 0.072(17) 0.14(3) -0.004(17) 0.004(17) -0.004(15)
C479 0.058(14) 0.11(2) 0.15(3) 0.01(2) -0.024(15) -0.046(15)
C480 0.089(17) 0.13(2) 0.071(17) -0.020(16) -0.002(13) -0.033(16)
N481 0.039(9) 0.090(15) 0.16(2) 0.007(14) 0.003(11) 0.010(9)
C482 0.069(13) 0.16(2) 0.136(18) 0.030(17) -0.016(13) 0.008(14)
C483 0.067(11) 0.18(2) 0.142(17) 0.034(16) -0.010(12) 0.009(12)
C484 0.075(13) 0.18(2) 0.155(19) 0.034(17) -0.004(14) 0.015(13)
C485 0.11(2) 0.22(3) 0.19(3) 0.05(3) 0.00(2) -0.01(2)
C486 0.149(14) 0.165(14) 0.172(14) -0.002(11) 0.012(11) -0.002(11)
C487 0.160(13) 0.171(13) 0.182(13) 0.000(10) 0.012(10) -0.009(10)
C488 0.171(14) 0.174(14) 0.191(14) -0.004(11) 0.007(10) -0.009(11)
C489 0.19(2) 0.20(2) 0.22(2) -0.01(2) 0.001(19) 0.031(19)
C490 0.057(11) 0.17(2) 0.084(14) -0.027(14) 0.012(10) 0.041(12)
C491 0.084(12) 0.180(19) 0.101(13) -0.017(14) -0.004(11) 0.053(12)
C492 0.075(12) 0.18(2) 0.106(14) -0.014(15) -0.008(12) 0.065(13)
C493 0.093(18) 0.15(2) 0.14(2) 0.00(2) -0.020(17) 0.041(17)
C494 0.098(17) 0.12(2) 0.22(3) -0.011(19) 0.025(18) 0.062(14)
C495 0.103(16) 0.117(18) 0.23(3) -0.011(18) 0.029(18) 0.050(13)
C496 0.118(17) 0.122(19) 0.24(3) -0.021(19) 0.019(19) 0.046(15)
C497 0.18(3) 0.15(3) 0.28(3) -0.01(3) 0.00(3) 0.05(2)
N498 0.079(12) 0.049(10) 0.100(16) -0.011(10) -0.001(10) -0.005(9)
C499 0.18(2) 0.045(10) 0.080(13) 0.012(10) 0.007(14) -0.006(12)
C500 0.194(19) 0.047(10) 0.092(12) 0.008(10) 0.001(13) -0.011(11)
C501 0.22(2) 0.065(11) 0.111(14) -0.008(11) 0.000(15) -0.019(13)
C502 0.24(2) 0.085(15) 0.113(16) -0.014(14) -0.004(19) -0.020(16)
C503 0.071(13) 0.052(12) 0.085(17) 0.005(11) -0.004(12) 0.004(10)
C504 0.121(19) 0.047(12) 0.063(14) 0.020(11) 0.003(13) 0.007(12)
C505 0.085(16) 0.045(12) 0.12(2) -0.015(13) 0.022(15) -0.004(11)
C506 0.095(19) 0.10(2) 0.13(3) -0.021(18) -0.013(17) -0.011(16)
C507 0.064(11) 0.096(13) 0.122(14) 0.003(12) 0.023(11) -0.025(10)
C508 0.075(9) 0.098(10) 0.123(10) -0.006(9) 0.013(8) -0.019(8)
C509 0.101(10) 0.119(11) 0.130(11) -0.010(9) 0.012(9) -0.017(9)
C510 0.118(13) 0.139(14) 0.146(15) -0.013(13) 0.010(12) -0.013(13)
C511 0.084(11) 0.045(10) 0.111(14) 0.007(10) 0.005(11) -0.025(9)
C512 0.067(9) 0.066(10) 0.117(13) 0.020(10) -0.005(9) -0.012(8)
C513 0.070(10) 0.086(11) 0.118(14) 0.024(10) -0.016(10) -0.017(9)
C514 0.065(11) 0.098(14) 0.130(16) 0.027(13) -0.030(11) -0.012(10)
N515 0.070(7) 0.053(7) 0.146(10) -0.015(7) 0.006(7) -0.007(6)
C516 0.082(10) 0.071(10) 0.142(12) -0.005(10) -0.005(10) 0.010(9)
C517 0.108(10) 0.093(10) 0.137(11) 0.000(9) -0.008(9) 0.002(8)
C518 0.131(11) 0.119(11) 0.154(12) 0.009(10) -0.015(10) -0.014(9)
C519 0.148(16) 0.140(16) 0.184(17) 0.018(15) -0.020(15) -0.026(15)
C520 0.100(9) 0.093(9) 0.142(10) -0.003(9) 0.015(9) 0.006(8)
C521 0.142(12) 0.131(12) 0.165(13) 0.005(12) 0.014(11) -0.003(11)
C522 0.169(12) 0.162(12) 0.173(13) -0.001(10) 0.016(10) 0.008(10)
C523 0.179(16) 0.167(16) 0.175(16) 0.000(14) 0.019(14) 0.017(14)
C524 0.087(10) 0.070(10) 0.157(13) -0.012(10) -0.006(10) -0.012(9)
C525 0.127(12) 0.118(12) 0.173(14) -0.007(12) -0.002(12) 0.003(11)
C526 0.164(12) 0.159(12) 0.181(13) 0.002(10) 0.003(10) 0.000(10)
C527 0.192(14) 0.190(14) 0.197(14) 0.003(11) 0.009(11) 0.004(11)
C528 0.091(11) 0.061(9) 0.169(14) -0.027(10) 0.011(11) -0.015(9)
C529 0.099(12) 0.057(10) 0.191(16) -0.025(11) 0.005(12) -0.006(9)
C530 0.105(14) 0.077(13) 0.211(19) -0.012(13) 0.015(13) 0.004(10)
C531 0.115(17) 0.111(16) 0.22(2) 0.004(17) 0.015(16) 0.003(14)
N532 0.081(8) 0.050(7) 0.151(10) 0.019(8) -0.010(8) 0.002(6)
C533 0.084(10) 0.062(10) 0.151(13) 0.025(10) -0.008(10) 0.010(9)
C534 0.099(12) 0.083(12) 0.154(15) 0.027(12) -0.004(12) 0.004(11)
C535 0.135(15) 0.101(15) 0.165(18) 0.024(14) -0.013(15) -0.005(13)
C536 0.20(3) 0.16(3) 0.20(3) 0.03(3) -0.03(2) 0.00(2)
C537 0.072(10) 0.073(10) 0.148(13) -0.001(10) -0.011(10) 0.007(9)
C538 0.075(10) 0.097(12) 0.148(14) -0.008(11) -0.009(11) 0.007(10)
C539 0.088(12) 0.090(13) 0.150(16) -0.002(13) -0.004(12) 0.028(11)
C540 0.15(2) 0.086(17) 0.14(2) 0.010(17) 0.009(18) 0.004(16)
C541 0.080(10) 0.050(9) 0.137(13) 0.015(9) -0.016(10) 0.016(8)
C542 0.093(11) 0.063(10) 0.127(13) 0.005(10) -0.031(10) 0.025(9)
C543 0.105(13) 0.065(11) 0.119(15) -0.007(12) -0.017(12) 0.016(11)
C544 0.13(2) 0.084(17) 0.13(2) -0.034(16) -0.037(17) 0.011(15)
C545 0.100(11) 0.049(9) 0.152(13) 0.020(10) -0.010(10) -0.012(9)
C546 0.111(12) 0.063(10) 0.148(14) 0.010(11) -0.015(12) -0.020(10)
C547 0.130(14) 0.080(12) 0.158(17) 0.009(13) -0.013(14) -0.011(12)
C548 0.19(2) 0.16(2) 0.20(2) 0.001(19) -0.007(19) -0.007(19)
N549 0.069(11) 0.042(9) 0.106(15) -0.005(9) 0.012(10) -0.003(8)
C550 0.063(11) 0.088(13) 0.127(17) -0.040(12) 0.004(11) -0.016(10)
C551 0.075(11) 0.105(13) 0.139(16) -0.021(12) 0.014(11) -0.010(10)
C552 0.076(12) 0.113(15) 0.144(17) -0.011(13) -0.004(12) -0.013(11)
C553 0.095(17) 0.13(2) 0.17(2) 0.051(19) -0.032(17) -0.039(16)
C554 0.070(11) 0.074(12) 0.098(14) -0.016(11) -0.004(10) 0.017(10)
C555 0.070(10) 0.069(11) 0.099(13) -0.011(10) 0.000(9) 0.014(8)
C556 0.082(12) 0.088(12) 0.107(14) -0.018(11) 0.010(11) 0.002(10)
C557 0.066(13) 0.097(16) 0.106(17) -0.042(14) 0.039(12) -0.017(12)
C558 0.074(15) 0.053(13) 0.13(2) 0.004(14) 0.030(15) 0.023(11)
C559 0.090(19) 0.084(19) 0.14(3) 0.000(18) 0.027(18) 0.015(15)
C560 0.094(19) 0.072(17) 0.14(3) 0.008(17) -0.010(17) 0.027(14)
C561 0.092(19) 0.09(2) 0.15(3) 0.01(2) -0.041(18) -0.021(15)
C562 0.095(14) 0.064(12) 0.142(19) -0.016(13) -0.003(13) 0.009(11)
C563 0.100(14) 0.078(12) 0.153(18) -0.005(12) -0.010(12) 0.000(11)
C564 0.102(15) 0.100(14) 0.16(2) 0.005(14) 0.001(13) -0.014(12)
C565 0.15(2) 0.15(2) 0.16(3) -0.01(2) 0.04(2) -0.04(2)
N566 0.062(10) 0.075(12) 0.073(12) 0.014(10) -0.019(9) -0.002(9)
C567 0.057(11) 0.068(12) 0.164(19) 0.005(13) 0.012(12) 0.018(9)
C568 0.071(10) 0.064(10) 0.172(17) 0.011(11) 0.019(11) 0.016(9)
C569 0.085(12) 0.058(11) 0.171(18) 0.028(12) 0.021(12) 0.015(10)
C570 0.097(18) 0.093(18) 0.21(3) 0.027(19) 0.000(19) -0.007(15)
C571 0.055(11) 0.104(15) 0.113(15) -0.003(13) -0.014(11) 0.040(11)
C572 0.081(12) 0.141(15) 0.121(14) -0.003(13) -0.018(11) 0.046(11)
C573 0.105(14) 0.161(17) 0.137(16) -0.018(15) -0.017(13) 0.045(13)
C574 0.21(2) 0.23(2) 0.22(2) -0.01(2) 0.00(2) 0.03(2)
C575 0.059(11) 0.099(14) 0.096(14) 0.016(12) 0.009(10) 0.039(10)
C576 0.077(10) 0.107(13) 0.088(12) 0.010(11) 0.008(9) 0.053(10)
C577 0.088(12) 0.128(15) 0.091(13) 0.012(12) -0.001(11) 0.043(11)
C578 0.100(18) 0.14(2) 0.13(2) -0.035(18) -0.031(16) 0.025(17)
C579 0.051(11) 0.094(14) 0.139(18) 0.028(13) -0.005(11) -0.002(10)
C580 0.079(11) 0.113(14) 0.157(17) 0.029(13) -0.008(12) -0.004(11)
C581 0.098(13) 0.125(16) 0.174(18) 0.025(15) -0.002(13) -0.006(13)
C582 0.17(2) 0.20(2) 0.23(2) 0.01(2) 0.013(19) -0.015(19)
N583 0.095(9) 0.088(9) 0.105(10) -0.012(8) 0.004(8) 0.003(8)
C584 0.092(11) 0.093(11) 0.103(11) -0.009(10) 0.009(10) -0.008(10)
C585 0.102(11) 0.101(12) 0.094(12) -0.008(11) 0.000(10) 0.001(11)
C586 0.114(13) 0.105(13) 0.107(13) -0.016(12) 0.006(11) 0.026(11)
C587 0.128(16) 0.109(16) 0.118(16) -0.024(14) -0.007(14) 0.039(13)
C588 0.099(11) 0.107(12) 0.096(11) -0.015(10) -0.001(10) 0.004(10)
C589 0.105(12) 0.102(13) 0.096(12) -0.001(11) -0.008(11) 0.009(11)
C590 0.138(14) 0.131(15) 0.102(13) 0.002(12) -0.011(13) 0.014(13)
C591 0.160(17) 0.136(17) 0.097(15) 0.005(14) -0.006(16) 0.012(17)
C592 0.14(3) 0.09(2) 0.09(2) -0.026(16) -0.004(18) -0.002(18)
C593 0.094(19) 0.10(2) 0.10(2) -0.004(17) -0.017(16) -0.009(15)
C594 0.14(3) 0.10(2) 0.080(19) 0.000(16) -0.002(18) 0.015(19)
C595 0.10(2) 0.13(3) 0.11(2) 0.01(2) 0.001(17) -0.031(18)
C596 0.134(10) 0.121(10) 0.132(10) 0.002(9) 0.011(9) -0.002(9)
C597 0.171(11) 0.155(11) 0.166(11) 0.002(9) 0.008(9) 0.004(9)
C598 0.190(13) 0.176(13) 0.189(13) 0.003(10) 0.004(10) 0.004(10)
C599 0.205(17) 0.193(17) 0.206(17) 0.003(15) -0.001(15) 0.007(15)
N600 0.068(13) 0.14(2) 0.14(2) 0.028(18) 0.014(13) -0.003(13)
C601 0.062(12) 0.109(17) 0.23(3) 0.014(18) -0.030(15) -0.009(13)
C602 0.065(11) 0.119(16) 0.25(3) 0.024(17) -0.018(14) -0.013(11)
C603 0.078(12) 0.123(16) 0.25(3) 0.035(17) -0.013(14) -0.008(12)
C604 0.080(14) 0.125(18) 0.25(3) 0.037(19) -0.016(16) 0.001(14)
C605 0.14(2) 0.14(2) 0.17(2) -0.004(18) 0.033(18) -0.016(17)
C606 0.147(19) 0.14(2) 0.17(2) 0.001(16) 0.027(17) -0.015(15)
C607 0.143(19) 0.134(19) 0.18(2) 0.012(16) 0.030(17) -0.022(15)
C608 0.14(2) 0.13(2) 0.18(2) 0.020(18) 0.051(18) -0.036(16)
C609 0.087(14) 0.16(2) 0.102(16) -0.028(15) 0.009(13) -0.065(14)
C610 0.116(14) 0.167(19) 0.115(14) -0.026(14) -0.001(12) -0.073(14)
C611 0.134(16) 0.17(2) 0.118(15) -0.023(15) 0.002(14) -0.076(15)
C612 0.148(19) 0.18(2) 0.117(17) -0.033(17) 0.008(17) -0.065(17)
C613 0.125(12) 0.135(13) 0.129(12) -0.012(10) -0.003(10) -0.024(10)
C614 0.146(12) 0.157(12) 0.146(12) -0.009(10) 0.007(9) -0.014(9)
C615 0.177(13) 0.178(13) 0.170(13) -0.005(10) 0.008(10) -0.009(10)
C616 0.195(16) 0.190(17) 0.189(17) -0.007(15) 0.009(15) -0.016(14)
N617 0.082(13) 0.106(17) 0.084(15) -0.005(13) -0.025(11) -0.003(12)
C618 0.059(11) 0.092(14) 0.139(18) -0.019(13) 0.021(11) 0.002(10)
C619 0.063(10) 0.094(13) 0.141(16) -0.017(12) 0.008(10) 0.005(9)
C620 0.048(10) 0.099(14) 0.150(18) -0.012(13) 0.010(11) -0.003(10)
C621 0.071(15) 0.13(2) 0.19(3) -0.04(2) -0.002(17) -0.005(15)
C622 0.112(17) 0.15(2) 0.14(2) 0.020(17) 0.016(15) 0.033(16)
C623 0.103(15) 0.16(2) 0.14(2) 0.028(15) 0.023(13) 0.044(15)
C624 0.106(16) 0.19(2) 0.16(2) 0.020(17) 0.010(15) 0.046(16)
C625 0.103(19) 0.23(3) 0.18(3) -0.02(2) -0.03(2) 0.05(2)
C626 0.073(12) 0.112(16) 0.120(16) -0.036(13) -0.026(12) 0.026(12)
C627 0.066(11) 0.124(15) 0.120(15) -0.024(12) -0.028(10) 0.024(10)
C628 0.063(11) 0.143(17) 0.132(16) -0.015(14) -0.022(11) 0.029(12)
C629 0.073(15) 0.19(3) 0.15(2) 0.00(2) 0.014(16) 0.045(17)
C630 0.084(13) 0.099(15) 0.135(17) 0.048(14) -0.031(12) -0.013(12)
C631 0.083(12) 0.107(14) 0.133(16) 0.035(12) -0.030(11) -0.001(10)
C632 0.088(13) 0.115(15) 0.131(17) 0.029(13) -0.029(12) 0.004(12)
C633 0.068(14) 0.114(19) 0.16(2) 0.003(18) 0.011(15) 0.008(14)
N634 0.034(9) 0.14(2) 0.14(2) -0.025(17) -0.020(11) 0.000(11)
C635 0.140(13) 0.152(13) 0.153(13) -0.006(11) 0.005(10) 0.010(11)
C636 0.139(11) 0.151(12) 0.162(12) -0.008(9) 0.003(9) 0.014(9)
C637 0.143(12) 0.154(12) 0.175(12) -0.006(10) 0.001(10) 0.014(10)
C638 0.138(15) 0.157(16) 0.181(16) -0.013(14) -0.007(13) 0.008(14)
C639 0.101(11) 0.138(12) 0.112(12) -0.003(10) -0.008(10) -0.012(10)
C640 0.128(10) 0.148(11) 0.128(11) 0.005(9) -0.003(9) -0.021(9)
C641 0.133(11) 0.152(12) 0.133(11) 0.000(10) -0.010(9) -0.024(9)
C642 0.136(14) 0.147(15) 0.136(15) 0.006(13) -0.027(13) -0.028(13)
C643 0.067(13) 0.21(3) 0.14(2) 0.05(2) 0.001(14) -0.001(15)
C644 0.074(13) 0.22(3) 0.148(19) 0.059(18) 0.002(14) -0.007(14)
C645 0.107(15) 0.23(3) 0.16(2) 0.070(19) -0.008(15) 0.000(15)
C646 0.121(18) 0.25(3) 0.17(2) 0.07(2) -0.013(18) 0.015(18)
C647 0.099(19) 0.21(3) 0.25(3) -0.09(3) -0.06(2) -0.024(19)
C648 0.113(18) 0.22(3) 0.27(3) -0.09(3) -0.05(2) -0.021(19)
C649 0.138(19) 0.24(3) 0.29(3) -0.08(3) -0.05(2) -0.02(2)
C650 0.16(2) 0.25(3) 0.31(4) -0.08(3) -0.04(2) -0.01(2)
N651 0.107(17) 0.12(2) 0.078(15) -0.011(14) 0.000(12) 0.020(14)
C652 0.131(12) 0.116(12) 0.110(12) 0.004(10) -0.019(10) 0.002(10)
C653 0.147(11) 0.124(11) 0.124(11) 0.011(9) -0.022(9) 0.003(10)
C654 0.168(15) 0.120(14) 0.129(14) 0.023(13) -0.029(14) 0.005(14)
C655 0.171(18) 0.121(17) 0.143(18) 0.020(15) -0.035(17) 0.015(17)
C656 0.104(15) 0.095(15) 0.142(18) -0.046(14) -0.003(13) 0.048(12)
C657 0.101(13) 0.111(14) 0.142(17) -0.029(13) -0.009(12) 0.040(11)
C658 0.100(13) 0.119(15) 0.137(17) -0.031(13) -0.022(12) 0.030(12)
C659 0.112(16) 0.128(17) 0.139(19) -0.038(15) -0.024(14) 0.026(14)
C660 0.139(12) 0.138(12) 0.136(12) -0.008(10) 0.028(10) -0.004(10)
C661 0.151(9) 0.148(9) 0.148(9) -0.001(6) 0.009(6) -0.002(6)
C662 0.138(10) 0.113(10) 0.109(9) -0.004(8) -0.003(8) 0.008(8)
C663 0.109(11) 0.066(10) 0.030(8) -0.012(8) -0.011(8) 0.016(9)
C664 0.085(14) 0.103(15) 0.145(19) -0.013(15) -0.022(13) 0.015(12)
C665 0.090(13) 0.107(14) 0.161(18) -0.017(14) -0.008(12) -0.010(11)
C666 0.108(14) 0.126(16) 0.181(19) -0.019(15) -0.009(14) -0.025(13)
C667 0.129(17) 0.138(19) 0.19(2) -0.007(18) -0.013(17) -0.031(16)
S1 0.135(6) 0.073(4) 0.209(9) 0.007(5) -0.052(6) -0.005(4)
O668 0.087(9) 0.093(10) 0.147(12) -0.012(9) -0.038(9) 0.001(8)
C669 0.24(3) 0.16(3) 0.19(3) 0.02(2) -0.02(2) 0.02(2)
C670 0.17(2) 0.13(2) 0.13(2) -0.013(19) -0.021(19) 0.04(2)

loop_
_atom_type_symbol
_atom_type_description
_atom_type_scat_dispersion_real
_atom_type_scat_dispersion_imag
_atom_type_scat_source
C C 0.0181 0.0091 'International Tables Vol C Tables 4.2.6.8 and 6.1.1.4'
H H 0.0000 0.0000 'International Tables Vol C Tables 4.2.6.8 and 6.1.1.4'
N N 0.0311 0.0180 'International Tables Vol C Tables 4.2.6.8 and 6.1.1.4'
O O 0.0492 0.0322 'International Tables Vol C Tables 4.2.6.8 and 6.1.1.4'
P P 0.2955 0.4335 'International Tables Vol C Tables 4.2.6.8 and 6.1.1.4'
S S 0.3331 0.5567 'International Tables Vol C Tables 4.2.6.8 and 6.1.1.4'

loop_
_geom_angle_atom_site_label_1
_geom_angle_atom_site_label_2
_geom_angle_atom_site_label_3
_geom_angle
O4 P1 O1 107.7(9)
O4 P1 O2 114.6(7)
O1 P1 O2 110.1(8)
O4 P1 O3 108.9(8)
O1 P1 O3 106.6(9)
O2 P1 O3 108.7(8)
P1 O2 H2O 109.5
P1 O3 H3O 109.5
O6 P2 O8 115.9(9)
O6 P2 O5 109.5(8)
O8 P2 O5 108.1(8)
O6 P2 O7 110.9(8)
O8 P2 O7 107.2(8)
O5 P2 O7 104.6(9)
P2 O7 H7O 109.5
P2 O8 H8O 109.5
O10 P3 O11 114.7(8)
O10 P3 O12 106.7(8)
O11 P3 O12 110.7(8)
O10 P3 O9 109.1(8)
O11 P3 O9 107.9(9)
O12 P3 O9 107.5(7)
P3 O9 H9O 109.5
P3 O11 H11O 109.5
O17 P4 O16 109.3(9)
O17 P4 O14 111.9(8)
O16 P4 O14 109.0(8)
O17 P4 O15 108.4(8)
O16 P4 O15 109.9(9)
O14 P4 O15 108.3(8)
P4 O14 H14O 109.5
P4 O16 H16O 109.5
O19 P5 O18 115.6(8)
O19 P5 O21 108.9(9)
O18 P5 O21 108.0(8)
O19 P5 O20 110.3(8)
O18 P5 O20 107.9(8)
O21 P5 O20 105.7(8)
P5 O18 H18O 109.5
P5 O20 H20O 109.5
O25 P6 O23 115.4(7)
O25 P6 O24 109.8(8)
O23 P6 O24 111.0(7)
O25 P6 O22 107.6(8)
O23 P6 O22 106.0(8)
O24 P6 O22 106.5(8)
P6 O22 H22O 109.5
P6 O23 H23O 109.5
O29 P7 O27 114.0(8)
O29 P7 O26 110.2(8)
O27 P7 O26 110.1(8)
O29 P7 O30 107.5(8)
O27 P7 O30 108.1(8)
O26 P7 O30 106.6(8)
P7 O27 H27O 109.5
P7 O30 H30O 109.5
O34 P8 O32 114.6(8)
O34 P8 O33 109.4(9)
O32 P8 O33 109.5(8)
O34 P8 O31 108.9(9)
O32 P8 O31 107.4(8)
O33 P8 O31 106.7(8)
P8 O31 H31O 109.5
P8 O32 H32O 109.5
O35 P9 O37 115.4(8)
O35 P9 O36 107.6(9)
O37 P9 O36 112.1(8)
O35 P9 O38 107.4(9)
O37 P9 O38 107.6(8)
O36 P9 O38 106.3(8)
P9 O37 H37O 109.5
P9 O38 H38O 109.5
O41 P10 O39 118.5(9)
O41 P10 O42 104.7(10)
O39 P10 O42 110.2(10)
O41 P10 O40 108.0(10)
O39 P10 O40 108.7(10)
O42 P10 O40 106.0(10)
P10 O39 H39O 109.5
P10 O40 H40O 109.5
O46 P11 O47 113.7(9)
O46 P11 O44 107.3(9)
O47 P11 O44 111.1(9)
O46 P11 O45 109.6(11)
O47 P11 O45 108.8(9)
O44 P11 O45 106.0(9)
P11 O45 H45O 109.5
P11 O47 H47O 109.5
O51 P12 O50 113.9(10)
O51 P12 O49 108.8(9)
O50 P12 O49 110.7(10)
O51 P12 O48 108.1(9)
O50 P12 O48 108.4(8)
O49 P12 O48 106.6(9)
P12 O48 H48O 109.5
P12 O50 H50O 109.5
O52 P13 O53 114.4(9)
O52 P13 O54 106.9(8)
O53 P13 O54 111.0(9)
O52 P13 O55 108.8(9)
O53 P13 O55 109.7(9)
O54 P13 O55 105.5(9)
P13 O53 H53O 109.5
P13 O55 H55O 109.5
O60 P14 O56 104.6(10)
O60 P14 O57 116.0(9)
O56 P14 O57 111.1(8)
O60 P14 O59 108.6(10)
O56 P14 O59 109.0(9)
O57 P14 O59 107.4(9)
P14 O57 H57O 109.5
P14 O59 H59O 109.5
O63 P15 O62 114.1(9)
O63 P15 O61 107.5(10)
O62 P15 O61 108.0(10)
O63 P15 O64 111.4(10)
O62 P15 O64 108.3(9)
O61 P15 O64 107.3(9)
P15 O61 H61O 109.5
P15 O62 H62O 109.5
O67 P16 O68 113.3(9)
O67 P16 O65 107.4(10)
O68 P16 O65 109.3(9)
O67 P16 O66 107.6(10)
O68 P16 O66 109.6(9)
O65 P16 O66 109.6(9)
P16 O65 H65O 109.5
P16 O68 H68O 109.5
C5 N1 N2 111(2)
C5 N1 C59 129.0(18)
N2 N1 C59 120(2)
N3 N2 N1 108(2)
C4 N3 N2 107.7(18)
C8 N7 C6 123(2)
C8 N12 C13 130.7(18)
C8 N12 H12 114.6
C13 N12 H12 114.6
C14 N16 C20 129.9(15)
C14 N16 N17 121.8(15)
C20 N16 N17 108.0
N18 N17 N16 108.0
N17 N18 C19 108.0
C21 C19 C20 133.9(15)
C21 C19 N18 117.8(15)
C20 C19 N18 108.0
C19 C20 N16 108.0
C19 C20 H20 126.0
N16 C20 H20 126.0
C19 C21 N22 113.7(17)
C19 C21 C26 126.2(17)
N22 C21 C26 120.0
C23 N22 C21 120.0
N27 C23 C24 125.5(19)
N27 C23 N22 114.5(19)
C24 C23 N22 120.0
C23 C24 C25 120.0
C23 C24 H24 120.0
C25 C24 H24 120.0
C26 C25 C24 120.0
C26 C25 H25 120.0
C24 C25 H25 120.0
C25 C26 C21 120.0
C25 C26 H26 120.0
C21 C26 H26 120.0
C23 N27 C28 129(2)
C23 N27 H27 115.4
C28 N27 H27 115.4
C29 N31 N32 118(2)
C29 N31 C35 133(2)
N32 N31 C35 108.0
N31 N32 N33 108.0
C34 N33 N32 108.0
C35 C34 N33 108.0
C35 C34 C36 129(2)
N33 C34 C36 122(2)
N31 C35 C34 108.0
N31 C35 H35 126.0
C34 C35 H35 126.0
C38 N37 C36 116(3)
C43 N42 C38 132(2)
C43 N42 H42 114.2
C38 N42 H42 114.2
C44 N46 N47 118.5(12)
C44 N46 C50 133.5(12)
N47 N46 C50 108.0
N48 N47 N46 108.0
N47 N48 C49 108.0
C51 C49 N48 123.1(14)
C51 C49 C50 128.9(14)
N48 C49 C50 108.0
N46 C50 C49 108.0
N46 C50 H50 126.0
C49 C50 H50 126.0
C53 N52 C51 117(2)
C58 N57 C53 131(2)
C58 N57 H57 114.3
C53 N57 H57 114.3
N3 C4 C6 121(2)
N3 C4 C5 111(2)
C6 C4 C5 128(2)
N1 C5 C4 102.2(18)
N1 C5 H5 128.9
C4 C5 H5 128.9
C4 C6 N7 121(2)
C4 C6 C11 122(2)
N7 C6 C11 117(2)
N12 C8 N7 120(2)
N12 C8 C9 122(2)
N7 C8 C9 119(2)
C10 C9 C8 120(3)
C10 C9 H9 119.8
C8 C9 H9 119.8
C9 C10 C11 120(2)
C9 C10 H10 119.9
C11 C10 H10 119.9
C10 C11 C6 121(2)
C10 C11 H11 119.6
C6 C11 H11 119.6
O13 C13 N12 124.8(18)
O13 C13 C14 120(2)
N12 C13 C14 113.4(17)
N16 C14 C15 109(2)
N16 C14 C13 105.5(17)
C15 C14 C13 110.7(19)
N16 C14 H14 110.5
C15 C14 H14 110.5
C13 C14 H14 110.5
C14 C15 H15A 109.5
C14 C15 H15B 109.5
H15A C15 H15B 109.5
C14 C15 H15C 109.5
H15A C15 H15C 109.5
H15B C15 H15C 109.5
O28 C28 N27 124(3)
O28 C28 C29 120(3)
N27 C28 C29 115(3)
N31 C29 C28 110(3)
N31 C29 C30 113(3)
C28 C29 C30 115(3)
N31 C29 H29 106.0
C28 C29 H29 106.0
C30 C29 H29 106.0
C29 C30 H30A 109.5
C29 C30 H30B 109.5
H30A C30 H30B 109.5
C29 C30 H30C 109.5
H30A C30 H30C 109.5
H30B C30 H30C 109.5
N37 C36 C34 119(3)
N37 C36 C41 126(3)
C34 C36 C41 114(3)
N37 C38 N42 113(2)
N37 C38 C39 126(3)
N42 C38 C39 120(3)
C40 C39 C38 117(3)
C40 C39 H39 121.5
C38 C39 H39 121.5
C39 C40 C41 120(4)
C39 C40 H40 120.0
C41 C40 H40 120.0
C40 C41 C36 114(3)
C40 C41 H41 123.2
C36 C41 H41 123.2
O43 C43 N42 121(2)
O43 C43 C44 119(3)
N42 C43 C44 119(2)
N46 C44 C43 112(2)
N46 C44 C45 112.9(19)
C43 C44 C45 113.3(19)
N46 C44 H44 105.9
C43 C44 H44 105.9
C45 C44 H44 105.9
C44 C45 H45A 109.5
C44 C45 H45B 109.5
H45A C45 H45B 109.5
C44 C45 H45C 109.5
H45A C45 H45C 109.5
H45B C45 H45C 109.5
C56 C51 C49 126(2)
C56 C51 N52 119(2)
C49 C51 N52 114.2(19)
N52 C53 C54 128(2)
N52 C53 N57 110(2)
C54 C53 N57 122(2)
C55 C54 C53 113(3)
C55 C54 H54 123.7
C53 C54 H54 123.7
C54 C55 C56 121(3)
C54 C55 H55 119.3
C56 C55 H55 119.3
C51 C56 C55 119(3)
C51 C56 H56 120.4
C55 C56 H56 120.4
O58 C58 N57 121(2)
O58 C58 C59 120(2)
N57 C58 C59 119(2)
N1 C59 C60 117(2)
N1 C59 C58 109.8(19)
C60 C59 C58 111(2)
N1 C59 H59 106.0
C60 C59 H59 106.0
C58 C59 H59 106.0
C59 C60 H60A 109.5
C59 C60 H60B 109.5
H60A C60 H60B 109.5
C59 C60 H60C 109.5
H60A C60 H60C 109.5
H60B C60 H60C 109.5
C65 N61 N62 107(2)
C65 N61 C119 131(2)
N62 N61 C119 121(2)
N63 N62 N61 105(2)
N62 N63 C64 116(3)
C68 N67 C66 116(2)
C68 N72 C73 131(2)
C68 N72 H72 114.3
C73 N72 H72 114.3
C74 N76 N77 123.9(18)
C74 N76 C80 128.1(18)
N77 N76 C80 108.0
N76 N77 N78 108.0
C79 N78 N77 108.0
C81 C79 N78 119.7(16)
C81 C79 C80 132.3(16)
N78 C79 C80 108.0
C79 C80 N76 108.0
C79 C80 H80 126.0
N76 C80 H80 126.0
N82 C81 C86 120.0
N82 C81 C79 112.0(14)
C86 C81 C79 127.9(14)
C81 N82 C83 120.0
N87 C83 C84 126.7(15)
N87 C83 N82 113.3(15)
C84 C83 N82 120.0
C85 C84 C83 120.0
C85 C84 H84 120.0
C83 C84 H84 120.0
C84 C85 C86 120.0
C84 C85 H85 120.0
C86 C85 H85 120.0
C85 C86 C81 120.0
C85 C86 H86 120.0
C81 C86 H86 120.0
C83 N87 C88 130(2)
C83 N87 H87 115.2
C88 N87 H87 115.2
N92 N91 C95 114(2)
N92 N91 C89 120.1(18)
C95 N91 C89 126(2)
N93 N92 N91 107.2(19)
N92 N93 C94 106(2)
C96 N97 C98 121(2)
C98 N102 C103 125.2(18)
C98 N102 H102 117.4
C103 N102 H102 117.4
N107 N106 C110 110(2)
N107 N106 C104 122(2)
C110 N106 C104 127.9(18)
N108 N107 N106 112(2)
N107 N108 C109 107(2)
C113 N112 C111 122(2)
C118 N117 C113 129.2(19)
C118 N117 H117 115.4
C113 N117 H117 115.4
N63 C64 C65 103(2)
N63 C64 C66 126(3)
C65 C64 C66 130(2)
N61 C65 C64 108(2)
N61 C65 H65 126.0
C64 C65 H65 126.0
N67 C66 C64 118(2)
N67 C66 C71 124(2)
C64 C66 C71 118(2)
N67 C68 C69 128(2)
N67 C68 N72 115(2)
C69 C68 N72 116(2)
C68 C69 C70 113(2)
C68 C69 H69 123.3
C70 C69 H69 123.3
C71 C70 C69 119(3)
C71 C70 H70 120.6
C69 C70 H70 120.6
C70 C71 C66 119(3)
C70 C71 H71 120.6
C66 C71 H71 120.6
O73 C73 N72 117(2)
O73 C73 C74 128(2)
N72 C73 C74 114(2)
N76 C74 C75 110(2)
N76 C74 C73 102.6(14)
C75 C74 C73 105(3)
N76 C74 H74 112.7
C75 C74 H74 112.7
C73 C74 H74 112.7
C74 C75 H75A 109.5
C74 C75 H75B 109.5
H75A C75 H75B 109.5
C74 C75 H75C 109.5
H75A C75 H75C 109.5
H75B C75 H75C 109.5
O88 C88 N87 118(3)
O88 C88 C89 126(3)
N87 C88 C89 115.7(19)
C90 C89 C88 112.0(19)
C90 C89 N91 110(2)
C88 C89 N91 104.5(17)
C90 C89 H89 110.1
C88 C89 H89 110.1
N91 C89 H89 110.1
C89 C90 H90A 109.5
C89 C90 H90B 109.5
H90A C90 H90B 109.5
C89 C90 H90C 109.5
H90A C90 H90C 109.5
H90B C90 H90C 109.5
C95 C94 N93 108(2)
C95 C94 C96 127(2)
N93 C94 C96 124(2)
N91 C95 C94 104(2)
N91 C95 H95 128.2
C94 C95 H95 128.2
N97 C96 C101 119(2)
N97 C96 C94 117.8(19)
C101 C96 C94 123(2)
N102 C98 N97 115(2)
N102 C98 C99 125(2)
N97 C98 C99 120(2)
C98 C99 C100 118(2)
C98 C99 H99 121.1
C100 C99 H99 121.1
C101 C100 C99 117(2)
C101 C100 H100 121.5
C99 C100 H100 121.5
C100 C101 C96 125(3)
C100 C101 H101 117.7
C96 C101 H101 117.7
O103 C103 N102 127(2)
O103 C103 C104 120(2)
N102 C103 C104 112.7(19)
C105 C104 N106 114(2)
C105 C104 C103 105.4(19)
N106 C104 C103 109.2(17)
C105 C104 H104 109.6
N106 C104 H104 109.6
C103 C104 H104 109.6
C104 C105 H10A 109.5
C104 C105 H10B 109.5
H10A C105 H10B 109.5
C104 C105 H10C 109.5
H10A C105 H10C 109.5
H10B C105 H10C 109.5
C110 C109 C111 131(3)
C110 C109 N108 106(2)
C111 C109 N108 123(2)
N106 C110 C109 105(2)
N106 C110 H110 127.4
C109 C110 H110 127.4
N112 C111 C109 119.0(19)
N112 C111 C116 115(3)
C109 C111 C116 126(3)
N112 C113 C114 122(3)
N112 C113 N117 110.5(19)
C114 C113 N117 127(3)
C115 C114 C113 121(3)
C115 C114 H114 119.5
C113 C114 H114 119.5
C114 C115 C116 121(2)
C114 C115 H115 119.4
C116 C115 H115 119.4
C115 C116 C111 119(3)
C115 C116 H116 120.6
C111 C116 H116 120.6
O118 C118 N117 120(3)
O118 C118 C119 125(3)
N117 C118 C119 115(2)
C118 C119 C120 110(2)
C118 C119 N61 111(2)
C120 C119 N61 109(2)
C118 C119 H119 108.9
C120 C119 H119 108.9
N61 C119 H119 108.9
C119 C120 H12A 109.5
C119 C120 H12B 109.5
H12A C120 H12B 109.5
C119 C120 H12C 109.5
H12A C120 H12C 109.5
H12B C120 H12C 109.5
N122 N121 C125 109(2)
N122 N121 C179 128(3)
C125 N121 C179 123(2)
N123 N122 N121 111(2)
N122 N123 C124 107(2)
N127 C126 C131 120.0
N127 C126 C124 114.5(13)
C131 C126 C124 125.5(13)
C128 N127 C126 120.0
N132 C128 C129 129.8(13)
N132 C128 N127 110.2(13)
C129 C128 N127 120.0
C128 C129 C130 120.0
C128 C129 H129 120.0
C130 C129 H129 120.0
C131 C130 C129 120.0
C131 C130 H130 120.0
C129 C130 H130 120.0
C130 C131 C126 120.0
C130 C131 H131 120.0
C126 C131 H131 120.0
C128 N132 C133 129.2(18)
C128 N132 H132 115.4
C133 N132 H132 115.4
N137 N136 C140 111.6(19)
N137 N136 C134 120.3(18)
C140 N136 C134 128.0(19)
N136 N137 N138 114(2)
N137 N138 C139 103(2)
C141 N142 C143 120.0(18)
C143 N147 C148 124.4(17)
C143 N147 H147 117.8
C148 N147 H147 117.8
N152 N151 C155 112(2)
N152 N151 C149 119(3)
C155 N151 C149 127(2)
N153 N152 N151 103(2)
N152 N153 C154 113(2)
C158 N157 C156 117(2)
C163 N162 C158 133.9(19)
C163 N162 H162 113.1
C158 N162 H162 113.1
C170 N166 C164 131(2)
C170 N166 N167 114(2)
C164 N166 N167 114(2)
N168 N167 N166 104(2)
C169 N168 N167 109(2)
C169 C171 N172 114.3(13)
C169 C171 C176 125.6(13)
N172 C171 C176 120.0
C173 N172 C171 120.0
N177 C173 N172 115.4(12)
N177 C173 C174 124.3(12)
N172 C173 C174 120.0
C175 C174 C173 120.0
C175 C174 H174 120.0
C173 C174 H174 120.0
C176 C175 C174 120.0
C176 C175 H175 120.0
C174 C175 H175 120.0
C175 C176 C171 120.0
C175 C176 H176 120.0
C171 C176 H176 120.0
C178 N177 C173 126.7(18)
C178 N177 H177 116.6
C173 N177 H177 116.6
N123 C124 C126 119(2)
N123 C124 C125 110(2)
C126 C124 C125 130(2)
N121 C125 C124 103(2)
N121 C125 H125 128.7
C124 C125 H125 128.7
O133 C133 C134 133(3)
O133 C133 N132 114(3)
C134 C133 N132 112.8(19)
C133 C134 N136 109.3(18)
C133 C134 C135 107.8(18)
N136 C134 C135 111(2)
C133 C134 H134 109.5
N136 C134 H134 109.5
C135 C134 H134 109.5
C134 C135 H13A 109.5
C134 C135 H13B 109.5
H13A C135 H13B 109.5
C134 C135 H13C 109.5
H13A C135 H13C 109.5
H13B C135 H13C 109.5
N138 C139 C140 111.2(19)
N138 C139 C141 121(2)
C140 C139 C141 127(2)
N136 C140 C139 100.6(18)
N136 C140 H140 129.7
C139 C140 H140 129.7
N142 C141 C146 123.0(19)
N142 C141 C139 117(2)
C146 C141 C139 120(2)
N142 C143 N147 113.8(16)
N142 C143 C144 121.8(19)
N147 C143 C144 124.2(19)
C143 C144 C145 118(2)
C143 C144 H144 121.0
C145 C144 H144 121.0
C144 C145 C146 121(2)
C144 C145 H145 119.4
C146 C145 H145 119.4
C145 C146 C141 116(2)
C145 C146 H146 122.1
C141 C146 H146 122.1
O148 C148 N147 123(2)
O148 C148 C149 122(2)
N147 C148 C149 115(2)
N151 C149 C148 109(2)
N151 C149 C150 112(2)
C148 C149 C150 111(3)
N151 C149 H149 108.3
C148 C149 H149 108.3
C150 C149 H149 108.3
C149 C150 H15D 109.5
C149 C150 H15E 109.5
H15D C150 H15E 109.5
C149 C150 H15F 109.5
H15D C150 H15F 109.5
H15E C150 H15F 109.5
C155 C154 N153 107(2)
C155 C154 C156 132(3)
N153 C154 C156 121(2)
C154 C155 N151 104(2)
C154 C155 H155 127.8
N151 C155 H155 127.8
N157 C156 C161 119(3)
N157 C156 C154 113(2)
C161 C156 C154 128(3)
N157 C158 C159 125(3)
N157 C158 N162 110.5(19)
C159 C158 N162 124(3)
C158 C159 C160 114(3)
C158 C159 H159 122.9
C160 C159 H159 122.9
C161 C160 C159 124(2)
C161 C160 H160 118.2
C159 C160 H160 118.2
C160 C161 C156 120(3)
C160 C161 H161 120.0
C156 C161 H161 120.0
O163 C163 N162 120(2)
O163 C163 C164 119(2)
N162 C163 C164 120.8(19)
N166 C164 C163 114(2)
N166 C164 C165 117(2)
C163 C164 C165 112(2)
N166 C164 H164 104.3
C163 C164 H164 104.3
C165 C164 H164 104.3
C164 C165 H16A 109.5
C164 C165 H16B 109.5
H16A C165 H16B 109.5
C164 C165 H16C 109.5
H16A C165 H16C 109.5
H16B C165 H16C 109.5
N168 C169 C171 119(2)
N168 C169 C170 109(2)
C171 C169 C170 131(2)
N166 C170 C169 103(2)
N166 C170 H170 128.5
C169 C170 H170 128.5
O178 C178 N177 129(2)
O178 C178 C179 117(2)
N177 C178 C179 114(2)
N121 C179 C180 111(2)
N121 C179 C178 106.8(19)
C180 C179 C178 102(2)
N121 C179 H179 112.1
C180 C179 H179 112.1
C178 C179 H179 112.1
C179 C180 H18A 109.5
C179 C180 H18B 109.5
H18A C180 H18B 109.5
C179 C180 H18C 109.5
H18A C180 H18C 109.5
H18B C180 H18C 109.5
C185 N181 N182 108(2)
C185 N181 C239 127.6(19)
N182 N181 C239 124(2)
N183 N182 N181 110(2)
N182 N183 C184 112(2)
C188 N187 C186 121(2)
C193 N192 C188 130(3)
C193 N192 H192 114.9
C188 N192 H192 114.9
C200 N196 N197 108.0
C200 N196 C194 132(2)
N197 N196 C194 120(2)
N198 N197 N196 108.0
N197 N198 C199 108.0
C201 C199 N198 115(2)
C201 C199 C200 137(2)
N198 C199 C200 108.0
N196 C200 C199 108.0
N196 C200 H200 126.0
C199 C200 H200 126.0
C203 N202 C201 118(2)
C208 N207 C203 133(2)
C208 N207 H207 113.3
C203 N207 H207 113.3
N212 N211 C209 123(2)
N212 N211 C215 111(2)
C209 N211 C215 125.5(18)
N211 N212 N213 109(2)
N212 N213 C214 107.6(19)
C218 N217 C216 118(2)
C223 N222 C218 129(2)
C223 N222 H222 115.3
C218 N222 H222 115.3
C230 N226 N227 114.9(17)
C230 N226 C224 129(2)
N227 N226 C224 116(2)
N228 N227 N226 103(2)
N227 N228 C229 114.1(19)
C233 N232 C231 117.4(17)
C238 N237 C233 127.5(17)
C238 N237 H237 116.2
C233 N237 H237 116.2
C186 C184 N183 127(3)
C186 C184 C185 133(3)
N183 C184 C185 101(2)
N181 C185 C184 108(2)
N181 C185 H185 125.9
C184 C185 H185 125.9
C184 C186 N187 118(2)
C184 C186 C191 124(3)
N187 C186 C191 118(3)
N187 C188 N192 114(3)
N187 C188 C189 127(3)
N192 C188 C189 119(3)
C188 C189 C190 108(3)
C188 C189 H189 126.1
C190 C189 H189 126.1
C191 C190 C189 126(3)
C191 C190 H190 117.2
C189 C190 H190 117.2
C190 C191 C186 119(3)
C190 C191 H191 120.6
C186 C191 H191 120.6
O193 C193 N192 122(3)
O193 C193 C194 122(3)
N192 C193 C194 115(3)
N196 C194 C195 117(3)
N196 C194 C193 107(3)
C195 C194 C193 117(3)
N196 C194 H194 105.0
C195 C194 H194 105.0
C193 C194 H194 105.0
C194 C195 H19A 109.5
C194 C195 H19B 109.5
H19A C195 H19B 109.5
C194 C195 H19C 109.5
H19A C195 H19C 109.5
H19B C195 H19C 109.5
N202 C201 C199 110(3)
N202 C201 C206 122(3)
C199 C201 C206 127(3)
N202 C203 N207 120(2)
N202 C203 C204 125(2)
N207 C203 C204 114(2)
C205 C204 C203 108(3)
C205 C204 H204 126.2
C203 C204 H204 126.2
C206 C205 C204 126(3)
C206 C205 H205 117.1
C204 C205 H205 117.1
C205 C206 C201 120(3)
C205 C206 H206 119.9
C201 C206 H206 119.9
O208 C208 N207 123(2)
O208 C208 C209 116(2)
N207 C208 C209 120(2)
N211 C209 C208 118(2)
N211 C209 C210 109(2)
C208 C209 C210 110.0(19)
N211 C209 H209 106.1
C208 C209 H209 106.1
C210 C209 H209 106.1
C209 C210 H21A 109.5
C209 C210 H21B 109.5
H21A C210 H21B 109.5
C209 C210 H21C 109.5
H21A C210 H21C 109.5
H21B C210 H21C 109.5
C215 C214 C216 133(2)
C215 C214 N213 106(2)
C216 C214 N213 120(2)
C214 C215 N211 106.2(18)
C214 C215 H215 126.9
N211 C215 H215 126.9
C221 C216 C214 122(3)
C221 C216 N217 126(3)
C214 C216 N217 111(2)
C219 C218 N217 121(3)
C219 C218 N222 129(3)
N217 C218 N222 110(2)
C218 C219 C220 124(3)
C218 C219 H219 118.0
C220 C219 H219 118.0
C221 C220 C219 119(3)
C221 C220 H220 120.5
C219 C220 H220 120.5
C216 C221 C220 113(3)
C216 C221 H221 123.5
C220 C221 H221 123.5
O223 C223 N222 124(3)
O223 C223 C224 115(2)
N222 C223 C224 121(2)
N226 C224 C225 111.8(18)
N226 C224 C223 111(2)
C225 C224 C223 117(2)
N226 C224 H224 105.3
C225 C224 H224 105.3
C223 C224 H224 105.3
C224 C225 H22A 109.5
C224 C225 H22B 109.5
H22A C225 H22B 109.5
C224 C225 H22C 109.5
H22A C225 H22C 109.5
H22B C225 H22C 109.5
N228 C229 C231 127(2)
N228 C229 C230 105.2(18)
C231 C229 C230 128(2)
N226 C230 C229 102.9(18)
N226 C230 H230 128.5
C229 C230 H230 128.5
N232 C231 C229 120.7(19)
N232 C231 C236 124(2)
C229 C231 C236 115(2)
N232 C233 C234 125.8(19)
N232 C233 N237 112.7(17)
C234 C233 N237 121.5(19)
C233 C234 C235 117(2)
C233 C234 H234 121.5
C235 C234 H234 121.5
C236 C235 C234 122(2)
C236 C235 H235 119.2
C234 C235 H235 119.2
C235 C236 C231 114(2)
C235 C236 H236 123.2
C231 C236 H236 123.2
O238 C238 N237 124(2)
O238 C238 C239 116(2)
N237 C238 C239 119.6(17)
N181 C239 C238 113.4(18)
N181 C239 C240 111(2)
C238 C239 C240 108(2)
N181 C239 H239 108.0
C238 C239 H239 108.0
C240 C239 H239 108.0
C239 C240 H24A 109.5
C239 C240 H24B 109.5
H24A C240 H24B 109.5
C239 C240 H24C 109.5
H24A C240 H24C 109.5
H24B C240 H24C 109.5
N242 N241 C245 116(2)
N242 N241 C299 117(2)
C245 N241 C299 127(2)
N241 N242 N243 109(2)
C244 N243 N242 104(2)
C246 N247 C248 118(2)
C253 N252 C248 124(3)
C253 N252 H252 117.9
C248 N252 H252 117.9
C254 N256 N257 124.4(19)
C254 N256 C260 127.2(19)
N257 N256 C260 108.0
N258 N257 N256 108.0
N257 N258 C259 108.0
C261 C259 N258 123.7(18)
C261 C259 C260 127.9(18)
N258 C259 C260 108.0
C259 C260 N256 108.0
C259 C260 H260 126.0
N256 C260 H260 126.0
C259 C261 N262 115.9(16)
C259 C261 C266 124.0(16)
N262 C261 C266 120.0
C261 N262 C263 120.0
N267 C263 N262 111.7(16)
N267 C263 C264 128.2(16)
N262 C263 C264 120.0
C265 C264 C263 120.0
C265 C264 H264 120.0
C263 C264 H264 120.0
C264 C265 C266 120.0
C264 C265 H265 120.0
C266 C265 H265 120.0
C265 C266 C261 120.0
C265 C266 H266 120.0
C261 C266 H266 120.0
C263 N267 C268 131(2)
C263 N267 H267 114.6
C268 N267 H267 114.6
C275 N271 C269 134(3)
C275 N271 N272 107(2)
C269 N271 N272 117(2)
N273 N272 N271 105(2)
N272 N273 C274 114(2)
C278 N277 C276 113(2)
C283 N282 C278 131(2)
C283 N282 H282 114.5
C278 N282 H282 114.5
N287 N286 C284 120(2)
N287 N286 C290 113.4(19)
C284 N286 C290 125.8(19)
N286 N287 N288 107(2)
N287 N288 C289 107(2)
N292 C291 C296 120.0
N292 C291 C289 117.9(15)
C296 C291 C289 122.1(15)
C291 N292 C293 120.0
C294 C293 N292 120.0
C294 C293 N297 129.4(12)
N292 C293 N297 110.1(12)
C293 C294 C295 120.0
C293 C294 H294 120.0
C295 C294 H294 120.0
C294 C295 C296 120.0
C294 C295 H295 120.0
C296 C295 H295 120.0
C295 C296 C291 120.0
C295 C296 H296 120.0
C291 C296 H296 120.0
C298 N297 C293 128(2)
C298 N297 H297 116.2
C293 N297 H297 116.2
N243 C244 C245 108(3)
N243 C244 C246 122(3)
C245 C244 C246 129(3)
N241 C245 C244 103(3)
N241 C245 H245 128.4
C244 C245 H245 128.4
N247 C246 C251 126(3)
N247 C246 C244 119(2)
C251 C246 C244 115(3)
C249 C248 N247 123(3)
C249 C248 N252 124(3)
N247 C248 N252 113(2)
C248 C249 C250 118(3)
C248 C249 H249 121.1
C250 C249 H249 121.1
C251 C250 C249 124(3)
C251 C250 H250 118.1
C249 C250 H250 118.1
C250 C251 C246 112(3)
C250 C251 H251 124.1
C246 C251 H251 124.1
O253 C253 N252 132(3)
O253 C253 C254 117(3)
N252 C253 C254 111(2)
N256 C254 C253 110(3)
N256 C254 C255 106(2)
C253 C254 C255 109(2)
N256 C254 H254 110.7
C253 C254 H254 110.7
C255 C254 H254 110.7
C254 C255 H25A 109.5
C254 C255 H25B 109.5
H25A C255 H25B 109.5
C254 C255 H25C 109.5
H25A C255 H25C 109.5
H25B C255 H25C 109.5
O268 C268 N267 120(3)
O268 C268 C269 120(3)
N267 C268 C269 120(2)
N271 C269 C268 117(3)
N271 C269 C270 112(3)
C268 C269 C270 115(2)
N271 C269 H269 103.4
C268 C269 H269 103.4
C270 C269 H269 103.4
C269 C270 H27A 109.5
C269 C270 H27B 109.5
H27A C270 H27B 109.5
C269 C270 H27C 109.5
H27A C270 H27C 109.5
H27B C270 H27C 109.5
N273 C274 C275 107(2)
N273 C274 C276 121(2)
C275 C274 C276 132(2)
N271 C275 C274 108(2)
N271 C275 H275 126.1
C274 C275 H275 126.1
C281 C276 N277 126(2)
C281 C276 C274 116(3)
N277 C276 C274 114.8(19)
N277 C278 C279 128(3)
N277 C278 N282 111(2)
C279 C278 N282 121(3)
C278 C279 C280 116(3)
C278 C279 H279 122.0
C280 C279 H279 122.0
C279 C280 C281 120(2)
C279 C280 H280 119.9
C281 C280 H280 119.9
C276 C281 C280 114(3)
C276 C281 H281 123.0
C280 C281 H281 123.0
O283 C283 N282 119(3)
O283 C283 C284 122(2)
N282 C283 C284 119(2)
N286 C284 C283 110(2)
N286 C284 C285 110(2)
C283 C284 C285 105.1(19)
N286 C284 H284 110.5
C283 C284 H284 110.5
C285 C284 H284 110.5
C284 C285 H28A 109.5
C284 C285 H28B 109.5
H28A C285 H28B 109.5
C284 C285 H28C 109.5
H28A C285 H28C 109.5
H28B C285 H28C 109.5
N288 C289 C291 123(2)
N288 C289 C290 110(2)
C291 C289 C290 126(3)
N286 C290 C289 102(2)
N286 C290 H290 129.2
C289 C290 H290 129.2
O298 C298 N297 125(3)
O298 C298 C299 120(2)
N297 C298 C299 115(2)
N241 C299 C298 109(2)
N241 C299 C300 117(2)
C298 C299 C300 111(2)
N241 C299 H299 106.4
C298 C299 H299 106.4
C300 C299 H299 106.4
C299 C300 H30D 109.5
C299 C300 H30E 109.5
H30D C300 H30E 109.5
C299 C300 H30F 109.5
H30D C300 H30F 109.5
H30E C300 H30F 109.5
C305 N301 N302 118(2)
C305 N301 C359 125.9(18)
N302 N301 C359 116(2)
N301 N302 N303 102(2)
C304 N303 N302 110(2)
C306 N307 C308 116(2)
C313 N312 C308 131(2)
C313 N312 H312 114.3
C308 N312 H312 114.3
C314 N316 C320 129.3(15)
C314 N316 N317 122.7(15)
C320 N316 N317 108.0
N318 N317 N316 108.0
N317 N318 C319 108.0
C320 C319 N318 108.0
C320 C319 C321 130.4(16)
N318 C319 C321 121.5(16)
C319 C320 N316 108.0
C319 C320 H320 126.0
N316 C320 H320 126.0
N322 C321 C326 120.0
N322 C321 C319 116.5(16)
C326 C321 C319 123.4(16)
C323 N322 C321 120.0
N322 C323 C324 120.0
N322 C323 N327 112.6(14)
C324 C323 N327 126.5(14)
C323 C324 C325 120.0
C323 C324 H324 120.0
C325 C324 H324 120.0
C326 C325 C324 120.0
C326 C325 H325 120.0
C324 C325 H325 120.0
C325 C326 C321 120.0
C325 C326 H326 120.0
C321 C326 H326 120.0
C328 N327 C323 129.4(15)
C328 N327 H327 115.3
C323 N327 H327 115.3
C329 N331 N332 126(3)
C329 N331 C335 125(3)
N332 N331 C335 108.0
N333 N332 N331 108.0
N332 N333 C334 108.0
C336 C334 N333 119(3)
C336 C334 C335 133(3)
N333 C334 C335 108.0
C334 C335 N331 108.0
C334 C335 H335 126.0
N331 C335 H335 126.0
C334 C336 N337 117(2)
C334 C336 C341 123(2)
N337 C336 C341 120.0
C338 N337 C336 120.0
N342 C338 C339 130.4(16)
N342 C338 N337 109.1(16)
C339 C338 N337 120.0
C340 C339 C338 120.0
C340 C339 H339 120.0
C338 C339 H339 120.0
C339 C340 C341 120.0
C339 C340 H340 120.0
C341 C340 H340 120.0
C340 C341 C336 120.0
C340 C341 H341 120.0
C336 C341 H341 120.0
C338 N342 C343 120(2)
C338 N342 H342 119.9
C343 N342 H342 119.9
C350 N346 N347 108(2)
C350 N346 C344 128(2)
N347 N346 C344 122.9(19)
N348 N347 N346 111.3(19)
N347 N348 C349 106.2(19)
C353 N352 C351 114.7(19)
C358 N357 C353 134(2)
C358 N357 H357 113.0
C353 N357 H357 113.0
N303 C304 C305 110(2)
N303 C304 C306 122(2)
C305 C304 C306 128(2)
N301 C305 C304 99.9(19)
N301 C305 H305 130.0
C304 C305 H305 130.0
N307 C306 C311 120(2)
N307 C306 C304 120(2)
C311 C306 C304 119(2)
N307 C308 C309 128(2)
N307 C308 N312 113(2)
C309 C308 N312 118(3)
C308 C309 C310 116(3)
C308 C309 H309 122.1
C310 C309 H309 122.1
C311 C310 C309 121(2)
C311 C310 H310 119.6
C309 C310 H310 119.6
C310 C311 C306 119(3)
C310 C311 H311 120.7
C306 C311 H311 120.7
O313 C313 N312 124(2)
O313 C313 C314 117(3)
N312 C313 C314 118(2)
N316 C314 C315 112(2)
N316 C314 C313 106.2(17)
C315 C314 C313 107(2)
N316 C314 H314 110.6
C315 C314 H314 110.6
C313 C314 H314 110.6
C314 C315 H31A 109.5
C314 C315 H31B 109.5
H31A C315 H31B 109.5
C314 C315 H31C 109.5
H31A C315 H31C 109.5
H31B C315 H31C 109.5
O328 C328 N327 117(2)
O328 C328 C329 134(3)
N327 C328 C329 107.7(19)
N331 C329 C328 98(3)
N331 C329 C330 116(3)
C328 C329 C330 100(3)
N331 C329 H329 113.9
C328 C329 H329 113.9
C330 C329 H329 113.9
C329 C330 H33A 109.5
C329 C330 H33B 109.5
H33A C330 H33B 109.5
C329 C330 H33C 109.5
H33A C330 H33C 109.5
H33B C330 H33C 109.5
O343 C343 N342 126(3)
O343 C343 C344 121(3)
N342 C343 C344 113(2)
N346 C344 C345 111(2)
N346 C344 C343 112(2)
C345 C344 C343 110(2)
N346 C344 H344 107.9
C345 C344 H344 107.9
C343 C344 H344 107.9
C344 C345 H34A 109.5
C344 C345 H34B 109.5
H34A C345 H34B 109.5
C344 C345 H34C 109.5
H34A C345 H34C 109.5
H34B C345 H34C 109.5
C351 C349 C350 133(2)
C351 C349 N348 122(2)
C350 C349 N348 105(2)
N346 C350 C349 108(2)
N346 C350 H350 125.8
C349 C350 H350 125.8
C356 C351 N352 122(2)
C356 C351 C349 125(2)
N352 C351 C349 113.2(18)
N352 C353 C354 130(3)
N352 C353 N357 113(2)
C354 C353 N357 117(2)
C353 C354 C355 109(3)
C353 C354 H354 125.7
C355 C354 H354 125.7
C356 C355 C354 120(3)
C356 C355 H355 120.1
C354 C355 H355 120.1
C355 C356 C351 124(3)
C355 C356 H356 117.8
C351 C356 H356 117.8
O358 C358 N357 116(3)
O358 C358 C359 127(2)
N357 C358 C359 117(2)
C360 C359 C358 114(2)
C360 C359 N301 111.7(19)
C358 C359 N301 106(2)
C360 C359 H359 108.5
C358 C359 H359 108.5
N301 C359 H359 108.5
C359 C360 H36A 109.5
C359 C360 H36B 109.5
H36A C360 H36B 109.5
C359 C360 H36C 109.5
H36A C360 H36C 109.5
H36B C360 H36C 109.5
C365 N361 N362 111(3)
C365 N361 C419 133(2)
N362 N361 C419 115(3)
N361 N362 N363 106(2)
C364 N363 N362 108(2)
C368 N367 C366 116(3)
C373 N372 C368 126(3)
C373 N372 H372 117.0
C368 N372 H372 117.0
C380 N376 N377 112.1(19)
C380 N376 C374 131(2)
N377 N376 C374 117(2)
N378 N377 N376 104(2)
N377 N378 C379 110(2)
C381 N382 C383 121(2)
C383 N387 C388 129(2)
C383 N387 H387 115.4
C388 N387 H387 115.4
N392 N391 C389 124(2)
N392 N391 C395 108(2)
C389 N391 C395 128(2)
N393 N392 N391 110(2)
N392 N393 C394 106(2)
N397 C396 C401 120.0
N397 C396 C394 114.1(18)
C401 C396 C394 125.8(18)
C398 N397 C396 120.0
N402 C398 C399 132.4(18)
N402 C398 N397 107.5(18)
C399 C398 N397 120.0
C398 C399 C400 120.0
C398 C399 H399 120.0
C400 C399 H399 120.0
C399 C400 C401 120.0
C399 C400 H400 120.0
C401 C400 H400 120.0
C400 C401 C396 120.0
C400 C401 H401 120.0
C396 C401 H401 120.0
C398 N402 C403 121(3)
C398 N402 H402 119.7
C403 N402 H402 119.7
C404 N406 C410 131(3)
C404 N406 N407 121(3)
C410 N406 N407 108.0
N408 N407 N406 108.0
N407 N408 C409 108.0
C411 C409 C410 131(2)
C411 C409 N408 120(2)
C410 C409 N408 108.0
C409 C410 N406 108.0
C409 C410 H410 126.0
N406 C410 H410 126.0
C409 C411 N412 115.8(19)
C409 C411 C416 123.8(19)
N412 C411 C416 120.0
C411 N412 C413 120.0
N417 C413 N412 112.8(18)
N417 C413 C414 126.9(18)
N412 C413 C414 120.0
C415 C414 C413 120.0
C415 C414 H414 120.0
C413 C414 H414 120.0
C414 C415 C416 120.0
C414 C415 H415 120.0
C416 C415 H415 120.0
C415 C416 C411 120.0
C415 C416 H416 120.0
C411 C416 H416 120.0
C413 N417 C418 123(2)
C413 N417 H417 118.4
C418 N417 H417 118.4
N363 C364 C365 105(3)
N363 C364 C366 125(3)
C365 C364 C366 130(2)
N361 C365 C364 110(3)
N361 C365 H365 125.1
C364 C365 H365 125.1
C371 C366 C364 124(3)
C371 C366 N367 118(3)
C364 C366 N367 118(2)
C369 C368 N367 128(3)
C369 C368 N372 128(3)
N367 C368 N372 103(3)
C368 C369 C370 121(4)
C368 C369 H369 119.7
C370 C369 H369 119.7
C371 C370 C369 113(3)
C371 C370 H370 123.7
C369 C370 H370 123.7
C366 C371 C370 124(3)
C366 C371 H371 117.9
C370 C371 H371 117.9
O373 C373 N372 121(3)
O373 C373 C374 121(3)
N372 C373 C374 119(3)
N376 C374 C373 109(2)
N376 C374 C375 115(2)
C373 C374 C375 112(2)
N376 C374 H374 106.7
C373 C374 H374 106.7
C375 C374 H374 106.7
C374 C375 H37A 109.5
C374 C375 H37B 109.5
H37A C375 H37B 109.5
C374 C375 H37C 109.5
H37A C375 H37C 109.5
H37B C375 H37C 109.5
C380 C379 N378 106(2)
C380 C379 C381 133(3)
N378 C379 C381 120(2)
N376 C380 C379 108(2)
N376 C380 H380 126.2
C379 C380 H380 126.2
N382 C381 C386 123(2)
N382 C381 C379 119(2)
C386 C381 C379 118(2)
N387 C383 N382 118(2)
N387 C383 C384 125(2)
N382 C383 C384 117(2)
C385 C384 C383 121(2)
C385 C384 H384 119.4
C383 C384 H384 119.4
C384 C385 C386 122(2)
C384 C385 H385 118.9
C386 C385 H385 118.9
C385 C386 C381 116(2)
C385 C386 H386 122.0
C381 C386 H386 122.0
O388 C388 N387 125(3)
O388 C388 C389 118(2)
N387 C388 C389 116(2)
N391 C389 C388 113(3)
N391 C389 C390 108(2)
C388 C389 C390 108(3)
N391 C389 H389 109.0
C388 C389 H389 109.0
C390 C389 H389 109.0
C389 C390 H39A 109.5
C389 C390 H39B 109.5
H39A C390 H39B 109.5
C389 C390 H39C 109.5
H39A C390 H39C 109.5
H39B C390 H39C 109.5
C395 C394 C396 133(3)
C395 C394 N393 108(3)
C396 C394 N393 118(2)
C394 C395 N391 107(3)
C394 C395 H395 126.6
N391 C395 H395 126.6
O403 C403 N402 130(3)
O403 C403 C404 120(3)
N402 C403 C404 110(3)
N406 C404 C403 112(3)
N406 C404 C405 106(3)
C403 C404 C405 112(3)
N406 C404 H404 108.9
C403 C404 H404 108.9
C405 C404 H404 108.9
C404 C405 H40A 109.5
C404 C405 H40B 109.5
H40A C405 H40B 109.5
C404 C405 H40C 109.5
H40A C405 H40C 109.5
H40B C405 H40C 109.5
O418 C418 N417 125(2)
O418 C418 C419 123(3)
N417 C418 C419 113(2)
N361 C419 C418 109(2)
N361 C419 C420 117(2)
C418 C419 C420 103(2)
N361 C419 H419 109.3
C418 C419 H419 109.3
C420 C419 H419 109.3
C419 C420 H42A 109.5
C419 C420 H42B 109.5
H42A C420 H42B 109.5
C419 C420 H42C 109.5
H42A C420 H42C 109.5
H42B C420 H42C 109.5
C425 N421 N422 115(2)
C425 N421 C479 125(2)
N422 N421 C479 121(2)
N423 N422 N421 105(2)
N422 N423 C424 110(2)
N427 C426 C431 120.0
N427 C426 C424 114.0(17)
C431 C426 C424 125.9(17)
C428 N427 C426 120.0
N432 C428 C429 130.4(16)
N432 C428 N427 109.4(16)
C429 C428 N427 120.0
C428 C429 C430 120.0
C428 C429 H429 120.0
C430 C429 H429 120.0
C429 C430 C431 120.0
C429 C430 H430 120.0
C431 C430 H430 120.0
C430 C431 C426 120.0
C430 C431 H431 120.0
C426 C431 H431 120.0
C428 N432 C433 124.8(19)
C428 N432 H432 117.6
C433 N432 H432 117.6
N437 N436 C440 111(3)
N437 N436 C434 125(3)
C440 N436 C434 124(3)
N436 N437 N438 110(3)
N437 N438 C439 110(3)
C441 N442 C443 109(2)
C448 N447 C443 125(3)
C448 N447 H447 117.4
C443 N447 H447 117.4
N452 N451 C455 111(2)
N452 N451 C449 118(3)
C455 N451 C449 131(2)
N453 N452 N451 105(2)
N452 N453 C454 107(2)
N457 C456 C461 120.0
N457 C456 C454 112.9(15)
C461 C456 C454 126.9(15)
C458 N457 C456 120.0
N457 C458 C459 120.0
N457 C458 N462 113.7(15)
C459 C458 N462 126.3(15)
C460 C459 C458 120.0
C460 C459 H459 120.0
C458 C459 H459 120.0
C461 C460 C459 120.0
C461 C460 H460 120.0
C459 C460 H460 120.0
C460 C461 C456 120.0
C460 C461 H461 120.0
C456 C461 H461 120.0
C463 N462 C458 131(2)
C463 N462 H462 114.7
C458 N462 H462 114.7
C464 N466 C470 134.8(18)
C464 N466 N467 117.2(18)
C470 N466 N467 108.0
N466 N467 N468 108.0
C469 N468 N467 108.0
C471 C469 N468 118.0(19)
C471 C469 C470 134.0(19)
N468 C469 C470 108.0
N466 C470 C469 108.0
N466 C470 H470 126.0
C469 C470 H470 126.0
C473 N472 C471 118(2)
C478 N477 C473 128(2)
C478 N477 H477 116.0
C473 N477 H477 116.0
C426 C424 C425 131(3)
C426 C424 N423 123(2)
C425 C424 N423 105(3)
N421 C425 C424 104(2)
N421 C425 H425 128.1
C424 C425 H425 128.1
O433 C433 N432 125(2)
O433 C433 C434 121(2)
N432 C433 C434 115(2)
C433 C434 N436 106(2)
C433 C434 C435 110(2)
N436 C434 C435 109(2)
C433 C434 H434 110.5
N436 C434 H434 110.5
C435 C434 H434 110.5
C434 C435 H43A 109.5
C434 C435 H43B 109.5
H43A C435 H43B 109.5
C434 C435 H43C 109.5
H43A C435 H43C 109.5
H43B C435 H43C 109.5
N438 C439 C440 101(3)
N438 C439 C441 125(3)
C440 C439 C441 134(3)
N436 C440 C439 109(3)
N436 C440 H440 125.7
C439 C440 H440 125.7
N442 C441 C446 130(3)
N442 C441 C439 114(2)
C446 C441 C439 115(3)
C444 C443 N442 128(3)
C444 C443 N447 125(3)
N442 C443 N447 107(2)
C445 C444 C443 118(3)
C445 C444 H444 120.8
C443 C444 H444 120.8
C444 C445 C446 122(3)
C444 C445 H445 119.0
C446 C445 H445 119.0
C441 C446 C445 111(3)
C441 C446 H446 124.6
C445 C446 H446 124.6
O448 C448 N447 125(3)
O448 C448 C449 121(2)
N447 C448 C449 115(2)
N451 C449 C450 110(3)
N451 C449 C448 110(2)
C450 C449 C448 104(2)
N451 C449 H449 110.5
C450 C449 H449 110.5
C448 C449 H449 110.5
C449 C450 H45D 109.5
C449 C450 H45E 109.5
H45D C450 H45E 109.5
C449 C450 H45F 109.5
H45D C450 H45F 109.5
H45E C450 H45F 109.5
C455 C454 N453 113(3)
C455 C454 C456 129(3)
N453 C454 C456 118(2)
C454 C455 N451 104(2)
C454 C455 H455 128.2
N451 C455 H455 128.2
O463 C463 N462 120(3)
O463 C463 C464 126(3)
N462 C463 C464 112(2)
N466 C464 C465 115(2)
N466 C464 C463 104.8(19)
C465 C464 C463 116(2)
N466 C464 H464 107.0
C465 C464 H464 107.0
C463 C464 H464 107.0
C464 C465 H46A 109.5
C464 C465 H46B 109.5
H46A C465 H46B 109.5
C464 C465 H46C 109.5
H46A C465 H46C 109.5
H46B C465 H46C 109.5
C469 C471 C476 123(3)
C469 C471 N472 118(2)
C476 C471 N472 118(3)
N472 C473 C474 121(3)
N472 C473 N477 111(2)
C474 C473 N477 127(3)
C473 C474 C475 123(3)
C473 C474 H474 118.3
C475 C474 H474 118.3
C476 C475 C474 117(3)
C476 C475 H475 121.7
C474 C475 H475 121.7
C475 C476 C471 123(3)
C475 C476 H476 118.7
C471 C476 H476 118.7
O478 C478 N477 126(2)
O478 C478 C479 115(2)
N477 C478 C479 119(2)
N421 C479 C480 112(2)
N421 C479 C478 108(2)
C480 C479 C478 105(2)
N421 C479 H479 110.6
C480 C479 H479 110.6
C478 C479 H479 110.6
C479 C480 H48A 109.5
C479 C480 H48B 109.5
H48A C480 H48B 109.5
C479 C480 H48C 109.5
H48A C480 H48C 109.5
H48B C480 H48C 109.5
C490 N481 C486 108(2)
C490 N481 C494 112(2)
C486 N481 C494 107(2)
C490 N481 C482 107.4(18)
C486 N481 C482 112(2)
C494 N481 C482 110(2)
C483 C482 N481 113(2)
C483 C482 H48D 109.0
N481 C482 H48D 109.0
C483 C482 H48E 109.0
N481 C482 H48E 109.0
H48D C482 H48E 107.8
C484 C483 C482 105(3)
C484 C483 H48F 110.8
C482 C483 H48F 110.8
C484 C483 H48G 110.8
C482 C483 H48G 110.8
H48F C483 H48G 108.9
C485 C484 C483 97(3)
C485 C484 H48H 112.4
C483 C484 H48H 112.4
C485 C484 H48I 112.4
C483 C484 H48I 112.4
H48H C484 H48I 110.0
C484 C485 H48J 109.5
C484 C485 H48K 109.5
H48J C485 H48K 109.5
C484 C485 H48L 109.5
H48J C485 H48L 109.5
H48K C485 H48L 109.5
C487 C486 N481 116(3)
C487 C486 H48M 108.4
N481 C486 H48M 108.4
C487 C486 H48N 108.4
N481 C486 H48N 108.4
H48M C486 H48N 107.4
C486 C487 C488 108(3)
C486 C487 H48P 110.2
C488 C487 H48P 110.2
C486 C487 H48Q 110.2
C488 C487 H48Q 110.2
H48P C487 H48Q 108.5
C489 C488 C487 116(4)
C489 C488 H48R 108.3
C487 C488 H48R 108.3
C489 C488 H48S 108.3
C487 C488 H48S 108.3
H48R C488 H48S 107.4
C488 C489 H48T 109.5
C488 C489 H48U 109.5
H48T C489 H48U 109.5
C488 C489 H48V 109.5
H48T C489 H48V 109.5
H48U C489 H48V 109.5
C491 C490 N481 118.6(19)
C491 C490 H49W 107.7
N481 C490 H49W 107.7
C491 C490 H49X 107.7
N481 C490 H49X 107.7
H49W C490 H49X 107.1
C490 C491 C492 114(2)
C490 C491 H49C 108.8
C492 C491 H49C 108.8
C490 C491 H49D 108.8
C492 C491 H49D 108.8
H49C C491 H49D 107.7
C493 C492 C491 118(3)
C493 C492 H49E 107.8
C491 C492 H49E 107.8
C493 C492 H49F 107.8
C491 C492 H49F 107.8
H49E C492 H49F 107.1
C492 C493 H49G 109.5
C492 C493 H49H 109.5
H49G C493 H49H 109.5
C492 C493 H49I 109.5
H49G C493 H49I 109.5
H49H C493 H49I 109.5
C495 C494 N481 115(3)
C495 C494 H49J 108.6
N481 C494 H49J 108.6
C495 C494 H49K 108.6
N481 C494 H49K 108.6
H49J C494 H49K 107.6
C496 C495 C494 113(3)
C496 C495 H49L 109.0
C494 C495 H49L 109.0
C496 C495 H49M 109.0
C494 C495 H49M 109.0
H49L C495 H49M 107.8
C495 C496 C497 110(3)
C495 C496 H49N 109.7
C497 C496 H49N 109.7
C495 C496 H49O 109.7
C497 C496 H49O 109.7
H49N C496 H49O 108.2
C496 C497 H49P 109.5
C496 C497 H49Q 109.5
H49P C497 H49Q 109.5
C496 C497 H49R 109.5
H49P C497 H49R 109.5
H49Q C497 H49R 109.5
C511 N498 C503 109.8(16)
C511 N498 C507 106.8(18)
C503 N498 C507 114.0(18)
C511 N498 C499 112.3(19)
C503 N498 C499 106.7(17)
C507 N498 C499 107.3(19)
C500 C499 N498 113(2)
C500 C499 H49S 109.0
N498 C499 H49S 109.0
C500 C499 H49T 109.0
N498 C499 H49T 109.0
H49S C499 H49T 107.8
C501 C500 C499 109(2)
C501 C500 H50A 109.8
C499 C500 H50A 109.8
C501 C500 H50B 109.8
C499 C500 H50B 109.8
H50A C500 H50B 108.3
C500 C501 C502 111(3)
C500 C501 H50C 109.5
C502 C501 H50C 109.5
C500 C501 H50D 109.5
C502 C501 H50D 109.5
H50C C501 H50D 108.1
C501 C502 H50E 109.5
C501 C502 H50F 109.5
H50E C502 H50F 109.5
C501 C502 H50G 109.5
H50E C502 H50G 109.5
H50F C502 H50G 109.5
N498 C503 C504 117.2(18)
N498 C503 H50H 108.0
C504 C503 H50H 108.0
N498 C503 H50I 108.0
C504 C503 H50I 108.0
H50H C503 H50I 107.2
C505 C504 C503 108(2)
C505 C504 H50J 110.0
C503 C504 H50J 110.0
C505 C504 H50K 110.0
C503 C504 H50K 110.0
H50J C504 H50K 108.4
C504 C505 C506 111(2)
C504 C505 H50L 109.5
C506 C505 H50L 109.5
C504 C505 H50M 109.5
C506 C505 H50M 109.5
H50L C505 H50M 108.1
C505 C506 H50N 109.5
C505 C506 H50P 109.5
H50N C506 H50P 109.5
C505 C506 H50Q 109.5
H50N C506 H50Q 109.5
H50P C506 H50Q 109.5
C508 C507 N498 114.7(17)
C508 C507 H50R 108.6
N498 C507 H50R 108.6
C508 C507 H50S 108.6
N498 C507 H50S 108.6
H50R C507 H50S 107.6
C509 C508 C507 111(2)
C509 C508 H50T 109.3
C507 C508 H50T 109.3
C509 C508 H50U 109.3
C507 C508 H50U 109.3
H50T C508 H50U 108.0
C508 C509 C510 111(2)
C508 C509 H50V 109.5
C510 C509 H50V 109.5
C508 C509 H50W 109.5
C510 C509 H50W 109.5
H50V C509 H50W 108.1
C509 C510 H51A 109.5
C509 C510 H51B 109.5
H51A C510 H51B 109.5
C509 C510 H51C 109.5
H51A C510 H51C 109.5
H51B C510 H51C 109.5
N498 C511 C512 113.7(19)
N498 C511 H51D 108.8
C512 C511 H51D 108.8
N498 C511 H51E 108.8
C512 C511 H51E 108.8
H51D C511 H51E 107.7
C513 C512 C511 102(2)
C513 C512 H51F 111.3
C511 C512 H51F 111.3
C513 C512 H51G 111.3
C511 C512 H51G 111.3
H51F C512 H51G 109.2
C512 C513 C514 106(2)
C512 C513 H51H 110.5
C514 C513 H51H 110.5
C512 C513 H51I 110.5
C514 C513 H51I 110.5
H51H C513 H51I 108.7
C513 C514 H51J 109.5
C513 C514 H51K 109.5
H51J C514 H51K 109.5
C513 C514 H51L 109.5
H51J C514 H51L 109.5
H51K C514 H51L 109.5
C524 N515 C516 107.7(19)
C524 N515 C520 119(2)
C516 N515 C520 107.0(18)
C524 N515 C528 100.1(16)
C516 N515 C528 115(2)
C520 N515 C528 108.1(19)
N515 C516 C517 119(2)
N515 C516 H51M 107.6
C517 C516 H51M 107.6
N515 C516 H51N 107.6
C517 C516 H51N 107.6
H51M C516 H51N 107.0
C516 C517 C518 105(3)
C516 C517 H51O 110.7
C518 C517 H51O 110.7
C516 C517 H51P 110.7
C518 C517 H51P 110.7
H51O C517 H51P 108.8
C519 C518 C517 114(3)
C519 C518 H51Q 108.8
C517 C518 H51Q 108.8
C519 C518 H51R 108.8
C517 C518 H51R 108.8
H51Q C518 H51R 107.7
C518 C519 H51S 109.5
C518 C519 H51T 109.5
H51S C519 H51T 109.5
C518 C519 H51U 109.5
H51S C519 H51U 109.5
H51T C519 H51U 109.5
C521 C520 N515 108(2)
C521 C520 H52A 110.0
N515 C520 H52A 110.0
C521 C520 H52B 110.0
N515 C520 H52B 110.0
H52A C520 H52B 108.4
C522 C521 C520 115(2)
C522 C521 H52C 108.4
C520 C521 H52C 108.4
C522 C521 H52D 108.4
C520 C521 H52D 108.4
H52C C521 H52D 107.5
C521 C522 C523 120(3)
C521 C522 H52E 107.4
C523 C522 H52E 107.4
C521 C522 H52F 107.4
C523 C522 H52F 107.4
H52E C522 H52F 106.9
C522 C523 H52G 109.5
C522 C523 H52H 109.5
H52G C523 H52H 109.5
C522 C523 H52I 109.5
H52G C523 H52I 109.5
H52H C523 H52I 109.5
N515 C524 C525 114.0(17)
N515 C524 H52J 108.7
C525 C524 H52J 108.7
N515 C524 H52K 108.7
C525 C524 H52K 108.7
H52J C524 H52K 107.6
C526 C525 C524 111.4(18)
C526 C525 H52L 109.3
C524 C525 H52L 109.3
C526 C525 H52M 109.3
C524 C525 H52M 109.3
H52L C525 H52M 108.0
C525 C526 C527 115(2)
C525 C526 H52N 108.4
C527 C526 H52N 108.4
C525 C526 H52O 108.4
C527 C526 H52O 108.4
H52N C526 H52O 107.5
C526 C527 H52P 109.5
C526 C527 H52Q 109.5
H52P C527 H52Q 109.5
C526 C527 H52R 109.5
H52P C527 H52R 109.5
H52Q C527 H52R 109.5
C529 C528 N515 114(2)
C529 C528 H52S 108.7
N515 C528 H52S 108.7
C529 C528 H52T 108.7
N515 C528 H52T 108.7
H52S C528 H52T 107.6
C528 C529 C530 114(2)
C528 C529 H52U 108.8
C530 C529 H52U 108.8
C528 C529 H52V 108.8
C530 C529 H52V 108.8
H52U C529 H52V 107.7
C529 C530 C531 111(3)
C529 C530 H53A 109.4
C531 C530 H53A 109.4
C529 C530 H53B 109.4
C531 C530 H53B 109.4
H53A C530 H53B 108.0
C530 C531 H53C 109.5
C530 C531 H53D 109.5
H53C C531 H53D 109.5
C530 C531 H53E 109.5
H53C C531 H53E 109.5
H53D C531 H53E 109.5
C533 N532 C537 107(2)
C533 N532 C541 112(2)
C537 N532 C541 110(2)
C533 N532 C545 112(2)
C537 N532 C545 109.2(19)
C541 N532 C545 106.1(17)
C534 C533 N532 117(2)
C534 C533 H53F 108.0
N532 C533 H53F 108.0
C534 C533 H53G 108.0
N532 C533 H53G 108.0
H53F C533 H53G 107.3
C533 C534 C535 109(3)
C533 C534 H53H 109.9
C535 C534 H53H 109.9
C533 C534 H53I 109.9
C535 C534 H53I 109.9
H53H C534 H53I 108.3
C536 C535 C534 121(3)
C536 C535 H53J 107.0
C534 C535 H53J 107.0
C536 C535 H53K 107.0
C534 C535 H53K 107.0
H53J C535 H53K 106.7
C535 C536 H53L 109.5
C535 C536 H53M 109.5
H53L C536 H53M 109.5
C535 C536 H53N 109.5
H53L C536 H53N 109.5
H53M C536 H53N 109.5
N532 C537 C538 115(2)
N532 C537 H53P 108.4
C538 C537 H53P 108.4
N532 C537 H53Q 108.4
C538 C537 H53Q 108.4
H53P C537 H53Q 107.5
C537 C538 C539 105(2)
C537 C538 H53R 110.8
C539 C538 H53R 110.8
C537 C538 H53S 110.8
C539 C538 H53S 110.8
H53R C538 H53S 108.8
C540 C539 C538 111(3)
C540 C539 H53T 109.4
C538 C539 H53T 109.4
C540 C539 H53U 109.4
C538 C539 H53U 109.4
H53T C539 H53U 108.0
C539 C540 H54A 109.5
C539 C540 H54B 109.5
H54A C540 H54B 109.5
C539 C540 H54C 109.5
H54A C540 H54C 109.5
H54B C540 H54C 109.5
C542 C541 N532 120(2)
C542 C541 H54D 107.4
N532 C541 H54D 107.4
C542 C541 H54E 107.4
N532 C541 H54E 107.4
H54D C541 H54E 106.9
C543 C542 C541 115(3)
C543 C542 H54F 108.4
C541 C542 H54F 108.4
C543 C542 H54G 108.4
C541 C542 H54G 108.4
H54F C542 H54G 107.5
C542 C543 C544 121(3)
C542 C543 H54H 107.0
C544 C543 H54H 107.0
C542 C543 H54I 107.0
C544 C543 H54I 107.0
H54H C543 H54I 106.7
C543 C544 H54J 109.5
C543 C544 H54K 109.5
H54J C544 H54K 109.5
C543 C544 H54L 109.5
H54J C544 H54L 109.5
H54K C544 H54L 109.5
C546 C545 N532 112(2)
C546 C545 H54M 109.3
N532 C545 H54M 109.3
C546 C545 H54N 109.3
N532 C545 H54N 109.3
H54M C545 H54N 107.9
C547 C546 C545 112(2)
C547 C546 H54O 109.1
C545 C546 H54O 109.1
C547 C546 H54P 109.1
C545 C546 H54P 109.1
H54O C546 H54P 107.9
C546 C547 C548 109(3)
C546 C547 H54Q 109.8
C548 C547 H54Q 109.8
C546 C547 H54R 109.8
C548 C547 H54R 109.8
H54Q C547 H54R 108.3
C547 C548 H54S 109.5
C547 C548 H54T 109.5
H54S C548 H54T 109.5
C547 C548 H54U 109.5
H54S C548 H54U 109.5
H54T C548 H54U 109.5
C554 N549 C550 108.2(16)
C554 N549 C562 111.7(17)
C550 N549 C562 105(2)
C554 N549 C558 111.9(19)
C550 N549 C558 112.6(18)
C562 N549 C558 107.4(16)
C551 C550 N549 114(2)
C551 C550 H55A 108.8
N549 C550 H55A 108.8
C551 C550 H55B 108.8
N549 C550 H55B 108.8
H55A C550 H55B 107.7
C550 C551 C552 105(2)
C550 C551 H55C 110.8
C552 C551 H55C 110.8
C550 C551 H55D 110.8
C552 C551 H55D 110.8
H55C C551 H55D 108.9
C553 C552 C551 117(2)
C553 C552 H55E 108.1
C551 C552 H55E 108.1
C553 C552 H55F 108.1
C551 C552 H55F 108.1
H55E C552 H55F 107.3
C552 C553 H55G 109.5
C552 C553 H55H 109.5
H55G C553 H55H 109.5
C552 C553 H55I 109.5
H55G C553 H55I 109.5
H55H C553 H55I 109.5
C555 C554 N549 113.6(18)
C555 C554 H55J 108.9
N549 C554 H55J 108.9
C555 C554 H55K 108.9
N549 C554 H55K 108.9
H55J C554 H55K 107.7
C554 C555 C556 108.4(19)
C554 C555 H55L 110.0
C556 C555 H55L 110.0
C554 C555 H55M 110.0
C556 C555 H55M 110.0
H55L C555 H55M 108.4
C557 C556 C555 111(2)
C557 C556 H55N 109.4
C555 C556 H55N 109.4
C557 C556 H55P 109.4
C555 C556 H55P 109.4
H55N C556 H55P 108.0
C556 C557 H55Q 109.5
C556 C557 H55R 109.5
H55Q C557 H55R 109.5
C556 C557 H55S 109.5
H55Q C557 H55S 109.5
H55R C557 H55S 109.5
C559 C558 N549 114.9(19)
C559 C558 H55T 108.5
N549 C558 H55T 108.5
C559 C558 H55U 108.5
N549 C558 H55U 108.5
H55T C558 H55U 107.5
C558 C559 C560 113(2)
C558 C559 H55V 109.0
C560 C559 H55V 109.0
C558 C559 H55W 109.0
C560 C559 H55W 109.0
H55V C559 H55W 107.8
C561 C560 C559 114(3)
C561 C560 H56A 108.7
C559 C560 H56A 108.7
C561 C560 H56B 108.7
C559 C560 H56B 108.7
H56A C560 H56B 107.6
C560 C561 H56C 109.5
C560 C561 H56D 109.5
H56C C561 H56D 109.5
C560 C561 H56E 109.5
H56C C561 H56E 109.5
H56D C561 H56E 109.5
C563 C562 N549 115(2)
C563 C562 H56F 108.6
N549 C562 H56F 108.6
C563 C562 H56G 108.6
N549 C562 H56G 108.6
H56F C562 H56G 107.6
C564 C563 C562 107(3)
C564 C563 H56H 110.2
C562 C563 H56H 110.2
C564 C563 H56I 110.2
C562 C563 H56I 110.2
H56H C563 H56I 108.5
C565 C564 C563 115(3)
C565 C564 H56J 108.5
C563 C564 H56J 108.5
C565 C564 H56K 108.5
C563 C564 H56K 108.5
H56J C564 H56K 107.5
C564 C565 H56L 109.5
C564 C565 H56M 109.5
H56L C565 H56M 109.5
C564 C565 H56N 109.5
H56L C565 H56N 109.5
H56M C565 H56N 109.5
C579 N566 C575 113(2)
C579 N566 C571 113(2)
C575 N566 C571 104.7(15)
C579 N566 C567 106.1(16)
C575 N566 C567 112.5(19)
C571 N566 C567 107.4(18)
C568 C567 N566 112(2)
C568 C567 H56O 109.2
N566 C567 H56O 109.2
C568 C567 H56P 109.2
N566 C567 H56P 109.2
H56O C567 H56P 107.9
C569 C568 C567 112(2)
C569 C568 H56Q 109.3
C567 C568 H56Q 109.3
C569 C568 H56R 109.3
C567 C568 H56R 109.3
H56Q C568 H56R 108.0
C568 C569 C570 111(3)
C568 C569 H56S 109.5
C570 C569 H56S 109.5
C568 C569 H56T 109.5
C570 C569 H56T 109.5
H56S C569 H56T 108.1
C569 C570 H57A 109.5
C569 C570 H57B 109.5
H57A C570 H57B 109.5
C569 C570 H57C 109.5
H57A C570 H57C 109.5
H57B C570 H57C 109.5
N566 C571 C572 113.9(17)
N566 C571 H57D 108.8
C572 C571 H57D 108.8
N566 C571 H57E 108.8
C572 C571 H57E 108.8
H57D C571 H57E 107.7
C571 C572 C573 113(2)
C571 C572 H57F 109.0
C573 C572 H57F 109.0
C571 C572 H57G 109.0
C573 C572 H57G 109.0
H57F C572 H57G 107.8
C574 C573 C572 106(3)
C574 C573 H57H 110.5
C572 C573 H57H 110.5
C574 C573 H57I 110.5
C572 C573 H57I 110.5
H57H C573 H57I 108.7
C573 C574 H57J 109.5
C573 C574 H57K 109.5
H57J C574 H57K 109.5
C573 C574 H57L 109.5
H57J C574 H57L 109.5
H57K C574 H57L 109.5
N566 C575 C576 113.0(17)
N566 C575 H57M 109.0
C576 C575 H57M 109.0
N566 C575 H57N 109.0
C576 C575 H57N 109.0
H57M C575 H57N 107.8
C577 C576 C575 106.9(18)
C577 C576 H57P 110.4
C575 C576 H57P 110.4
C577 C576 H57Q 110.4
C575 C576 H57Q 110.4
H57P C576 H57Q 108.6
C578 C577 C576 117(2)
C578 C577 H57R 108.1
C576 C577 H57R 108.1
C578 C577 H57S 108.1
C576 C577 H57S 108.1
H57R C577 H57S 107.3
C577 C578 H57T 109.5
C577 C578 H57U 109.5
H57T C578 H57U 109.5
C577 C578 H57V 109.5
H57T C578 H57V 109.5
H57U C578 H57V 109.5
N566 C579 C580 115(2)
N566 C579 H57W 108.6
C580 C579 H57W 108.6
N566 C579 H57X 108.6
C580 C579 H57X 108.6
H57W C579 H57X 107.5
C581 C580 C579 115(2)
C581 C580 H58A 108.4
C579 C580 H58A 108.4
C581 C580 H58B 108.4
C579 C580 H58B 108.4
H58A C580 H58B 107.5
C580 C581 C582 141(3)
C580 C581 H58C 101.7
C582 C581 H58C 101.7
C580 C581 H58D 101.7
C582 C581 H58D 101.7
H58C C581 H58D 104.7
C581 C582 H58E 109.5
C581 C582 H58F 109.5
H58E C582 H58F 109.5
C581 C582 H58G 109.5
H58E C582 H58G 109.5
H58F C582 H58G 109.5
C584 N583 C596 109(2)
C584 N583 C588 105.0(19)
C596 N583 C588 111.7(18)
C584 N583 C592 112(2)
C596 N583 C592 109(2)
C588 N583 C592 110.6(19)
N583 C584 C585 119(2)
N583 C584 H58H 107.5
C585 C584 H58H 107.5
N583 C584 H58I 107.5
C585 C584 H58I 107.5
H58H C584 H58I 107.0
C584 C585 C586 111(2)
C584 C585 H58J 109.4
C586 C585 H58J 109.4
C584 C585 H58K 109.4
C586 C585 H58K 109.4
H58J C585 H58K 108.0
C585 C586 C587 109(3)
C585 C586 H58L 109.9
C587 C586 H58L 109.9
C585 C586 H58M 109.9
C587 C586 H58M 109.9
H58L C586 H58M 108.3
C586 C587 H58N 109.5
C586 C587 H58O 109.5
H58N C587 H58O 109.5
C586 C587 H58P 109.5
H58N C587 H58P 109.5
H58O C587 H58P 109.5
N583 C588 C589 117(2)
N583 C588 H58Q 108.1
C589 C588 H58Q 108.1
N583 C588 H58R 108.1
C589 C588 H58R 108.1
H58Q C588 H58R 107.3
C590 C589 C588 103(2)
C590 C589 H58S 111.1
C588 C589 H58S 111.1
C590 C589 H58T 111.1
C588 C589 H58T 111.1
H58S C589 H58T 109.1
C591 C590 C589 105(3)
C591 C590 H59A 110.7
C589 C590 H59A 110.7
C591 C590 H59B 110.7
C589 C590 H59B 110.7
H59A C590 H59B 108.8
C590 C591 H59C 109.5
C590 C591 H59D 109.5
H59C C591 H59D 109.5
C590 C591 H59E 109.5
H59C C591 H59E 109.5
H59D C591 H59E 109.5
N583 C592 C593 115(2)
N583 C592 H59F 108.6
C593 C592 H59F 108.6
N583 C592 H59G 108.6
C593 C592 H59G 108.6
H59F C592 H59G 107.6
C594 C593 C592 105(2)
C594 C593 H59H 110.6
C592 C593 H59H 110.6
C594 C593 H59I 110.6
C592 C593 H59I 110.6
H59H C593 H59I 108.8
C593 C594 C595 108(3)
C593 C594 H59J 110.0
C595 C594 H59J 110.0
C593 C594 H59K 110.0
C595 C594 H59K 110.0
H59J C594 H59K 108.4
C594 C595 H59L 109.5
C594 C595 H59M 109.5
H59L C595 H59M 109.5
C594 C595 H59N 109.5
H59L C595 H59N 109.5
H59M C595 H59N 109.5
N583 C596 C597 117(2)
N583 C596 H59P 108.0
C597 C596 H59P 108.0
N583 C596 H59Q 108.0
C597 C596 H59Q 108.0
H59P C596 H59Q 107.3
C596 C597 C598 105(3)
C596 C597 H59R 110.8
C598 C597 H59R 110.8
C596 C597 H59S 110.8
C598 C597 H59S 110.8
H59R C597 H59S 108.9
C599 C598 C597 96(3)
C599 C598 H59T 112.5
C597 C598 H59T 112.5
C599 C598 H59U 112.5
C597 C598 H59U 112.5
H59T C598 H59U 110.1
C598 C599 H59V 109.5
C598 C599 H59W 109.5
H59V C599 H59W 109.5
C598 C599 H59X 109.5
H59V C599 H59X 109.5
H59W C599 H59X 109.5
C609 N600 C613 106(2)
C609 N600 C601 113(3)
C613 N600 C601 112(2)
C609 N600 C605 115(3)
C613 N600 C605 106(2)
C601 N600 C605 105(2)
C602 C601 N600 114(3)
C602 C601 H60D 108.8
N600 C601 H60D 108.8
C602 C601 H60E 108.8
N600 C601 H60E 108.8
H60D C601 H60E 107.7
C603 C602 C601 109(3)
C603 C602 H60F 109.9
C601 C602 H60F 109.9
C603 C602 H60G 109.9
C601 C602 H60G 109.9
H60F C602 H60G 108.3
C604 C603 C602 106(3)
C604 C603 H60H 110.5
C602 C603 H60H 110.5
C604 C603 H60I 110.5
C602 C603 H60I 110.5
H60H C603 H60I 108.7
C603 C604 H60J 109.5
C603 C604 H60K 109.5
H60J C604 H60K 109.5
C603 C604 H60L 109.5
H60J C604 H60L 109.5
H60K C604 H60L 109.5
C606 C605 N600 107(3)
C606 C605 H60M 110.3
N600 C605 H60M 110.3
C606 C605 H60N 110.3
N600 C605 H60N 110.3
H60M C605 H60N 108.6
C607 C606 C605 107(3)
C607 C606 H60O 110.3
C605 C606 H60O 110.3
C607 C606 H60P 110.3
C605 C606 H60P 110.3
H60O C606 H60P 108.5
C608 C607 C606 108(3)
C608 C607 H60Q 110.1
C606 C607 H60Q 110.1
C608 C607 H60R 110.1
C606 C607 H60R 110.1
H60Q C607 H60R 108.4
C607 C608 H60S 109.5
C607 C608 H60T 109.5
H60S C608 H60T 109.5
C607 C608 H60U 109.5
H60S C608 H60U 109.5
H60T C608 H60U 109.5
N600 C609 C610 112(2)
N600 C609 H60V 109.2
C610 C609 H60V 109.2
N600 C609 H60W 109.2
C610 C609 H60W 109.2
H60V C609 H60W 107.9
C611 C610 C609 104(2)
C611 C610 H61A 110.9
C609 C610 H61A 110.9
C611 C610 H61B 110.9
C609 C610 H61B 110.9
H61A C610 H61B 108.9
C610 C611 C612 118(3)
C610 C611 H61C 107.8
C612 C611 H61C 107.8
C610 C611 H61D 107.8
C612 C611 H61D 107.8
H61C C611 H61D 107.1
C611 C612 H61E 109.5
C611 C612 H61F 109.5
H61E C612 H61F 109.5
C611 C612 H61G 109.5
H61E C612 H61G 109.5
H61F C612 H61G 109.5
C614 C613 N600 111(3)
C614 C613 H61H 109.4
N600 C613 H61H 109.4
C614 C613 H61I 109.4
N600 C613 H61I 109.4
H61H C613 H61I 108.0
C613 C614 C615 110(3)
C613 C614 H61J 109.8
C615 C614 H61J 109.8
C613 C614 H61K 109.8
C615 C614 H61K 109.8
H61J C614 H61K 108.2
C614 C615 C616 127(4)
C614 C615 H61L 105.6
C616 C615 H61L 105.6
C614 C615 H61M 105.6
C616 C615 H61M 105.6
H61L C615 H61M 106.1
C615 C616 H61N 109.5
C615 C616 H61P 109.5
H61N C616 H61P 109.5
C615 C616 H61Q 109.5
H61N C616 H61Q 109.5
H61P C616 H61Q 109.5
C630 N617 C626 113(2)
C630 N617 C618 111(2)
C626 N617 C618 107.4(18)
C630 N617 C622 110(2)
C626 N617 C622 110(2)
C618 N617 C622 106(2)
C619 C618 N617 120(2)
C619 C618 H61R 107.4
N617 C618 H61R 107.4
C619 C618 H61S 107.4
N617 C618 H61S 107.4
H61R C618 H61S 106.9
C620 C619 C618 111(2)
C620 C619 H61T 109.4
C618 C619 H61T 109.4
C620 C619 H61U 109.4
C618 C619 H61U 109.4
H61T C619 H61U 108.0
C619 C620 C621 117(3)
C619 C620 H62A 108.0
C621 C620 H62A 108.0
C619 C620 H62B 108.0
C621 C620 H62B 108.0
H62A C620 H62B 107.2
C620 C621 H62C 109.5
C620 C621 H62D 109.5
H62C C621 H62D 109.5
C620 C621 H62E 109.5
H62C C621 H62E 109.5
H62D C621 H62E 109.5
C623 C622 N617 117(3)
C623 C622 H62F 108.0
N617 C622 H62F 108.0
C623 C622 H62G 108.0
N617 C622 H62G 108.0
H62F C622 H62G 107.2
C624 C623 C622 112(3)
C624 C623 H62H 109.2
C622 C623 H62H 109.2
C624 C623 H62I 109.2
C622 C623 H62I 109.2
H62H C623 H62I 107.9
C623 C624 C625 112(3)
C623 C624 H62J 109.2
C625 C624 H62J 109.2
C623 C624 H62K 109.2
C625 C624 H62K 109.2
H62J C624 H62K 107.9
C624 C625 H62L 109.5
C624 C625 H62M 109.5
H62L C625 H62M 109.5
C624 C625 H62N 109.5
H62L C625 H62N 109.5
H62M C625 H62N 109.5
C627 C626 N617 111(2)
C627 C626 H62P 109.4
N617 C626 H62P 109.4
C627 C626 H62Q 109.4
N617 C626 H62Q 109.4
H62P C626 H62Q 108.0
C626 C627 C628 109(2)
C626 C627 H62R 110.0
C628 C627 H62R 110.0
C626 C627 H62S 110.0
C628 C627 H62S 110.0
H62R C627 H62S 108.4
C629 C628 C627 111(2)
C629 C628 H62T 109.5
C627 C628 H62T 109.5
C629 C628 H62U 109.5
C627 C628 H62U 109.5
H62T C628 H62U 108.1
C628 C629 H62V 109.5
C628 C629 H62W 109.5
H62V C629 H62W 109.5
C628 C629 H62X 109.5
H62V C629 H62X 109.5
H62W C629 H62X 109.5
N617 C630 C631 116(2)
N617 C630 H63A 108.3
C631 C630 H63A 108.3
N617 C630 H63B 108.3
C631 C630 H63B 108.3
H63A C630 H63B 107.4
C630 C631 C632 112(2)
C630 C631 H63C 109.2
C632 C631 H63C 109.2
C630 C631 H63D 109.2
C632 C631 H63D 109.2
H63C C631 H63D 107.9
C633 C632 C631 117(3)
C633 C632 H63E 108.0
C631 C632 H63E 108.0
C633 C632 H63F 108.0
C631 C632 H63F 108.0
H63E C632 H63F 107.2
C632 C633 H63G 109.5
C632 C633 H63H 109.5
H63G C633 H63H 109.5
C632 C633 H63I 109.5
H63G C633 H63I 109.5
H63H C633 H63I 109.5
C643 N634 C635 114(3)
C643 N634 C647 109(3)
C635 N634 C647 105(2)
C643 N634 C639 109.5(19)
C635 N634 C639 107(2)
C647 N634 C639 113(3)
N634 C635 C636 116(3)
N634 C635 H63J 108.3
C636 C635 H63J 108.3
N634 C635 H63K 108.3
C636 C635 H63K 108.3
H63J C635 H63K 107.4
C635 C636 C637 111(3)
C635 C636 H63L 109.5
C637 C636 H63L 109.5
C635 C636 H63M 109.5
C637 C636 H63M 109.5
H63L C636 H63M 108.1
C638 C637 C636 108(4)
C638 C637 H63N 110.1
C636 C637 H63N 110.1
C638 C637 H63O 110.1
C636 C637 H63O 110.1
H63N C637 H63O 108.4
C637 C638 H63P 109.5
C637 C638 H63Q 109.5
H63P C638 H63Q 109.5
C637 C638 H63R 109.5
H63P C638 H63R 109.5
H63Q C638 H63R 109.5
N634 C639 C640 116(2)
N634 C639 H63S 108.3
C640 C639 H63S 108.3
N634 C639 H63T 108.3
C640 C639 H63T 108.3
H63S C639 H63T 107.4
C639 C640 C641 111(3)
C639 C640 H64A 109.5
C641 C640 H64A 109.5
C639 C640 H64B 109.5
C641 C640 H64B 109.5
H64A C640 H64B 108.1
C640 C641 C642 106(3)
C640 C641 H64C 110.5
C642 C641 H64C 110.5
C640 C641 H64D 110.5
C642 C641 H64D 110.5
H64C C641 H64D 108.6
C641 C642 H64E 109.5
C641 C642 H64F 109.5
H64E C642 H64F 109.5
C641 C642 H64G 109.5
H64E C642 H64G 109.5
H64F C642 H64G 109.5
C644 C643 N634 116(3)
C644 C643 H64H 108.3
N634 C643 H64H 108.3
C644 C643 H64I 108.3
N634 C643 H64I 108.3
H64H C643 H64I 107.4
C645 C644 C643 110(3)
C645 C644 H64J 109.6
C643 C644 H64J 109.6
C645 C644 H64K 109.6
C643 C644 H64K 109.6
H64J C644 H64K 108.1
C646 C645 C644 117(4)
C646 C645 H64L 108.0
C644 C645 H64L 108.0
C646 C645 H64M 108.0
C644 C645 H64M 108.0
H64L C645 H64M 107.3
C645 C646 H64N 109.5
C645 C646 H64O 109.5
H64N C646 H64O 109.5
C645 C646 H64P 109.5
H64N C646 H64P 109.5
H64O C646 H64P 109.5
C648 C647 N634 115(3)
C648 C647 H64Q 108.6
N634 C647 H64Q 108.6
C648 C647 H64R 108.6
N634 C647 H64R 108.6
H64Q C647 H64R 107.6
C649 C648 C647 112(3)
C649 C648 H64S 109.1
C647 C648 H64S 109.1
C649 C648 H64T 109.1
C647 C648 H64T 109.1
H64S C648 H64T 107.8
C648 C649 C650 111(4)
C648 C649 H64U 109.5
C650 C649 H64U 109.5
C648 C649 H64V 109.5
C650 C649 H64V 109.5
H64U C649 H64V 108.1
C649 C650 H65A 109.5
C649 C650 H65B 109.5
H65A C650 H65B 109.5
C649 C650 H65C 109.5
H65A C650 H65C 109.5
H65B C650 H65C 109.5
C660 N651 C664 105(2)
C660 N651 C652 115(2)
C664 N651 C652 106(2)
C660 N651 C656 119.5(19)
C664 N651 C656 107(2)
C652 N651 C656 104(2)
C653 C652 N651 118(2)
C653 C652 H65D 107.9
N651 C652 H65D 107.9
C653 C652 H65E 107.9
N651 C652 H65E 107.9
H65D C652 H65E 107.2
C654 C653 C652 114(3)
C654 C653 H65F 108.8
C652 C653 H65F 108.8
C654 C653 H65G 108.8
C652 C653 H65G 108.8
H65F C653 H65G 107.7
C653 C654 C655 121(3)
C653 C654 H65H 107.2
C655 C654 H65H 107.2
C653 C654 H65I 107.2
C655 C654 H65I 107.2
H65H C654 H65I 106.8
C654 C655 H65J 109.5
C654 C655 H65K 109.5
H65J C655 H65K 109.5
C654 C655 H65L 109.5
H65J C655 H65L 109.5
H65K C655 H65L 109.5
C657 C656 N651 119(2)
C657 C656 H65M 107.6
N651 C656 H65M 107.6
C657 C656 H65N 107.6
N651 C656 H65N 107.6
H65M C656 H65N 107.0
C658 C657 C656 107(2)
C658 C657 H65P 110.2
C656 C657 H65P 110.2
C658 C657 H65Q 110.2
C656 C657 H65Q 110.2
H65P C657 H65Q 108.5
C659 C658 C657 113(3)
C659 C658 H65R 109.0
C657 C658 H65R 109.0
C659 C658 H65S 109.0
C657 C658 H65S 109.0
H65R C658 H65S 107.8
C658 C659 H65T 109.5
C658 C659 H65U 109.5
H65T C659 H65U 109.5
C658 C659 H65V 109.5
H65T C659 H65V 109.5
H65U C659 H65V 109.5
C661 C660 N651 132(2)
C661 C660 H66A 104.2
N651 C660 H66A 104.2
C661 C660 H66B 104.2
N651 C660 H66B 104.2
H66A C660 H66B 105.5
C660 C661 C662 134(3)
C660 C661 H66C 103.6
C662 C661 H66C 103.6
C660 C661 H66D 103.6
C662 C661 H66D 103.6
H66C C661 H66D 105.3
C663 C662 C661 131(3)
C663 C662 H66E 104.4
C661 C662 H66E 104.4
C663 C662 H66F 104.4
C661 C662 H66F 104.4
H66E C662 H66F 105.6
C662 C663 H66G 109.5
C662 C663 H66H 109.5
H66G C663 H66H 109.5
C662 C663 H66I 109.5
H66G C663 H66I 109.5
H66H C663 H66I 109.5
N651 C664 C665 113(2)
N651 C664 H66J 109.0
C665 C664 H66J 109.0
N651 C664 H66K 109.0
C665 C664 H66K 109.0
H66J C664 H66K 107.8
C664 C665 C666 101(2)
C664 C665 H66L 111.7
C666 C665 H66L 111.7
C664 C665 H66M 111.7
C666 C665 H66M 111.7
H66L C665 H66M 109.4
C667 C666 C665 98(3)
C667 C666 H66N 112.3
C665 C666 H66N 112.3
C667 C666 H66O 112.3
C665 C666 H66O 112.3
H66N C666 H66O 109.9
C666 C667 H66P 109.5
C666 C667 H66Q 109.5
H66P C667 H66Q 109.5
C666 C667 H66R 109.5
H66P C667 H66R 109.5
H66Q C667 H66R 109.5
O668 S1 C669 109.0(19)
O668 S1 C670 100.5(16)
C669 S1 C670 95.4(19)
S1 C669 H66S 109.5
S1 C669 H66T 109.5
H66S C669 H66T 109.5
S1 C669 H66U 109.5
H66S C669 H66U 109.5
H66T C669 H66U 109.5
S1 C670 H67A 109.5
S1 C670 H67B 109.5
H67A C670 H67B 109.5
S1 C670 H67C 109.5
H67A C670 H67C 109.5
H67B C670 H67C 109.5

loop_
_geom_bond_atom_site_label_1
_geom_bond_atom_site_label_2
_geom_bond_distance
P1 O4 1.505(12)
P1 O1 1.523(16)
P1 O2 1.523(13)
P1 O3 1.582(15)
O2 H2O 0.8400
O3 H3O 0.8400
P2 O6 1.467(16)
P2 O8 1.536(12)
P2 O5 1.579(13)
P2 O7 1.594(14)
O7 H7O 0.8400
O8 H8O 0.8400
P3 O10 1.431(15)
P3 O11 1.530(15)
P3 O12 1.570(14)
P3 O9 1.597(14)
O9 H9O 0.8400
O11 H11O 0.8400
P4 O17 1.496(12)
P4 O16 1.556(17)
P4 O14 1.559(12)
P4 O15 1.568(16)
O14 H14O 0.8400
O16 H16O 0.8400
P5 O19 1.394(15)
P5 O18 1.548(13)
P5 O21 1.585(14)
P5 O20 1.604(14)
O18 H18O 0.8400
O20 H20O 0.8400
P6 O25 1.477(13)
P6 O23 1.533(11)
P6 O24 1.590(15)
P6 O22 1.602(15)
O22 H22O 0.8400
O23 H23O 0.8400
P7 O29 1.442(16)
P7 O27 1.510(14)
P7 O26 1.541(12)
P7 O30 1.562(13)
O27 H27O 0.8400
O30 H30O 0.8400
P8 O34 1.469(13)
P8 O32 1.531(12)
P8 O33 1.543(15)
P8 O31 1.584(16)
O31 H31O 0.8400
O32 H32O 0.8400
P9 O35 1.492(14)
P9 O37 1.540(14)
P9 O36 1.554(17)
P9 O38 1.562(14)
O37 H37O 0.8400
O38 H38O 0.8400
P10 O41 1.501(16)
P10 O39 1.505(18)
P10 O42 1.550(16)
P10 O40 1.580(16)
O39 H39O 0.8400
O40 H40O 0.8400
P11 O46 1.465(17)
P11 O47 1.543(13)
P11 O44 1.556(16)
P11 O45 1.559(18)
O45 H45O 0.8400
O47 H47O 0.8400
P12 O51 1.471(16)
P12 O50 1.515(14)
P12 O49 1.516(15)
P12 O48 1.567(15)
O48 H48O 0.8400
O50 H50O 0.8400
P13 O52 1.476(17)
P13 O53 1.520(15)
P13 O54 1.569(14)
P13 O55 1.604(18)
O53 H53O 0.8400
O55 H55O 0.8400
P14 O60 1.498(16)
P14 O56 1.531(15)
P14 O57 1.545(15)
P14 O59 1.597(16)
O57 H57O 0.8400
O59 H59O 0.8400
P15 O63 1.493(18)
P15 O62 1.538(15)
P15 O61 1.560(19)
P15 O64 1.564(16)
O61 H61O 0.8400
O62 H62O 0.8400
P16 O67 1.505(17)
P16 O68 1.538(14)
P16 O65 1.540(17)
P16 O66 1.592(16)
O65 H65O 0.8400
O68 H68O 0.8400
O13 C13 1.16(2)
O28 C28 1.22(4)
O43 C43 1.25(3)
O58 C58 1.27(3)
N1 C5 1.35(3)
N1 N2 1.38(2)
N1 C59 1.41(3)
N2 N3 1.33(4)
N3 C4 1.33(3)
N7 C8 1.35(3)
N7 C6 1.40(3)
N12 C8 1.32(3)
N12 C13 1.34(3)
N12 H12 0.8800
N16 C14 1.37(2)
N16 C20 1.4200
N16 N17 1.4200
N17 N18 1.4200
N18 C19 1.4200
C19 C21 1.38(2)
C19 C20 1.4200
C20 H20 0.9500
C21 N22 1.3900
C21 C26 1.3900
N22 C23 1.3900
C23 N27 1.33(2)
C23 C24 1.3900
C24 C25 1.3900
C24 H24 0.9500
C25 C26 1.3900
C25 H25 0.9500
C26 H26 0.9500
N27 C28 1.39(2)
N27 H27 0.8800
N31 C29 1.41(4)
N31 N32 1.4200
N31 C35 1.4200
N32 N33 1.4200
N33 C34 1.4200
C34 C35 1.4200
C34 C36 1.43(3)
C35 H35 0.9500
N37 C38 1.23(3)
N37 C36 1.26(4)
N42 C43 1.38(3)
N42 C38 1.38(3)
N42 H42 0.8800
N46 C44 1.38(2)
N46 N47 1.4200
N46 C50 1.4200
N47 N48 1.4200
N48 C49 1.4200
C49 C51 1.37(3)
C49 C50 1.4200
C50 H50 0.9500
N52 C53 1.30(3)
N52 C51 1.39(3)
N57 C58 1.31(3)
N57 C53 1.41(3)
N57 H57 0.8800
C4 C6 1.39(3)
C4 C5 1.43(3)
C5 H5 0.9500
C6 C11 1.47(3)
C8 C9 1.48(3)
C9 C10 1.35(4)
C9 H9 0.9500
C10 C11 1.39(4)
C10 H10 0.9500
C11 H11 0.9500
C13 C14 1.55(2)
C14 C15 1.46(3)
C14 H14 1.0000
C15 H15A 0.9800
C15 H15B 0.9800
C15 H15C 0.9800
C28 C29 1.52(3)
C29 C30 1.53(3)
C29 H29 1.0000
C30 H30A 0.9800
C30 H30B 0.9800
C30 H30C 0.9800
C36 C41 1.46(4)
C38 C39 1.43(3)
C39 C40 1.33(5)
C39 H39 0.9500
C40 C41 1.36(5)
C40 H40 0.9500
C41 H41 0.9500
C43 C44 1.45(2)
C44 C45 1.57(3)
C44 H44 1.0000
C45 H45A 0.9800
C45 H45B 0.9800
C45 H45C 0.9800
C51 C56 1.33(3)
C53 C54 1.40(4)
C54 C55 1.38(4)
C54 H54 0.9500
C55 C56 1.41(4)
C55 H55 0.9500
C56 H56 0.9500
C58 C59 1.56(4)
C59 C60 1.45(2)
C59 H59 1.0000
C60 H60A 0.9800
C60 H60B 0.9800
C60 H60C 0.9800
O73 C73 1.25(2)
O88 C88 1.29(3)
O103 C103 1.24(3)
O118 C118 1.24(3)
N61 C65 1.34(3)
N61 N62 1.39(3)
N61 C119 1.50(4)
N62 N63 1.23(3)
N63 C64 1.33(3)
N67 C68 1.29(3)
N67 C66 1.30(3)
N72 C68 1.403(18)
N72 C73 1.437(19)
N72 H72 0.8800
N76 C74 1.375(17)
N76 N77 1.4200
N76 C80 1.4200
N77 N78 1.4200
N78 C79 1.4200
C79 C81 1.408(17)
C79 C80 1.4200
C80 H80 0.9500
C81 N82 1.3900
C81 C86 1.3900
N82 C83 1.3900
C83 N87 1.34(3)
C83 C84 1.3900
C84 C85 1.3900
C84 H84 0.9500
C85 C86 1.3900
C85 H85 0.9500
C86 H86 0.9500
N87 C88 1.36(4)
N87 H87 0.8800
N91 N92 1.33(3)
N91 C95 1.33(3)
N91 C89 1.53(3)
N92 N93 1.30(3)
N93 C94 1.43(3)
N97 C96 1.33(3)
N97 C98 1.36(3)
N102 C98 1.33(3)
N102 C103 1.38(3)
N102 H102 0.8800
N106 N107 1.30(3)
N106 C110 1.32(3)
N106 C104 1.51(3)
N107 N108 1.23(3)
N108 C109 1.42(3)
N112 C113 1.32(3)
N112 C111 1.33(3)
N117 C118 1.41(4)
N117 C113 1.42(3)
N117 H117 0.8800
C64 C65 1.35(4)
C64 C66 1.42(3)
C65 H65 0.9500
C66 C71 1.45(4)
C68 C69 1.37(3)
C69 C70 1.51(2)
C69 H69 0.9500
C70 C71 1.29(4)
C70 H70 0.9500
C71 H71 0.9500
C73 C74 1.57(3)
C74 C75 1.53(3)
C74 H74 1.0000
C75 H75A 0.9800
C75 H75B 0.9800
C75 H75C 0.9800
C88 C89 1.47(4)
C89 C90 1.47(3)
C89 H89 1.0000
C90 H90A 0.9800
C90 H90B 0.9800
C90 H90C 0.9800
C94 C95 1.36(3)
C94 C96 1.48(3)
C95 H95 0.9500
C96 C101 1.39(3)
C98 C99 1.44(3)
C99 C100 1.45(3)
C99 H99 0.9500
C100 C101 1.31(3)
C100 H100 0.9500
C101 H101 0.9500
C103 C104 1.56(3)
C104 C105 1.50(3)
C104 H104 1.0000
C105 H10A 0.9800
C105 H10B 0.9800
C105 H10C 0.9800
C109 C110 1.36(3)
C109 C111 1.37(4)
C110 H110 0.9500
C111 C116 1.51(2)
C113 C114 1.39(3)
C114 C115 1.25(4)
C114 H114 0.9500
C115 C116 1.37(4)
C115 H115 0.9500
C116 H116 0.9500
C118 C119 1.46(4)
C119 C120 1.47(2)
C119 H119 1.0000
C120 H12A 0.9800
C120 H12B 0.9800
C120 H12C 0.9800
O133 C133 1.26(3)
O148 C148 1.28(3)
O163 C163 1.28(3)
O178 C178 1.26(3)
N121 N122 1.31(3)
N121 C125 1.36(3)
N121 C179 1.46(3)
N122 N123 1.29(3)
N123 C124 1.33(3)
C126 N127 1.3900
C126 C131 1.3900
C126 C124 1.39(2)
N127 C128 1.3900
C128 N132 1.37(2)
C128 C129 1.3900
C129 C130 1.3900
C129 H129 0.9500
C130 C131 1.3900
C130 H130 0.9500
C131 H131 0.9500
N132 C133 1.49(3)
N132 H132 0.8800
N136 N137 1.27(3)
N136 C140 1.31(3)
N136 C134 1.47(3)
N137 N138 1.29(3)
N138 C139 1.34(3)
N142 C141 1.32(3)
N142 C143 1.35(2)
N147 C143 1.37(2)
N147 C148 1.41(3)
N147 H147 0.8800
N151 N152 1.35(3)
N151 C155 1.37(3)
N151 C149 1.49(3)
N152 N153 1.32(3)
N153 C154 1.34(3)
N157 C158 1.32(3)
N157 C156 1.38(3)
N162 C163 1.38(3)
N162 C158 1.40(3)
N162 H162 0.8800
N166 C170 1.30(3)
N166 C164 1.37(4)
N166 N167 1.37(3)
N167 N168 1.34(3)
N168 C169 1.32(3)
C171 C169 1.39(3)
C171 N172 1.3900
C171 C176 1.3900
N172 C173 1.3900
C173 N177 1.384(19)
C173 C174 1.3900
C174 C175 1.3900
C174 H174 0.9500
C175 C176 1.3900
C175 H175 0.9500
C176 H176 0.9500
N177 C178 1.28(3)
N177 H177 0.8800
C124 C125 1.39(3)
C125 H125 0.9500
C133 C134 1.42(4)
C134 C135 1.50(3)
C134 H134 1.0000
C135 H13A 0.9800
C135 H13B 0.9800
C135 H13C 0.9800
C139 C140 1.42(3)
C139 C141 1.52(2)
C140 H140 0.9500
C141 C146 1.43(3)
C143 C144 1.39(3)
C144 C145 1.39(3)
C144 H144 0.9500
C145 C146 1.40(3)
C145 H145 0.9500
C146 H146 0.9500
C148 C149 1.53(4)
C149 C150 1.55(4)
C149 H149 1.0000
C150 H15D 0.9800
C150 H15E 0.9800
C150 H15F 0.9800
C154 C155 1.34(3)
C154 C156 1.44(3)
C155 H155 0.9500
C156 C161 1.39(3)
C158 C159 1.37(3)
C159 C160 1.37(4)
C159 H159 0.9500
C160 C161 1.29(4)
C160 H160 0.9500
C161 H161 0.9500
C163 C164 1.55(3)
C164 C165 1.58(3)
C164 H164 1.0000
C165 H16A 0.9800
C165 H16B 0.9800
C165 H16C 0.9800
C169 C170 1.39(4)
C170 H170 0.9500
C178 C179 1.61(3)
C179 C180 1.56(4)
C179 H179 1.0000
C180 H18A 0.9800
C180 H18B 0.9800
C180 H18C 0.9800
O193 C193 1.26(2)
O208 C208 1.27(3)
O223 C223 1.24(3)
O238 C238 1.264(19)
N181 C185 1.32(3)
N181 N182 1.33(3)
N181 C239 1.40(3)
N182 N183 1.26(3)
N183 C184 1.39(3)
N187 C188 1.27(4)
N187 C186 1.39(4)
N192 C193 1.36(4)
N192 C188 1.42(4)
N192 H192 0.8800
N196 C200 1.4200
N196 N197 1.4200
N196 C194 1.44(4)
N197 N198 1.4200
N198 C199 1.4200
C199 C201 1.32(3)
C199 C200 1.4200
C200 H200 0.9500
N202 C203 1.28(3)
N202 C201 1.29(3)
N207 C208 1.35(3)
N207 C203 1.406(19)
N207 H207 0.8800
N211 N212 1.30(2)
N211 C209 1.39(3)
N211 C215 1.39(3)
N212 N213 1.32(3)
N213 C214 1.44(3)
N217 C218 1.35(3)
N217 C216 1.42(3)
N222 C223 1.34(3)
N222 C218 1.35(3)
N222 H222 0.8800
N226 C230 1.33(3)
N226 N227 1.37(3)
N226 C224 1.46(3)
N227 N228 1.30(3)
N228 C229 1.36(3)
N232 C233 1.34(3)
N232 C231 1.35(3)
N237 C238 1.33(3)
N237 C233 1.42(3)
N237 H237 0.8800
C184 C186 1.35(3)
C184 C185 1.45(4)
C185 H185 0.9500
C186 C191 1.41(4)
C188 C189 1.43(4)
C189 C190 1.51(4)
C189 H189 0.9500
C190 C191 1.28(4)
C190 H190 0.9500
C191 H191 0.9500
C193 C194 1.56(3)
C194 C195 1.52(5)
C194 H194 1.0000
C195 H19A 0.9800
C195 H19B 0.9800
C195 H19C 0.9800
C201 C206 1.37(4)
C203 C204 1.52(2)
C204 C205 1.38(4)
C204 H204 0.9500
C205 C206 1.27(4)
C205 H205 0.9500
C206 H206 0.9500
C208 C209 1.47(3)
C209 C210 1.64(3)
C209 H209 1.0000
C210 H21A 0.9800
C210 H21B 0.9800
C210 H21C 0.9800
C214 C215 1.34(3)
C214 C216 1.39(4)
C215 H215 0.9500
C216 C221 1.38(4)
C218 C219 1.24(4)
C219 C220 1.47(4)
C219 H219 0.9500
C220 C221 1.39(4)
C220 H220 0.9500
C221 H221 0.9500
C223 C224 1.53(4)
C224 C225 1.47(2)
C224 H224 1.0000
C225 H22A 0.9800
C225 H22B 0.9800
C225 H22C 0.9800
C229 C231 1.42(3)
C229 C230 1.44(3)
C230 H230 0.9500
C231 C236 1.51(3)
C233 C234 1.39(3)
C234 C235 1.44(3)
C234 H234 0.9500
C235 C236 1.41(3)
C235 H235 0.9500
C236 H236 0.9500
C238 C239 1.47(3)
C239 C240 1.54(3)
C239 H239 1.0000
C240 H24A 0.9800
C240 H24B 0.9800
C240 H24C 0.9800
O253 C253 1.23(3)
O268 C268 1.24(3)
O283 C283 1.30(3)
O298 C298 1.29(3)
N241 N242 1.23(3)
N241 C245 1.24(3)
N241 C299 1.51(4)
N242 N243 1.37(3)
N243 C244 1.34(3)
N247 C246 1.32(3)
N247 C248 1.32(3)
N252 C253 1.27(3)
N252 C248 1.42(3)
N252 H252 0.8800
N256 C254 1.41(3)
N256 N257 1.4200
N256 C260 1.4200
N257 N258 1.4200
N258 C259 1.4200
C259 C261 1.37(2)
C259 C260 1.4200
C260 H260 0.9500
C261 N262 1.3900
C261 C266 1.3900
N262 C263 1.3900
C263 N267 1.28(3)
C263 C264 1.3900
C264 C265 1.3900
C264 H264 0.9500
C265 C266 1.3900
C265 H265 0.9500
C266 H266 0.9500
N267 C268 1.38(4)
N267 H267 0.8800
N271 C275 1.35(3)
N271 C269 1.42(4)
N271 N272 1.45(3)
N272 N273 1.29(3)
N273 C274 1.32(3)
N277 C278 1.32(3)
N277 C276 1.42(3)
N282 C283 1.36(3)
N282 C278 1.41(3)
N282 H282 0.8800
N286 N287 1.34(3)
N286 C284 1.36(3)
N286 C290 1.40(3)
N287 N288 1.38(3)
N288 C289 1.39(4)
C291 N292 1.3900
C291 C296 1.3900
C291 C289 1.39(3)
N292 C293 1.3900
C293 C294 1.3900
C293 N297 1.41(2)
C294 C295 1.3900
C294 H294 0.9500
C295 C296 1.3900
C295 H295 0.9500
C296 H296 0.9500
N297 C298 1.32(3)
N297 H297 0.8800
C244 C245 1.44(4)
C244 C246 1.50(4)
C245 H245 0.9500
C246 C251 1.40(4)
C248 C249 1.29(4)
C249 C250 1.42(4)
C249 H249 0.9500
C250 C251 1.32(4)
C250 H250 0.9500
C251 H251 0.9500
C253 C254 1.56(4)
C254 C255 1.60(4)
C254 H254 1.0000
C255 H25A 0.9800
C255 H25B 0.9800
C255 H25C 0.9800
C268 C269 1.52(4)
C269 C270 1.60(4)
C269 H269 1.0000
C270 H27A 0.9800
C270 H27B 0.9800
C270 H27C 0.9800
C274 C275 1.38(4)
C274 C276 1.42(4)
C275 H275 0.9500
C276 C281 1.35(3)
C278 C279 1.39(3)
C279 C280 1.42(4)
C279 H279 0.9500
C280 C281 1.46(4)
C280 H280 0.9500
C281 H281 0.9500
C283 C284 1.51(4)
C284 C285 1.55(3)
C284 H284 1.0000
C285 H28A 0.9800
C285 H28B 0.9800
C285 H28C 0.9800
C289 C290 1.43(3)
C290 H290 0.9500
C298 C299 1.51(4)
C299 C300 1.59(3)
C299 H299 1.0000
C300 H30D 0.9800
C300 H30E 0.9800
C300 H30F 0.9800
O313 C313 1.27(3)
O328 C328 1.21(2)
O343 C343 1.29(3)
O358 C358 1.29(3)
N301 C305 1.29(3)
N301 N302 1.31(3)
N301 C359 1.54(3)
N302 N303 1.34(3)
N303 C304 1.29(3)
N307 C306 1.30(3)
N307 C308 1.34(3)
N312 C313 1.29(3)
N312 C308 1.46(3)
N312 H312 0.8800
N316 C314 1.42(2)
N316 C320 1.4200
N316 N317 1.4200
N317 N318 1.4200
N318 C319 1.4200
C319 C320 1.4200
C319 C321 1.468(18)
C320 H320 0.9500
C321 N322 1.3900
C321 C326 1.3900
N322 C323 1.3900
C323 C324 1.3900
C323 N327 1.472(16)
C324 C325 1.3900
C324 H324 0.9500
C325 C326 1.3900
C325 H325 0.9500
C326 H326 0.9500
N327 C328 1.43(2)
N327 H327 0.8800
N331 C329 1.40(2)
N331 N332 1.4200
N331 C335 1.4200
N332 N333 1.4200
N333 C334 1.4200
C334 C336 1.29(2)
C334 C335 1.4200
C335 H335 0.9500
C336 N337 1.3900
C336 C341 1.3900
N337 C338 1.3900
C338 N342 1.35(2)
C338 C339 1.3900
C339 C340 1.3900
C339 H339 0.9500
C340 C341 1.3900
C340 H340 0.9500
C341 H341 0.9500
N342 C343 1.36(4)
N342 H342 0.8800
N346 C350 1.32(3)
N346 N347 1.33(3)
N346 C344 1.44(3)
N347 N348 1.32(3)
N348 C349 1.40(3)
N352 C353 1.30(3)
N352 C351 1.33(3)
N357 C358 1.35(3)
N357 C353 1.52(3)
N357 H357 0.8800
C304 C305 1.39(3)
C304 C306 1.49(3)
C305 H305 0.9500
C306 C311 1.48(3)
C308 C309 1.35(3)
C309 C310 1.37(4)
C309 H309 0.9500
C310 C311 1.33(4)
C310 H310 0.9500
C311 H311 0.9500
C313 C314 1.54(2)
C314 C315 1.49(2)
C314 H314 1.0000
C315 H31A 0.9800
C315 H31B 0.9800
C315 H31C 0.9800
C328 C329 1.50(2)
C329 C330 1.51(2)
C329 H329 1.0000
C330 H33A 0.9800
C330 H33B 0.9800
C330 H33C 0.9800
C343 C344 1.55(4)
C344 C345 1.48(3)
C344 H344 1.0000
C345 H34A 0.9800
C345 H34B 0.9800
C345 H34C 0.9800
C349 C351 1.38(3)
C349 C350 1.40(3)
C350 H350 0.9500
C351 C356 1.33(3)
C353 C354 1.44(4)
C354 C355 1.46(4)
C354 H354 0.9500
C355 C356 1.30(4)
C355 H355 0.9500
C356 H356 0.9500
C358 C359 1.48(4)
C359 C360 1.44(3)
C359 H359 1.0000
C360 H36A 0.9800
C360 H36B 0.9800
C360 H36C 0.9800
O373 C373 1.30(3)
O388 C388 1.20(3)
O403 C403 1.22(2)
O418 C418 1.25(3)
N361 C365 1.20(3)
N361 N362 1.31(3)
N361 C419 1.43(4)
N362 N363 1.33(3)
N363 C364 1.31(3)
N367 C368 1.33(4)
N367 C366 1.47(4)
N372 C373 1.37(3)
N372 C368 1.43(3)
N372 H372 0.8800
N376 C380 1.33(3)
N376 N377 1.39(3)
N376 C374 1.42(3)
N377 N378 1.35(3)
N378 C379 1.42(4)
N382 C381 1.29(3)
N382 C383 1.35(3)
N387 C383 1.33(3)
N387 C388 1.35(3)
N387 H387 0.8800
N391 N392 1.34(3)
N391 C389 1.41(4)
N391 C395 1.41(3)
N392 N393 1.26(3)
N393 C394 1.49(4)
C396 N397 1.3900
C396 C401 1.3900
C396 C394 1.43(3)
N397 C398 1.3900
C398 N402 1.36(3)
C398 C399 1.3900
C399 C400 1.3900
C399 H399 0.9500
C400 C401 1.3900
C400 H400 0.9500
C401 H401 0.9500
N402 C403 1.41(2)
N402 H402 0.8800
N406 C404 1.39(4)
N406 C410 1.4200
N406 N407 1.4200
N407 N408 1.4200
N408 C409 1.4200
C409 C411 1.382(19)
C409 C410 1.4200
C410 H410 0.9500
C411 N412 1.3900
C411 C416 1.3900
N412 C413 1.3900
C413 N417 1.36(3)
C413 C414 1.3900
C414 C415 1.3900
C414 H414 0.9500
C415 C416 1.3900
C415 H415 0.9500
C416 H416 0.9500
N417 C418 1.39(3)
N417 H417 0.8800
C364 C365 1.35(3)
C364 C366 1.44(4)
C365 H365 0.9500
C366 C371 1.40(4)
C368 C369 1.29(4)
C369 C370 1.51(2)
C369 H369 0.9500
C370 C371 1.42(5)
C370 H370 0.9500
C371 H371 0.9500
C373 C374 1.43(4)
C374 C375 1.53(4)
C374 H374 1.0000
C375 H37A 0.9800
C375 H37B 0.9800
C375 H37C 0.9800
C379 C380 1.36(3)
C379 C381 1.48(4)
C380 H380 0.9500
C381 C386 1.47(3)
C383 C384 1.52(3)
C384 C385 1.26(4)
C384 H384 0.9500
C385 C386 1.38(3)
C385 H385 0.9500
C386 H386 0.9500
C388 C389 1.50(4)
C389 C390 1.52(4)
C389 H389 1.0000
C390 H39A 0.9800
C390 H39B 0.9800
C390 H39C 0.9800
C394 C395 1.25(3)
C395 H395 0.9500
C403 C404 1.52(3)
C404 C405 1.53(3)
C404 H404 1.0000
C405 H40A 0.9800
C405 H40B 0.9800
C405 H40C 0.9800
C418 C419 1.53(3)
C419 C420 1.53(3)
C419 H419 1.0000
C420 H42A 0.9800
C420 H42B 0.9800
C420 H42C 0.9800
O433 C433 1.28(3)
O448 C448 1.23(3)
O463 C463 1.19(2)
O478 C478 1.24(3)
N421 C425 1.36(3)
N421 N422 1.38(3)
N421 C479 1.433(19)
N422 N423 1.34(3)
N423 C424 1.46(4)
C426 N427 1.3900
C426 C431 1.3900
C426 C424 1.40(3)
N427 C428 1.3900
C428 N432 1.34(2)
C428 C429 1.3900
C429 C430 1.3900
C429 H429 0.9500
C430 C431 1.3900
C430 H430 0.9500
C431 H431 0.9500
N432 C433 1.396(19)
N432 H432 0.8800
N436 N437 1.28(3)
N436 C440 1.30(4)
N436 C434 1.51(4)
N437 N438 1.30(4)
N438 C439 1.40(4)
N442 C441 1.33(4)
N442 C443 1.37(4)
N447 C448 1.37(3)
N447 C443 1.42(4)
N447 H447 0.8800
N451 N452 1.36(3)
N451 C455 1.36(3)
N451 C449 1.41(4)
N452 N453 1.33(3)
N453 C454 1.34(3)
C456 N457 1.3900
C456 C461 1.3900
C456 C454 1.45(2)
N457 C458 1.3900
C458 C459 1.3900
C458 N462 1.416(17)
C459 C460 1.3900
C459 H459 0.9500
C460 C461 1.3900
C460 H460 0.9500
C461 H461 0.9500
N462 C463 1.401(19)
N462 H462 0.8800
N466 C464 1.400(19)
N466 C470 1.4200
N466 N467 1.4200
N467 N468 1.4200
N468 C469 1.4200
C469 C471 1.35(3)
C469 C470 1.4200
C470 H470 0.9500
N472 C473 1.28(3)
N472 C471 1.43(3)
N477 C478 1.35(3)
N477 C473 1.36(3)
N477 H477 0.8800
C424 C425 1.44(4)
C425 H425 0.9500
C433 C434 1.51(3)
C434 C435 1.52(4)
C434 H434 1.0000
C435 H43A 0.9800
C435 H43B 0.9800
C435 H43C 0.9800
C439 C440 1.42(4)
C439 C441 1.51(2)
C440 H440 0.9500
C441 C446 1.38(4)
C443 C444 1.30(4)
C444 C445 1.29(4)
C444 H444 0.9500
C445 C446 1.46(4)
C445 H445 0.9500
C446 H446 0.9500
C448 C449 1.62(4)
C449 C450 1.56(4)
C449 H449 1.0000
C450 H45D 0.9800
C450 H45E 0.9800
C450 H45F 0.9800
C454 C455 1.28(3)
C455 H455 0.9500
C463 C464 1.47(3)
C464 C465 1.46(3)
C464 H464 1.0000
C465 H46A 0.9800
C465 H46B 0.9800
C465 H46C 0.9800
C471 C476 1.41(4)
C473 C474 1.35(4)
C474 C475 1.38(4)
C474 H474 0.9500
C475 C476 1.27(4)
C475 H475 0.9500
C476 H476 0.9500
C478 C479 1.58(3)
C479 C480 1.57(3)
C479 H479 1.0000
C480 H48A 0.9800
C480 H48B 0.9800
C480 H48C 0.9800
N481 C490 1.56(3)
N481 C486 1.57(4)
N481 C494 1.57(4)
N481 C482 1.58(3)
C482 C483 1.58(3)
C482 H48D 0.9900
C482 H48E 0.9900
C483 C484 1.57(3)
C483 H48F 0.9900
C483 H48G 0.9900
C484 C485 1.55(3)
C484 H48H 0.9900
C484 H48I 0.9900
C485 H48J 0.9800
C485 H48K 0.9800
C485 H48L 0.9800
C486 C487 1.51(3)
C486 H48M 0.9900
C486 H48N 0.9900
C487 C488 1.51(3)
C487 H48P 0.9900
C487 H48Q 0.9900
C488 C489 1.51(3)
C488 H48R 0.9900
C488 H48S 0.9900
C489 H48T 0.9800
C489 H48U 0.9800
C489 H48V 0.9800
C490 C491 1.451(18)
C490 H49W 0.9900
C490 H49X 0.9900
C491 C492 1.477(18)
C491 H49C 0.9900
C491 H49D 0.9900
C492 C493 1.469(19)
C492 H49E 0.9900
C492 H49F 0.9900
C493 H49G 0.9800
C493 H49H 0.9800
C493 H49I 0.9800
C494 C495 1.48(3)
C494 H49J 0.9900
C494 H49K 0.9900
C495 C496 1.46(3)
C495 H49L 0.9900
C495 H49M 0.9900
C496 C497 1.51(3)
C496 H49N 0.9900
C496 H49O 0.9900
C497 H49P 0.9800
C497 H49Q 0.9800
C497 H49R 0.9800
N498 C511 1.51(3)
N498 C503 1.52(3)
N498 C507 1.53(3)
N498 C499 1.54(3)
C499 C500 1.53(2)
C499 H49S 0.9900
C499 H49T 0.9900
C500 C501 1.52(2)
C500 H50A 0.9900
C500 H50B 0.9900
C501 C502 1.54(3)
C501 H50C 0.9900
C501 H50D 0.9900
C502 H50E 0.9800
C502 H50F 0.9800
C502 H50G 0.9800
C503 C504 1.54(2)
C503 H50H 0.9900
C503 H50I 0.9900
C504 C505 1.53(2)
C504 H50J 0.9900
C504 H50K 0.9900
C505 C506 1.53(2)
C505 H50L 0.9900
C505 H50M 0.9900
C506 H50N 0.9800
C506 H50P 0.9800
C506 H50Q 0.9800
C507 C508 1.51(2)
C507 H50R 0.9900
C507 H50S 0.9900
C508 C509 1.50(2)
C508 H50T 0.9900
C508 H50U 0.9900
C509 C510 1.53(2)
C509 H50V 0.9900
C509 H50W 0.9900
C510 H51A 0.9800
C510 H51B 0.9800
C510 H51C 0.9800
C511 C512 1.57(2)
C511 H51D 0.9900
C511 H51E 0.9900
C512 C513 1.55(2)
C512 H51F 0.9900
C512 H51G 0.9900
C513 C514 1.57(2)
C513 H51H 0.9900
C513 H51I 0.9900
C514 H51J 0.9800
C514 H51K 0.9800
C514 H51L 0.9800
N515 C524 1.48(2)
N515 C516 1.48(2)
N515 C520 1.50(2)
N515 C528 1.54(2)
C516 C517 1.52(3)
C516 H51M 0.9900
C516 H51N 0.9900
C517 C518 1.54(3)
C517 H51O 0.9900
C517 H51P 0.9900
C518 C519 1.52(3)
C518 H51Q 0.9900
C518 H51R 0.9900
C519 H51S 0.9800
C519 H51T 0.9800
C519 H51U 0.9800
C520 C521 1.50(2)
C520 H52A 0.9900
C520 H52B 0.9900
C521 C522 1.49(2)
C521 H52C 0.9900
C521 H52D 0.9900
C522 C523 1.53(3)
C522 H52E 0.9900
C522 H52F 0.9900
C523 H52G 0.9800
C523 H52H 0.9800
C523 H52I 0.9800
C524 C525 1.494(14)
C524 H52J 0.9900
C524 H52K 0.9900
C525 C526 1.493(14)
C525 H52L 0.9900
C525 H52M 0.9900
C526 C527 1.501(14)
C526 H52N 0.9900
C526 H52O 0.9900
C527 H52P 0.9800
C527 H52Q 0.9800
C527 H52R 0.9800
C528 C529 1.47(3)
C528 H52S 0.9900
C528 H52T 0.9900
C529 C530 1.48(3)
C529 H52U 0.9900
C529 H52V 0.9900
C530 C531 1.48(3)
C530 H53A 0.9900
C530 H53B 0.9900
C531 H53C 0.9800
C531 H53D 0.9800
C531 H53E 0.9800
N532 C533 1.49(3)
N532 C537 1.49(3)
N532 C541 1.57(3)
N532 C545 1.57(3)
C533 C534 1.45(2)
C533 H53F 0.9900
C533 H53G 0.9900
C534 C535 1.48(3)
C534 H53H 0.9900
C534 H53I 0.9900
C535 C536 1.45(3)
C535 H53J 0.9900
C535 H53K 0.9900
C536 H53L 0.9800
C536 H53M 0.9800
C536 H53N 0.9800
C537 C538 1.57(3)
C537 H53P 0.9900
C537 H53Q 0.9900
C538 C539 1.57(2)
C538 H53R 0.9900
C538 H53S 0.9900
C539 C540 1.56(3)
C539 H53T 0.9900
C539 H53U 0.9900
C540 H54A 0.9800
C540 H54B 0.9800
C540 H54C 0.9800
C541 C542 1.46(2)
C541 H54D 0.9900
C541 H54E 0.9900
C542 C543 1.45(2)
C542 H54F 0.9900
C542 H54G 0.9900
C543 C544 1.47(3)
C543 H54H 0.9900
C543 H54I 0.9900
C544 H54J 0.9800
C544 H54K 0.9800
C544 H54L 0.9800
C545 C546 1.53(3)
C545 H54M 0.9900
C545 H54N 0.9900
C546 C547 1.53(3)
C546 H54O 0.9900
C546 H54P 0.9900
C547 C548 1.54(3)
C547 H54Q 0.9900
C547 H54R 0.9900
C548 H54S 0.9800
C548 H54T 0.9800
C548 H54U 0.9800
N549 C554 1.53(3)
N549 C550 1.54(3)
N549 C562 1.55(3)
N549 C558 1.55(3)
C550 C551 1.53(2)
C550 H55A 0.9900
C550 H55B 0.9900
C551 C552 1.54(2)
C551 H55C 0.9900
C551 H55D 0.9900
C552 C553 1.53(2)
C552 H55E 0.9900
C552 H55F 0.9900
C553 H55G 0.9800
C553 H55H 0.9800
C553 H55I 0.9800
C554 C555 1.45(2)
C554 H55J 0.9900
C554 H55K 0.9900
C555 C556 1.48(2)
C555 H55L 0.9900
C555 H55M 0.9900
C556 C557 1.459(18)
C556 H55N 0.9900
C556 H55P 0.9900
C557 H55Q 0.9800
C557 H55R 0.9800
C557 H55S 0.9800
C558 C559 1.49(2)
C558 H55T 0.9900
C558 H55U 0.9900
C559 C560 1.50(2)
C559 H55V 0.9900
C559 H55W 0.9900
C560 C561 1.50(2)
C560 H56A 0.9900
C560 H56B 0.9900
C561 H56C 0.9800
C561 H56D 0.9800
C561 H56E 0.9800
C562 C563 1.48(2)
C562 H56F 0.9900
C562 H56G 0.9900
C563 C564 1.47(2)
C563 H56H 0.9900
C563 H56I 0.9900
C564 C565 1.46(2)
C564 H56J 0.9900
C564 H56K 0.9900
C565 H56L 0.9800
C565 H56M 0.9800
C565 H56N 0.9800
N566 C579 1.42(3)
N566 C575 1.49(3)
N566 C571 1.51(3)
N566 C567 1.62(3)
C567 C568 1.52(2)
C567 H56O 0.9900
C567 H56P 0.9900
C568 C569 1.48(2)
C568 H56Q 0.9900
C568 H56R 0.9900
C569 C570 1.49(3)
C569 H56S 0.9900
C569 H56T 0.9900
C570 H57A 0.9800
C570 H57B 0.9800
C570 H57C 0.9800
C571 C572 1.51(3)
C571 H57D 0.9900
C571 H57E 0.9900
C572 C573 1.54(3)
C572 H57F 0.9900
C572 H57G 0.9900
C573 C574 1.52(3)
C573 H57H 0.9900
C573 H57I 0.9900
C574 H57J 0.9800
C574 H57K 0.9800
C574 H57L 0.9800
C575 C576 1.56(2)
C575 H57M 0.9900
C575 H57N 0.9900
C576 C577 1.56(2)
C576 H57P 0.9900
C576 H57Q 0.9900
C577 C578 1.56(2)
C577 H57R 0.9900
C577 H57S 0.9900
C578 H57T 0.9800
C578 H57U 0.9800
C578 H57V 0.9800
C579 C580 1.53(2)
C579 H57W 0.9900
C579 H57X 0.9900
C580 C581 1.51(2)
C580 H58A 0.9900
C580 H58B 0.9900
C581 C582 1.53(3)
C581 H58C 0.9900
C581 H58D 0.9900
C582 H58E 0.9800
C582 H58F 0.9800
C582 H58G 0.9800
N583 C584 1.49(2)
N583 C596 1.50(2)
N583 C588 1.51(2)
N583 C592 1.52(2)
C584 C585 1.53(3)
C584 H58H 0.9900
C584 H58I 0.9900
C585 C586 1.53(3)
C585 H58J 0.9900
C585 H58K 0.9900
C586 C587 1.54(3)
C586 H58L 0.9900
C586 H58M 0.9900
C587 H58N 0.9800
C587 H58O 0.9800
C587 H58P 0.9800
C588 C589 1.54(3)
C588 H58Q 0.9900
C588 H58R 0.9900
C589 C590 1.52(3)
C589 H58S 0.9900
C589 H58T 0.9900
C590 C591 1.50(3)
C590 H59A 0.9900
C590 H59B 0.9900
C591 H59C 0.9800
C591 H59D 0.9800
C591 H59E 0.9800
C592 C593 1.56(3)
C592 H59F 0.9900
C592 H59G 0.9900
C593 C594 1.55(3)
C593 H59H 0.9900
C593 H59I 0.9900
C594 C595 1.58(3)
C594 H59J 0.9900
C594 H59K 0.9900
C595 H59L 0.9800
C595 H59M 0.9800
C595 H59N 0.9800
C596 C597 1.503(14)
C596 H59P 0.9900
C596 H59Q 0.9900
C597 C598 1.507(14)
C597 H59R 0.9900
C597 H59S 0.9900
C598 C599 1.501(14)
C598 H59T 0.9900
C598 H59U 0.9900
C599 H59V 0.9800
C599 H59W 0.9800
C599 H59X 0.9800
N600 C609 1.53(4)
N600 C613 1.55(4)
N600 C601 1.60(4)
N600 C605 1.68(4)
C601 C602 1.49(3)
C601 H60D 0.9900
C601 H60E 0.9900
C602 C603 1.48(3)
C602 H60F 0.9900
C602 H60G 0.9900
C603 C604 1.46(3)
C603 H60H 0.9900
C603 H60I 0.9900
C604 H60J 0.9800
C604 H60K 0.9800
C604 H60L 0.9800
C605 C606 1.51(3)
C605 H60M 0.9900
C605 H60N 0.9900
C606 C607 1.50(3)
C606 H60O 0.9900
C606 H60P 0.9900
C607 C608 1.50(3)
C607 H60Q 0.9900
C607 H60R 0.9900
C608 H60S 0.9800
C608 H60T 0.9800
C608 H60U 0.9800
C609 C610 1.56(3)
C609 H60V 0.9900
C609 H60W 0.9900
C610 C611 1.55(3)
C610 H61A 0.9900
C610 H61B 0.9900
C611 C612 1.56(3)
C611 H61C 0.9900
C611 H61D 0.9900
C612 H61E 0.9800
C612 H61F 0.9800
C612 H61G 0.9800
C613 C614 1.53(3)
C613 H61H 0.9900
C613 H61I 0.9900
C614 C615 1.54(3)
C614 H61J 0.9900
C614 H61K 0.9900
C615 C616 1.54(3)
C615 H61L 0.9900
C615 H61M 0.9900
C616 H61N 0.9800
C616 H61P 0.9800
C616 H61Q 0.9800
N617 C630 1.46(3)
N617 C626 1.53(3)
N617 C618 1.56(3)
N617 C622 1.64(4)
C618 C619 1.46(2)
C618 H61R 0.9900
C618 H61S 0.9900
C619 C620 1.46(2)
C619 H61T 0.9900
C619 H61U 0.9900
C620 C621 1.46(3)
C620 H62A 0.9900
C620 H62B 0.9900
C621 H62C 0.9800
C621 H62D 0.9800
C621 H62E 0.9800
C622 C623 1.48(3)
C622 H62F 0.9900
C622 H62G 0.9900
C623 C624 1.45(3)
C623 H62H 0.9900
C623 H62I 0.9900
C624 C625 1.46(3)
C624 H62J 0.9900
C624 H62K 0.9900
C625 H62L 0.9800
C625 H62M 0.9800
C625 H62N 0.9800
C626 C627 1.51(2)
C626 H62P 0.9900
C626 H62Q 0.9900
C627 C628 1.55(2)
C627 H62R 0.9900
C627 H62S 0.9900
C628 C629 1.54(3)
C628 H62T 0.9900
C628 H62U 0.9900
C629 H62V 0.9800
C629 H62W 0.9800
C629 H62X 0.9800
C630 C631 1.53(2)
C630 H63A 0.9900
C630 H63B 0.9900
C631 C632 1.55(2)
C631 H63C 0.9900
C631 H63D 0.9900
C632 C633 1.53(3)
C632 H63E 0.9900
C632 H63F 0.9900
C633 H63G 0.9800
C633 H63H 0.9800
C633 H63I 0.9800
N634 C643 1.48(2)
N634 C635 1.49(2)
N634 C647 1.51(2)
N634 C639 1.51(2)
C635 C636 1.52(3)
C635 H63J 0.9900
C635 H63K 0.9900
C636 C637 1.55(3)
C636 H63L 0.9900
C636 H63M 0.9900
C637 C638 1.54(3)
C637 H63N 0.9900
C637 H63O 0.9900
C638 H63P 0.9800
C638 H63Q 0.9800
C638 H63R 0.9800
C639 C640 1.54(3)
C639 H63S 0.9900
C639 H63T 0.9900
C640 C641 1.54(3)
C640 H64A 0.9900
C640 H64B 0.9900
C641 C642 1.54(3)
C641 H64C 0.9900
C641 H64D 0.9900
C642 H64E 0.9800
C642 H64F 0.9800
C642 H64G 0.9800
C643 C644 1.47(3)
C643 H64H 0.9900
C643 H64I 0.9900
C644 C645 1.45(3)
C644 H64J 0.9900
C644 H64K 0.9900
C645 C646 1.45(3)
C645 H64L 0.9900
C645 H64M 0.9900
C646 H64N 0.9800
C646 H64O 0.9800
C646 H64P 0.9800
C647 C648 1.49(3)
C647 H64Q 0.9900
C647 H64R 0.9900
C648 C649 1.45(3)
C648 H64S 0.9900
C648 H64T 0.9900
C649 C650 1.53(3)
C649 H64U 0.9900
C649 H64V 0.9900
C650 H65A 0.9800
C650 H65B 0.9800
C650 H65C 0.9800
N651 C660 1.50(2)
N651 C664 1.52(2)
N651 C652 1.52(2)
N651 C656 1.56(2)
C652 C653 1.49(3)
C652 H65D 0.9900
C652 H65E 0.9900
C653 C654 1.47(3)
C653 H65F 0.9900
C653 H65G 0.9900
C654 C655 1.48(3)
C654 H65H 0.9900
C654 H65I 0.9900
C655 H65J 0.9800
C655 H65K 0.9800
C655 H65L 0.9800
C656 C657 1.54(2)
C656 H65M 0.9900
C656 H65N 0.9900
C657 C658 1.53(2)
C657 H65P 0.9900
C657 H65Q 0.9900
C658 C659 1.50(3)
C658 H65R 0.9900
C658 H65S 0.9900
C659 H65T 0.9800
C659 H65U 0.9800
C659 H65V 0.9800
C660 C661 1.45(2)
C660 H66A 0.9900
C660 H66B 0.9900
C661 C662 1.46(2)
C661 H66C 0.9900
C661 H66D 0.9900
C662 C663 1.45(2)
C662 H66E 0.9900
C662 H66F 0.9900
C663 H66G 0.9800
C663 H66H 0.9800
C663 H66I 0.9800
C664 C665 1.60(3)
C664 H66J 0.9900
C664 H66K 0.9900
C665 C666 1.62(3)
C665 H66L 0.9900
C665 H66M 0.9900
C666 C667 1.57(3)
C666 H66N 0.9900
C666 H66O 0.9900
C667 H66P 0.9800
C667 H66Q 0.9800
C667 H66R 0.9800
S1 O668 1.53(2)
S1 C669 1.82(3)
S1 C670 1.83(3)
C669 H66S 0.9800
C669 H66T 0.9800
C669 H66U 0.9800
C670 H67A 0.9800
C670 H67B 0.9800
C670 H67C 0.9800

loop_
_geom_hbond_atom_site_label_D
_geom_hbond_atom_site_label_H
_geom_hbond_atom_site_label_A
_geom_hbond_distance_DH
_geom_hbond_distance_HA
_geom_hbond_distance_DA
_geom_hbond_angle_DHA
O2 H2O O5 0.84 1.82 2.60(2) 155.0
O3 H3O O11 0.84 1.75 2.585(19) 173.9
O7 H7O O14 0.84 1.82 2.57(2) 148.3
O8 H8O O1 0.84 1.71 2.514(16) 160.9
O9 H9O O2 0.84 1.76 2.57(2) 159.4
O11 H11O O15 0.84 1.77 2.603(19) 170.6
O14 H14O O12 0.84 1.74 2.57(2) 175.5
O16 H16O O8 0.84 1.89 2.614(17) 143.7
O18 H18O O33 0.84 1.80 2.604(17) 159.0
O20 H20O O23 0.84 1.71 2.53(2) 167.9
O22 H22O O18 0.84 1.77 2.571(18) 158.9
O22 H22O O20 0.84 2.49 3.086(19) 128.7
O23 H23O O26 0.84 1.82 2.619(19) 158.4
O27 H27O O24 0.84 1.72 2.510(17) 156.5
O30 H30O O31 0.84 2.54 3.14(2) 129.2
O30 H30O O32 0.84 1.76 2.57(2) 160.0
O31 H31O O27 0.84 2.05 2.584(18) 121.2
O32 H32O O21 0.84 1.78 2.59(2) 161.4
O37 H37O O49 0.84 1.82 2.61(2) 156.2
O38 H38O O39 0.84 1.81 2.58(2) 153.0
O38 H38O O40 0.84 2.49 3.14(3) 135.2
O39 H39O O44 0.84 1.97 2.63(2) 134.9
O40 H40O O37 0.84 1.84 2.60(2) 150.3
O45 H45O O48 0.84 2.44 3.18(2) 148.0
O45 H45O O50 0.84 2.05 2.57(2) 119.2
O47 H47O O42 0.84 1.82 2.65(2) 171.3
O48 H48O O47 0.84 1.81 2.56(2) 147.8
O50 H50O O36 0.84 1.81 2.61(2) 160.1
O53 H53O O56 0.84 1.84 2.595(19) 149.3
O55 H55O O68 0.84 2.09 2.59(2) 117.0
O57 H57O O54 0.84 1.83 2.64(2) 161.8
O59 H59O O61 0.84 2.41 3.15(2) 147.3
O61 H61O O57 0.84 1.76 2.59(2) 174.4
O62 H62O O66 0.84 1.77 2.59(2) 166.4
O65 H65O O53 0.84 1.81 2.61(2) 159.5
O65 H65O O55 0.84 2.56 3.16(2) 129.2
O68 H68O O64 0.84 1.76 2.58(2) 163.4
N12 H12 O4 0.88 1.95 2.83(2) 177.3
N27 H27 O10 0.88 1.90 2.75(3) 160.8
N42 H42 O17 0.88 1.98 2.85(2) 167.7
N57 H57 O6 0.88 1.90 2.75(2) 161.9
N72 H72 O6 0.88 2.07 2.91(2) 161.4
N87 H87 O17 0.88 1.81 2.69(2) 173.8
N102 H102 O10 0.88 1.98 2.85(2) 168.0
N117 H117 O4 0.88 1.84 2.71(2) 166.3
N132 H132 O25 0.88 1.88 2.73(2) 161.5
N147 H147 O29 0.88 1.97 2.84(2) 170.6
N162 H162 O34 0.88 1.87 2.74(2) 172.4
N177 H177 O19 0.88 2.00 2.85(2) 163.0
N192 H192 O19 0.88 1.85 2.70(3) 163.1
N207 H207 O34 0.88 1.97 2.84(2) 173.2
N222 H222 O29 0.88 2.02 2.78(2) 143.8
N237 H237 O25 0.88 1.88 2.76(2) 172.8
N252 H252 O51 0.88 1.95 2.83(3) 173.7
N267 H267 O46 0.88 1.86 2.73(2) 169.1
N282 H282 O41 0.88 2.01 2.88(2) 168.4
N297 H297 O35 0.88 1.82 2.69(2) 173.7
N312 H312 O35 0.88 1.94 2.81(2) 172.6
N327 H327 O41 0.88 1.72 2.595(16) 178.8
N342 H342 O46 0.88 1.91 2.78(3) 169.0
N357 H357 O51 0.88 1.90 2.72(2) 154.0
N372 H372 O52 0.88 1.88 2.67(3) 149.2
N387 H387 O60 0.88 1.98 2.85(3) 168.0
N402 H402 O63 0.88 1.83 2.66(3) 156.4
N417 H417 O67 0.88 1.99 2.85(3) 164.7
N432 H432 O67 0.88 1.74 2.61(2) 172.1
N447 H447 O63 0.88 1.96 2.83(3) 167.8
N462 H462 O60 0.88 1.88 2.74(3) 167.5
N477 H477 O52 0.88 2.05 2.89(2) 159.3

loop_
_geom_torsion_atom_site_label_1
_geom_torsion_atom_site_label_2
_geom_torsion_atom_site_label_3
_geom_torsion_atom_site_label_4
_geom_torsion
C5 N1 N2 N3 -3(3)
C59 N1 N2 N3 -179(2)
N1 N2 N3 C4 5(3)
C14 N16 N17 N18 174.9(17)
C20 N16 N17 N18 0.0
N16 N17 N18 C19 0.0
N17 N18 C19 C21 174.3(18)
N17 N18 C19 C20 0.0
C21 C19 C20 N16 -173(2)
N18 C19 C20 N16 0.0
C14 N16 C20 C19 -174.4(19)
N17 N16 C20 C19 0.0
C20 C19 C21 N22 1(2)
N18 C19 C21 N22 -171.7(11)
C20 C19 C21 C26 177.1(13)
N18 C19 C21 C26 5(2)
C19 C21 N22 C23 176.5(18)
C26 C21 N22 C23 0.0
C21 N22 C23 N27 -180(2)
C21 N22 C23 C24 0.0
N27 C23 C24 C25 180(2)
N22 C23 C24 C25 0.0
C23 C24 C25 C26 0.0
C24 C25 C26 C21 0.0
C19 C21 C26 C25 -176(2)
N22 C21 C26 C25 0.0
C24 C23 N27 C28 -2(4)
N22 C23 N27 C28 178(3)
C29 N31 N32 N33 -177(2)
C35 N31 N32 N33 0.0
N31 N32 N33 C34 0.0
N32 N33 C34 C35 0.0
N32 N33 C34 C36 178(2)
C29 N31 C35 C34 176(3)
N32 N31 C35 C34 0.0
N33 C34 C35 N31 0.0
C36 C34 C35 N31 -178(3)
C44 N46 N47 N48 178(2)
C50 N46 N47 N48 0.0
N46 N47 N48 C49 0.0
N47 N48 C49 C51 -178(2)
N47 N48 C49 C50 0.0
C44 N46 C50 C49 -177(2)
N47 N46 C50 C49 0.0
C51 C49 C50 N46 178(2)
N48 C49 C50 N46 0.0
N2 N3 C4 C6 179(2)
N2 N3 C4 C5 -5(3)
N2 N1 C5 C4 0(2)
C59 N1 C5 C4 175(2)
N3 C4 C5 N1 3(3)
C6 C4 C5 N1 179(2)
N3 C4 C6 N7 -171(2)
C5 C4 C6 N7 13(4)
N3 C4 C6 C11 11(4)
C5 C4 C6 C11 -164(2)
C8 N7 C6 C4 -179(2)
C8 N7 C6 C11 -1(3)
C13 N12 C8 N7 -174(2)
C13 N12 C8 C9 5(4)
C6 N7 C8 N12 -176(2)
C6 N7 C8 C9 5(3)
N12 C8 C9 C10 173(2)
N7 C8 C9 C10 -8(4)
C8 C9 C10 C11 6(4)
C9 C10 C11 C6 -2(4)
C4 C6 C11 C10 177(2)
N7 C6 C11 C10 -1(4)
C8 N12 C13 O13 2(4)
C8 N12 C13 C14 -165(2)
C20 N16 C14 C15 -156.4(15)
N17 N16 C14 C15 30(2)
C20 N16 C14 C13 85(2)
N17 N16 C14 C13 -89.1(19)
O13 C13 C14 N16 50(3)
N12 C13 C14 N16 -143(2)
O13 C13 C14 C15 -68(3)
N12 C13 C14 C15 100(3)
C23 N27 C28 O28 6(6)
C23 N27 C28 C29 -166(3)
N32 N31 C29 C28 -68(3)
C35 N31 C29 C28 116(3)
N32 N31 C29 C30 62(3)
C35 N31 C29 C30 -114(3)
O28 C28 C29 N31 89(4)
N27 C28 C29 N31 -99(3)
O28 C28 C29 C30 -41(5)
N27 C28 C29 C30 132(3)
C38 N37 C36 C34 -176(2)
C38 N37 C36 C41 11(4)
C35 C34 C36 N37 6(4)
N33 C34 C36 N37 -172(2)
C35 C34 C36 C41 -180(2)
N33 C34 C36 C41 2(3)
C36 N37 C38 N42 -178(2)
C36 N37 C38 C39 -7(4)
C43 N42 C38 N37 -162(2)
C43 N42 C38 C39 27(3)
N37 C38 C39 C40 1(4)
N42 C38 C39 C40 171(3)
C38 C39 C40 C41 2(5)
C39 C40 C41 C36 1(5)
N37 C36 C41 C40 -8(5)
C34 C36 C41 C40 179(3)
C38 N42 C43 O43 5(3)
C38 N42 C43 C44 -162(2)
N47 N46 C44 C43 -89(2)
C50 N46 C44 C43 88(2)
N47 N46 C44 C45 41(2)
C50 N46 C44 C45 -142.1(17)
O43 C43 C44 N46 41(3)
N42 C43 C44 N46 -151.7(17)
O43 C43 C44 C45 -88(3)
N42 C43 C44 C45 79(2)
N48 C49 C51 C56 18(4)
C50 C49 C51 C56 -159(2)
N48 C49 C51 N52 -170.2(17)
C50 C49 C51 N52 13(3)
C53 N52 C51 C56 -14(4)
C53 N52 C51 C49 174(2)
C51 N52 C53 C54 0(5)
C51 N52 C53 N57 -176(2)
C58 N57 C53 N52 167(2)
C58 N57 C53 C54 -9(5)
N52 C53 C54 C55 8(5)
N57 C53 C54 C55 -178(3)
C53 C54 C55 C56 -1(5)
C49 C51 C56 C55 -169(3)
N52 C51 C56 C55 20(5)
C54 C55 C56 C51 -12(5)
C53 N57 C58 O58 5(4)
C53 N57 C58 C59 -179(2)
C5 N1 C59 C60 -115(3)
N2 N1 C59 C60 60(3)
C5 N1 C59 C58 117(2)
N2 N1 C59 C58 -68(3)
O58 C58 C59 N1 92(3)
N57 C58 C59 N1 -84(3)
O58 C58 C59 C60 -39(3)
N57 C58 C59 C60 145(2)
C65 N61 N62 N63 -4(3)
C119 N61 N62 N63 169(2)
N61 N62 N63 C64 8(4)
C74 N76 N77 N78 178.7(11)
C80 N76 N77 N78 0.0
N76 N77 N78 C79 0.0
N77 N78 C79 C81 -179.9(18)
N77 N78 C79 C80 0.0
C81 C79 C80 N76 180(2)
N78 C79 C80 N76 0.0
C74 N76 C80 C79 -178.7(12)
N77 N76 C80 C79 0.0
N78 C79 C81 N82 -165.5(11)
C80 C79 C81 N82 15(2)
N78 C79 C81 C86 18(2)
C80 C79 C81 C86 -162.1(11)
C86 C81 N82 C83 0.0
C79 C81 N82 C83 -177.0(15)
C81 N82 C83 N87 -177.8(17)
C81 N82 C83 C84 0.0
N87 C83 C84 C85 177.5(19)
N82 C83 C84 C85 0.0
C83 C84 C85 C86 0.0
C84 C85 C86 C81 0.0
N82 C81 C86 C85 0.0
C79 C81 C86 C85 176.5(18)
C84 C83 N87 C88 -7(3)
N82 C83 N87 C88 170.6(19)
C95 N91 N92 N93 8(3)
C89 N91 N92 N93 -179(2)
N91 N92 N93 C94 -11(3)
C110 N106 N107 N108 3(3)
C104 N106 N107 N108 -178(2)
N106 N107 N108 C109 -4(3)
N62 N63 C64 C65 -8(4)
N62 N63 C64 C66 179(3)
N62 N61 C65 C64 -1(3)
C119 N61 C65 C64 -172(2)
N63 C64 C65 N61 5(3)
C66 C64 C65 N61 177(3)
C68 N67 C66 C64 178(3)
C68 N67 C66 C71 -3(4)
N63 C64 C66 N67 -157(3)
C65 C64 C66 N67 32(5)
N63 C64 C66 C71 24(5)
C65 C64 C66 C71 -146(3)
C66 N67 C68 C69 6(5)
C66 N67 C68 N72 178(2)
C73 N72 C68 N67 170(3)
C73 N72 C68 C69 -17(5)
N67 C68 C69 C70 -8(5)
N72 C68 C69 C70 180(3)
C68 C69 C70 C71 9(4)
C69 C70 C71 C66 -8(5)
N67 C66 C71 C70 5(5)
C64 C66 C71 C70 -176(3)
C68 N72 C73 O73 19(5)
C68 N72 C73 C74 -167(3)
N77 N76 C74 C75 28(2)
C80 N76 C74 C75 -154(2)
N77 N76 C74 C73 -84(2)
C80 N76 C74 C73 95(2)
O73 C73 C74 N76 37(5)
N72 C73 C74 N76 -135(3)
O73 C73 C74 C75 -78(4)
N72 C73 C74 C75 109(3)
C83 N87 C88 O88 9(4)
C83 N87 C88 C89 -169(2)
O88 C88 C89 C90 -48(3)
N87 C88 C89 C90 130(2)
O88 C88 C89 N91 71(2)
N87 C88 C89 N91 -111(2)
N92 N91 C89 C90 39(3)
C95 N91 C89 C90 -149(3)
N92 N91 C89 C88 -82(3)
C95 N91 C89 C88 91(3)
N92 N93 C94 C95 11(3)
N92 N93 C94 C96 -178(3)
N92 N91 C95 C94 -1(3)
C89 N91 C95 C94 -174(2)
N93 C94 C95 N91 -6(3)
C96 C94 C95 N91 -176(3)
C98 N97 C96 C101 -2(4)
C98 N97 C96 C94 177(2)
C95 C94 C96 N97 28(4)
N93 C94 C96 N97 -141(3)
C95 C94 C96 C101 -154(3)
N93 C94 C96 C101 37(4)
C103 N102 C98 N97 -169(2)
C103 N102 C98 C99 2(5)
C96 N97 C98 N102 179(2)
C96 N97 C98 C99 7(4)
N102 C98 C99 C100 -175(3)
N97 C98 C99 C100 -5(4)
C98 C99 C100 C101 -4(5)
C99 C100 C101 C96 10(5)
N97 C96 C101 C100 -8(5)
C94 C96 C101 C100 173(3)
C98 N102 C103 O103 19(4)
C98 N102 C103 C104 -159(2)
N107 N106 C104 C105 25(3)
C110 N106 C104 C105 -156(2)
N107 N106 C104 C103 -92(2)
C110 N106 C104 C103 87(3)
O103 C103 C104 C105 -86(3)
N102 C103 C104 C105 91(2)
O103 C103 C104 N106 36(3)
N102 C103 C104 N106 -147(2)
N107 N108 C109 C110 3(3)
N107 N108 C109 C111 179(2)
N107 N106 C110 C109 -1(3)
C104 N106 C110 C109 -179(2)
C111 C109 C110 N106 -177(2)
N108 C109 C110 N106 -1(2)
C113 N112 C111 C109 175(2)
C113 N112 C111 C116 0(3)
C110 C109 C111 N112 12(4)
N108 C109 C111 N112 -163(2)
C110 C109 C111 C116 -173(2)
N108 C109 C111 C116 12(4)
C111 N112 C113 C114 -1(3)
C111 N112 C113 N117 -175(2)
C118 N117 C113 N112 171(2)
C118 N117 C113 C114 -2(4)
N112 C113 C114 C115 2(4)
N117 C113 C114 C115 174(3)
C113 C114 C115 C116 -1(4)
C114 C115 C116 C111 0(4)
N112 C111 C116 C115 1(4)
C109 C111 C116 C115 -174(3)
C113 N117 C118 O118 3(5)
C113 N117 C118 C119 -174(2)
O118 C118 C119 C120 -29(5)
N117 C118 C119 C120 147(3)
O118 C118 C119 N61 91(3)
N117 C118 C119 N61 -92(3)
C65 N61 C119 C118 105(3)
N62 N61 C119 C118 -66(3)
C65 N61 C119 C120 -134(3)
N62 N61 C119 C120 56(3)
C125 N121 N122 N123 -5(3)
C179 N121 N122 N123 -176(2)
N121 N122 N123 C124 2(3)
C131 C126 N127 C128 0.0
C124 C126 N127 C128 177.2(14)
C126 N127 C128 N132 -178.5(13)
C126 N127 C128 C129 0.0
N132 C128 C129 C130 178.2(16)
N127 C128 C129 C130 0.0
C128 C129 C130 C131 0.0
C129 C130 C131 C126 0.0
N127 C126 C131 C130 0.0
C124 C126 C131 C130 -176.9(16)
C129 C128 N132 C133 -13(3)
N127 C128 N132 C133 165.3(18)
C140 N136 N137 N138 -2(3)
C134 N136 N137 N138 180(2)
N136 N137 N138 C139 2(3)
C155 N151 N152 N153 5(3)
C149 N151 N152 N153 175(2)
N151 N152 N153 C154 -7(3)
C170 N166 N167 N168 3(3)
C164 N166 N167 N168 173(2)
N166 N167 N168 C169 1(3)
C169 C171 N172 C173 -176.0(19)
C176 C171 N172 C173 0.0
C171 N172 C173 N177 -173.9(16)
C171 N172 C173 C174 0.0
N177 C173 C174 C175 173.3(17)
N172 C173 C174 C175 0.0
C173 C174 C175 C176 0.0
C174 C175 C176 C171 0.0
C169 C171 C176 C175 175(2)
N172 C171 C176 C175 0.0
N172 C173 N177 C178 -167(2)
C174 C173 N177 C178 20(3)
N122 N123 C124 C126 176.4(17)
N122 N123 C124 C125 1(2)
N127 C126 C124 N123 -162.0(15)
C131 C126 C124 N123 15(2)
N127 C126 C124 C125 12(3)
C131 C126 C124 C125 -171.1(16)
N122 N121 C125 C124 5(2)
C179 N121 C125 C124 176.4(19)
N123 C124 C125 N121 -4(2)
C126 C124 C125 N121 -178.4(19)
C128 N132 C133 O133 4(3)
C128 N132 C133 C134 -173.4(18)
O133 C133 C134 N136 95(3)
N132 C133 C134 N136 -88(2)
O133 C133 C134 C135 -26(4)
N132 C133 C134 C135 150.5(19)
N137 N136 C134 C133 -72(3)
C140 N136 C134 C133 110(3)
N137 N136 C134 C135 47(3)
C140 N136 C134 C135 -131(2)
N137 N138 C139 C140 -1(3)
N137 N138 C139 C141 -171(3)
N137 N136 C140 C139 2(3)
C134 N136 C140 C139 179(2)
N138 C139 C140 N136 0(3)
C141 C139 C140 N136 169(3)
C143 N142 C141 C146 0(4)
C143 N142 C141 C139 176(2)
N138 C139 C141 N142 -154(3)
C140 C139 C141 N142 38(4)
N138 C139 C141 C146 22(4)
C140 C139 C141 C146 -146(3)
C141 N142 C143 N147 -175(2)
C141 N142 C143 C144 2(4)
C148 N147 C143 N142 178(2)
C148 N147 C143 C144 1(4)
N142 C143 C144 C145 -3(4)
N147 C143 C144 C145 173(2)
C143 C144 C145 C146 4(4)
C144 C145 C146 C141 -3(4)
N142 C141 C146 C145 1(4)
C139 C141 C146 C145 -175(3)
C143 N147 C148 O148 15(5)
C143 N147 C148 C149 -166(2)
N152 N151 C149 C148 -85(3)
C155 N151 C149 C148 84(3)
N152 N151 C149 C150 38(3)
C155 N151 C149 C150 -154(2)
O148 C148 C149 N151 39(4)
N147 C148 C149 N151 -140(3)
O148 C148 C149 C150 -85(4)
N147 C148 C149 C150 97(3)
N152 N153 C154 C155 6(3)
N152 N153 C154 C156 -174(2)
N153 C154 C155 N151 -2(2)
C156 C154 C155 N151 178(2)
N152 N151 C155 C154 -2(3)
C149 N151 C155 C154 -171(2)
C158 N157 C156 C161 8(3)
C158 N157 C156 C154 -176.6(18)
C155 C154 C156 N157 16(3)
N153 C154 C156 N157 -165(2)
C155 C154 C156 C161 -170(2)
N153 C154 C156 C161 10(3)
C156 N157 C158 C159 -4(3)
C156 N157 C158 N162 -179.0(18)
C163 N162 C158 N157 169(2)
C163 N162 C158 C159 -6(4)
N157 C158 C159 C160 -2(4)
N162 C158 C159 C160 171(2)
C158 C159 C160 C161 6(4)
C159 C160 C161 C156 -2(4)
N157 C156 C161 C160 -6(4)
C154 C156 C161 C160 -180(2)
C158 N162 C163 O163 -2(4)
C158 N162 C163 C164 -176(2)
C170 N166 C164 C163 87(3)
N167 N166 C164 C163 -81(3)
C170 N166 C164 C165 -141(3)
N167 N166 C164 C165 52(3)
O163 C163 C164 N166 84(3)
N162 C163 C164 N166 -101(3)
O163 C163 C164 C165 -51(3)
N162 C163 C164 C165 124(2)
N167 N168 C169 C171 180(2)
N167 N168 C169 C170 -4(3)
N172 C171 C169 N168 -154(2)
C176 C171 C169 N168 30(3)
N172 C171 C169 C170 31(3)
C176 C171 C169 C170 -145(2)
C164 N166 C170 C169 -173(3)
N167 N166 C170 C169 -6(3)
N168 C169 C170 N166 6(3)
C171 C169 C170 N166 -179(2)
C173 N177 C178 O178 3(4)
C173 N177 C178 C179 -172(2)
N122 N121 C179 C180 17(3)
C125 N121 C179 C180 -152(2)
N122 N121 C179 C178 -94(3)
C125 N121 C179 C178 97(3)
O178 C178 C179 N121 28(3)
N177 C178 C179 N121 -156(2)
O178 C178 C179 C180 -88(3)
N177 C178 C179 C180 87(2)
C185 N181 N182 N183 1(3)
C239 N181 N182 N183 179(2)
N181 N182 N183 C184 -3(3)
C200 N196 N197 N198 0.0
C194 N196 N197 N198 176(2)
N196 N197 N198 C199 0.0
N197 N198 C199 C201 174(3)
N197 N198 C199 C200 0.0
N197 N196 C200 C199 0.0
C194 N196 C200 C199 -175(3)
C201 C199 C200 N196 -173(4)
N198 C199 C200 N196 0.0
C209 N211 N212 N213 176(2)
C215 N211 N212 N213 7(3)
N211 N212 N213 C214 -3(3)
C230 N226 N227 N228 1(3)
C224 N226 N227 N228 -171.3(18)
N226 N227 N228 C229 0(3)
N182 N183 C184 C186 -180(3)
N182 N183 C184 C185 3(3)
N182 N181 C185 C184 1(3)
C239 N181 C185 C184 -177(2)
C186 C184 C185 N181 -179(3)
N183 C184 C185 N181 -2(3)
N183 C184 C186 N187 -169(3)
C185 C184 C186 N187 7(5)
N183 C184 C186 C191 3(5)
C185 C184 C186 C191 179(3)
C188 N187 C186 C184 -179(3)
C188 N187 C186 C191 8(5)
C186 N187 C188 N192 178(3)
C186 N187 C188 C189 4(6)
C193 N192 C188 N187 173(4)
C193 N192 C188 C189 -11(6)
N187 C188 C189 C190 -11(5)
N192 C188 C189 C190 174(3)
C188 C189 C190 C191 9(5)
C189 C190 C191 C186 1(5)
C184 C186 C191 C190 177(3)
N187 C186 C191 C190 -10(5)
C188 N192 C193 O193 7(7)
C188 N192 C193 C194 -163(3)
C200 N196 C194 C195 -120(3)
N197 N196 C194 C195 65(3)
C200 N196 C194 C193 107(3)
N197 N196 C194 C193 -68(3)
O193 C193 C194 N196 85(5)
N192 C193 C194 N196 -104(4)
O193 C193 C194 C195 -48(6)
N192 C193 C194 C195 123(4)
C203 N202 C201 C199 -176(2)
C203 N202 C201 C206 6(5)
N198 C199 C201 N202 -168(2)
C200 C199 C201 N202 5(5)
N198 C199 C201 C206 10(5)
C200 C199 C201 C206 -177(3)
C201 N202 C203 N207 -179(2)
C201 N202 C203 C204 -6(4)
C208 N207 C203 N202 -165(2)
C208 N207 C203 C204 22(3)
N202 C203 C204 C205 0(4)
N207 C203 C204 C205 173(2)
C203 C204 C205 C206 8(5)
C204 C205 C206 C201 -8(6)
N202 C201 C206 C205 1(6)
C199 C201 C206 C205 -177(3)
C203 N207 C208 O208 12(4)
C203 N207 C208 C209 -164(2)
N212 N211 C209 C208 -81(3)
C215 N211 C209 C208 86(3)
N212 N211 C209 C210 46(3)
C215 N211 C209 C210 -147.0(19)
O208 C208 C209 N211 30(3)
N207 C208 C209 N211 -153.1(18)
O208 C208 C209 C210 -96(2)
N207 C208 C209 C210 80(2)
N212 N213 C214 C215 -3(3)
N212 N213 C214 C216 -174(2)
C216 C214 C215 N211 177(3)
N213 C214 C215 N211 7(2)
N212 N211 C215 C214 -9(3)
C209 N211 C215 C214 -177(2)
C215 C214 C216 C221 -174(3)
N213 C214 C216 C221 -5(4)
C215 C214 C216 N217 19(4)
N213 C214 C216 N217 -172.3(19)
C218 N217 C216 C221 3(3)
C218 N217 C216 C214 170(2)
C216 N217 C218 C219 -2(3)
C216 N217 C218 N222 175.8(17)
C223 N222 C218 C219 -22(4)
C223 N222 C218 N217 161(2)
N217 C218 C219 C220 2(4)
N222 C218 C219 C220 -175(2)
C218 C219 C220 C221 -3(5)
C214 C216 C221 C220 -170(2)
N217 C216 C221 C220 -4(4)
C219 C220 C221 C216 4(4)
C218 N222 C223 O223 6(4)
C218 N222 C223 C224 -173(2)
C230 N226 C224 C225 -102(3)
N227 N226 C224 C225 69(3)
C230 N226 C224 C223 126(2)
N227 N226 C224 C223 -63(3)
O223 C223 C224 N226 110(2)
N222 C223 C224 N226 -71(3)
O223 C223 C224 C225 -20(3)
N222 C223 C224 C225 159(2)
N227 N228 C229 C231 -178(2)
N227 N228 C229 C230 0(3)
N227 N226 C230 C229 -1(2)
C224 N226 C230 C229 170(2)
N228 C229 C230 N226 1(2)
C231 C229 C230 N226 179(2)
C233 N232 C231 C229 179.9(18)
C233 N232 C231 C236 3(3)
N228 C229 C231 N232 -173(2)
C230 C229 C231 N232 9(3)
N228 C229 C231 C236 3(3)
C230 C229 C231 C236 -174.2(19)
C231 N232 C233 C234 -1(3)
C231 N232 C233 N237 -178.6(16)
C238 N237 C233 N232 -175.3(18)
C238 N237 C233 C234 7(3)
N232 C233 C234 C235 -2(3)
N237 C233 C234 C235 175.5(19)
C233 C234 C235 C236 3(3)
C234 C235 C236 C231 -1(3)
N232 C231 C236 C235 -3(3)
C229 C231 C236 C235 -179.2(19)
C233 N237 C238 O238 5(3)
C233 N237 C238 C239 -170.8(18)
C185 N181 C239 C238 91(3)
N182 N181 C239 C238 -86(3)
C185 N181 C239 C240 -146(2)
N182 N181 C239 C240 36(3)
O238 C238 C239 N181 45(3)
N237 C238 C239 N181 -138(2)
O238 C238 C239 C240 -78(3)
N237 C238 C239 C240 98(2)
C245 N241 N242 N243 -5(4)
C299 N241 N242 N243 179(2)
N241 N242 N243 C244 4(3)
C254 N256 N257 N258 173(3)
C260 N256 N257 N258 0.0
N256 N257 N258 C259 0.0
N257 N258 C259 C261 -173(3)
N257 N258 C259 C260 0.0
C261 C259 C260 N256 173(3)
N258 C259 C260 N256 0.0
C254 N256 C260 C259 -173(3)
N257 N256 C260 C259 0.0
N258 C259 C261 N262 -170.2(14)
C260 C259 C261 N262 18(3)
N258 C259 C261 C266 8(3)
C260 C259 C261 C266 -163.6(14)
C259 C261 N262 C263 178.1(19)
C266 C261 N262 C263 0.0
C261 N262 C263 N267 -176.9(17)
C261 N262 C263 C264 0.0
N267 C263 C264 C265 176(2)
N262 C263 C264 C265 0.0
C263 C264 C265 C266 0.0
C264 C265 C266 C261 0.0
C259 C261 C266 C265 -178(2)
N262 C261 C266 C265 0.0
N262 C263 N267 C268 170(2)
C264 C263 N267 C268 -7(3)
C275 N271 N272 N273 1(4)
C269 N271 N272 N273 167(3)
N271 N272 N273 C274 -1(4)
C284 N286 N287 N288 -177(2)
C290 N286 N287 N288 -3(3)
N286 N287 N288 C289 -1(3)
C296 C291 N292 C293 0.0
C289 C291 N292 C293 179.1(19)
C291 N292 C293 C294 0.0
C291 N292 C293 N297 -172.6(15)
N292 C293 C294 C295 0.0
N297 C293 C294 C295 171.0(18)
C293 C294 C295 C296 0.0
C294 C295 C296 C291 0.0
N292 C291 C296 C295 0.0
C289 C291 C296 C295 -179(2)
C294 C293 N297 C298 -1(3)
N292 C293 N297 C298 171(2)
N242 N243 C244 C245 -3(3)
N242 N243 C244 C246 -174(2)
N242 N241 C245 C244 3(3)
C299 N241 C245 C244 178(2)
N243 C244 C245 N241 0(3)
C246 C244 C245 N241 170(3)
C248 N247 C246 C251 5(4)
C248 N247 C246 C244 178(2)
N243 C244 C246 N247 -158(3)
C245 C244 C246 N247 33(4)
N243 C244 C246 C251 17(4)
C245 C244 C246 C251 -152(3)
C246 N247 C248 C249 -3(4)
C246 N247 C248 N252 -178(2)
C253 N252 C248 C249 3(4)
C253 N252 C248 N247 178(3)
N247 C248 C249 C250 2(4)
N252 C248 C249 C250 177(2)
C248 C249 C250 C251 -4(5)
C249 C250 C251 C246 5(5)
N247 C246 C251 C250 -6(4)
C244 C246 C251 C250 -179(3)
C248 N252 C253 O253 2(6)
C248 N252 C253 C254 -170(2)
N257 N256 C254 C253 -83(3)
C260 N256 C254 C253 89(3)
N257 N256 C254 C255 35(3)
C260 N256 C254 C255 -153(2)
O253 C253 C254 N256 42(4)
N252 C253 C254 N256 -145(3)
O253 C253 C254 C255 -74(4)
N252 C253 C254 C255 100(3)
C263 N267 C268 O268 5(4)
C263 N267 C268 C269 -170(2)
C275 N271 C269 C268 81(4)
N272 N271 C269 C268 -81(4)
C275 N271 C269 C270 -143(3)
N272 N271 C269 C270 56(3)
O268 C268 C269 N271 82(3)
N267 C268 C269 N271 -102(3)
O268 C268 C269 C270 -53(4)
N267 C268 C269 C270 122(3)
N272 N273 C274 C275 0(4)
N272 N273 C274 C276 175(3)
C269 N271 C275 C274 -164(3)
N272 N271 C275 C274 -1(4)
N273 C274 C275 N271 1(4)
C276 C274 C275 N271 -174(3)
C278 N277 C276 C281 -15(5)
C278 N277 C276 C274 -174(3)
N273 C274 C276 C281 44(5)
C275 C274 C276 C281 -142(4)
N273 C274 C276 N277 -155(3)
C275 C274 C276 N277 18(5)
C276 N277 C278 C279 2(5)
C276 N277 C278 N282 -171(2)
C283 N282 C278 N277 -168(3)
C283 N282 C278 C279 20(5)
N277 C278 C279 C280 5(5)
N282 C278 C279 C280 176(3)
C278 C279 C280 C281 1(5)
N277 C276 C281 C280 20(5)
C274 C276 C281 C280 178(3)
C279 C280 C281 C276 -12(5)
C278 N282 C283 O283 5(5)
C278 N282 C283 C284 -169(3)
N287 N286 C284 C283 -93(3)
C290 N286 C284 C283 94(3)
N287 N286 C284 C285 23(3)
C290 N286 C284 C285 -150(2)
O283 C283 C284 N286 33(3)
N282 C283 C284 N286 -152(2)
O283 C283 C284 C285 -85(3)
N282 C283 C284 C285 89(3)
N287 N288 C289 C291 176(2)
N287 N288 C289 C290 5(3)
N292 C291 C289 N288 -162.7(19)
C296 C291 C289 N288 16(3)
N292 C291 C289 C290 7(3)
C296 C291 C289 C290 -174.0(19)
N287 N286 C290 C289 6(3)
C284 N286 C290 C289 179(2)
N288 C289 C290 N286 -6(3)
C291 C289 C290 N286 -177(2)
C293 N297 C298 O298 -3(5)
C293 N297 C298 C299 -180(2)
N242 N241 C299 C298 -72(3)
C245 N241 C299 C298 112(3)
N242 N241 C299 C300 55(3)
C245 N241 C299 C300 -120(3)
O298 C298 C299 N241 93(3)
N297 C298 C299 N241 -91(3)
O298 C298 C299 C300 -38(4)
N297 C298 C299 C300 139(2)
C305 N301 N302 N303 2(3)
C359 N301 N302 N303 -180(2)
N301 N302 N303 C304 1(3)
C314 N316 N317 N318 179.7(7)
C320 N316 N317 N318 0.0
N316 N317 N318 C319 0.0
N317 N318 C319 C320 0.0
N317 N318 C319 C321 -176(2)
N318 C319 C320 N316 0.0
C321 C319 C320 N316 176(2)
C314 N316 C320 C319 -179.7(8)
N317 N316 C320 C319 0.0
C320 C319 C321 N322 1(3)
N318 C319 C321 N322 176.7(12)
C320 C319 C321 C326 177.7(12)
N318 C319 C321 C326 -7(2)
C326 C321 N322 C323 0.0
C319 C321 N322 C323 177(2)
C321 N322 C323 C324 0.0
C321 N322 C323 N327 -169.7(19)
N322 C323 C324 C325 0.0
N327 C323 C324 C325 168(2)
C323 C324 C325 C326 0.0
C324 C325 C326 C321 0.0
N322 C321 C326 C325 0.0
C319 C321 C326 C325 -176(2)
N322 C323 N327 C328 -179(2)
C324 C323 N327 C328 12(3)
C329 N331 N332 N333 -170(2)
C335 N331 N332 N333 0.0
N331 N332 N333 C334 0.0
N332 N333 C334 C336 179(3)
N332 N333 C334 C335 0.0
C336 C334 C335 N331 -179(3)
N333 C334 C335 N331 0.0
C329 N331 C335 C334 170(2)
N332 N331 C335 C334 0.0
N333 C334 C336 N337 -171.2(14)
C335 C334 C336 N337 8(3)
N333 C334 C336 C341 10(3)
C335 C334 C336 C341 -170.9(17)
C334 C336 N337 C338 -179(2)
C341 C336 N337 C338 0.0
C336 N337 C338 N342 -172.2(16)
C336 N337 C338 C339 0.0
N342 C338 C339 C340 170(2)
N337 C338 C339 C340 0.0
C338 C339 C340 C341 0.0
C339 C340 C341 C336 0.0
C334 C336 C341 C340 179(2)
N337 C336 C341 C340 0.0
C339 C338 N342 C343 24(3)
N337 C338 N342 C343 -165.0(19)
C350 N346 N347 N348 5(3)
C344 N346 N347 N348 176(2)
N346 N347 N348 C349 -3(3)
N302 N303 C304 C305 -4(3)
N302 N303 C304 C306 176(2)
N302 N301 C305 C304 -4(3)
C359 N301 C305 C304 178(2)
N303 C304 C305 N301 5(3)
C306 C304 C305 N301 -175(2)
C308 N307 C306 C311 1(3)
C308 N307 C306 C304 -172(2)
N303 C304 C306 N307 -169(2)
C305 C304 C306 N307 11(4)
N303 C304 C306 C311 18(4)
C305 C304 C306 C311 -162(2)
C306 N307 C308 C309 -3(4)
C306 N307 C308 N312 -172(2)
C313 N312 C308 N307 180(3)
C313 N312 C308 C309 9(5)
N307 C308 C309 C310 0(5)
N312 C308 C309 C310 169(3)
C308 C309 C310 C311 5(5)
C309 C310 C311 C306 -6(5)
N307 C306 C311 C310 3(4)
C304 C306 C311 C310 176(3)
C308 N312 C313 O313 5(5)
C308 N312 C313 C314 -168(2)
C320 N316 C314 C315 -148(2)
N317 N316 C314 C315 33(2)
C320 N316 C314 C313 96(2)
N317 N316 C314 C313 -83.8(19)
O313 C313 C314 N316 46(3)
N312 C313 C314 N316 -140(3)
O313 C313 C314 C315 -73(3)
N312 C313 C314 C315 100(3)
C323 N327 C328 O328 -4(6)
C323 N327 C328 C329 -172.7(19)
N332 N331 C329 C328 -67(2)
C335 N331 C329 C328 125(2)
N332 N331 C329 C330 38(4)
C335 N331 C329 C330 -131(3)
O328 C328 C329 N331 82(6)
N327 C328 C329 N331 -112(3)
O328 C328 C329 C330 -36(6)
N327 C328 C329 C330 130(3)
C338 N342 C343 O343 18(4)
C338 N342 C343 C344 -161.5(19)
C350 N346 C344 C345 -151(3)
N347 N346 C344 C345 40(3)
C350 N346 C344 C343 86(3)
N347 N346 C344 C343 -83(3)
O343 C343 C344 N346 32(3)
N342 C343 C344 N346 -149(2)
O343 C343 C344 C345 -92(3)
N342 C343 C344 C345 87(3)
N347 N348 C349 C351 -178(2)
N347 N348 C349 C350 0(3)
N347 N346 C350 C349 -5(3)
C344 N346 C350 C349 -175(2)
C351 C349 C350 N346 -179(3)
N348 C349 C350 N346 3(3)
C353 N352 C351 C356 -1(4)
C353 N352 C351 C349 178(2)
C350 C349 C351 C356 -170(3)
N348 C349 C351 C356 8(4)
C350 C349 C351 N352 11(4)
N348 C349 C351 N352 -171(2)
C351 N352 C353 C354 5(4)
C351 N352 C353 N357 -179(2)
C358 N357 C353 N352 162(2)
C358 N357 C353 C354 -22(4)
N352 C353 C354 C355 -7(5)
N357 C353 C354 C355 178(2)
C353 C354 C355 C356 3(4)
C354 C355 C356 C351 1(5)
N352 C351 C356 C355 -2(5)
C349 C351 C356 C355 179(3)
C353 N357 C358 O358 13(4)
C353 N357 C358 C359 -165(2)
O358 C358 C359 C360 -34(4)
N357 C358 C359 C360 144(2)
O358 C358 C359 N301 89(3)
N357 C358 C359 N301 -93(2)
C305 N301 C359 C360 -122(3)
N302 N301 C359 C360 60(3)
C305 N301 C359 C358 113(2)
N302 N301 C359 C358 -65(3)
C365 N361 N362 N363 1(3)
C419 N361 N362 N363 -173(2)
N361 N362 N363 C364 -5(3)
C380 N376 N377 N378 -1(3)
C374 N376 N377 N378 -174(2)
N376 N377 N378 C379 -3(4)
C389 N391 N392 N393 179(3)
C395 N391 N392 N393 5(3)
N391 N392 N393 C394 -5(3)
C401 C396 N397 C398 0.0
C394 C396 N397 C398 177(2)
C396 N397 C398 N402 -177(2)
C396 N397 C398 C399 0.0
N402 C398 C399 C400 176(3)
N397 C398 C399 C400 0.0
C398 C399 C400 C401 0.0
C399 C400 C401 C396 0.0
N397 C396 C401 C400 0.0
C394 C396 C401 C400 -176(2)
C399 C398 N402 C403 -3(4)
N397 C398 N402 C403 174(3)
C404 N406 N407 N408 -179.9(12)
C410 N406 N407 N408 0.0
N406 N407 N408 C409 0.0
N407 N408 C409 C411 174(2)
N407 N408 C409 C410 0.0
C411 C409 C410 N406 -173(3)
N408 C409 C410 N406 0.0
C404 N406 C410 C409 179.9(13)
N407 N406 C410 C409 0.0
C410 C409 C411 N412 -13(3)
N408 C409 C411 N412 175.2(13)
C410 C409 C411 C416 174.4(13)
N408 C409 C411 C416 2(2)
C409 C411 N412 C413 -173.1(19)
C416 C411 N412 C413 0.0
C411 N412 C413 N417 -174.1(18)
C411 N412 C413 C414 0.0
N417 C413 C414 C415 173(2)
N412 C413 C414 C415 0.0
C413 C414 C415 C416 0.0
C414 C415 C416 C411 0.0
C409 C411 C416 C415 173(2)
N412 C411 C416 C415 0.0
N412 C413 N417 C418 -167.9(18)
C414 C413 N417 C418 18(3)
N362 N363 C364 C365 6(3)
N362 N363 C364 C366 179(2)
N362 N361 C365 C364 3(3)
C419 N361 C365 C364 176(2)
N363 C364 C365 N361 -6(3)
C366 C364 C365 N361 -179(3)
N363 C364 C366 C371 11(4)
C365 C364 C366 C371 -178(3)
N363 C364 C366 N367 -167(2)
C365 C364 C366 N367 4(4)
C368 N367 C366 C371 -5(4)
C368 N367 C366 C364 173(2)
C366 N367 C368 C369 2(5)
C366 N367 C368 N372 179(2)
C373 N372 C368 C369 -16(5)
C373 N372 C368 N367 167(2)
N367 C368 C369 C370 -1(5)
N372 C368 C369 C370 -177(3)
C368 C369 C370 C371 3(5)
C364 C366 C371 C370 -171(3)
N367 C366 C371 C370 7(5)
C369 C370 C371 C366 -6(5)
C368 N372 C373 O373 5(4)
C368 N372 C373 C374 -171(2)
C380 N376 C374 C373 120(3)
N377 N376 C374 C373 -67(3)
C380 N376 C374 C375 -113(4)
N377 N376 C374 C375 59(3)
O373 C373 C374 N376 105(3)
N372 C373 C374 N376 -80(3)
O373 C373 C374 C375 -24(4)
N372 C373 C374 C375 152(2)
N377 N378 C379 C380 5(4)
N377 N378 C379 C381 175(3)
N377 N376 C380 C379 4(4)
C374 N376 C380 C379 176(3)
N378 C379 C380 N376 -5(4)
C381 C379 C380 N376 -174(3)
C383 N382 C381 C386 0(4)
C383 N382 C381 C379 -173(2)
C380 C379 C381 N382 1(5)
N378 C379 C381 N382 -166(3)
C380 C379 C381 C386 -172(3)
N378 C379 C381 C386 20(4)
C388 N387 C383 N382 -179(3)
C388 N387 C383 C384 5(5)
C381 N382 C383 N387 -176(2)
C381 N382 C383 C384 0(4)
N387 C383 C384 C385 177(3)
N382 C383 C384 C385 0(4)
C383 C384 C385 C386 -1(5)
C384 C385 C386 C381 1(4)
N382 C381 C386 C385 -1(4)
C379 C381 C386 C385 173(3)
C383 N387 C388 O388 16(5)
C383 N387 C388 C389 -165(3)
N392 N391 C389 C388 -85(3)
C395 N391 C389 C388 88(3)
N392 N391 C389 C390 35(4)
C395 N391 C389 C390 -152(2)
O388 C388 C389 N391 37(4)
N387 C388 C389 N391 -143(2)
O388 C388 C389 C390 -83(4)
N387 C388 C389 C390 97(3)
N397 C396 C394 C395 5(4)
C401 C396 C394 C395 -179(3)
N397 C396 C394 N393 -174(2)
C401 C396 C394 N393 2(3)
N392 N393 C394 C395 3(3)
N392 N393 C394 C396 -178(3)
C396 C394 C395 N391 -179(3)
N393 C394 C395 N391 0(3)
N392 N391 C395 C394 -3(3)
C389 N391 C395 C394 -176(3)
C398 N402 C403 O403 9(7)
C398 N402 C403 C404 -171(3)
C410 N406 C404 C403 125(3)
N407 N406 C404 C403 -55(3)
C410 N406 C404 C405 -112(3)
N407 N406 C404 C405 68(3)
O403 C403 C404 N406 84(5)
N402 C403 C404 N406 -96(4)
O403 C403 C404 C405 -35(6)
N402 C403 C404 C405 145(3)
C413 N417 C418 O418 18(4)
C413 N417 C418 C419 -163(2)
C365 N361 C419 C418 102(3)
N362 N361 C419 C418 -86(3)
C365 N361 C419 C420 -142(3)
N362 N361 C419 C420 30(3)
O418 C418 C419 N361 34(3)
N417 C418 C419 N361 -145(2)
O418 C418 C419 C420 -90(3)
N417 C418 C419 C420 90(2)
C425 N421 N422 N423 1(4)
C479 N421 N422 N423 179(2)
N421 N422 N423 C424 -7(4)
C431 C426 N427 C428 0.0
C424 C426 N427 C428 -177(2)
C426 N427 C428 N432 -175.5(19)
C426 N427 C428 C429 0.0
N432 C428 C429 C430 174(2)
N427 C428 C429 C430 0.0
C428 C429 C430 C431 0.0
C429 C430 C431 C426 0.0
N427 C426 C431 C430 0.0
C424 C426 C431 C430 177(3)
C429 C428 N432 C433 -5(3)
N427 C428 N432 C433 170(2)
C440 N436 N437 N438 -2(4)
C434 N436 N437 N438 173(3)
N436 N437 N438 C439 3(4)
C455 N451 N452 N453 2(2)
C449 N451 N452 N453 176(2)
N451 N452 N453 C454 -1(2)
C461 C456 N457 C458 0.0
C454 C456 N457 C458 175.8(17)
C456 N457 C458 C459 0.0
C456 N457 C458 N462 -177.7(16)
N457 C458 C459 C460 0.0
N462 C458 C459 C460 177.4(18)
C458 C459 C460 C461 0.0
C459 C460 C461 C456 0.0
N457 C456 C461 C460 0.0
C454 C456 C461 C460 -175(2)
N457 C458 N462 C463 170(2)
C459 C458 N462 C463 -8(3)
C464 N466 N467 N468 179.1(14)
C470 N466 N467 N468 0.0
N466 N467 N468 C469 0.0
N467 N468 C469 C471 -179(3)
N467 N468 C469 C470 0.0
C464 N466 C470 C469 -178.8(17)
N467 N466 C470 C469 0.0
C471 C469 C470 N466 179(3)
N468 C469 C470 N466 0.0
N427 C426 C424 C425 4(5)
C431 C426 C424 C425 -173(3)
N427 C426 C424 N423 -161(3)
C431 C426 C424 N423 22(4)
N422 N423 C424 C426 179(3)
N422 N423 C424 C425 11(4)
N422 N421 C425 C424 6(4)
C479 N421 C425 C424 -172(3)
C426 C424 C425 N421 -176(3)
N423 C424 C425 N421 -10(4)
C428 N432 C433 O433 10(5)
C428 N432 C433 C434 -172(2)
O433 C433 C434 N436 71(4)
N432 C433 C434 N436 -108(3)
O433 C433 C434 C435 -47(4)
N432 C433 C434 C435 134(3)
N437 N436 C434 C433 -79(3)
C440 N436 C434 C433 96(3)
N437 N436 C434 C435 40(4)
C440 N436 C434 C435 -146(3)
N437 N438 C439 C440 -3(3)
N437 N438 C439 C441 176(3)
N437 N436 C440 C439 0(4)
C434 N436 C440 C439 -175(3)
N438 C439 C440 N436 2(4)
C441 C439 C440 N436 -176(3)
C443 N442 C441 C446 -13(5)
C443 N442 C441 C439 -177(3)
N438 C439 C441 N442 -162(3)
C440 C439 C441 N442 16(5)
N438 C439 C441 C446 32(5)
C440 C439 C441 C446 -151(4)
C441 N442 C443 C444 13(5)
C441 N442 C443 N447 -169(2)
C448 N447 C443 C444 10(5)
C448 N447 C443 N442 -168(3)
N442 C443 C444 C445 -5(5)
N447 C443 C444 C445 177(3)
C443 C444 C445 C446 -3(5)
N442 C441 C446 C445 6(5)
C439 C441 C446 C445 170(3)
C444 C445 C446 C441 3(5)
C443 N447 C448 O448 14(5)
C443 N447 C448 C449 -163(3)
N452 N451 C449 C450 25(3)
C455 N451 C449 C450 -163(2)
N452 N451 C449 C448 -90(3)
C455 N451 C449 C448 82(3)
O448 C448 C449 N451 35(4)
N447 C448 C449 N451 -149(3)
O448 C448 C449 C450 -84(3)
N447 C448 C449 C450 93(3)
N452 N453 C454 C455 -1(3)
N452 N453 C454 C456 179.2(19)
N457 C456 C454 C455 14(3)
C461 C456 C454 C455 -170(2)
N457 C456 C454 N453 -166.2(17)
C461 C456 C454 N453 9(3)
N453 C454 C455 N451 2(3)
C456 C454 C455 N451 -178(2)
N452 N451 C455 C454 -3(3)
C449 N451 C455 C454 -176(2)
C458 N462 C463 O463 -7(5)
C458 N462 C463 C464 -169(2)
C470 N466 C464 C465 -119(3)
N467 N466 C464 C465 62(3)
C470 N466 C464 C463 113(2)
N467 N466 C464 C463 -66(2)
O463 C463 C464 N466 107(3)
N462 C463 C464 N466 -91(3)
O463 C463 C464 C465 -20(5)
N462 C463 C464 C465 141(3)
N468 C469 C471 C476 28(5)
C470 C469 C471 C476 -150(3)
N468 C469 C471 N472 -155(2)
C470 C469 C471 N472 26(5)
C473 N472 C471 C469 -178(3)
C473 N472 C471 C476 -1(5)
C471 N472 C473 C474 3(5)
C471 N472 C473 N477 174(3)
C478 N477 C473 N472 174(3)
C478 N477 C473 C474 -16(6)
N472 C473 C474 C475 -7(6)
N477 C473 C474 C475 -176(3)
C473 C474 C475 C476 9(6)
C474 C475 C476 C471 -7(6)
C469 C471 C476 C475 180(4)
N472 C471 C476 C475 3(6)
C473 N477 C478 O478 19(5)
C473 N477 C478 C479 -164(3)
C425 N421 C479 C480 -153(3)
N422 N421 C479 C480 30(4)
C425 N421 C479 C478 92(3)
N422 N421 C479 C478 -85(3)
O478 C478 C479 N421 40(4)
N477 C478 C479 N421 -138(3)
O478 C478 C479 C480 -80(3)
N477 C478 C479 C480 102(3)
C490 N481 C482 C483 -179(3)
C486 N481 C482 C483 -60(4)
C494 N481 C482 C483 59(3)
N481 C482 C483 C484 158(3)
C482 C483 C484 C485 -171(3)
C490 N481 C486 C487 57(4)
C494 N481 C486 C487 178(3)
C482 N481 C486 C487 -61(4)
N481 C486 C487 C488 159(3)
C486 C487 C488 C489 -164(4)
C486 N481 C490 C491 65(4)
C494 N481 C490 C491 -53(3)
C482 N481 C490 C491 -174(3)
N481 C490 C491 C492 165(3)
C490 C491 C492 C493 -75(4)
C490 N481 C494 C495 -52(4)
C486 N481 C494 C495 -171(3)
C482 N481 C494 C495 67(4)
N481 C494 C495 C496 179(3)
C494 C495 C496 C497 175(4)
C511 N498 C499 C500 56(3)
C503 N498 C499 C500 177(2)
C507 N498 C499 C500 -61(3)
N498 C499 C500 C501 171(3)
C499 C500 C501 C502 65(4)
C511 N498 C503 C504 -165.2(18)
C507 N498 C503 C504 -45(2)
C499 N498 C503 C504 73(2)
N498 C503 C504 C505 -176.8(17)
C503 C504 C505 C506 -179.2(19)
C511 N498 C507 C508 67(3)
C503 N498 C507 C508 -54(3)
C499 N498 C507 C508 -172(2)
N498 C507 C508 C509 -173(2)
C507 C508 C509 C510 -175(3)
C503 N498 C511 C512 -63(2)
C507 N498 C511 C512 172.6(19)
C499 N498 C511 C512 55(3)
N498 C511 C512 C513 -173.9(19)
C511 C512 C513 C514 -170.9(19)
C524 N515 C516 C517 65(3)
C520 N515 C516 C517 -165(3)
C528 N515 C516 C517 -45(3)
N515 C516 C517 C518 -172(2)
C516 C517 C518 C519 -166(3)
C524 N515 C520 C521 -48(3)
C516 N515 C520 C521 -171(3)
C528 N515 C520 C521 65(3)
N515 C520 C521 C522 179(3)
C520 C521 C522 C523 -175(4)
C516 N515 C524 C525 54(3)
C520 N515 C524 C525 -69(3)
C528 N515 C524 C525 174(3)
N515 C524 C525 C526 164(3)
C524 C525 C526 C527 72(4)
C524 N515 C528 C529 -177(3)
C516 N515 C528 C529 -62(3)
C520 N515 C528 C529 57(3)
N515 C528 C529 C530 171(3)
C528 C529 C530 C531 65(4)
C537 N532 C533 C534 178(3)
C541 N532 C533 C534 -61(3)
C545 N532 C533 C534 58(3)
N532 C533 C534 C535 -167(3)
C533 C534 C535 C536 66(5)
C533 N532 C537 C538 72(3)
C541 N532 C537 C538 -50(3)
C545 N532 C537 C538 -166(3)
N532 C537 C538 C539 179(3)
C537 C538 C539 C540 -173(3)
C533 N532 C541 C542 -170(2)
C537 N532 C541 C542 -51(3)
C545 N532 C541 C542 67(3)
N532 C541 C542 C543 -174(2)
C541 C542 C543 C544 -180(2)
C533 N532 C545 C546 54(3)
C537 N532 C545 C546 -65(3)
C541 N532 C545 C546 176(2)
N532 C545 C546 C547 -179(2)
C545 C546 C547 C548 71(4)
C554 N549 C550 C551 165(2)
C562 N549 C550 C551 -76(3)
C558 N549 C550 C551 41(3)
N549 C550 C551 C552 165(2)
C550 C551 C552 C553 -78(3)
C550 N549 C554 C555 176(2)
C562 N549 C554 C555 61(3)
C558 N549 C554 C555 -60(3)
N549 C554 C555 C556 -171(2)
C554 C555 C556 C557 70(3)
C554 N549 C558 C559 -58(3)
C550 N549 C558 C559 65(3)
C562 N549 C558 C559 179(2)
N549 C558 C559 C560 -170(2)
C558 C559 C560 C561 71(3)
C554 N549 C562 C563 48(3)
C550 N549 C562 C563 -69(3)
C558 N549 C562 C563 171(2)
N549 C562 C563 C564 162(2)
C562 C563 C564 C565 -95(4)
C579 N566 C567 C568 -173(2)
C575 N566 C567 C568 -49(3)
C571 N566 C567 C568 66(3)
N566 C567 C568 C569 177(2)
C567 C568 C569 C570 176(3)
C579 N566 C571 C572 -57(3)
C575 N566 C571 C572 180(3)
C567 N566 C571 C572 60(3)
N566 C571 C572 C573 154(3)
C571 C572 C573 C574 65(4)
C579 N566 C575 C576 63(3)
C571 N566 C575 C576 -173(2)
C567 N566 C575 C576 -57(3)
N566 C575 C576 C577 173(2)
C575 C576 C577 C578 -75(3)
C575 N566 C579 C580 67(3)
C571 N566 C579 C580 -51(3)
C567 N566 C579 C580 -169(3)
N566 C579 C580 C581 168(3)
C579 C580 C581 C582 -7(8)
C596 N583 C584 C585 -170(2)
C588 N583 C584 C585 71(3)
C592 N583 C584 C585 -50(3)
N583 C584 C585 C586 180(2)
C584 C585 C586 C587 -171(2)
C584 N583 C588 C589 -180(2)
C596 N583 C588 C589 62(3)
C592 N583 C588 C589 -59(3)
N583 C588 C589 C590 -170(2)
C588 C589 C590 C591 -166(3)
C584 N583 C592 C593 -52(3)
C596 N583 C592 C593 68(3)
C588 N583 C592 C593 -169(2)
N583 C592 C593 C594 -173(2)
C592 C593 C594 C595 -177(2)
C584 N583 C596 C597 -71(4)
C588 N583 C596 C597 45(4)
C592 N583 C596 C597 167(3)
N583 C596 C597 C598 176(3)
C596 C597 C598 C599 105(4)
C609 N600 C601 C602 62(4)
C613 N600 C601 C602 -59(4)
C605 N600 C601 C602 -173(3)
N600 C601 C602 C603 162(3)
C601 C602 C603 C604 -177(3)
C609 N600 C605 C606 -52(4)
C613 N600 C605 C606 65(4)
C601 N600 C605 C606 -177(3)
N600 C605 C606 C607 176(3)
C605 C606 C607 C608 -170(4)
C613 N600 C609 C610 -175(3)
C601 N600 C609 C610 62(4)
C605 N600 C609 C610 -58(4)
N600 C609 C610 C611 168(3)
C609 C610 C611 C612 -72(4)
C609 N600 C613 C614 177(3)
C601 N600 C613 C614 -59(4)
C605 N600 C613 C614 55(3)
N600 C613 C614 C615 152(3)
C613 C614 C615 C616 176(4)
C630 N617 C618 C619 -54(3)
C626 N617 C618 C619 -178(3)
C622 N617 C618 C619 65(3)
N617 C618 C619 C620 -165(2)
C618 C619 C620 C621 66(3)
C630 N617 C622 C623 173(3)
C626 N617 C622 C623 -63(4)
C618 N617 C622 C623 53(4)
N617 C622 C623 C624 158(3)
C622 C623 C624 C625 -76(5)
C630 N617 C626 C627 49(3)
C618 N617 C626 C627 171(2)
C622 N617 C626 C627 -74(3)
N617 C626 C627 C628 164(2)
C626 C627 C628 C629 -70(3)
C626 N617 C630 C631 61(3)
C618 N617 C630 C631 -59(4)
C622 N617 C630 C631 -176(3)
N617 C630 C631 C632 -171(3)
C630 C631 C632 C633 71(4)
C643 N634 C635 C636 -61(4)
C647 N634 C635 C636 180(4)
C639 N634 C635 C636 60(4)
N634 C635 C636 C637 155(3)
C635 C636 C637 C638 -175(4)
C643 N634 C639 C640 -171(3)
C635 N634 C639 C640 65(4)
C647 N634 C639 C640 -49(4)
N634 C639 C640 C641 172(3)
C639 C640 C641 C642 -84(4)
C635 N634 C643 C644 -55(5)
C647 N634 C643 C644 61(4)
C639 N634 C643 C644 -174(3)
N634 C643 C644 C645 155(3)
C643 C644 C645 C646 -179(4)
C643 N634 C647 C648 67(5)
C635 N634 C647 C648 -171(4)
C639 N634 C647 C648 -55(5)
N634 C647 C648 C649 -173(5)
C647 C648 C649 C650 -28(8)
C660 N651 C652 C653 62(4)
C664 N651 C652 C653 -53(4)
C656 N651 C652 C653 -166(3)
N651 C652 C653 C654 -160(3)
C652 C653 C654 C655 52(5)
C660 N651 C656 C657 -165(3)
C664 N651 C656 C657 -47(3)
C652 N651 C656 C657 65(3)
N651 C656 C657 C658 -179(3)
C656 C657 C658 C659 -176(3)
C664 N651 C660 C661 62(4)
C652 N651 C660 C661 -54(5)
C656 N651 C660 C661 -179(3)
N651 C660 C661 C662 -58(6)
C660 C661 C662 C663 122(4)
C660 N651 C664 C665 67(3)
C652 N651 C664 C665 -171(2)
C656 N651 C664 C665 -61(3)
N651 C664 C665 C666 -167(2)
C664 C665 C666 C667 -176(3)
